data_2103516
loop_
_publ_author_name
'Pavlovska, A.'
'Werner, S.'
'Maximov, B.'
'Mill, B.'

_publ_section_title
;
 Pressure-induced phase transitions of piezoelectric single crystals
 from the langasite family: La~3~Nb~0.5~Ga~5.5~O~14~ and
 La~3~Ta~0.5~Ga~5.5~O~14~
;
_journal_issue 6
_journal_name_full 'Acta Crystallographica Section B'
_journal_page_first 939
_journal_page_last 947
_journal_paper_doi 10.1107/S0108768102010273
_journal_volume 58
_journal_year 2002
_chemical_formula_sum 'Ga5.5 La3 Nb0.5 O14'
_chemical_formula_weight 1070.65
_space_group_IT_number 150
_symmetry_space_group_name_Hall 'P 3 2"'
_symmetry_space_group_name_H-M 'P 3 2 1'
_atom_sites_solution_hydrogens geom
_atom_sites_solution_primary direct
_atom_sites_solution_secondary difmap
_audit_creation_method SHELXL-97
_cell_angle_alpha 90.00
_cell_angle_beta 90.00
_cell_angle_gamma 120.00
_cell_formula_units_Z 1
_cell_length_a 7.864
_cell_length_b 7.864
_cell_length_c 5.007
_cell_measurement_temperature 293(2)
_cell_volume 268.2
_computing_structure_refinement 'SHELXL-97 (Sheldrick, 1997)'
_computing_structure_solution 'SHELXS-97 (Sheldrick, 1990)'
_diffrn_ambient_pressure 15.6E+6
_diffrn_ambient_temperature 293(2)
_diffrn_measured_fraction_theta_full 0.254
_diffrn_measured_fraction_theta_max 0.254
_diffrn_radiation_source synchrotron
_diffrn_radiation_wavelength 0.54920
_diffrn_reflns_av_R_equivalents 0.0756
_diffrn_reflns_av_sigmaI/netI 0.0651
_diffrn_reflns_limit_h_max 12
_diffrn_reflns_limit_h_min -12
_diffrn_reflns_limit_k_max 10
_diffrn_reflns_limit_k_min -10
_diffrn_reflns_limit_l_max 8
_diffrn_reflns_limit_l_min -8
_diffrn_reflns_number 532
_diffrn_reflns_theta_full 36.21
_diffrn_reflns_theta_max 36.21
_diffrn_reflns_theta_min 3.14
_exptl_absorpt_coefficient_mu 15.052
_exptl_crystal_density_diffrn 6.630
_exptl_crystal_density_method 'not measured'
_exptl_crystal_F_000 474
_refine_diff_density_max 2.892
_refine_diff_density_min -2.190
_refine_diff_density_rms 0.549
_refine_ls_abs_structure_details 'Flack H D (1983), Acta Cryst. A39, 876-881'
_refine_ls_abs_structure_Flack 0.13(17)
_refine_ls_extinction_method none
_refine_ls_goodness_of_fit_ref 1.411
_refine_ls_hydrogen_treatment mixed
_refine_ls_matrix_type full
_refine_ls_number_parameters 32
_refine_ls_number_reflns 419
_refine_ls_number_restraints 0
_refine_ls_restrained_S_all 1.411
_refine_ls_R_factor_all 0.0701
_refine_ls_R_factor_gt 0.0696
_refine_ls_shift/su_max 0.000
_refine_ls_shift/su_mean 0.000
_refine_ls_structure_factor_coef Fsqd
_refine_ls_weighting_details 'calc w=1/[\s^2^(Fo^2^)+(0.1000P)^2^+0.0000P] where P=(Fo^2^+2Fc^2^)/3'
_refine_ls_weighting_scheme calc
_refine_ls_wR_factor_gt 0.1815
_refine_ls_wR_factor_ref 0.1823
_reflns_number_gt 414
_reflns_number_total 419
_reflns_threshold_expression >2sigma(I)
_cod_data_source_file sn0021-15.6d3split.cif
_cod_data_source_block 15.6d3split
_cod_depositor_comments
;
 Correcting the reference to the optimal entry by changing it from
 '2103516' to '2103515'. The reference now correctly refers to the
 entry with the lowest _refine_ls_R_factor_all value.

 Antanas Vaitkus,
 2018-11-16

The _diffrn_ambient_pressure was taken from the original data block
header, after comparison with the paper text and supplementary
material.

When more than one structure was present in the sn0021.cif file for a
given pressure, the structure with the minimal _refine_ls_R_factor_all
value was taken as the best one, and all others marked with the
'_cod_suboptimal_structure yes' tag.

Changing (with the help of Perl) all _diffrn_radiation_source values in
the files that were reportedly colected on the HASYLAB D3 beamline
(Hamburg) from 'fine-focus sealed tube' to synchrotron.

The command was:

perl -i -ne \
    "s/'fine-focus sealed tube'/synchrotron/; \
    print unless /_diffrn_radiation_type|_diffrn_radiation_monochromator/" \
    *d3*.cif \
    11.57split.cif \
    21.85split.cif \
    22.85split.cif

Saulius Gra\<zulis

 Removed the _cod_suboptimal_structure data item in preparation for
 its deprecation. The fact that the structure is a suboptimal one
 should be derived from the presence of the _cod_related_optimal_struct
 data item.

 Antanas Vaitkus,
 2019-05-21
;
_cod_original_formula_sum 'Ga5.50 La3 Nb0.50 O14'
_cod_related_optimal_struct 2103515
_cod_database_code 2103516

loop_
_symmetry_equiv_pos_as_xyz
'x, y, z'
'y, x, -z'
'-y, x-y, z'
'-x+y, -x, z'
'-x, -x+y, -z'
'x-y, -y, -z'

loop_
_atom_site_label
_atom_site_type_symbol
_atom_site_fract_x
_atom_site_fract_y
_atom_site_fract_z
_atom_site_U_iso_or_equiv
_atom_site_adp_type
_atom_site_occupancy
_atom_site_symmetry_multiplicity
_atom_site_calc_flag
_atom_site_refinement_flags
La La 0.4361(3) 0.0000 0.0000 0.0252(5) Uani 1 2 d S
Ga1 Ga 0.0000 0.0000 0.0000 0.0277(11) Uani 0.50 6 d SP
Ga2 Ga 0.6667 0.3333 0.4876(8) 0.0237(9) Uani 1 3 d S
Ga3 Ga 0.7664(4) 0.0000 0.5000 0.0232(7) Uani 1 2 d S
Nb Nb 0.0000 0.0000 0.0000 0.0277(11) Uani 0.50 6 d SP
O1 O 0.6667 0.3333 -0.153(6) 0.027(5) Uiso 1 3 d S
O2 O 0.468(8) 0.380(9) 0.371(11) 0.038(14) Uiso 0.38(6) 1 d P
O21 O 0.443(3) 0.277(4) 0.301(5) 0.022(8) Uiso 0.62(6) 1 d P
O3 O 0.225(4) 0.077(4) -0.234(4) 0.069(8) Uiso 1 1 d .

loop_
_atom_site_aniso_label
_atom_site_aniso_U_11
_atom_site_aniso_U_22
_atom_site_aniso_U_33
_atom_site_aniso_U_23
_atom_site_aniso_U_13
_atom_site_aniso_U_12
La 0.0313(8) 0.0152(7) 0.0237(9) 0.0033(8) 0.0016(4) 0.0076(3)
Ga1 0.0347(17) 0.0347(17) 0.014(3) 0.000 0.000 0.0174(8)
Ga2 0.0260(12) 0.0260(12) 0.019(2) 0.000 0.000 0.0130(6)
Ga3 0.0222(10) 0.0304(18) 0.0199(16) -0.0086(13) -0.0043(6) 0.0152(9)
Nb 0.0347(17) 0.0347(17) 0.014(3) 0.000 0.000 0.0174(8)

loop_
_atom_type_symbol
_atom_type_description
_atom_type_scat_dispersion_real
_atom_type_scat_dispersion_imag
_atom_type_scat_source
La La -0.9700 1.5670 'International Tables Vol C Tables 4.2.6.8 and 6.1.1.4'
Nb Nb -0.8490 2.7800 'International Tables Vol C Tables 4.2.6.8 and 6.1.1.4'
Ga Ga 0.2490 1.0300 'International Tables Vol C Tables 4.2.6.8 and 6.1.1.4'
O O 0.0000 0.0000 'International Tables Vol C Tables 4.2.6.8 and 6.1.1.4'

loop_
_geom_angle_atom_site_label_1
_geom_angle_atom_site_label_2
_geom_angle_atom_site_label_3
_geom_angle
_geom_angle_site_symmetry_1
_geom_angle_site_symmetry_3
O2 La O2 121(3) 5_655 3_655
O2 La O3 140.1(16) 5_655 6
O2 La O3 93.2(16) 3_655 6
O2 La O3 93.2(16) 5_655 .
O2 La O3 140.1(16) 3_655 .
O3 La O3 66.4(11) 6 .
O2 La O1 83.4(16) 5_655 .
O2 La O1 85.0(16) 3_655 .
O3 La O1 122.4(7) 6 .
O3 La O1 78.9(7) . .
O2 La O1 85.0(16) 5_655 2_545
O2 La O1 83.4(16) 3_655 2_545
O3 La O1 78.9(7) 6 2_545
O3 La O1 122.4(7) . 2_545
O1 La O1 156.33(13) . 2_545
O2 La O21 19.0(15) 5_655 5_655
O2 La O21 108.0(15) 3_655 5_655
O3 La O21 138.2(9) 6 5_655
O3 La O21 109.8(9) . 5_655
O1 La O21 95.7(8) . 5_655
O1 La O21 68.6(8) 2_545 5_655
O2 La O21 108.0(15) 5_655 3_655
O2 La O21 19.0(15) 3_655 3_655
O3 La O21 109.8(9) 6 3_655
O3 La O21 138.2(9) . 3_655
O1 La O21 68.6(8) . 3_655
O1 La O21 95.7(8) 2_545 3_655
O21 La O21 99.3(11) 5_655 3_655
O2 La O21 149.3(16) 5_655 .
O2 La O21 61.8(13) 3_655 .
O3 La O21 62.9(9) 6 .
O3 La O21 78.3(8) . .
O1 La O21 66.1(8) . .
O1 La O21 124.5(9) 2_545 .
O21 La O21 158.9(3) 5_655 .
O21 La O21 65.0(10) 3_655 .
O2 La O21 61.8(13) 5_655 6
O2 La O21 149.3(16) 3_655 6
O3 La O21 78.3(8) 6 6
O3 La O21 62.9(9) . 6
O1 La O21 124.5(9) . 6
O1 La O21 66.1(8) 2_545 6
O21 La O21 65.0(10) 5_655 6
O21 La O21 158.9(3) 3_655 6
O21 La O21 133.6(10) . 6
O2 La O2 62(2) 5_655 6
O2 La O2 146.1(17) 3_655 6
O3 La O2 78.3(10) 6 6
O3 La O2 65.9(11) . 6
O1 La O2 127.3(11) . 6
O1 La O2 62.8(11) 2_545 6
O21 La O2 63.9(9) 5_655 6
O21 La O2 155.9(11) 3_655 6
O21 La O2 135.3(9) . 6
O21 La O2 3.3(10) 6 6
O2 La O2 146.1(17) 5_655 .
O2 La O2 62(2) 3_655 .
O3 La O2 65.9(11) 6 .
O3 La O2 78.3(10) . .
O1 La O2 62.8(11) . .
O1 La O2 127.3(11) 2_545 .
O21 La O2 155.9(11) 5_655 .
O21 La O2 63.9(9) 3_655 .
O21 La O2 3.3(10) . .
O21 La O2 135.3(9) 6 .
O2 La O2 137.2(17) 6 .
O3 Ga1 O3 87.5(11) . 4
O3 Ga1 O3 87.5(11) . 3
O3 Ga1 O3 87.5(11) 4 3
O3 Ga1 O3 105.0(16) . 2
O3 Ga1 O3 163.5(17) 4 2
O3 Ga1 O3 82.4(16) 3 2
O3 Ga1 O3 82.4(16) . 6
O3 Ga1 O3 105.0(16) 4 6
O3 Ga1 O3 163.5(17) 3 6
O3 Ga1 O3 87.5(11) 2 6
O3 Ga1 O3 163.5(17) . 5
O3 Ga1 O3 82.4(16) 4 5
O3 Ga1 O3 105.0(16) 3 5
O3 Ga1 O3 87.5(11) 2 5
O3 Ga1 O3 87.5(11) 6 5
O3 Ga1 O21 65.7(9) . .
O3 Ga1 O21 143.5(10) 4 .
O3 Ga1 O21 114.1(9) 3 .
O3 Ga1 O21 53.0(9) 2 .
O3 Ga1 O21 49.7(10) 6 .
O3 Ga1 O21 116.7(9) 5 .
O3 Ga1 O21 116.7(9) . 5
O3 Ga1 O21 49.7(10) 4 5
O3 Ga1 O21 53.0(9) 3 5
O3 Ga1 O21 114.1(9) 2 5
O3 Ga1 O21 143.5(10) 6 5
O3 Ga1 O21 65.7(9) 5 5
O21 Ga1 O21 165.2(9) . 5
O3 Ga1 O21 49.7(10) . 6
O3 Ga1 O21 53.0(9) 4 6
O3 Ga1 O21 116.7(9) 3 6
O3 Ga1 O21 143.5(10) 2 6
O3 Ga1 O21 65.7(9) 6 6
O3 Ga1 O21 114.1(9) 5 6
O21 Ga1 O21 90.5(9) . 6
O21 Ga1 O21 101.9(5) 5 6
O3 Ga1 O21 53.0(9) . 2
O3 Ga1 O21 116.7(9) 4 2
O3 Ga1 O21 49.7(10) 3 2
O3 Ga1 O21 65.7(9) 2 2
O3 Ga1 O21 114.1(9) 6 2
O3 Ga1 O21 143.5(10) 5 2
O21 Ga1 O21 67.3(9) . 2
O21 Ga1 O21 101.9(5) 5 2
O21 Ga1 O21 101.9(5) 6 2
O3 Ga1 O21 114.1(9) . 4
O3 Ga1 O21 65.7(9) 4 4
O3 Ga1 O21 143.5(10) 3 4
O3 Ga1 O21 116.7(9) 2 4
O3 Ga1 O21 53.0(9) 6 4
O3 Ga1 O21 49.7(10) 5 4
O21 Ga1 O21 101.9(5) . 4
O21 Ga1 O21 90.5(9) 5 4
O21 Ga1 O21 67.3(9) 6 4
O21 Ga1 O21 165.2(9) 2 4
O3 Ga1 O21 143.5(10) . 3
O3 Ga1 O21 114.1(9) 4 3
O3 Ga1 O21 65.7(9) 3 3
O3 Ga1 O21 49.7(10) 2 3
O3 Ga1 O21 116.7(9) 6 3
O3 Ga1 O21 53.0(9) 5 3
O21 Ga1 O21 101.9(5) . 3
O21 Ga1 O21 67.3(9) 5 3
O21 Ga1 O21 165.2(9) 6 3
O21 Ga1 O21 90.5(9) 2 3
O21 Ga1 O21 101.9(5) 4 3
O2 Ga2 O2 110.7(16) . 4_665
O2 Ga2 O2 110.7(16) . 3_655
O2 Ga2 O2 110.7(16) 4_665 3_655
O2 Ga2 O1 108.2(16) . 1_556
O2 Ga2 O1 108.2(17) 4_665 1_556
O2 Ga2 O1 108.2(16) 3_655 1_556
O2 Ga2 O21 120.4(18) . 3_655
O2 Ga2 O21 85.6(17) 4_665 3_655
O2 Ga2 O21 25.2(17) 3_655 3_655
O1 Ga2 O21 120.5(8) 1_556 3_655
O2 Ga2 O21 85.6(17) . 4_665
O2 Ga2 O21 25.2(17) 4_665 4_665
O2 Ga2 O21 120.4(18) 3_655 4_665
O1 Ga2 O21 120.5(8) 1_556 4_665
O21 Ga2 O21 96.5(11) 3_655 4_665
O2 Ga2 O21 25.2(17) . .
O2 Ga2 O21 120.4(18) 4_665 .
O2 Ga2 O21 85.6(17) 3_655 .
O1 Ga2 O21 120.5(8) 1_556 .
O21 Ga2 O21 96.5(11) 3_655 .
O21 Ga2 O21 96.5(11) 4_665 .
O2 Ga2 O1 71.8(17) . .
O2 Ga2 O1 71.8(17) 4_665 .
O2 Ga2 O1 71.8(16) 3_655 .
O1 Ga2 O1 179.999(3) 1_556 .
O21 Ga2 O1 59.5(8) 3_655 .
O21 Ga2 O1 59.5(8) 4_665 .
O21 Ga2 O1 59.5(8) . .
O2 Ga2 O3 165.1(17) . 3_656
O2 Ga2 O3 84.1(18) 4_665 3_656
O2 Ga2 O3 61.8(16) 3_655 3_656
O1 Ga2 O3 65.3(4) 1_556 3_656
O21 Ga2 O3 58.9(9) 3_655 3_656
O21 Ga2 O3 109.3(10) 4_665 3_656
O21 Ga2 O3 145.5(10) . 3_656
O1 Ga2 O3 114.7(4) . 3_656
O2 Ga2 O3 84.1(19) . 4_666
O2 Ga2 O3 61.8(16) 4_665 4_666
O2 Ga2 O3 165.1(17) 3_655 4_666
O1 Ga2 O3 65.3(4) 1_556 4_666
O21 Ga2 O3 145.5(10) 3_655 4_666
O21 Ga2 O3 58.9(9) 4_665 4_666
O21 Ga2 O3 109.3(10) . 4_666
O1 Ga2 O3 114.7(4) . 4_666
O3 Ga2 O3 103.7(5) 3_656 4_666
O2 Ga2 O3 61.8(16) . 1_556
O2 Ga2 O3 165.1(17) 4_665 1_556
O2 Ga2 O3 84.1(18) 3_655 1_556
O1 Ga2 O3 65.3(4) 1_556 1_556
O21 Ga2 O3 109.3(10) 3_655 1_556
O21 Ga2 O3 145.5(10) 4_665 1_556
O21 Ga2 O3 58.9(9) . 1_556
O1 Ga2 O3 114.7(4) . 1_556
O3 Ga2 O3 103.7(5) 3_656 1_556
O3 Ga2 O3 103.7(5) 4_666 1_556
O2 Ga2 La 110.7(16) . 2_655
O2 Ga2 La 38.7(16) 4_665 2_655
O2 Ga2 La 75.5(18) 3_655 2_655
O1 Ga2 La 136.40(5) 1_556 2_655
O21 Ga2 La 50.8(9) 3_655 2_655
O21 Ga2 La 45.9(8) 4_665 2_655
O21 Ga2 La 103.0(8) . 2_655
O1 Ga2 La 43.60(5) . 2_655
O3 Ga2 La 80.7(4) 3_656 2_655
O3 Ga2 La 99.8(5) 4_666 2_655
O3 Ga2 La 154.1(4) 1_556 2_655
O21 Ga3 O21 113.1(18) 3_655 5_656
O21 Ga3 O3 98.2(12) 3_655 5_655
O21 Ga3 O3 104.9(12) 5_656 5_655
O21 Ga3 O3 104.9(12) 3_655 3_656
O21 Ga3 O3 98.2(12) 5_656 3_656
O3 Ga3 O3 137.4(18) 5_655 3_656
O21 Ga3 O2 26.4(18) 3_655 3_655
O21 Ga3 O2 87(3) 5_656 3_655
O3 Ga3 O2 103.3(17) 5_655 3_655
O3 Ga3 O2 113(2) 3_656 3_655
O21 Ga3 O2 87(3) 3_655 5_656
O21 Ga3 O2 26.4(18) 5_656 5_656
O3 Ga3 O2 113(2) 5_655 5_656
O3 Ga3 O2 103.3(17) 3_656 5_656
O2 Ga3 O2 61(4) 3_655 5_656
O21 Ga3 O3 71.0(11) 3_655 2_655
O21 Ga3 O3 176.0(11) 5_656 2_655
O3 Ga3 O3 74.4(15) 5_655 2_655
O3 Ga3 O3 80.1(10) 3_656 2_655
O2 Ga3 O3 97(2) 3_655 2_655
O2 Ga3 O3 158(2) 5_656 2_655
O21 Ga3 O3 176.0(11) 3_655 4_656
O21 Ga3 O3 71.0(11) 5_656 4_656
O3 Ga3 O3 80.1(10) 5_655 4_656
O3 Ga3 O3 74.4(15) 3_656 4_656
O2 Ga3 O3 158(2) 3_655 4_656
O2 Ga3 O3 97(2) 5_656 4_656
O3 Ga3 O3 105.0(14) 2_655 4_656
O21 Ga3 Nb 83.2(8) 3_655 1_655
O21 Ga3 Nb 140.4(8) 5_656 1_655
O3 Ga3 Nb 35.6(9) 5_655 1_655
O3 Ga3 Nb 112.6(9) 3_656 1_655
O2 Ga3 Nb 102.1(18) 3_655 1_655
O2 Ga3 Nb 144.1(18) 5_656 1_655
O3 Ga3 Nb 38.8(6) 2_655 1_655
O3 Ga3 Nb 93.4(6) 4_656 1_655
O21 Ga3 Nb 140.4(8) 3_655 1_656
O21 Ga3 Nb 83.2(8) 5_656 1_656
O3 Ga3 Nb 112.6(9) 5_655 1_656
O3 Ga3 Nb 35.6(9) 3_656 1_656
O2 Ga3 Nb 144.1(18) 3_655 1_656
O2 Ga3 Nb 102.1(18) 5_656 1_656
O3 Ga3 Nb 93.4(6) 2_655 1_656
O3 Ga3 Nb 38.8(6) 4_656 1_656
Nb Ga3 Nb 107.45(10) 1_655 1_656
O21 Ga3 O1 78.7(8) 3_655 2_545
O21 Ga3 O1 62.8(9) 5_656 2_545
O3 Ga3 O1 59.3(10) 5_655 2_545
O3 Ga3 O1 159.9(10) 3_656 2_545
O2 Ga3 O1 61.8(19) 3_655 2_545
O2 Ga3 O1 56.8(18) 5_656 2_545
O3 Ga3 O1 119.3(7) 2_655 2_545
O3 Ga3 O1 103.3(7) 4_656 2_545
Nb Ga3 O1 87.4(4) 1_655 2_545
Nb Ga3 O1 138.1(4) 1_656 2_545
O21 Ga3 O1 62.8(9) 3_655 1_556
O21 Ga3 O1 78.7(8) 5_656 1_556
O3 Ga3 O1 159.9(9) 5_655 1_556
O3 Ga3 O1 59.3(10) 3_656 1_556
O2 Ga3 O1 56.8(18) 3_655 1_556
O2 Ga3 O1 61.8(19) 5_656 1_556
O3 Ga3 O1 103.3(7) 2_655 1_556
O3 Ga3 O1 119.3(7) 4_656 1_556
Nb Ga3 O1 138.1(4) 1_655 1_556
Nb Ga3 O1 87.4(4) 1_656 1_556
O1 Ga3 O1 107.5(4) 2_545 1_556
O3 Nb O3 87.5(11) . 4
O3 Nb O3 87.5(11) . 3
O3 Nb O3 87.5(11) 4 3
O3 Nb O3 105.0(16) . 2
O3 Nb O3 163.5(17) 4 2
O3 Nb O3 82.4(16) 3 2
O3 Nb O3 82.4(16) . 6
O3 Nb O3 105.0(16) 4 6
O3 Nb O3 163.5(17) 3 6
O3 Nb O3 87.5(11) 2 6
O3 Nb O3 163.5(17) . 5
O3 Nb O3 82.4(16) 4 5
O3 Nb O3 105.0(16) 3 5
O3 Nb O3 87.5(11) 2 5
O3 Nb O3 87.5(11) 6 5
O3 Nb Ga3 55.2(8) . 2_545
O3 Nb Ga3 32.3(8) 4 2_545
O3 Nb Ga3 87.7(8) 3 2_545
O3 Nb Ga3 158.5(8) 2 2_545
O3 Nb Ga3 97.2(8) 6 2_545
O3 Nb Ga3 113.6(8) 5 2_545
O3 Nb Ga3 87.7(8) . 1_454
O3 Nb Ga3 55.2(8) 4 1_454
O3 Nb Ga3 32.3(8) 3 1_454
O3 Nb Ga3 113.6(8) 2 1_454
O3 Nb Ga3 158.5(8) 6 1_454
O3 Nb Ga3 97.2(8) 5 1_454
Ga3 Nb Ga3 61.64(8) 2_545 1_454
O3 Nb Ga3 32.3(8) . 4_664
O3 Nb Ga3 87.7(8) 4 4_664
O3 Nb Ga3 55.2(8) 3 4_664
O3 Nb Ga3 97.2(8) 2 4_664
O3 Nb Ga3 113.6(8) 6 4_664
O3 Nb Ga3 158.5(8) 5 4_664
Ga3 Nb Ga3 61.64(8) 2_545 4_664
Ga3 Nb Ga3 61.64(8) 1_454 4_664
O3 Nb Ga3 97.2(8) . 4_665
O3 Nb Ga3 158.5(8) 4 4_665
O3 Nb Ga3 113.6(8) 3 4_665
O3 Nb Ga3 32.3(8) 2 4_665
O3 Nb Ga3 55.2(8) 6 4_665
O3 Nb Ga3 87.7(8) 5 4_665
Ga3 Nb Ga3 145.59(4) 2_545 4_665
Ga3 Nb Ga3 145.59(4) 1_454 4_665
Ga3 Nb Ga3 107.45(10) 4_664 4_665
O3 Nb Ga3 158.5(8) . 1_455
O3 Nb Ga3 113.6(8) 4 1_455
O3 Nb Ga3 97.2(8) 3 1_455
O3 Nb Ga3 55.2(8) 2 1_455
O3 Nb Ga3 87.7(8) 6 1_455
O3 Nb Ga3 32.3(8) 5 1_455
Ga3 Nb Ga3 145.59(4) 2_545 1_455
Ga3 Nb Ga3 107.45(10) 1_454 1_455
Ga3 Nb Ga3 145.59(4) 4_664 1_455
Ga3 Nb Ga3 61.64(8) 4_665 1_455
O3 Nb Ga3 113.6(8) . 2_546
O3 Nb Ga3 97.2(8) 4 2_546
O3 Nb Ga3 158.5(8) 3 2_546
O3 Nb Ga3 87.7(8) 2 2_546
O3 Nb Ga3 32.3(8) 6 2_546
O3 Nb Ga3 55.2(8) 5 2_546
Ga3 Nb Ga3 107.45(10) 2_545 2_546
Ga3 Nb Ga3 145.59(4) 1_454 2_546
Ga3 Nb Ga3 145.59(4) 4_664 2_546
Ga3 Nb Ga3 61.64(8) 4_665 2_546
Ga3 Nb Ga3 61.64(8) 1_455 2_546
Ga2 O1 La 108.3(7) 1_554 2_655
Ga2 O1 La 108.3(7) 1_554 .
La O1 La 110.6(7) 2_655 .
Ga2 O1 La 108.3(7) 1_554 4_665
La O1 La 110.6(7) 2_655 4_665
La O1 La 110.6(7) . 4_665
Ga2 O1 O21 145.2(6) 1_554 .
La O1 O21 106.5(12) 2_655 .
La O1 O21 60.1(8) . .
La O1 O21 56.1(7) 4_665 .
Ga2 O1 O21 145.2(6) 1_554 3_655
La O1 O21 60.1(8) 2_655 3_655
La O1 O21 56.1(7) . 3_655
La O1 O21 106.5(12) 4_665 3_655
O21 O1 O21 59.3(10) . 3_655
Ga2 O1 O21 145.2(6) 1_554 4_665
La O1 O21 56.1(7) 2_655 4_665
La O1 O21 106.5(12) . 4_665
La O1 O21 60.1(8) 4_665 4_665
O21 O1 O21 59.3(10) . 4_665
O21 O1 O21 59.3(10) 3_655 4_665
Ga2 O1 O2 145.9(10) 1_554 4_665
La O1 O2 44.7(11) 2_655 4_665
La O1 O2 102.2(14) . 4_665
La O1 O2 73.8(13) 4_665 4_665
O21 O1 O2 65.2(12) . 4_665
O21 O1 O2 49.6(10) 3_655 4_665
O21 O1 O2 13.7(10) 4_665 4_665
Ga2 O1 O2 145.9(10) 1_554 .
La O1 O2 102.2(14) 2_655 .
La O1 O2 73.8(13) . .
La O1 O2 44.7(11) 4_665 .
O21 O1 O2 13.7(10) . .
O21 O1 O2 65.2(12) 3_655 .
O21 O1 O2 49.6(10) 4_665 .
O2 O1 O2 58.1(17) 4_665 .
Ga2 O1 O2 145.9(10) 1_554 3_655
La O1 O2 73.8(13) 2_655 3_655
La O1 O2 44.7(11) . 3_655
La O1 O2 102.2(14) 4_665 3_655
O21 O1 O2 49.6(10) . 3_655
O21 O1 O2 13.7(10) 3_655 3_655
O21 O1 O2 65.2(12) 4_665 3_655
O2 O1 O2 58.1(17) 4_665 3_655
O2 O1 O2 58.1(17) . 3_655
Ga2 O1 O2 36.7(11) 1_554 1_554
La O1 O2 138.9(14) 2_655 1_554
La O1 O2 103.3(12) . 1_554
La O1 O2 76.7(12) 4_665 1_554
O21 O1 O2 110.2(11) . 1_554
O21 O1 O2 159.2(11) 3_655 1_554
O21 O1 O2 133.8(11) 4_665 1_554
O2 O1 O2 146.2(7) 4_665 1_554
O2 O1 O2 109.1(17) . 1_554
O2 O1 O2 146.2(7) 3_655 1_554
Ga2 O1 O2 36.7(11) 1_554 4_664
La O1 O2 76.7(12) 2_655 4_664
La O1 O2 138.9(14) . 4_664
La O1 O2 103.3(12) 4_665 4_664
O21 O1 O2 159.2(11) . 4_664
O21 O1 O2 133.8(11) 3_655 4_664
O21 O1 O2 110.2(11) 4_665 4_664
O2 O1 O2 109.1(17) 4_665 4_664
O2 O1 O2 146.2(7) . 4_664
O2 O1 O2 146.2(7) 3_655 4_664
O2 O1 O2 62.4(18) 1_554 4_664
Ga2 O1 O2 36.7(11) 1_554 3_654
La O1 O2 103.3(12) 2_655 3_654
La O1 O2 76.7(12) . 3_654
La O1 O2 138.9(14) 4_665 3_654
O21 O1 O2 133.8(11) . 3_654
O21 O1 O2 110.2(11) 3_655 3_654
O21 O1 O2 159.2(11) 4_665 3_654
O2 O1 O2 146.2(7) 4_665 3_654
O2 O1 O2 146.2(7) . 3_654
O2 O1 O2 109.1(17) 3_655 3_654
O2 O1 O2 62.4(18) 1_554 3_654
O2 O1 O2 62.4(18) 4_664 3_654
Ga2 O1 O3 82.4(7) 1_554 3_655
La O1 O3 49.0(5) 2_655 3_655
La O1 O3 81.0(5) . 3_655
La O1 O3 159.7(9) 4_665 3_655
O21 O1 O3 123.5(10) . 3_655
O21 O1 O3 65.3(7) 3_655 3_655
O21 O1 O3 101.2(9) 4_665 3_655
O2 O1 O3 87.7(12) 4_665 3_655
O2 O1 O3 130.5(14) . 3_655
O2 O1 O3 73.8(11) 3_655 3_655
O2 O1 O3 117.9(15) 1_554 3_655
O2 O1 O3 74.5(13) 4_664 3_655
O2 O1 O3 58.6(10) 3_654 3_655
Ga2 O1 O3 82.3(7) 1_554 4_665
La O1 O3 81.0(5) 2_655 4_665
La O1 O3 159.7(9) . 4_665
La O1 O3 49.0(5) 4_665 4_665
O21 O1 O3 101.2(9) . 4_665
O21 O1 O3 123.5(10) 3_655 4_665
O21 O1 O3 65.3(7) 4_665 4_665
O2 O1 O3 73.8(11) 4_665 4_665
O2 O1 O3 87.7(12) . 4_665
O2 O1 O3 130.5(14) 3_655 4_665
O2 O1 O3 74.5(13) 1_554 4_665
O2 O1 O3 58.6(10) 4_664 4_665
O2 O1 O3 117.9(15) 3_654 4_665
O3 O1 O3 118.3(3) 3_655 4_665
Ga2 O1 O3 82.3(7) 1_554 .
La O1 O3 159.7(9) 2_655 .
La O1 O3 49.0(5) . .
La O1 O3 81.0(5) 4_665 .
O21 O1 O3 65.3(7) . .
O21 O1 O3 101.2(9) 3_655 .
O21 O1 O3 123.5(10) 4_665 .
O2 O1 O3 130.5(14) 4_665 .
O2 O1 O3 73.8(11) . .
O2 O1 O3 87.7(12) 3_655 .
O2 O1 O3 58.6(10) 1_554 .
O2 O1 O3 117.9(15) 4_664 .
O2 O1 O3 74.5(13) 3_654 .
O3 O1 O3 118.3(3) 3_655 .
O3 O1 O3 118.3(3) 4_665 .
Ga2 O1 O21 30.1(5) 1_554 3_654
La O1 O21 93.4(7) 2_655 3_654
La O1 O21 90.4(7) . 3_654
La O1 O21 138.3(11) 4_665 3_654
O21 O1 O21 148.6(3) . 3_654
O21 O1 O21 115.0(7) 3_655 3_654
O21 O1 O21 148.6(3) 4_665 3_654
O2 O1 O21 138.1(11) 4_665 3_654
O2 O1 O21 160.8(10) . 3_654
O2 O1 O21 117.4(10) 3_655 3_654
O2 O1 O21 63.3(13) 1_554 3_654
O2 O1 O21 48.5(12) 4_664 3_654
O2 O1 O21 14.8(11) 3_654 3_654
O3 O1 O21 54.7(6) 3_655 3_654
O3 O1 O21 105.9(10) 4_665 3_654
O3 O1 O21 87.7(9) . 3_654
Ga2 O1 O21 30.1(5) 1_554 1_554
La O1 O21 138.3(11) 2_655 1_554
La O1 O21 93.4(7) . 1_554
La O1 O21 90.4(7) 4_665 1_554
O21 O1 O21 115.0(7) . 1_554
O21 O1 O21 148.6(3) 3_655 1_554
O21 O1 O21 148.6(3) 4_665 1_554
O2 O1 O21 160.8(10) 4_665 1_554
O2 O1 O21 117.4(10) . 1_554
O2 O1 O21 138.1(11) 3_655 1_554
O2 O1 O21 14.8(11) 1_554 1_554
O2 O1 O21 63.3(13) 4_664 1_554
O2 O1 O21 48.5(12) 3_654 1_554
O3 O1 O21 105.9(10) 3_655 1_554
O3 O1 O21 87.7(9) 4_665 1_554
O3 O1 O21 54.7(6) . 1_554
O21 O1 O21 51.5(9) 3_654 1_554
Ga2 O1 O21 30.1(5) 1_554 4_664
La O1 O21 90.4(7) 2_655 4_664
La O1 O21 138.3(11) . 4_664
La O1 O21 93.4(7) 4_665 4_664
O21 O1 O21 148.6(3) . 4_664
O21 O1 O21 148.6(3) 3_655 4_664
O21 O1 O21 115.0(7) 4_665 4_664
O2 O1 O21 117.4(10) 4_665 4_664
O2 O1 O21 138.1(11) . 4_664
O2 O1 O21 160.8(10) 3_655 4_664
O2 O1 O21 48.5(12) 1_554 4_664
O2 O1 O21 14.8(11) 4_664 4_664
O2 O1 O21 63.3(13) 3_654 4_664
O3 O1 O21 87.7(9) 3_655 4_664
O3 O1 O21 54.7(6) 4_665 4_664
O3 O1 O21 105.9(10) . 4_664
O21 O1 O21 51.5(9) 3_654 4_664
O21 O1 O21 51.5(9) 1_554 4_664
Ga2 O1 Ga2 180.0 1_554 .
La O1 Ga2 71.7(7) 2_655 .
La O1 Ga2 71.7(7) . .
La O1 Ga2 71.7(7) 4_665 .
O21 O1 Ga2 34.8(6) . .
O21 O1 Ga2 34.8(6) 3_655 .
O21 O1 Ga2 34.8(6) 4_665 .
O2 O1 Ga2 34.1(10) 4_665 .
O2 O1 Ga2 34.1(10) . .
O2 O1 Ga2 34.1(10) 3_655 .
O2 O1 Ga2 143.3(11) 1_554 .
O2 O1 Ga2 143.3(11) 4_664 .
O2 O1 Ga2 143.3(11) 3_654 .
O3 O1 Ga2 97.7(7) 3_655 .
O3 O1 Ga2 97.7(7) 4_665 .
O3 O1 Ga2 97.7(7) . .
O21 O1 Ga2 149.9(5) 3_654 .
O21 O1 Ga2 149.9(5) 1_554 .
O21 O1 Ga2 149.9(5) 4_664 .
Ga2 O1 O2 69.6(12) 1_554 5_655
La O1 O2 101.4(10) 2_655 5_655
La O1 O2 45.4(10) . 5_655
La O1 O2 146.3(10) 4_665 5_655
O21 O1 O2 105.4(12) . 5_655
O21 O1 O2 80.4(11) 3_655 5_655
O21 O1 O2 139.4(13) 4_665 5_655
O2 O1 O2 127.7(9) 4_665 5_655
O2 O1 O2 119.1(13) . 5_655
O2 O1 O2 76.6(16) 3_655 5_655
O2 O1 O2 86.1(10) 1_554 5_655
O2 O1 O2 93.7(11) 4_664 5_655
O2 O1 O2 33(2) 3_654 5_655
O3 O1 O2 53.2(10) 3_655 5_655
O3 O1 O2 151.2(15) 4_665 5_655
O3 O1 O2 65.3(11) . 5_655
O21 O1 O2 45.6(12) 3_654 5_655
O21 O1 O2 71.4(11) 1_554 5_655
O21 O1 O2 96.5(14) 4_664 5_655
Ga2 O1 O2 110.4(12) . 5_655
Ga2 O1 O2 69.6(12) 1_554 6_665
La O1 O2 45.4(10) 2_655 6_665
La O1 O2 146.3(10) . 6_665
La O1 O2 101.4(10) 4_665 6_665
O21 O1 O2 139.4(13) . 6_665
O21 O1 O2 105.4(12) 3_655 6_665
O21 O1 O2 80.4(11) 4_665 6_665
O2 O1 O2 76.6(16) 4_665 6_665
O2 O1 O2 127.7(9) . 6_665
O2 O1 O2 119.1(13) 3_655 6_665
O2 O1 O2 93.7(10) 1_554 6_665
O2 O1 O2 33(2) 4_664 6_665
O2 O1 O2 86.1(10) 3_654 6_665
O3 O1 O2 65.3(11) 3_655 6_665
O3 O1 O2 53.2(10) 4_665 6_665
O3 O1 O2 151.2(15) . 6_665
O21 O1 O2 71.4(11) 3_654 6_665
O21 O1 O2 96.5(14) 1_554 6_665
O21 O1 O2 45.6(12) 4_664 6_665
Ga2 O1 O2 110.4(12) . 6_665
O2 O1 O2 108.5(12) 5_655 6_665
Ga2 O1 O2 69.6(12) 1_554 2
La O1 O2 146.3(10) 2_655 2
La O1 O2 101.4(10) . 2
La O1 O2 45.4(10) 4_665 2
O21 O1 O2 80.4(11) . 2
O21 O1 O2 139.4(13) 3_655 2
O21 O1 O2 105.4(12) 4_665 2
O2 O1 O2 119.1(13) 4_665 2
O2 O1 O2 76.6(16) . 2
O2 O1 O2 127.7(9) 3_655 2
O2 O1 O2 33(2) 1_554 2
O2 O1 O2 86.1(10) 4_664 2
O2 O1 O2 93.7(10) 3_654 2
O3 O1 O2 151.2(15) 3_655 2
O3 O1 O2 65.3(11) 4_665 2
O3 O1 O2 53.2(10) . 2
O21 O1 O2 96.5(14) 3_654 2
O21 O1 O2 45.6(12) 1_554 2
O21 O1 O2 71.4(11) 4_664 2
Ga2 O1 O2 110.4(12) . 2
O2 O1 O2 108.5(12) 5_655 2
O2 O1 O2 108.5(12) 6_665 2
Ga2 O1 Ga3 60.7(5) 1_554 1_554
La O1 Ga3 78.5(2) 2_655 1_554
La O1 Ga3 71.4(2) . 1_554
La O1 Ga3 168.1(11) 4_665 1_554
O21 O1 Ga3 129.9(7) . 1_554
O21 O1 Ga3 84.5(5) 3_655 1_554
O21 O1 Ga3 131.3(7) 4_665 1_554
O2 O1 Ga3 117.7(11) 4_665 1_554
O2 O1 Ga3 142.8(12) . 1_554
O2 O1 Ga3 87.5(10) 3_655 1_554
O2 O1 Ga3 91.4(14) 1_554 1_554
O2 O1 Ga3 70.8(12) 4_664 1_554
O2 O1 Ga3 29.2(10) 3_654 1_554
O3 O1 Ga3 30.4(5) 3_655 1_554
O3 O1 Ga3 128.4(9) 4_665 1_554
O3 O1 Ga3 92.6(6) . 1_554
O21 O1 Ga3 30.6(5) 3_654 1_554
O21 O1 Ga3 77.7(8) 1_554 1_554
O21 O1 Ga3 78.6(8) 4_664 1_554
Ga2 O1 Ga3 119.3(5) . 1_554
O2 O1 Ga3 29.3(10) 5_655 1_554
O2 O1 Ga3 79.4(11) 6_665 1_554
O2 O1 Ga3 122.9(13) 2 1_554
Ga2 O1 Ga3 60.7(5) 1_554 4_664
La O1 Ga3 168.1(11) 2_655 4_664
La O1 Ga3 78.5(2) . 4_664
La O1 Ga3 71.4(2) 4_665 4_664
O21 O1 Ga3 84.5(5) . 4_664
O21 O1 Ga3 131.3(7) 3_655 4_664
O21 O1 Ga3 129.9(7) 4_665 4_664
O2 O1 Ga3 142.8(12) 4_665 4_664
O2 O1 Ga3 87.5(10) . 4_664
O2 O1 Ga3 117.7(11) 3_655 4_664
O2 O1 Ga3 29.2(10) 1_554 4_664
O2 O1 Ga3 91.4(14) 4_664 4_664
O2 O1 Ga3 70.8(12) 3_654 4_664
O3 O1 Ga3 128.4(9) 3_655 4_664
O3 O1 Ga3 92.6(6) 4_665 4_664
O3 O1 Ga3 30.4(5) . 4_664
O21 O1 Ga3 78.6(8) 3_654 4_664
O21 O1 Ga3 30.6(5) 1_554 4_664
O21 O1 Ga3 77.7(8) 4_664 4_664
Ga2 O1 Ga3 119.3(5) . 4_664
O2 O1 Ga3 79.4(11) 5_655 4_664
O2 O1 Ga3 122.9(13) 6_665 4_664
O2 O1 Ga3 29.3(10) 2 4_664
Ga3 O1 Ga3 98.0(6) 1_554 4_664
Ga2 O1 Ga3 60.7(5) 1_554 2_655
La O1 Ga3 71.4(2) 2_655 2_655
La O1 Ga3 168.1(11) . 2_655
La O1 Ga3 78.5(2) 4_665 2_655
O21 O1 Ga3 131.3(7) . 2_655
O21 O1 Ga3 129.9(7) 3_655 2_655
O21 O1 Ga3 84.5(5) 4_665 2_655
O2 O1 Ga3 87.5(10) 4_665 2_655
O2 O1 Ga3 117.7(11) . 2_655
O2 O1 Ga3 142.8(12) 3_655 2_655
O2 O1 Ga3 70.8(12) 1_554 2_655
O2 O1 Ga3 29.2(10) 4_664 2_655
O2 O1 Ga3 91.4(14) 3_654 2_655
O3 O1 Ga3 92.6(6) 3_655 2_655
O3 O1 Ga3 30.4(5) 4_665 2_655
O3 O1 Ga3 128.4(9) . 2_655
O21 O1 Ga3 77.7(8) 3_654 2_655
O21 O1 Ga3 78.6(8) 1_554 2_655
O21 O1 Ga3 30.6(5) 4_664 2_655
Ga2 O1 Ga3 119.3(5) . 2_655
O2 O1 Ga3 122.9(13) 5_655 2_655
O2 O1 Ga3 29.3(10) 6_665 2_655
O2 O1 Ga3 79.4(11) 2 2_655
Ga3 O1 Ga3 98.0(6) 1_554 2_655
Ga3 O1 Ga3 98.0(6) 4_664 2_655
Ga2 O1 O21 78.3(7) 1_554 5_655
La O1 O21 93.3(4) 2_655 5_655
La O1 O21 42.4(4) . 5_655
La O1 O21 150.7(4) 4_665 5_655
O21 O1 O21 101.8(8) . 5_655
O21 O1 O21 70.3(8) 3_655 5_655
O21 O1 O21 129.1(8) 4_665 5_655
O2 O1 O21 117.2(12) 4_665 5_655
O2 O1 O21 115.3(13) . 5_655
O2 O1 O21 67.6(10) 3_655 5_655
O2 O1 O21 96.6(13) 1_554 5_655
O2 O1 O21 98.4(13) 4_664 5_655
O2 O1 O21 41.6(12) 3_654 5_655
O3 O1 O21 46.9(6) 3_655 5_655
O3 O1 O21 157.0(11) 4_665 5_655
O3 O1 O21 71.5(7) . 5_655
O21 O1 O21 51.9(9) 3_654 5_655
O21 O1 O21 81.9(7) 1_554 5_655
O21 O1 O21 103.4(8) 4_664 5_655
Ga2 O1 O21 101.7(7) . 5_655
O2 O1 O21 10.5(11) 5_655 5_655
O2 O1 O21 107.5(12) 6_665 5_655
O2 O1 O21 118.0(12) 2 5_655
Ga3 O1 O21 29.0(4) 1_554 5_655
Ga3 O1 O21 88.8(5) 4_664 5_655
Ga3 O1 O21 126.7(8) 2_655 5_655
Ga2 O1 O21 78.3(7) 1_554 6_665
La O1 O21 42.4(4) 2_655 6_665
La O1 O21 150.7(4) . 6_665
La O1 O21 93.3(4) 4_665 6_665
O21 O1 O21 129.1(8) . 6_665
O21 O1 O21 101.8(8) 3_655 6_665
O21 O1 O21 70.3(8) 4_665 6_665
O2 O1 O21 67.6(10) 4_665 6_665
O2 O1 O21 117.2(12) . 6_665
O2 O1 O21 115.3(13) 3_655 6_665
O2 O1 O21 98.4(13) 1_554 6_665
O2 O1 O21 41.6(12) 4_664 6_665
O2 O1 O21 96.6(13) 3_654 6_665
O3 O1 O21 71.5(7) 3_655 6_665
O3 O1 O21 46.9(6) 4_665 6_665
O3 O1 O21 157.0(11) . 6_665
O21 O1 O21 81.9(7) 3_654 6_665
O21 O1 O21 103.4(8) 1_554 6_665
O21 O1 O21 51.9(9) 4_664 6_665
Ga2 O1 O21 101.7(7) . 6_665
O2 O1 O21 118.0(12) 5_655 6_665
O2 O1 O21 10.5(11) 6_665 6_665
O2 O1 O21 107.5(12) 2 6_665
Ga3 O1 O21 88.8(5) 1_554 6_665
Ga3 O1 O21 126.7(8) 4_664 6_665
Ga3 O1 O21 29.0(4) 2_655 6_665
O21 O1 O21 116.0(4) 5_655 6_665
Ga2 O1 O21 78.3(7) 1_554 2
La O1 O21 150.7(4) 2_655 2
La O1 O21 93.3(4) . 2
La O1 O21 42.4(4) 4_665 2
O21 O1 O21 70.3(8) . 2
O21 O1 O21 129.1(8) 3_655 2
O21 O1 O21 101.8(8) 4_665 2
O2 O1 O21 115.3(13) 4_665 2
O2 O1 O21 67.6(10) . 2
O2 O1 O21 117.2(12) 3_655 2
O2 O1 O21 41.6(12) 1_554 2
O2 O1 O21 96.6(13) 4_664 2
O2 O1 O21 98.4(13) 3_654 2
O3 O1 O21 157.0(11) 3_655 2
O3 O1 O21 71.5(7) 4_665 2
O3 O1 O21 46.9(6) . 2
O21 O1 O21 103.4(8) 3_654 2
O21 O1 O21 51.9(9) 1_554 2
O21 O1 O21 81.9(7) 4_664 2
Ga2 O1 O21 101.7(7) . 2
O2 O1 O21 107.5(12) 5_655 2
O2 O1 O21 118.0(12) 6_665 2
O2 O1 O21 10.5(11) 2 2
Ga3 O1 O21 126.7(8) 1_554 2
Ga3 O1 O21 29.0(4) 4_664 2
Ga3 O1 O21 88.8(5) 2_655 2
O21 O1 O21 116.0(4) 5_655 2
O21 O1 O21 116.0(4) 6_665 2
Ga2 O1 O3 117.5(5) 1_554 2_655
La O1 O3 28.1(4) 2_655 2_655
La O1 O3 82.6(6) . 2_655
La O1 O3 125.2(10) 4_665 2_655
O21 O1 O3 94.5(9) . 2_655
O21 O1 O3 37.2(7) 3_655 2_655
O21 O1 O3 65.2(8) 4_665 2_655
O2 O1 O3 51.5(12) 4_665 2_655
O2 O1 O3 96.6(13) . 2_655
O2 O1 O3 50.2(12) 3_655 2_655
O2 O1 O3 154.3(13) 1_554 2_655
O2 O1 O3 96.5(13) 4_664 2_655
O2 O1 O3 95.5(11) 3_654 2_655
O3 O1 O3 37.4(7) 3_655 2_655
O3 O1 O3 108.4(7) 4_665 2_655
O3 O1 O3 131.6(8) . 2_655
O21 O1 O3 91.9(6) 3_654 2_655
O21 O1 O3 143.3(8) 1_554 2_655
O21 O1 O3 111.3(6) 4_664 2_655
Ga2 O1 O3 62.5(5) . 2_655
O2 O1 O3 80.4(12) 5_655 2_655
O2 O1 O3 70.3(10) 6_665 2_655
O2 O1 O3 170.6(13) 2 2_655
Ga3 O1 O3 66.4(3) 1_554 2_655
Ga3 O1 O3 158.7(4) 4_664 2_655
Ga3 O1 O3 98.5(4) 2_655 2_655
O21 O1 O3 70.6(5) 5_655 2_655
O21 O1 O3 69.6(6) 6_665 2_655
O21 O1 O3 164.2(11) 2 2_655
Ga2 O1 O3 117.5(5) 1_554 6
La O1 O3 125.2(10) 2_655 6
La O1 O3 28.1(4) . 6
La O1 O3 82.6(6) 4_665 6
O21 O1 O3 37.2(7) . 6
O21 O1 O3 65.2(8) 3_655 6
O21 O1 O3 94.5(9) 4_665 6
O2 O1 O3 96.6(13) 4_665 6
O2 O1 O3 50.2(12) . 6
O2 O1 O3 51.5(12) 3_655 6
O2 O1 O3 95.5(11) 1_554 6
O2 O1 O3 154.3(13) 4_664 6
O2 O1 O3 96.5(13) 3_654 6
O3 O1 O3 108.4(7) 3_655 6
O3 O1 O3 131.6(8) 4_665 6
O3 O1 O3 37.4(7) . 6
O21 O1 O3 111.3(6) 3_654 6
O21 O1 O3 91.9(6) 1_554 6
O21 O1 O3 143.3(8) 4_664 6
Ga2 O1 O3 62.5(5) . 6
O2 O1 O3 70.3(10) 5_655 6
O2 O1 O3 170.6(13) 6_665 6
O2 O1 O3 80.4(12) 2 6
Ga3 O1 O3 98.5(4) 1_554 6
Ga3 O1 O3 66.4(3) 4_664 6
Ga3 O1 O3 158.7(4) 2_655 6
O21 O1 O3 69.6(6) 5_655 6
O21 O1 O3 164.2(11) 6_665 6
O21 O1 O3 70.6(5) 2 6
O3 O1 O3 100.3(7) 2_655 6
Ga2 O1 O3 117.5(5) 1_554 5_665
La O1 O3 82.6(6) 2_655 5_665
La O1 O3 125.2(10) . 5_665
La O1 O3 28.1(4) 4_665 5_665
O21 O1 O3 65.2(8) . 5_665
O21 O1 O3 94.5(9) 3_655 5_665
O21 O1 O3 37.2(7) 4_665 5_665
O2 O1 O3 50.2(12) 4_665 5_665
O2 O1 O3 51.5(12) . 5_665
O2 O1 O3 96.6(13) 3_655 5_665
O2 O1 O3 96.5(13) 1_554 5_665
O2 O1 O3 95.5(11) 4_664 5_665
O2 O1 O3 154.3(13) 3_654 5_665
O3 O1 O3 131.6(8) 3_655 5_665
O3 O1 O3 37.4(7) 4_665 5_665
O3 O1 O3 108.4(7) . 5_665
O21 O1 O3 143.3(8) 3_654 5_665
O21 O1 O3 111.3(6) 1_554 5_665
O21 O1 O3 91.9(6) 4_664 5_665
Ga2 O1 O3 62.5(5) . 5_665
O2 O1 O3 170.6(13) 5_655 5_665
O2 O1 O3 80.4(12) 6_665 5_665
O2 O1 O3 70.3(10) 2 5_665
Ga3 O1 O3 158.7(4) 1_554 5_665
Ga3 O1 O3 98.5(4) 4_664 5_665
Ga3 O1 O3 66.4(3) 2_655 5_665
O21 O1 O3 164.2(11) 5_655 5_665
O21 O1 O3 70.6(5) 6_665 5_665
O21 O1 O3 69.6(6) 2 5_665
O3 O1 O3 100.3(7) 2_655 5_665
O3 O1 O3 100.3(7) 6 5_665
Ga2 O1 O21 80.5(5) 1_554 6
La O1 O21 128.7(3) 2_655 6
La O1 O21 28.8(4) . 6
La O1 O21 113.9(3) 4_665 6
O21 O1 O21 79.5(8) . 6
O21 O1 O21 83.7(7) 3_655 6
O21 O1 O21 134.2(9) 4_665 6
O2 O1 O21 131.0(13) 4_665 6
O2 O1 O21 92.3(11) . 6
O2 O1 O21 73.3(11) 3_655 6
O2 O1 O21 76.5(12) 1_554 6
O2 O1 O21 115.0(13) 4_664 6
O2 O1 O21 54.3(13) 3_654 6
O3 O1 O21 84.5(7) 3_655 6
O3 O1 O21 149.3(8) 4_665 6
O3 O1 O21 34.0(6) . 6
O21 O1 O21 69.1(7) 3_654 6
O21 O1 O21 65.1(7) 1_554 6
O21 O1 O21 110.6(8) 4_664 6
Ga2 O1 O21 99.5(5) . 6
O2 O1 O21 32.8(10) 5_655 6
O2 O1 O21 139.4(13) 6_665 6
O2 O1 O21 84.8(10) 2 6
Ga3 O1 O21 61.9(3) 1_554 6
Ga3 O1 O21 56.7(3) 4_664 6
Ga3 O1 O21 141.1(9) 2_655 6
O21 O1 O21 37.6(6) 5_655 6
O21 O1 O21 149.7(10) 6_665 6
O21 O1 O21 80.1(7) 2 6
O3 O1 O21 102.2(5) 2_655 6
O3 O1 O21 42.3(5) 6 6
O3 O1 O21 139.2(6) 5_665 6
Ga2 O1 O21 80.5(5) 1_554 2_655
La O1 O21 28.8(4) 2_655 2_655
La O1 O21 113.9(3) . 2_655
La O1 O21 128.7(3) 4_665 2_655
O21 O1 O21 134.2(9) . 2_655
O21 O1 O21 79.5(8) 3_655 2_655
O21 O1 O21 83.7(7) 4_665 2_655
O2 O1 O21 73.3(11) 4_665 2_655
O2 O1 O21 131.0(13) . 2_655
O2 O1 O21 92.3(11) 3_655 2_655
O2 O1 O21 115.0(13) 1_554 2_655
O2 O1 O21 54.3(13) 4_664 2_655
O2 O1 O21 76.5(12) 3_654 2_655
O3 O1 O21 34.0(6) 3_655 2_655
O3 O1 O21 84.5(7) 4_665 2_655
O3 O1 O21 149.3(8) . 2_655
O21 O1 O21 65.1(7) 3_654 2_655
O21 O1 O21 110.6(8) 1_554 2_655
O21 O1 O21 69.1(7) 4_664 2_655
Ga2 O1 O21 99.5(5) . 2_655
O2 O1 O21 84.8(10) 5_655 2_655
O2 O1 O21 32.8(10) 6_665 2_655
O2 O1 O21 139.4(13) 2 2_655
Ga3 O1 O21 56.7(3) 1_554 2_655
Ga3 O1 O21 141.1(9) 4_664 2_655
Ga3 O1 O21 61.9(3) 2_655 2_655
O21 O1 O21 80.1(7) 5_655 2_655
O21 O1 O21 37.6(6) 6_665 2_655
O21 O1 O21 149.7(10) 2 2_655
O3 O1 O21 42.3(5) 2_655 2_655
O3 O1 O21 139.2(6) 6 2_655
O3 O1 O21 102.2(5) 5_665 2_655
O21 O1 O21 117.3(3) 6 2_655
Ga2 O1 O21 80.5(5) 1_554 5_665
La O1 O21 113.9(3) 2_655 5_665
La O1 O21 128.7(3) . 5_665
La O1 O21 28.8(4) 4_665 5_665
O21 O1 O21 83.7(7) . 5_665
O21 O1 O21 134.2(9) 3_655 5_665
O21 O1 O21 79.5(8) 4_665 5_665
O2 O1 O21 92.3(11) 4_665 5_665
O2 O1 O21 73.3(11) . 5_665
O2 O1 O21 131.0(13) 3_655 5_665
O2 O1 O21 54.3(13) 1_554 5_665
O2 O1 O21 76.5(12) 4_664 5_665
O2 O1 O21 115.0(13) 3_654 5_665
O3 O1 O21 149.3(8) 3_655 5_665
O3 O1 O21 34.0(6) 4_665 5_665
O3 O1 O21 84.5(7) . 5_665
O21 O1 O21 110.6(8) 3_654 5_665
O21 O1 O21 69.1(7) 1_554 5_665
O21 O1 O21 65.1(7) 4_664 5_665
Ga2 O1 O21 99.5(5) . 5_665
O2 O1 O21 139.4(13) 5_655 5_665
O2 O1 O21 84.8(10) 6_665 5_665
O2 O1 O21 32.8(10) 2 5_665
Ga3 O1 O21 141.1(9) 1_554 5_665
Ga3 O1 O21 61.9(3) 4_664 5_665
Ga3 O1 O21 56.7(3) 2_655 5_665
O21 O1 O21 149.7(10) 5_655 5_665
O21 O1 O21 80.1(7) 6_665 5_665
O21 O1 O21 37.6(6) 2 5_665
O3 O1 O21 139.2(6) 2_655 5_665
O3 O1 O21 102.2(5) 6 5_665
O3 O1 O21 42.3(5) 5_665 5_665
O21 O1 O21 117.3(3) 6 5_665
O21 O1 O21 117.3(3) 2_655 5_665
Ga2 O1 Ga3 136.6(3) 1_554 .
La O1 Ga3 59.6(5) 2_655 .
La O1 Ga3 53.1(4) . .
La O1 Ga3 114.9(10) 4_665 .
O21 O1 Ga3 65.9(7) . .
O21 O1 Ga3 8.5(5) 3_655 .
O21 O1 Ga3 66.8(7) 4_665 .
O2 O1 Ga3 56.3(11) 4_665 .
O2 O1 Ga3 72.9(12) . .
O2 O1 Ga3 17.0(10) 3_655 .
O2 O1 Ga3 155.6(11) 1_554 .
O2 O1 Ga3 129.2(12) 4_664 .
O2 O1 Ga3 101.8(10) 3_654 .
O3 O1 Ga3 57.9(5) 3_655 .
O3 O1 Ga3 129.6(8) 4_665 .
O3 O1 Ga3 100.6(6) . .
O21 O1 Ga3 106.5(4) 3_654 .
O21 O1 Ga3 142.6(5) 1_554 .
O21 O1 Ga3 143.9(5) 4_664 .
Ga2 O1 Ga3 43.4(3) . .
O2 O1 Ga3 72.6(11) 5_655 .
O2 O1 Ga3 104.1(10) 6_665 .
O2 O1 Ga3 144.7(12) 2 .
Ga3 O1 Ga3 75.97(18) 1_554 .
Ga3 O1 Ga3 131.0(3) 4_664 .
Ga3 O1 Ga3 131.0(3) 2_655 .
O21 O1 Ga3 62.4(5) 5_655 .
O21 O1 Ga3 102.0(5) 6_665 .
O21 O1 Ga3 134.2(7) 2 .
O3 O1 Ga3 34.0(4) 2_655 .
O3 O1 Ga3 66.5(5) 6 .
O3 O1 Ga3 102.7(7) 5_665 .
O21 O1 Ga3 79.2(4) 6 .
O21 O1 Ga3 75.6(4) 2_655 .
O21 O1 Ga3 142.7(8) 5_665 .
Ga2 O1 Ga3 136.6(3) 1_554 2_656
La O1 Ga3 53.1(4) 2_655 2_656
La O1 Ga3 114.9(10) . 2_656
La O1 Ga3 59.6(5) 4_665 2_656
O21 O1 Ga3 66.8(7) . 2_656
O21 O1 Ga3 65.9(7) 3_655 2_656
O21 O1 Ga3 8.5(5) 4_665 2_656
O2 O1 Ga3 17.0(10) 4_665 2_656
O2 O1 Ga3 56.3(11) . 2_656
O2 O1 Ga3 72.9(12) 3_655 2_656
O2 O1 Ga3 129.2(12) 1_554 2_656
O2 O1 Ga3 101.8(10) 4_664 2_656
O2 O1 Ga3 155.6(11) 3_654 2_656
O3 O1 Ga3 100.6(6) 3_655 2_656
O3 O1 Ga3 57.9(5) 4_665 2_656
O3 O1 Ga3 129.6(8) . 2_656
O21 O1 Ga3 142.6(5) 3_654 2_656
O21 O1 Ga3 143.9(5) 1_554 2_656
O21 O1 Ga3 106.5(4) 4_664 2_656
Ga2 O1 Ga3 43.4(3) . 2_656
O2 O1 Ga3 144.7(12) 5_655 2_656
O2 O1 Ga3 72.6(11) 6_665 2_656
O2 O1 Ga3 104.1(10) 2 2_656
Ga3 O1 Ga3 131.0(3) 1_554 2_656
Ga3 O1 Ga3 131.0(3) 4_664 2_656
Ga3 O1 Ga3 75.97(18) 2_655 2_656
O21 O1 Ga3 134.2(7) 5_655 2_656
O21 O1 Ga3 62.4(5) 6_665 2_656
O21 O1 Ga3 102.0(5) 2 2_656
O3 O1 Ga3 66.5(5) 2_655 2_656
O3 O1 Ga3 102.7(7) 6 2_656
O3 O1 Ga3 34.0(4) 5_665 2_656
O21 O1 Ga3 142.7(8) 6 2_656
O21 O1 Ga3 79.2(4) 2_655 2_656
O21 O1 Ga3 75.6(4) 5_665 2_656
Ga3 O1 Ga3 73.0(4) . 2_656
Ga2 O1 Ga3 136.6(3) 1_554 4_665
La O1 Ga3 114.9(10) 2_655 4_665
La O1 Ga3 59.6(5) . 4_665
La O1 Ga3 53.1(4) 4_665 4_665
O21 O1 Ga3 8.5(5) . 4_665
O21 O1 Ga3 66.8(7) 3_655 4_665
O21 O1 Ga3 65.9(7) 4_665 4_665
O2 O1 Ga3 72.9(12) 4_665 4_665
O2 O1 Ga3 17.0(10) . 4_665
O2 O1 Ga3 56.3(11) 3_655 4_665
O2 O1 Ga3 101.8(10) 1_554 4_665
O2 O1 Ga3 155.6(11) 4_664 4_665
O2 O1 Ga3 129.2(12) 3_654 4_665
O3 O1 Ga3 129.6(8) 3_655 4_665
O3 O1 Ga3 100.6(6) 4_665 4_665
O3 O1 Ga3 57.9(5) . 4_665
O21 O1 Ga3 143.9(5) 3_654 4_665
O21 O1 Ga3 106.5(4) 1_554 4_665
O21 O1 Ga3 142.6(5) 4_664 4_665
Ga2 O1 Ga3 43.4(3) . 4_665
O2 O1 Ga3 104.1(10) 5_655 4_665
O2 O1 Ga3 144.7(12) 6_665 4_665
O2 O1 Ga3 72.6(11) 2 4_665
Ga3 O1 Ga3 131.0(3) 1_554 4_665
Ga3 O1 Ga3 75.97(18) 4_664 4_665
Ga3 O1 Ga3 131.0(3) 2_655 4_665
O21 O1 Ga3 102.0(5) 5_655 4_665
O21 O1 Ga3 134.2(7) 6_665 4_665
O21 O1 Ga3 62.4(5) 2 4_665
O3 O1 Ga3 102.7(7) 2_655 4_665
O3 O1 Ga3 34.0(4) 6 4_665
O3 O1 Ga3 66.5(5) 5_665 4_665
O21 O1 Ga3 75.6(4) 6 4_665
O21 O1 Ga3 142.7(8) 2_655 4_665
O21 O1 Ga3 79.2(4) 5_665 4_665
Ga3 O1 Ga3 73.0(4) . 4_665
Ga3 O1 Ga3 73.0(4) 2_656 4_665
Ga2 O1 Nb 99.6(4) 1_554 1_655
La O1 Nb 46.80(8) 2_655 1_655
La O1 Nb 70.47(16) . 1_655
La O1 Nb 149.5(10) 4_665 1_655
O21 O1 Nb 105.6(8) . 1_655
O21 O1 Nb 47.3(5) 3_655 1_655
O21 O1 Nb 89.9(7) 4_665 1_655
O2 O1 Nb 76.3(11) 4_665 1_655
O2 O1 Nb 112.5(13) . 1_655
O2 O1 Nb 56.0(10) 3_655 1_655
O2 O1 Nb 133.6(13) 1_554 1_655
O2 O1 Nb 91.6(12) 4_664 1_655
O2 O1 Nb 71.6(10) 3_654 1_655
O3 O1 Nb 18.0(5) 3_655 1_655
O3 O1 Nb 126.0(6) 4_665 1_655
O3 O1 Nb 115.5(6) . 1_655
O21 O1 Nb 70.7(4) 3_654 1_655
O21 O1 Nb 120.0(7) 1_554 1_655
O21 O1 Nb 105.3(6) 4_664 1_655
Ga2 O1 Nb 80.4(4) . 1_655
O2 O1 Nb 56.1(10) 5_655 1_655
O2 O1 Nb 76.7(10) 6_665 1_655
O2 O1 Nb 164.3(12) 2 1_655
Ga3 O1 Nb 42.35(6) 1_554 1_655
Ga3 O1 Nb 135.5(4) 4_664 1_655
Ga3 O1 Nb 105.70(17) 2_655 1_655
O21 O1 Nb 46.9(4) 5_655 1_655
O21 O1 Nb 80.3(4) 6_665 1_655
O21 O1 Nb 162.3(4) 2 1_655
O3 O1 Nb 25.1(3) 2_655 1_655
O3 O1 Nb 95.5(5) 6 1_655
O3 O1 Nb 125.4(6) 5_665 1_655
O21 O1 Nb 82.1(3) 6 1_655
O21 O1 Nb 43.9(3) 2_655 1_655
O21 O1 Nb 160.0(3) 5_665 1_655
Ga3 O1 Nb 39.87(13) . 1_655
Ga3 O1 Nb 91.6(4) 2_656 1_655
Ga3 O1 Nb 112.1(5) 4_665 1_655
Ga2 O1 Ga1 99.6(4) 1_554 1_655
La O1 Ga1 46.80(8) 2_655 1_655
La O1 Ga1 70.47(16) . 1_655
La O1 Ga1 149.5(10) 4_665 1_655
O21 O1 Ga1 105.6(8) . 1_655
O21 O1 Ga1 47.3(5) 3_655 1_655
O21 O1 Ga1 89.9(7) 4_665 1_655
O2 O1 Ga1 76.3(11) 4_665 1_655
O2 O1 Ga1 112.5(13) . 1_655
O2 O1 Ga1 56.0(10) 3_655 1_655
O2 O1 Ga1 133.6(13) 1_554 1_655
O2 O1 Ga1 91.6(12) 4_664 1_655
O2 O1 Ga1 71.6(10) 3_654 1_655
O3 O1 Ga1 18.0(5) 3_655 1_655
O3 O1 Ga1 126.0(6) 4_665 1_655
O3 O1 Ga1 115.5(6) . 1_655
O21 O1 Ga1 70.7(4) 3_654 1_655
O21 O1 Ga1 120.0(7) 1_554 1_655
O21 O1 Ga1 105.3(6) 4_664 1_655
Ga2 O1 Ga1 80.4(4) . 1_655
O2 O1 Ga1 56.1(10) 5_655 1_655
O2 O1 Ga1 76.7(10) 6_665 1_655
O2 O1 Ga1 164.3(12) 2 1_655
Ga3 O1 Ga1 42.35(6) 1_554 1_655
Ga3 O1 Ga1 135.5(4) 4_664 1_655
Ga3 O1 Ga1 105.70(17) 2_655 1_655
O21 O1 Ga1 46.9(4) 5_655 1_655
O21 O1 Ga1 80.3(4) 6_665 1_655
O21 O1 Ga1 162.3(4) 2 1_655
O3 O1 Ga1 25.1(3) 2_655 1_655
O3 O1 Ga1 95.5(5) 6 1_655
O3 O1 Ga1 125.4(6) 5_665 1_655
O21 O1 Ga1 82.1(3) 6 1_655
O21 O1 Ga1 43.9(3) 2_655 1_655
O21 O1 Ga1 160.0(3) 5_665 1_655
Ga3 O1 Ga1 39.87(13) . 1_655
Ga3 O1 Ga1 91.6(4) 2_656 1_655
Ga3 O1 Ga1 112.1(5) 4_665 1_655
Nb O1 Ga1 0.0 1_655 1_655
Ga2 O1 Nb 99.6(4) 1_554 1_665
La O1 Nb 70.47(16) 2_655 1_665
La O1 Nb 149.5(10) . 1_665
La O1 Nb 46.80(8) 4_665 1_665
O21 O1 Nb 89.9(7) . 1_665
O21 O1 Nb 105.6(8) 3_655 1_665
O21 O1 Nb 47.3(5) 4_665 1_665
O2 O1 Nb 56.0(10) 4_665 1_665
O2 O1 Nb 76.3(11) . 1_665
O2 O1 Nb 112.5(12) 3_655 1_665
O2 O1 Nb 91.6(12) 1_554 1_665
O2 O1 Nb 71.6(10) 4_664 1_665
O2 O1 Nb 133.6(13) 3_654 1_665
O3 O1 Nb 115.5(6) 3_655 1_665
O3 O1 Nb 18.0(5) 4_665 1_665
O3 O1 Nb 126.0(6) . 1_665
O21 O1 Nb 120.0(7) 3_654 1_665
O21 O1 Nb 105.3(6) 1_554 1_665
O21 O1 Nb 70.7(4) 4_664 1_665
Ga2 O1 Nb 80.4(4) . 1_665
O2 O1 Nb 164.3(12) 5_655 1_665
O2 O1 Nb 56.1(10) 6_665 1_665
O2 O1 Nb 76.7(10) 2 1_665
Ga3 O1 Nb 135.5(4) 1_554 1_665
Ga3 O1 Nb 105.70(17) 4_664 1_665
Ga3 O1 Nb 42.35(6) 2_655 1_665
O21 O1 Nb 162.3(4) 5_655 1_665
O21 O1 Nb 46.9(4) 6_665 1_665
O21 O1 Nb 80.3(4) 2 1_665
O3 O1 Nb 95.5(5) 2_655 1_665
O3 O1 Nb 125.4(6) 6 1_665
O3 O1 Nb 25.1(3) 5_665 1_665
O21 O1 Nb 160.0(3) 6 1_665
O21 O1 Nb 82.1(3) 2_655 1_665
O21 O1 Nb 43.9(3) 5_665 1_665
Ga3 O1 Nb 112.1(5) . 1_665
Ga3 O1 Nb 39.87(13) 2_656 1_665
Ga3 O1 Nb 91.6(4) 4_665 1_665
Nb O1 Nb 117.3(2) 1_655 1_665
Ga1 O1 Nb 117.3(2) 1_655 1_665
Ga2 O1 Ga1 99.6(4) 1_554 1_665
La O1 Ga1 70.47(16) 2_655 1_665
La O1 Ga1 149.5(10) . 1_665
La O1 Ga1 46.80(8) 4_665 1_665
O21 O1 Ga1 89.9(7) . 1_665
O21 O1 Ga1 105.6(8) 3_655 1_665
O21 O1 Ga1 47.3(5) 4_665 1_665
O2 O1 Ga1 56.0(10) 4_665 1_665
O2 O1 Ga1 76.3(11) . 1_665
O2 O1 Ga1 112.5(12) 3_655 1_665
O2 O1 Ga1 91.6(12) 1_554 1_665
O2 O1 Ga1 71.6(10) 4_664 1_665
O2 O1 Ga1 133.6(13) 3_654 1_665
O3 O1 Ga1 115.5(6) 3_655 1_665
O3 O1 Ga1 18.0(5) 4_665 1_665
O3 O1 Ga1 126.0(6) . 1_665
O21 O1 Ga1 120.0(7) 3_654 1_665
O21 O1 Ga1 105.3(6) 1_554 1_665
O21 O1 Ga1 70.7(4) 4_664 1_665
Ga2 O1 Ga1 80.4(4) . 1_665
O2 O1 Ga1 164.3(12) 5_655 1_665
O2 O1 Ga1 56.1(10) 6_665 1_665
O2 O1 Ga1 76.7(10) 2 1_665
Ga3 O1 Ga1 135.5(4) 1_554 1_665
Ga3 O1 Ga1 105.70(17) 4_664 1_665
Ga3 O1 Ga1 42.35(6) 2_655 1_665
O21 O1 Ga1 162.3(4) 5_655 1_665
O21 O1 Ga1 46.9(4) 6_665 1_665
O21 O1 Ga1 80.3(4) 2 1_665
O3 O1 Ga1 95.5(5) 2_655 1_665
O3 O1 Ga1 125.4(6) 6 1_665
O3 O1 Ga1 25.1(3) 5_665 1_665
O21 O1 Ga1 160.0(3) 6 1_665
O21 O1 Ga1 82.1(3) 2_655 1_665
O21 O1 Ga1 43.9(3) 5_665 1_665
Ga3 O1 Ga1 112.1(5) . 1_665
Ga3 O1 Ga1 39.87(13) 2_656 1_665
Ga3 O1 Ga1 91.6(4) 4_665 1_665
Nb O1 Ga1 117.3(2) 1_655 1_665
Ga1 O1 Ga1 117.3(2) 1_655 1_665
Nb O1 Ga1 0.0 1_665 1_665
Ga2 O1 Ga1 99.6(4) 1_554 .
La O1 Ga1 149.5(10) 2_655 .
La O1 Ga1 46.80(8) . .
La O1 Ga1 70.47(16) 4_665 .
O21 O1 Ga1 47.3(5) . .
O21 O1 Ga1 89.9(7) 3_655 .
O21 O1 Ga1 105.6(8) 4_665 .
O2 O1 Ga1 112.5(13) 4_665 .
O2 O1 Ga1 56.0(10) . .
O2 O1 Ga1 76.3(11) 3_655 .
O2 O1 Ga1 71.6(10) 1_554 .
O2 O1 Ga1 133.6(13) 4_664 .
O2 O1 Ga1 91.6(12) 3_654 .
O3 O1 Ga1 126.0(6) 3_655 .
O3 O1 Ga1 115.5(6) 4_665 .
O3 O1 Ga1 18.0(5) . .
O21 O1 Ga1 105.3(6) 3_654 .
O21 O1 Ga1 70.7(4) 1_554 .
O21 O1 Ga1 120.0(7) 4_664 .
Ga2 O1 Ga1 80.4(4) . .
O2 O1 Ga1 76.7(10) 5_655 .
O2 O1 Ga1 164.3(12) 6_665 .
O2 O1 Ga1 56.1(10) 2 .
Ga3 O1 Ga1 105.70(17) 1_554 .
Ga3 O1 Ga1 42.35(6) 4_664 .
Ga3 O1 Ga1 135.5(4) 2_655 .
O21 O1 Ga1 80.3(4) 5_655 .
O21 O1 Ga1 162.3(4) 6_665 .
O21 O1 Ga1 46.9(4) 2 .
O3 O1 Ga1 125.4(6) 2_655 .
O3 O1 Ga1 25.1(3) 6 .
O3 O1 Ga1 95.5(5) 5_665 .
O21 O1 Ga1 43.9(3) 6 .
O21 O1 Ga1 160.0(3) 2_655 .
O21 O1 Ga1 82.1(3) 5_665 .
Ga3 O1 Ga1 91.6(4) . .
Ga3 O1 Ga1 112.1(5) 2_656 .
Ga3 O1 Ga1 39.87(13) 4_665 .
Nb O1 Ga1 117.3(2) 1_655 .
Ga1 O1 Ga1 117.3(2) 1_655 .
Nb O1 Ga1 117.3(2) 1_665 .
Ga1 O1 Ga1 117.3(2) 1_665 .
Ga2 O1 Nb 99.6(4) 1_554 .
La O1 Nb 149.5(10) 2_655 .
La O1 Nb 46.80(8) . .
La O1 Nb 70.47(16) 4_665 .
O21 O1 Nb 47.3(5) . .
O21 O1 Nb 89.9(7) 3_655 .
O21 O1 Nb 105.6(8) 4_665 .
O2 O1 Nb 112.5(13) 4_665 .
O2 O1 Nb 56.0(10) . .
O2 O1 Nb 76.3(11) 3_655 .
O2 O1 Nb 71.6(10) 1_554 .
O2 O1 Nb 133.6(13) 4_664 .
O2 O1 Nb 91.6(12) 3_654 .
O3 O1 Nb 126.0(6) 3_655 .
O3 O1 Nb 115.5(6) 4_665 .
O3 O1 Nb 18.0(5) . .
O21 O1 Nb 105.3(6) 3_654 .
O21 O1 Nb 70.7(4) 1_554 .
O21 O1 Nb 120.0(7) 4_664 .
Ga2 O1 Nb 80.4(4) . .
O2 O1 Nb 76.7(10) 5_655 .
O2 O1 Nb 164.3(12) 6_665 .
O2 O1 Nb 56.1(10) 2 .
Ga3 O1 Nb 105.70(17) 1_554 .
Ga3 O1 Nb 42.35(6) 4_664 .
Ga3 O1 Nb 135.5(4) 2_655 .
O21 O1 Nb 80.3(4) 5_655 .
O21 O1 Nb 162.3(4) 6_665 .
O21 O1 Nb 46.9(4) 2 .
O3 O1 Nb 125.4(6) 2_655 .
O3 O1 Nb 25.1(3) 6 .
O3 O1 Nb 95.5(5) 5_665 .
O21 O1 Nb 43.9(3) 6 .
O21 O1 Nb 160.0(3) 2_655 .
O21 O1 Nb 82.1(3) 5_665 .
Ga3 O1 Nb 91.6(4) . .
Ga3 O1 Nb 112.1(5) 2_656 .
Ga3 O1 Nb 39.87(13) 4_665 .
Nb O1 Nb 117.3(2) 1_655 .
Ga1 O1 Nb 117.3(2) 1_655 .
Nb O1 Nb 117.3(2) 1_665 .
Ga1 O1 Nb 117.3(2) 1_665 .
Ga1 O1 Nb 0.0 . .
Ga2 O1 O3 114.4(5) 1_554 6_665
La O1 O3 48.9(4) 2_655 6_665
La O1 O3 136.7(11) . 6_665
La O1 O3 62.7(5) 4_665 6_665
O21 O1 O3 87.2(9) . 6_665
O21 O1 O3 83.6(8) 3_655 6_665
O21 O1 O3 30.9(5) 4_665 6_665
O2 O1 O3 34.8(9) 4_665 6_665
O2 O1 O3 75.2(12) . 6_665
O2 O1 O3 92.9(13) 3_655 6_665
O2 O1 O3 115.0(12) 1_554 6_665
O2 O1 O3 79.6(11) 4_664 6_665
O2 O1 O3 138.6(13) 3_654 6_665
O3 O1 O3 97.3(8) 3_655 6_665
O3 O1 O3 40.5(7) 4_665 6_665
O3 O1 O3 142.9(8) . 6_665
O21 O1 O3 123.9(7) 3_654 6_665
O21 O1 O3 127.8(7) 1_554 6_665
O21 O1 O3 84.4(6) 4_664 6_665
Ga2 O1 O3 65.6(5) . 6_665
O2 O1 O3 150.3(10) 5_655 6_665
O2 O1 O3 52.5(11) 6_665 6_665
O2 O1 O3 99.9(10) 2 6_665
Ga3 O1 O3 124.5(4) 1_554 6_665
Ga3 O1 O3 129.2(3) 4_664 6_665
Ga3 O1 O3 53.8(3) 2_655 6_665
O21 O1 O3 141.9(6) 5_655 6_665
O21 O1 O3 42.0(6) 6_665 6_665
O21 O1 O3 102.0(5) 2 6_665
O3 O1 O3 71.8(8) 2_655 6_665
O3 O1 O3 124.1(9) 6 6_665
O3 O1 O3 34.7(7) 5_665 6_665
O21 O1 O3 165.1(9) 6 6_665
O21 O1 O3 67.8(5) 2_655 6_665
O21 O1 O3 67.4(4) 5_665 6_665
Ga3 O1 O3 89.2(5) . 6_665
Ga3 O1 O3 22.3(3) 2_656 6_665
Ga3 O1 O3 92.2(6) 4_665 6_665
Nb O1 O3 94.9(4) 1_655 6_665
Ga1 O1 O3 94.9(4) 1_655 6_665
Nb O1 O3 24.2(3) 1_665 6_665
Ga1 O1 O3 24.2(3) 1_665 6_665
Ga1 O1 O3 128.3(6) . 6_665
Nb O1 O3 128.3(6) . 6_665
Ga2 O1 O3 114.4(5) 1_554 5_655
La O1 O3 62.7(5) 2_655 5_655
La O1 O3 48.9(4) . 5_655
La O1 O3 136.7(11) 4_665 5_655
O21 O1 O3 83.6(8) . 5_655
O21 O1 O3 30.9(5) 3_655 5_655
O21 O1 O3 87.2(9) 4_665 5_655
O2 O1 O3 75.2(12) 4_665 5_655
O2 O1 O3 92.9(13) . 5_655
O2 O1 O3 34.8(9) 3_655 5_655
O2 O1 O3 138.6(13) 1_554 5_655
O2 O1 O3 115.0(12) 4_664 5_655
O2 O1 O3 79.6(11) 3_654 5_655
O3 O1 O3 40.5(7) 3_655 5_655
O3 O1 O3 142.9(8) 4_665 5_655
O3 O1 O3 97.3(8) . 5_655
O21 O1 O3 84.4(6) 3_654 5_655
O21 O1 O3 123.9(7) 1_554 5_655
O21 O1 O3 127.8(7) 4_664 5_655
Ga2 O1 O3 65.6(5) . 5_655
O2 O1 O3 52.5(11) 5_655 5_655
O2 O1 O3 99.9(10) 6_665 5_655
O2 O1 O3 150.3(10) 2 5_655
Ga3 O1 O3 53.8(3) 1_554 5_655
Ga3 O1 O3 124.5(4) 4_664 5_655
Ga3 O1 O3 129.2(3) 2_655 5_655
O21 O1 O3 42.0(6) 5_655 5_655
O21 O1 O3 102.0(5) 6_665 5_655
O21 O1 O3 141.9(6) 2 5_655
O3 O1 O3 34.7(7) 2_655 5_655
O3 O1 O3 71.8(8) 6 5_655
O3 O1 O3 124.1(9) 5_665 5_655
O21 O1 O3 67.8(5) 6 5_655
O21 O1 O3 67.4(4) 2_655 5_655
O21 O1 O3 165.1(9) 5_665 5_655
Ga3 O1 O3 22.3(3) . 5_655
Ga3 O1 O3 92.2(6) 2_656 5_655
Ga3 O1 O3 89.2(5) 4_665 5_655
Nb O1 O3 24.2(3) 1_655 5_655
Ga1 O1 O3 24.2(3) 1_655 5_655
Nb O1 O3 128.3(6) 1_665 5_655
Ga1 O1 O3 128.3(6) 1_665 5_655
Ga1 O1 O3 94.9(4) . 5_655
Nb O1 O3 94.9(4) . 5_655
O3 O1 O3 104.1(5) 6_665 5_655
Ga2 O1 O3 114.4(5) 1_554 2
La O1 O3 136.7(11) 2_655 2
La O1 O3 62.7(5) . 2
La O1 O3 48.9(4) 4_665 2
O21 O1 O3 30.9(5) . 2
O21 O1 O3 87.2(9) 3_655 2
O21 O1 O3 83.6(8) 4_665 2
O2 O1 O3 92.9(13) 4_665 2
O2 O1 O3 34.8(9) . 2
O2 O1 O3 75.2(12) 3_655 2
O2 O1 O3 79.6(11) 1_554 2
O2 O1 O3 138.6(13) 4_664 2
O2 O1 O3 115.0(12) 3_654 2
O3 O1 O3 142.9(8) 3_655 2
O3 O1 O3 97.3(8) 4_665 2
O3 O1 O3 40.5(7) . 2
O21 O1 O3 127.8(7) 3_654 2
O21 O1 O3 84.4(6) 1_554 2
O21 O1 O3 123.9(7) 4_664 2
Ga2 O1 O3 65.6(5) . 2
O2 O1 O3 99.9(10) 5_655 2
O2 O1 O3 150.3(10) 6_665 2
O2 O1 O3 52.5(11) 2 2
Ga3 O1 O3 129.2(3) 1_554 2
Ga3 O1 O3 53.8(3) 4_664 2
Ga3 O1 O3 124.5(4) 2_655 2
O21 O1 O3 102.0(5) 5_655 2
O21 O1 O3 141.9(6) 6_665 2
O21 O1 O3 42.0(6) 2 2
O3 O1 O3 124.1(9) 2_655 2
O3 O1 O3 34.7(7) 6 2
O3 O1 O3 71.8(8) 5_665 2
O21 O1 O3 67.4(4) 6 2
O21 O1 O3 165.1(9) 2_655 2
O21 O1 O3 67.8(5) 5_665 2
Ga3 O1 O3 92.2(6) . 2
Ga3 O1 O3 89.2(5) 2_656 2
Ga3 O1 O3 22.3(3) 4_665 2
Nb O1 O3 128.3(6) 1_655 2
Ga1 O1 O3 128.3(6) 1_655 2
Nb O1 O3 94.9(4) 1_665 2
Ga1 O1 O3 94.9(4) 1_665 2
Ga1 O1 O3 24.2(3) . 2
Nb O1 O3 24.2(3) . 2
O3 O1 O3 104.1(5) 6_665 2
O3 O1 O3 104.1(5) 5_655 2
Ga2 O1 O2 78.1(7) 1_554 2_655
La O1 O2 31.0(7) 2_655 2_655
La O1 O2 115.0(6) . 2_655
La O1 O2 128.9(6) 4_665 2_655
O21 O1 O2 136.7(11) . 2_655
O21 O1 O2 81.9(8) 3_655 2_655
O21 O1 O2 85.5(7) 4_665 2_655
O2 O1 O2 75.4(14) 4_665 2_655
O2 O1 O2 133.2(12) . 2_655
O2 O1 O2 94.6(14) 3_655 2_655
O2 O1 O2 112.5(12) 1_554 2_655
O2 O1 O2 51.9(14) 4_664 2_655
O2 O1 O2 74.8(15) 3_654 2_655
O3 O1 O2 34.6(8) 3_655 2_655
O3 O1 O2 83.7(9) 4_665 2_655
O3 O1 O2 148.3(9) . 2_655
O21 O1 O2 63.2(7) 3_654 2_655
O21 O1 O2 108.1(10) 1_554 2_655
O21 O1 O2 66.7(9) 4_664 2_655
Ga2 O1 O2 101.9(7) . 2_655
O2 O1 O2 84.4(15) 5_655 2_655
O2 O1 O2 31.5(14) 6_665 2_655
O2 O1 O2 137.3(17) 2 2_655
Ga3 O1 O2 56.0(6) 1_554 2_655
Ga3 O1 O2 138.7(10) 4_664 2_655
Ga3 O1 O2 60.3(6) 2_655 2_655
O21 O1 O2 80.2(7) 5_655 2_655
O21 O1 O2 36.9(7) 6_665 2_655
O21 O1 O2 147.6(9) 2 2_655
O3 O1 O2 44.7(6) 2_655 2_655
O3 O1 O2 140.9(7) 6 2_655
O3 O1 O2 102.8(6) 5_665 2_655
O21 O1 O2 117.1(7) 6 2_655
O21 O1 O2 2.5(7) 2_655 2_655
O21 O1 O2 116.2(7) 5_665 2_655
Ga3 O1 O2 77.8(6) . 2_655
Ga3 O1 O2 80.8(6) 2_656 2_655
Ga3 O1 O2 145.2(9) 4_665 2_655
Nb O1 O2 45.4(6) 1_655 2_655
Ga1 O1 O2 45.4(6) 1_655 2_655
Nb O1 O2 82.2(6) 1_665 2_655
Ga1 O1 O2 82.2(6) 1_665 2_655
Ga1 O1 O2 160.4(6) . 2_655
Nb O1 O2 160.4(6) . 2_655
O3 O1 O2 68.7(6) 6_665 2_655
O3 O1 O2 69.1(7) 5_655 2_655
O3 O1 O2 167.5(10) 2 2_655
Ga2 O1 O2 78.1(7) 1_554 6
La O1 O2 128.9(6) 2_655 6
La O1 O2 31.0(7) . 6
La O1 O2 115.0(6) 4_665 6
O21 O1 O2 81.9(8) . 6
O21 O1 O2 85.5(7) 3_655 6
O21 O1 O2 136.7(11) 4_665 6
O2 O1 O2 133.2(12) 4_665 6
O2 O1 O2 94.6(14) . 6
O2 O1 O2 75.4(14) 3_655 6
O2 O1 O2 74.8(15) 1_554 6
O2 O1 O2 112.5(12) 4_664 6
O2 O1 O2 51.9(14) 3_654 6
O3 O1 O2 83.7(9) 3_655 6
O3 O1 O2 148.3(9) 4_665 6
O3 O1 O2 34.6(8) . 6
O21 O1 O2 66.7(9) 3_654 6
O21 O1 O2 63.2(7) 1_554 6
O21 O1 O2 108.1(10) 4_664 6
Ga2 O1 O2 101.9(7) . 6
O2 O1 O2 31.5(14) 5_655 6
O2 O1 O2 137.3(17) 6_665 6
O2 O1 O2 84.4(15) 2 6
Ga3 O1 O2 60.3(6) 1_554 6
Ga3 O1 O2 56.0(6) 4_664 6
Ga3 O1 O2 138.7(10) 2_655 6
O21 O1 O2 36.9(7) 5_655 6
O21 O1 O2 147.6(9) 6_665 6
O21 O1 O2 80.2(7) 2 6
O3 O1 O2 102.8(6) 2_655 6
O3 O1 O2 44.7(6) 6 6
O3 O1 O2 140.9(7) 5_665 6
O21 O1 O2 2.5(7) 6 6
O21 O1 O2 116.2(7) 2_655 6
O21 O1 O2 117.1(7) 5_665 6
Ga3 O1 O2 80.8(6) . 6
Ga3 O1 O2 145.2(9) 2_656 6
Ga3 O1 O2 77.8(6) 4_665 6
Nb O1 O2 82.2(6) 1_655 6
Ga1 O1 O2 82.2(6) 1_655 6
Nb O1 O2 160.4(6) 1_665 6
Ga1 O1 O2 160.4(6) 1_665 6
Ga1 O1 O2 45.4(6) . 6
Nb O1 O2 45.4(6) . 6
O3 O1 O2 167.5(10) 6_665 6
O3 O1 O2 68.7(6) 5_655 6
O3 O1 O2 69.1(7) 2 6
O2 O1 O2 115.9(5) 2_655 6
Ga2 O1 O2 78.1(7) 1_554 5_665
La O1 O2 115.0(6) 2_655 5_665
La O1 O2 128.9(6) . 5_665
La O1 O2 31.0(7) 4_665 5_665
O21 O1 O2 85.5(7) . 5_665
O21 O1 O2 136.7(11) 3_655 5_665
O21 O1 O2 81.9(8) 4_665 5_665
O2 O1 O2 94.6(14) 4_665 5_665
O2 O1 O2 75.4(14) . 5_665
O2 O1 O2 133.2(12) 3_655 5_665
O2 O1 O2 51.9(14) 1_554 5_665
O2 O1 O2 74.8(15) 4_664 5_665
O2 O1 O2 112.5(12) 3_654 5_665
O3 O1 O2 148.3(9) 3_655 5_665
O3 O1 O2 34.6(8) 4_665 5_665
O3 O1 O2 83.7(9) . 5_665
O21 O1 O2 108.1(10) 3_654 5_665
O21 O1 O2 66.7(9) 1_554 5_665
O21 O1 O2 63.2(7) 4_664 5_665
Ga2 O1 O2 101.9(7) . 5_665
O2 O1 O2 137.3(17) 5_655 5_665
O2 O1 O2 84.4(15) 6_665 5_665
O2 O1 O2 31.5(14) 2 5_665
Ga3 O1 O2 138.7(10) 1_554 5_665
Ga3 O1 O2 60.3(6) 4_664 5_665
Ga3 O1 O2 56.0(6) 2_655 5_665
O21 O1 O2 147.6(9) 5_655 5_665
O21 O1 O2 80.2(7) 6_665 5_665
O21 O1 O2 36.9(7) 2 5_665
O3 O1 O2 140.9(7) 2_655 5_665
O3 O1 O2 102.8(6) 6 5_665
O3 O1 O2 44.7(6) 5_665 5_665
O21 O1 O2 116.2(7) 6 5_665
O21 O1 O2 117.1(7) 2_655 5_665
O21 O1 O2 2.5(7) 5_665 5_665
Ga3 O1 O2 145.2(9) . 5_665
Ga3 O1 O2 77.8(6) 2_656 5_665
Ga3 O1 O2 80.8(6) 4_665 5_665
Nb O1 O2 160.4(6) 1_655 5_665
Ga1 O1 O2 160.4(6) 1_655 5_665
Nb O1 O2 45.4(6) 1_665 5_665
Ga1 O1 O2 45.4(6) 1_665 5_665
Ga1 O1 O2 82.2(6) . 5_665
Nb O1 O2 82.2(6) . 5_665
O3 O1 O2 69.1(7) 6_665 5_665
O3 O1 O2 167.5(10) 5_655 5_665
O3 O1 O2 68.7(6) 2 5_665
O2 O1 O2 115.9(5) 2_655 5_665
O2 O1 O2 115.9(5) 6 5_665
Ga2 O1 La 28.74(19) 1_554 1_554
La O1 La 120.2(7) 2_655 1_554
La O1 La 79.5(5) . 1_554
La O1 La 120.2(7) 4_665 1_554
O21 O1 La 126.7(6) . 1_554
O21 O1 La 124.6(5) 3_655 1_554
O21 O1 La 173.6(7) 4_665 1_554
O2 O1 La 164.7(11) 4_665 1_554
O2 O1 La 135.7(10) . 1_554
O2 O1 La 119.8(10) 3_655 1_554
O2 O1 La 44.5(12) 1_554 1_554
O2 O1 La 63.4(11) 4_664 1_554
O2 O1 La 18.9(10) 3_654 1_554
O3 O1 La 77.4(7) 3_655 1_554
O3 O1 La 109.7(9) 4_665 1_554
O3 O1 La 62.0(6) . 1_554
O21 O1 La 26.9(5) 3_654 1_554
O21 O1 La 30.0(5) 1_554 1_554
O21 O1 La 58.8(7) 4_664 1_554
Ga2 O1 La 151.26(19) . 1_554
O2 O1 La 44.2(11) 5_655 1_554
O2 O1 La 93.4(13) 6_665 1_554
O2 O1 La 74.9(11) 2 1_554
Ga3 O1 La 48.0(3) 1_554 1_554
Ga3 O1 La 52.6(4) 4_664 1_554
Ga3 O1 La 89.3(6) 2_655 1_554
O21 O1 La 54.3(6) 5_655 1_554
O21 O1 La 103.4(8) 6_665 1_554
O21 O1 La 79.6(6) 2 1_554
O3 O1 La 114.4(5) 2_655 1_554
O3 O1 La 91.8(4) 6 1_554
O3 O1 La 140.4(6) 5_665 1_554
O21 O1 La 52.1(4) 6 1_554
O21 O1 La 92.0(6) 2_655 1_554
O21 O1 La 98.4(6) 5_665 1_554
Ga3 O1 La 116.68(11) . 1_554
Ga3 O1 La 165.1(5) 2_656 1_554
Ga3 O1 La 119.81(12) 4_665 1_554
Nb O1 La 90.2(3) 1_655 1_554
Ga1 O1 La 90.2(3) 1_655 1_554
Nb O1 La 127.5(6) 1_665 1_554
Ga1 O1 La 127.5(6) 1_665 1_554
Ga1 O1 La 80.0(2) . 1_554
Nb O1 La 80.0(2) . 1_554
O3 O1 La 142.8(6) 6_665 1_554
O3 O1 La 95.5(4) 5_655 1_554
O3 O1 La 101.3(4) 2 1_554
O2 O1 La 90.0(7) 2_655 1_554
O2 O1 La 49.6(6) 6 1_554
O2 O1 La 96.0(7) 5_665 1_554
Ga2 O1 La 28.74(19) 1_554 2_654
La O1 La 79.5(5) 2_655 2_654
La O1 La 120.2(7) . 2_654
La O1 La 120.2(7) 4_665 2_654
O21 O1 La 173.6(7) . 2_654
O21 O1 La 126.7(6) 3_655 2_654
O21 O1 La 124.6(5) 4_665 2_654
O2 O1 La 119.8(10) 4_665 2_654
O2 O1 La 164.7(11) . 2_654
O2 O1 La 135.7(10) 3_655 2_654
O2 O1 La 63.4(11) 1_554 2_654
O2 O1 La 18.9(10) 4_664 2_654
O2 O1 La 44.5(12) 3_654 2_654
O3 O1 La 62.0(6) 3_655 2_654
O3 O1 La 77.4(7) 4_665 2_654
O3 O1 La 109.7(9) . 2_654
O21 O1 La 30.0(5) 3_654 2_654
O21 O1 La 58.8(7) 1_554 2_654
O21 O1 La 26.9(5) 4_664 2_654
Ga2 O1 La 151.26(19) . 2_654
O2 O1 La 74.9(11) 5_655 2_654
O2 O1 La 44.2(11) 6_665 2_654
O2 O1 La 93.4(13) 2 2_654
Ga3 O1 La 52.6(4) 1_554 2_654
Ga3 O1 La 89.3(6) 4_664 2_654
Ga3 O1 La 48.0(3) 2_655 2_654
O21 O1 La 79.6(6) 5_655 2_654
O21 O1 La 54.3(6) 6_665 2_654
O21 O1 La 103.4(8) 2 2_654
O3 O1 La 91.8(4) 2_655 2_654
O3 O1 La 140.4(6) 6 2_654
O3 O1 La 114.4(5) 5_665 2_654
O21 O1 La 98.4(6) 6 2_654
O21 O1 La 52.1(4) 2_655 2_654
O21 O1 La 92.0(6) 5_665 2_654
Ga3 O1 La 119.81(12) . 2_654
Ga3 O1 La 116.68(11) 2_656 2_654
Ga3 O1 La 165.1(5) 4_665 2_654
Nb O1 La 80.0(2) 1_655 2_654
Ga1 O1 La 80.0(2) 1_655 2_654
Nb O1 La 90.2(3) 1_665 2_654
Ga1 O1 La 90.2(3) 1_665 2_654
Ga1 O1 La 127.5(6) . 2_654
Nb O1 La 127.5(6) . 2_654
O3 O1 La 95.5(4) 6_665 2_654
O3 O1 La 101.3(4) 5_655 2_654
O3 O1 La 142.8(6) 2 2_654
O2 O1 La 49.6(6) 2_655 2_654
O2 O1 La 96.0(7) 6 2_654
O2 O1 La 90.0(7) 5_665 2_654
La O1 La 49.2(3) 1_554 2_654
Ga2 O1 La 28.74(19) 1_554 4_664
La O1 La 120.2(7) 2_655 4_664
La O1 La 120.2(7) . 4_664
La O1 La 79.5(5) 4_665 4_664
O21 O1 La 124.6(5) . 4_664
O21 O1 La 173.6(7) 3_655 4_664
O21 O1 La 126.7(6) 4_665 4_664
O2 O1 La 135.7(10) 4_665 4_664
O2 O1 La 119.8(10) . 4_664
O2 O1 La 164.7(11) 3_655 4_664
O2 O1 La 18.9(10) 1_554 4_664
O2 O1 La 44.5(12) 4_664 4_664
O2 O1 La 63.4(11) 3_654 4_664
O3 O1 La 109.7(9) 3_655 4_664
O3 O1 La 62.0(6) 4_665 4_664
O3 O1 La 77.4(7) . 4_664
O21 O1 La 58.8(7) 3_654 4_664
O21 O1 La 26.9(5) 1_554 4_664
O21 O1 La 30.0(5) 4_664 4_664
Ga2 O1 La 151.26(19) . 4_664
O2 O1 La 93.4(13) 5_655 4_664
O2 O1 La 74.9(11) 6_665 4_664
O2 O1 La 44.2(11) 2 4_664
Ga3 O1 La 89.3(6) 1_554 4_664
Ga3 O1 La 48.0(3) 4_664 4_664
Ga3 O1 La 52.6(4) 2_655 4_664
O21 O1 La 103.4(8) 5_655 4_664
O21 O1 La 79.6(6) 6_665 4_664
O21 O1 La 54.3(6) 2 4_664
O3 O1 La 140.4(6) 2_655 4_664
O3 O1 La 114.4(5) 6 4_664
O3 O1 La 91.8(4) 5_665 4_664
O21 O1 La 92.0(6) 6 4_664
O21 O1 La 98.4(6) 2_655 4_664
O21 O1 La 52.1(4) 5_665 4_664
Ga3 O1 La 165.1(5) . 4_664
Ga3 O1 La 119.81(12) 2_656 4_664
Ga3 O1 La 116.68(11) 4_665 4_664
Nb O1 La 127.5(6) 1_655 4_664
Ga1 O1 La 127.5(6) 1_655 4_664
Nb O1 La 80.0(2) 1_665 4_664
Ga1 O1 La 80.0(2) 1_665 4_664
Ga1 O1 La 90.2(3) . 4_664
Nb O1 La 90.2(3) . 4_664
O3 O1 La 101.3(4) 6_665 4_664
O3 O1 La 142.8(6) 5_655 4_664
O3 O1 La 95.5(4) 2 4_664
O2 O1 La 96.0(7) 2_655 4_664
O2 O1 La 90.0(7) 6 4_664
O2 O1 La 49.6(6) 5_665 4_664
La O1 La 49.2(3) 1_554 4_664
La O1 La 49.2(3) 2_654 4_664
Ga2 O1 O3 50.5(4) 1_554 6_554
La O1 O3 145.8(7) 2_655 6_554
La O1 O3 63.7(5) . 6_554
La O1 O3 102.3(5) 4_665 6_554
O21 O1 O3 99.1(6) . 6_554
O21 O1 O3 119.1(6) 3_655 6_554
O21 O1 O3 156.9(7) 4_665 6_554
O2 O1 O3 163.6(12) 4_665 6_554
O2 O1 O3 107.6(10) . 6_554
O2 O1 O3 108.5(11) 3_655 6_554
O2 O1 O3 41.6(12) 1_554 6_554
O2 O1 O3 87.3(12) 4_664 6_554
O2 O1 O3 42.9(12) 3_654 6_554
O3 O1 O3 97.8(7) 3_655 6_554
O3 O1 O3 116.1(8) 4_665 6_554
O3 O1 O3 34.0(6) . 6_554
O21 O1 O3 54.5(7) 3_654 6_554
O21 O1 O3 29.7(6) 1_554 6_554
O21 O1 O3 78.5(8) 4_664 6_554
Ga2 O1 O3 129.5(4) . 6_554
O2 O1 O3 49.1(12) 5_655 6_554
O2 O1 O3 119.8(14) 6_665 6_554
O2 O1 O3 59.5(11) 2 6_554
Ga3 O1 O3 67.7(5) 1_554 6_554
Ga3 O1 O3 31.0(4) 4_664 6_554
Ga3 O1 O3 107.6(8) 2_655 6_554
O21 O1 O3 59.0(6) 5_655 6_554
O21 O1 O3 128.8(10) 6_665 6_554
O21 O1 O3 60.0(6) 2 6_554
O3 O1 O3 129.5(2) 2_655 6_554
O3 O1 O3 67.0(4) 6 6_554
O3 O1 O3 129.5(2) 5_665 6_554
O21 O1 O3 35.4(4) 6 6_554
O21 O1 O3 119.2(7) 2_655 6_554
O21 O1 O3 90.7(6) 5_665 6_554
Ga3 O1 O3 114.1(3) . 6_554
Ga3 O1 O3 161.1(4) 2_656 6_554
Ga3 O1 O3 91.9(3) 4_665 6_554
Nb O1 O3 104.9(4) 1_655 6_554
Ga1 O1 O3 104.9(4) 1_655 6_554
Nb O1 O3 132.6(5) 1_665 6_554
Ga1 O1 O3 132.6(5) 1_665 6_554
Ga1 O1 O3 52.0(3) . 6_554
Nb O1 O3 52.0(3) . 6_554
O3 O1 O3 156.6(7) 6_665 6_554
O3 O1 O3 99.0(6) 5_655 6_554
O3 O1 O3 73.4(4) 2 6_554
O2 O1 O3 117.5(9) 2_655 6_554
O2 O1 O3 33.5(6) 6 6_554
O2 O1 O3 88.8(6) 5_665 6_554
La O1 O3 28.1(4) 1_554 6_554
La O1 O3 76.2(6) 2_654 6_554
La O1 O3 56.6(4) 4_664 6_554
Ga2 O1 O3 50.5(4) 1_554 2_654
La O1 O3 63.7(5) 2_655 2_654
La O1 O3 102.3(5) . 2_654
La O1 O3 145.8(7) 4_665 2_654
O21 O1 O3 156.9(7) . 2_654
O21 O1 O3 99.1(6) 3_655 2_654
O21 O1 O3 119.1(6) 4_665 2_654
O2 O1 O3 108.5(11) 4_665 2_654
O2 O1 O3 163.6(12) . 2_654
O2 O1 O3 107.6(10) 3_655 2_654
O2 O1 O3 87.3(12) 1_554 2_654
O2 O1 O3 42.9(12) 4_664 2_654
O2 O1 O3 41.6(12) 3_654 2_654
O3 O1 O3 34.0(6) 3_655 2_654
O3 O1 O3 97.8(7) 4_665 2_654
O3 O1 O3 116.1(8) . 2_654
O21 O1 O3 29.7(6) 3_654 2_654
O21 O1 O3 78.5(8) 1_554 2_654
O21 O1 O3 54.5(7) 4_664 2_654
Ga2 O1 O3 129.5(4) . 2_654
O2 O1 O3 59.5(11) 5_655 2_654
O2 O1 O3 49.1(12) 6_665 2_654
O2 O1 O3 119.8(14) 2 2_654
Ga3 O1 O3 31.0(4) 1_554 2_654
Ga3 O1 O3 107.6(8) 4_664 2_654
Ga3 O1 O3 67.7(5) 2_655 2_654
O21 O1 O3 60.0(6) 5_655 2_654
O21 O1 O3 59.0(6) 6_665 2_654
O21 O1 O3 128.8(10) 2 2_654
O3 O1 O3 67.0(4) 2_655 2_654
O3 O1 O3 129.5(2) 6 2_654
O3 O1 O3 129.5(2) 5_665 2_654
O21 O1 O3 90.7(6) 6 2_654
O21 O1 O3 35.4(4) 2_655 2_654
O21 O1 O3 119.2(7) 5_665 2_654
Ga3 O1 O3 91.9(3) . 2_654
Ga3 O1 O3 114.1(3) 2_656 2_654
Ga3 O1 O3 161.1(4) 4_665 2_654
Nb O1 O3 52.0(3) 1_655 2_654
Ga1 O1 O3 52.0(3) 1_655 2_654
Nb O1 O3 104.9(4) 1_665 2_654
Ga1 O1 O3 104.9(4) 1_665 2_654
Ga1 O1 O3 132.6(5) . 2_654
Nb O1 O3 132.6(5) . 2_654
O3 O1 O3 99.0(6) 6_665 2_654
O3 O1 O3 73.4(4) 5_655 2_654
O3 O1 O3 156.6(7) 2 2_654
O2 O1 O3 33.5(6) 2_655 2_654
O2 O1 O3 88.8(6) 6 2_654
O2 O1 O3 117.5(9) 5_665 2_654
La O1 O3 56.6(4) 1_554 2_654
La O1 O3 28.1(4) 2_654 2_654
La O1 O3 76.2(6) 4_664 2_654
O3 O1 O3 83.9(6) 6_554 2_654
Ga2 O1 O3 50.5(4) 1_554 5_664
La O1 O3 102.3(5) 2_655 5_664
La O1 O3 145.8(7) . 5_664
La O1 O3 63.7(5) 4_665 5_664
O21 O1 O3 119.1(6) . 5_664
O21 O1 O3 156.9(7) 3_655 5_664
O21 O1 O3 99.1(6) 4_665 5_664
O2 O1 O3 107.6(10) 4_665 5_664
O2 O1 O3 108.5(11) . 5_664
O2 O1 O3 163.6(12) 3_655 5_664
O2 O1 O3 42.9(12) 1_554 5_664
O2 O1 O3 41.6(12) 4_664 5_664
O2 O1 O3 87.3(12) 3_654 5_664
O3 O1 O3 116.1(8) 3_655 5_664
O3 O1 O3 34.0(6) 4_665 5_664
O3 O1 O3 97.8(7) . 5_664
O21 O1 O3 78.5(8) 3_654 5_664
O21 O1 O3 54.5(7) 1_554 5_664
O21 O1 O3 29.7(6) 4_664 5_664
Ga2 O1 O3 129.5(4) . 5_664
O2 O1 O3 119.8(14) 5_655 5_664
O2 O1 O3 59.5(11) 6_665 5_664
O2 O1 O3 49.1(12) 2 5_664
Ga3 O1 O3 107.6(8) 1_554 5_664
Ga3 O1 O3 67.7(5) 4_664 5_664
Ga3 O1 O3 31.0(4) 2_655 5_664
O21 O1 O3 128.8(10) 5_655 5_664
O21 O1 O3 60.0(6) 6_665 5_664
O21 O1 O3 59.0(6) 2 5_664
O3 O1 O3 129.5(2) 2_655 5_664
O3 O1 O3 129.5(2) 6 5_664
O3 O1 O3 67.0(4) 5_665 5_664
O21 O1 O3 119.2(7) 6 5_664
O21 O1 O3 90.7(6) 2_655 5_664
O21 O1 O3 35.4(4) 5_665 5_664
Ga3 O1 O3 161.1(4) . 5_664
Ga3 O1 O3 91.9(3) 2_656 5_664
Ga3 O1 O3 114.1(3) 4_665 5_664
Nb O1 O3 132.6(5) 1_655 5_664
Ga1 O1 O3 132.6(5) 1_655 5_664
Nb O1 O3 52.0(3) 1_665 5_664
Ga1 O1 O3 52.0(3) 1_665 5_664
Ga1 O1 O3 104.9(4) . 5_664
Nb O1 O3 104.9(4) . 5_664
O3 O1 O3 73.4(4) 6_665 5_664
O3 O1 O3 156.6(7) 5_655 5_664
O3 O1 O3 99.0(6) 2 5_664
O2 O1 O3 88.8(6) 2_655 5_664
O2 O1 O3 117.5(9) 6 5_664
O2 O1 O3 33.5(6) 5_665 5_664
La O1 O3 76.2(6) 1_554 5_664
La O1 O3 56.6(4) 2_654 5_664
La O1 O3 28.1(4) 4_664 5_664
O3 O1 O3 83.9(6) 6_554 5_664
O3 O1 O3 83.9(6) 2_654 5_664
Ga2 O1 O1 108.7(7) 1_554 2
La O1 O1 120.5(8) 2_655 2
La O1 O1 99.8(6) . 2
La O1 O1 11.84(6) 4_665 2
O21 O1 O1 49.3(7) . 2
O21 O1 O1 104.9(12) 3_655 2
O21 O1 O1 66.8(8) 4_665 2
O2 O1 O1 80.2(13) 4_665 2
O2 O1 O1 40.0(11) . 2
O2 O1 O1 98.0(13) 3_655 2
O2 O1 O1 73.9(12) 1_554 2
O2 O1 O1 111.0(12) 4_664 2
O2 O1 O1 133.5(13) 3_654 2
O3 O1 O1 167.8(13) 3_655 2
O3 O1 O1 60.0(5) 4_665 2
O3 O1 O1 69.6(5) . 2
O21 O1 O1 137.2(11) 3_654 2
O21 O1 O1 86.3(7) 1_554 2
O21 O1 O1 99.4(7) 4_664 2
Ga2 O1 O1 71.3(7) . 2
O2 O1 O1 134.7(10) 5_655 2
O2 O1 O1 112.9(10) 6_665 2
O2 O1 O1 40.8(10) 2 2
Ga3 O1 O1 161.0(7) 1_554 2
Ga3 O1 O1 63.3(2) 4_664 2
Ga3 O1 O1 88.6(2) 2_655 2
O21 O1 O1 138.9(4) 5_655 2
O21 O1 O1 105.0(4) 6_665 2
O21 O1 O1 35.1(4) 2 2
O3 O1 O1 130.4(11) 2_655 2
O3 O1 O1 71.7(5) 6 2
O3 O1 O1 38.9(4) 5_665 2
O21 O1 O1 102.1(3) 6 2
O21 O1 O1 140.5(4) 2_655 2
O21 O1 O1 34.5(4) 5_665 2
Ga3 O1 O1 112.8(10) . 2
Ga3 O1 O1 67.9(5) 2_656 2
Ga3 O1 O1 44.7(4) 4_665 2
Nb O1 O1 151.7(11) 1_655 2
Ga1 O1 O1 151.7(11) 1_655 2
Nb O1 O1 58.64(11) 1_665 2
Ga1 O1 O1 58.64(11) 1_665 2
Ga1 O1 O1 58.64(11) . 2
Nb O1 O1 58.64(11) . 2
O3 O1 O1 73.7(5) 6_665 2
O3 O1 O1 132.7(10) 5_655 2
O3 O1 O1 37.5(4) 2 2
O2 O1 O1 140.7(6) 2_655 2
O2 O1 O1 103.3(6) 6 2
O2 O1 O1 36.3(6) 5_665 2
La O1 O1 114.7(7) 1_554 2
La O1 O1 126.1(8) 2_654 2
La O1 O1 80.6(5) 4_664 2
O3 O1 O1 93.4(5) 6_554 2
O3 O1 O1 153.8(9) 2_654 2
O3 O1 O1 69.8(5) 5_664 2
Ga2 O1 O1 108.7(7) 1_554 2_655
La O1 O1 11.83(6) 2_655 2_655
La O1 O1 120.5(8) . 2_655
La O1 O1 99.8(6) 4_665 2_655
O21 O1 O1 104.9(12) . 2_655
O21 O1 O1 66.8(8) 3_655 2_655
O21 O1 O1 49.3(7) 4_665 2_655
O2 O1 O1 40.0(11) 4_665 2_655
O2 O1 O1 98.0(13) . 2_655
O2 O1 O1 80.2(13) 3_655 2_655
O2 O1 O1 133.5(13) 1_554 2_655
O2 O1 O1 73.9(12) 4_664 2_655
O2 O1 O1 111.0(12) 3_654 2_655
O3 O1 O1 60.0(5) 3_655 2_655
O3 O1 O1 69.6(5) 4_665 2_655
O3 O1 O1 167.8(13) . 2_655
O21 O1 O1 99.4(7) 3_654 2_655
O21 O1 O1 137.2(11) 1_554 2_655
O21 O1 O1 86.3(7) 4_664 2_655
Ga2 O1 O1 71.3(7) . 2_655
O2 O1 O1 112.9(10) 5_655 2_655
O2 O1 O1 40.8(10) 6_665 2_655
O2 O1 O1 134.7(10) 2 2_655
Ga3 O1 O1 88.6(2) 1_554 2_655
Ga3 O1 O1 161.0(7) 4_664 2_655
Ga3 O1 O1 63.3(2) 2_655 2_655
O21 O1 O1 105.0(4) 5_655 2_655
O21 O1 O1 35.1(4) 6_665 2_655
O21 O1 O1 138.9(4) 2 2_655
O3 O1 O1 38.9(4) 2_655 2_655
O3 O1 O1 130.4(11) 6 2_655
O3 O1 O1 71.7(5) 5_665 2_655
O21 O1 O1 140.5(4) 6 2_655
O21 O1 O1 34.5(4) 2_655 2_655
O21 O1 O1 102.1(3) 5_665 2_655
Ga3 O1 O1 67.9(5) . 2_655
Ga3 O1 O1 44.7(4) 2_656 2_655
Ga3 O1 O1 112.8(10) 4_665 2_655
Nb O1 O1 58.64(11) 1_655 2_655
Ga1 O1 O1 58.64(11) 1_655 2_655
Nb O1 O1 58.64(11) 1_665 2_655
Ga1 O1 O1 58.64(11) 1_665 2_655
Ga1 O1 O1 151.7(11) . 2_655
Nb O1 O1 151.7(11) . 2_655
O3 O1 O1 37.5(4) 6_665 2_655
O3 O1 O1 73.7(5) 5_655 2_655
O3 O1 O1 132.7(10) 2 2_655
O2 O1 O1 36.3(6) 2_655 2_655
O2 O1 O1 140.7(6) 6 2_655
O2 O1 O1 103.3(6) 5_665 2_655
La O1 O1 126.0(8) 1_554 2_655
La O1 O1 80.6(6) 2_654 2_655
La O1 O1 114.7(7) 4_664 2_655
O3 O1 O1 153.8(9) 6_554 2_655
O3 O1 O1 69.8(5) 2_654 2_655
O3 O1 O1 93.4(5) 5_664 2_655
O1 O1 O1 110.2(7) 2 2_655
Ga2 O1 O1 108.7(7) 1_554 2_545
La O1 O1 99.8(6) 2_655 2_545
La O1 O1 11.84(6) . 2_545
La O1 O1 120.5(8) 4_665 2_545
O21 O1 O1 66.8(8) . 2_545
O21 O1 O1 49.3(7) 3_655 2_545
O21 O1 O1 104.9(12) 4_665 2_545
O2 O1 O1 98.0(13) 4_665 2_545
O2 O1 O1 80.2(13) . 2_545
O2 O1 O1 40.0(11) 3_655 2_545
O2 O1 O1 111.0(12) 1_554 2_545
O2 O1 O1 133.5(13) 4_664 2_545
O2 O1 O1 73.9(12) 3_654 2_545
O3 O1 O1 69.6(5) 3_655 2_545
O3 O1 O1 167.8(13) 4_665 2_545
O3 O1 O1 60.0(5) . 2_545
O21 O1 O1 86.3(7) 3_654 2_545
O21 O1 O1 99.4(7) 1_554 2_545
O21 O1 O1 137.2(11) 4_664 2_545
Ga2 O1 O1 71.3(7) . 2_545
O2 O1 O1 40.8(10) 5_655 2_545
O2 O1 O1 134.7(10) 6_665 2_545
O2 O1 O1 112.9(10) 2 2_545
Ga3 O1 O1 63.3(2) 1_554 2_545
Ga3 O1 O1 88.6(2) 4_664 2_545
Ga3 O1 O1 161.0(7) 2_655 2_545
O21 O1 O1 35.1(4) 5_655 2_545
O21 O1 O1 138.9(4) 6_665 2_545
O21 O1 O1 105.0(4) 2 2_545
O3 O1 O1 71.7(5) 2_655 2_545
O3 O1 O1 38.9(5) 6 2_545
O3 O1 O1 130.4(11) 5_665 2_545
O21 O1 O1 34.5(4) 6 2_545
O21 O1 O1 102.1(3) 2_655 2_545
O21 O1 O1 140.5(4) 5_665 2_545
Ga3 O1 O1 44.7(4) . 2_545
Ga3 O1 O1 112.8(10) 2_656 2_545
Ga3 O1 O1 67.9(5) 4_665 2_545
Nb O1 O1 58.64(11) 1_655 2_545
Ga1 O1 O1 58.64(11) 1_655 2_545
Nb O1 O1 151.7(11) 1_665 2_545
Ga1 O1 O1 151.7(11) 1_665 2_545
Ga1 O1 O1 58.64(11) . 2_545
Nb O1 O1 58.64(11) . 2_545
O3 O1 O1 132.7(10) 6_665 2_545
O3 O1 O1 37.5(4) 5_655 2_545
O3 O1 O1 73.7(5) 2 2_545
O2 O1 O1 103.3(6) 2_655 2_545
O2 O1 O1 36.3(6) 6 2_545
O2 O1 O1 140.7(6) 5_665 2_545
La O1 O1 80.6(6) 1_554 2_545
La O1 O1 114.7(7) 2_654 2_545
La O1 O1 126.1(8) 4_664 2_545
O3 O1 O1 69.8(5) 6_554 2_545
O3 O1 O1 93.4(5) 2_654 2_545
O3 O1 O1 153.8(9) 5_664 2_545
O1 O1 O1 110.2(7) 2 2_545
O1 O1 O1 110.2(7) 2_655 2_545
Ga2 O1 Ga2 69.8(4) 1_554 2
La O1 Ga2 135.24(11) 2_655 2
La O1 Ga2 112.13(11) . 2
La O1 Ga2 40.4(4) 4_665 2
O21 O1 Ga2 84.1(5) . 2
O21 O1 Ga2 143.0(8) 3_655 2
O21 O1 Ga2 98.9(6) 4_665 2
O2 O1 Ga2 112.4(11) 4_665 2
O2 O1 Ga2 77.9(10) . 2
O2 O1 Ga2 133.4(11) 3_655 2
O2 O1 Ga2 36.3(12) 1_554 2
O2 O1 Ga2 79.8(12) 4_664 2
O2 O1 Ga2 98.7(12) 3_654 2
O3 O1 Ga2 151.6(10) 3_655 2
O3 O1 Ga2 54.3(6) 4_665 2
O3 O1 Ga2 64.3(6) . 2
O21 O1 Ga2 98.8(8) 3_654 2
O21 O1 Ga2 50.4(5) 1_554 2
O21 O1 Ga2 65.6(6) 4_664 2
Ga2 O1 Ga2 110.2(4) . 2
O2 O1 Ga2 117.7(12) 5_655 2
O2 O1 Ga2 98.9(10) 6_665 2
O2 O1 Ga2 11.1(10) 2 2
Ga3 O1 Ga2 127.7(8) 1_554 2
Ga3 O1 Ga2 39.59(12) 4_664 2
Ga3 O1 Ga2 69.6(3) 2_655 2
O21 O1 Ga2 127.7(7) 5_655 2
O21 O1 Ga2 97.0(5) 6_665 2
O21 O1 Ga2 19.2(4) 2 2
O3 O1 Ga2 161.5(5) 2_655 2
O3 O1 Ga2 89.7(4) 6 2
O3 O1 Ga2 62.3(4) 5_665 2
O21 O1 Ga2 95.7(4) 6 2
O21 O1 Ga2 130.9(6) 2_655 2
O21 O1 Ga2 22.3(3) 5_665 2
Ga3 O1 Ga2 150.1(6) . 2
Ga3 O1 Ga2 96.31(16) 2_656 2
Ga3 O1 Ga2 77.18(11) 4_665 2
Nb O1 Ga2 169.4(8) 1_655 2
Ga1 O1 Ga2 169.4(8) 1_655 2
Nb O1 Ga2 66.12(6) 1_665 2
Ga1 O1 Ga2 66.12(6) 1_665 2
Ga1 O1 Ga2 66.12(6) . 2
Nb O1 Ga2 66.12(6) . 2
O3 O1 Ga2 89.7(3) 6_665 2
O3 O1 Ga2 161.0(4) 5_655 2
O3 O1 Ga2 59.2(3) 2 2
O2 O1 Ga2 129.0(7) 2_655 2
O2 O1 Ga2 95.2(6) 6 2
O2 O1 Ga2 20.7(6) 5_665 2
La O1 Ga2 80.4(4) 1_554 2
La O1 Ga2 90.1(5) 2_654 2
La O1 Ga2 41.94(18) 4_664 2
O3 O1 Ga2 68.7(4) 6_554 2
O3 O1 Ga2 117.8(7) 2_654 2
O3 O1 Ga2 40.3(3) 5_664 2
O1 O1 Ga2 38.9(4) 2 2
O1 O1 Ga2 123.73(10) 2_655 2
O1 O1 Ga2 123.73(10) 2_545 2
Ga2 O1 Ga2 69.8(4) 1_554 2_545
La O1 Ga2 112.13(11) 2_655 2_545
La O1 Ga2 40.4(4) . 2_545
La O1 Ga2 135.24(11) 4_665 2_545
O21 O1 Ga2 98.9(6) . 2_545
O21 O1 Ga2 84.1(5) 3_655 2_545
O21 O1 Ga2 143.0(8) 4_665 2_545
O2 O1 Ga2 133.4(11) 4_665 2_545
O2 O1 Ga2 112.4(11) . 2_545
O2 O1 Ga2 77.9(10) 3_655 2_545
O2 O1 Ga2 79.8(12) 1_554 2_545
O2 O1 Ga2 98.7(12) 4_664 2_545
O2 O1 Ga2 36.3(12) 3_654 2_545
O3 O1 Ga2 64.3(6) 3_655 2_545
O3 O1 Ga2 151.6(10) 4_665 2_545
O3 O1 Ga2 54.3(6) . 2_545
O21 O1 Ga2 50.4(5) 3_654 2_545
O21 O1 Ga2 65.6(6) 1_554 2_545
O21 O1 Ga2 98.8(8) 4_664 2_545
Ga2 O1 Ga2 110.2(4) . 2_545
O2 O1 Ga2 11.1(10) 5_655 2_545
O2 O1 Ga2 117.7(12) 6_665 2_545
O2 O1 Ga2 98.9(10) 2 2_545
Ga3 O1 Ga2 39.59(12) 1_554 2_545
Ga3 O1 Ga2 69.6(3) 4_664 2_545
Ga3 O1 Ga2 127.7(8) 2_655 2_545
O21 O1 Ga2 19.2(4) 5_655 2_545
O21 O1 Ga2 127.7(7) 6_665 2_545
O21 O1 Ga2 97.0(5) 2 2_545
O3 O1 Ga2 89.7(4) 2_655 2_545
O3 O1 Ga2 62.3(4) 6 2_545
O3 O1 Ga2 161.5(5) 5_665 2_545
O21 O1 Ga2 22.3(3) 6 2_545
O21 O1 Ga2 95.7(4) 2_655 2_545
O21 O1 Ga2 130.9(6) 5_665 2_545
Ga3 O1 Ga2 77.18(11) . 2_545
Ga3 O1 Ga2 150.1(6) 2_656 2_545
Ga3 O1 Ga2 96.31(16) 4_665 2_545
Nb O1 Ga2 66.11(6) 1_655 2_545
Ga1 O1 Ga2 66.11(6) 1_655 2_545
Nb O1 Ga2 169.4(8) 1_665 2_545
Ga1 O1 Ga2 169.4(8) 1_665 2_545
Ga1 O1 Ga2 66.12(6) . 2_545
Nb O1 Ga2 66.12(6) . 2_545
O3 O1 Ga2 161.0(4) 6_665 2_545
O3 O1 Ga2 59.2(3) 5_655 2_545
O3 O1 Ga2 89.7(3) 2 2_545
O2 O1 Ga2 95.2(6) 2_655 2_545
O2 O1 Ga2 20.7(6) 6 2_545
O2 O1 Ga2 129.0(7) 5_665 2_545
La O1 Ga2 41.94(18) 1_554 2_545
La O1 Ga2 80.4(4) 2_654 2_545
La O1 Ga2 90.1(5) 4_664 2_545
O3 O1 Ga2 40.3(3) 6_554 2_545
O3 O1 Ga2 68.7(4) 2_654 2_545
O3 O1 Ga2 117.8(7) 5_664 2_545
O1 O1 Ga2 123.73(10) 2 2_545
O1 O1 Ga2 123.73(10) 2_655 2_545
O1 O1 Ga2 38.9(4) 2_545 2_545
Ga2 O1 Ga2 108.7(4) 2 2_545
Ga2 O1 Ga2 69.8(4) 1_554 2_655
La O1 Ga2 40.4(4) 2_655 2_655
La O1 Ga2 135.24(11) . 2_655
La O1 Ga2 112.13(11) 4_665 2_655
O21 O1 Ga2 143.0(8) . 2_655
O21 O1 Ga2 98.9(6) 3_655 2_655
O21 O1 Ga2 84.1(5) 4_665 2_655
O2 O1 Ga2 77.9(10) 4_665 2_655
O2 O1 Ga2 133.4(11) . 2_655
O2 O1 Ga2 112.4(11) 3_655 2_655
O2 O1 Ga2 98.7(12) 1_554 2_655
O2 O1 Ga2 36.3(12) 4_664 2_655
O2 O1 Ga2 79.8(12) 3_654 2_655
O3 O1 Ga2 54.3(6) 3_655 2_655
O3 O1 Ga2 64.3(6) 4_665 2_655
O3 O1 Ga2 151.6(10) . 2_655
O21 O1 Ga2 65.6(6) 3_654 2_655
O21 O1 Ga2 98.8(8) 1_554 2_655
O21 O1 Ga2 50.4(5) 4_664 2_655
Ga2 O1 Ga2 110.2(4) . 2_655
O2 O1 Ga2 98.9(10) 5_655 2_655
O2 O1 Ga2 11.1(10) 6_665 2_655
O2 O1 Ga2 117.7(12) 2 2_655
Ga3 O1 Ga2 69.6(3) 1_554 2_655
Ga3 O1 Ga2 127.7(8) 4_664 2_655
Ga3 O1 Ga2 39.59(12) 2_655 2_655
O21 O1 Ga2 97.0(5) 5_655 2_655
O21 O1 Ga2 19.2(4) 6_665 2_655
O21 O1 Ga2 127.7(7) 2 2_655
O3 O1 Ga2 62.3(4) 2_655 2_655
O3 O1 Ga2 161.5(5) 6 2_655
O3 O1 Ga2 89.7(4) 5_665 2_655
O21 O1 Ga2 130.9(6) 6 2_655
O21 O1 Ga2 22.3(3) 2_655 2_655
O21 O1 Ga2 95.7(4) 5_665 2_655
Ga3 O1 Ga2 96.31(16) . 2_655
Ga3 O1 Ga2 77.18(11) 2_656 2_655
Ga3 O1 Ga2 150.1(6) 4_665 2_655
Nb O1 Ga2 66.11(6) 1_655 2_655
Ga1 O1 Ga2 66.11(6) 1_655 2_655
Nb O1 Ga2 66.12(6) 1_665 2_655
Ga1 O1 Ga2 66.12(6) 1_665 2_655
Ga1 O1 Ga2 169.4(8) . 2_655
Nb O1 Ga2 169.4(8) . 2_655
O3 O1 Ga2 59.2(3) 6_665 2_655
O3 O1 Ga2 89.7(3) 5_655 2_655
O3 O1 Ga2 161.0(4) 2 2_655
O2 O1 Ga2 20.7(6) 2_655 2_655
O2 O1 Ga2 129.0(7) 6 2_655
O2 O1 Ga2 95.2(6) 5_665 2_655
La O1 Ga2 90.1(5) 1_554 2_655
La O1 Ga2 41.94(18) 2_654 2_655
La O1 Ga2 80.4(4) 4_664 2_655
O3 O1 Ga2 117.8(7) 6_554 2_655
O3 O1 Ga2 40.3(3) 2_654 2_655
O3 O1 Ga2 68.7(4) 5_664 2_655
O1 O1 Ga2 123.73(10) 2 2_655
O1 O1 Ga2 38.9(4) 2_655 2_655
O1 O1 Ga2 123.73(10) 2_545 2_655
Ga2 O1 Ga2 108.7(4) 2 2_655
Ga2 O1 Ga2 108.7(4) 2_545 2_655
Ga2 O1 O1 179.998(2) 1_554 1_556
La O1 O1 71.7(7) 2_655 1_556
La O1 O1 71.7(7) . 1_556
La O1 O1 71.7(7) 4_665 1_556
O21 O1 O1 34.8(6) . 1_556
O21 O1 O1 34.8(6) 3_655 1_556
O21 O1 O1 34.8(6) 4_665 1_556
O2 O1 O1 34.1(10) 4_665 1_556
O2 O1 O1 34.1(10) . 1_556
O2 O1 O1 34.1(10) 3_655 1_556
O2 O1 O1 143.3(11) 1_554 1_556
O2 O1 O1 143.3(11) 4_664 1_556
O2 O1 O1 143.3(11) 3_654 1_556
O3 O1 O1 97.7(7) 3_655 1_556
O3 O1 O1 97.7(7) 4_665 1_556
O3 O1 O1 97.7(7) . 1_556
O21 O1 O1 149.9(5) 3_654 1_556
O21 O1 O1 149.9(5) 1_554 1_556
O21 O1 O1 149.9(5) 4_664 1_556
Ga2 O1 O1 0.000(2) . 1_556
O2 O1 O1 110.4(12) 5_655 1_556
O2 O1 O1 110.4(12) 6_665 1_556
O2 O1 O1 110.4(12) 2 1_556
Ga3 O1 O1 119.3(5) 1_554 1_556
Ga3 O1 O1 119.3(5) 4_664 1_556
Ga3 O1 O1 119.3(5) 2_655 1_556
O21 O1 O1 101.7(7) 5_655 1_556
O21 O1 O1 101.7(7) 6_665 1_556
O21 O1 O1 101.7(7) 2 1_556
O3 O1 O1 62.5(5) 2_655 1_556
O3 O1 O1 62.5(5) 6 1_556
O3 O1 O1 62.5(5) 5_665 1_556
O21 O1 O1 99.5(5) 6 1_556
O21 O1 O1 99.5(5) 2_655 1_556
O21 O1 O1 99.5(5) 5_665 1_556
Ga3 O1 O1 43.4(3) . 1_556
Ga3 O1 O1 43.4(3) 2_656 1_556
Ga3 O1 O1 43.4(3) 4_665 1_556
Nb O1 O1 80.4(4) 1_655 1_556
Ga1 O1 O1 80.4(4) 1_655 1_556
Nb O1 O1 80.4(4) 1_665 1_556
Ga1 O1 O1 80.4(4) 1_665 1_556
Ga1 O1 O1 80.4(4) . 1_556
Nb O1 O1 80.4(4) . 1_556
O3 O1 O1 65.6(5) 6_665 1_556
O3 O1 O1 65.6(5) 5_655 1_556
O3 O1 O1 65.6(5) 2 1_556
O2 O1 O1 101.9(7) 2_655 1_556
O2 O1 O1 101.9(7) 6 1_556
O2 O1 O1 101.9(7) 5_665 1_556
La O1 O1 151.26(19) 1_554 1_556
La O1 O1 151.26(19) 2_654 1_556
La O1 O1 151.26(19) 4_664 1_556
O3 O1 O1 129.5(4) 6_554 1_556
O3 O1 O1 129.5(4) 2_654 1_556
O3 O1 O1 129.5(4) 5_664 1_556
O1 O1 O1 71.3(7) 2 1_556
O1 O1 O1 71.3(7) 2_655 1_556
O1 O1 O1 71.3(7) 2_545 1_556
Ga2 O1 O1 110.2(4) 2 1_556
Ga2 O1 O1 110.2(4) 2_545 1_556
Ga2 O1 O1 110.2(4) 2_655 1_556
Ga2 O1 O1 0.0 1_554 1_554
La O1 O1 108.3(7) 2_655 1_554
La O1 O1 108.3(7) . 1_554
La O1 O1 108.3(7) 4_665 1_554
O21 O1 O1 145.2(6) . 1_554
O21 O1 O1 145.2(6) 3_655 1_554
O21 O1 O1 145.2(6) 4_665 1_554
O2 O1 O1 145.9(10) 4_665 1_554
O2 O1 O1 145.9(10) . 1_554
O2 O1 O1 145.9(10) 3_655 1_554
O2 O1 O1 36.7(11) 1_554 1_554
O2 O1 O1 36.7(11) 4_664 1_554
O2 O1 O1 36.7(11) 3_654 1_554
O3 O1 O1 82.3(7) 3_655 1_554
O3 O1 O1 82.3(7) 4_665 1_554
O3 O1 O1 82.3(7) . 1_554
O21 O1 O1 30.1(5) 3_654 1_554
O21 O1 O1 30.1(5) 1_554 1_554
O21 O1 O1 30.1(5) 4_664 1_554
Ga2 O1 O1 180.000(2) . 1_554
O2 O1 O1 69.6(12) 5_655 1_554
O2 O1 O1 69.6(12) 6_665 1_554
O2 O1 O1 69.6(12) 2 1_554
Ga3 O1 O1 60.7(5) 1_554 1_554
Ga3 O1 O1 60.7(5) 4_664 1_554
Ga3 O1 O1 60.7(5) 2_655 1_554
O21 O1 O1 78.3(7) 5_655 1_554
O21 O1 O1 78.3(7) 6_665 1_554
O21 O1 O1 78.3(7) 2 1_554
O3 O1 O1 117.5(5) 2_655 1_554
O3 O1 O1 117.5(5) 6 1_554
O3 O1 O1 117.5(5) 5_665 1_554
O21 O1 O1 80.5(5) 6 1_554
O21 O1 O1 80.5(5) 2_655 1_554
O21 O1 O1 80.5(5) 5_665 1_554
Ga3 O1 O1 136.6(3) . 1_554
Ga3 O1 O1 136.6(3) 2_656 1_554
Ga3 O1 O1 136.6(3) 4_665 1_554
Nb O1 O1 99.6(4) 1_655 1_554
Ga1 O1 O1 99.6(4) 1_655 1_554
Nb O1 O1 99.6(4) 1_665 1_554
Ga1 O1 O1 99.6(4) 1_665 1_554
Ga1 O1 O1 99.6(4) . 1_554
Nb O1 O1 99.6(4) . 1_554
O3 O1 O1 114.4(5) 6_665 1_554
O3 O1 O1 114.4(5) 5_655 1_554
O3 O1 O1 114.4(5) 2 1_554
O2 O1 O1 78.1(7) 2_655 1_554
O2 O1 O1 78.1(7) 6 1_554
O2 O1 O1 78.1(7) 5_665 1_554
La O1 O1 28.74(19) 1_554 1_554
La O1 O1 28.74(19) 2_654 1_554
La O1 O1 28.74(19) 4_664 1_554
O3 O1 O1 50.5(4) 6_554 1_554
O3 O1 O1 50.5(4) 2_654 1_554
O3 O1 O1 50.5(4) 5_664 1_554
O1 O1 O1 108.7(7) 2 1_554
O1 O1 O1 108.7(7) 2_655 1_554
O1 O1 O1 108.7(7) 2_545 1_554
Ga2 O1 O1 69.8(4) 2 1_554
Ga2 O1 O1 69.8(4) 2_545 1_554
Ga2 O1 O1 69.8(4) 2_655 1_554
O1 O1 O1 179.999(2) 1_556 1_554
Ga2 O1 Ga3 70.5(3) 1_554 2_545
La O1 Ga3 147.39(9) 2_655 2_545
La O1 Ga3 45.3(3) . 2_545
La O1 Ga3 100.08(14) 4_665 2_545
O21 O1 Ga3 81.4(5) . 2_545
O21 O1 Ga3 101.4(6) 3_655 2_545
O21 O1 Ga3 140.7(8) 4_665 2_545
O2 O1 Ga3 143.6(12) 4_665 2_545
O2 O1 Ga3 91.8(10) . 2_545
O2 O1 Ga3 89.6(11) 3_655 2_545
O2 O1 Ga3 58.0(11) 1_554 2_545
O2 O1 Ga3 107.2(13) 4_664 2_545
O2 O1 Ga3 55.3(12) 3_654 2_545
O3 O1 Ga3 99.8(6) 3_655 2_545
O3 O1 Ga3 129.5(7) 4_665 2_545
O3 O1 Ga3 20.1(5) . 2_545
O21 O1 Ga3 69.2(6) 3_654 2_545
O21 O1 Ga3 48.6(5) 1_554 2_545
O21 O1 Ga3 98.6(8) 4_664 2_545
Ga2 O1 Ga3 109.5(3) . 2_545
O2 O1 Ga3 46.6(10) 5_655 2_545
O2 O1 Ga3 138.8(14) 6_665 2_545
O2 O1 Ga3 65.5(10) 2 2_545
Ga3 O1 Ga3 72.7(3) 1_554 2_545
Ga3 O1 Ga3 36.94(11) 4_664 2_545
Ga3 O1 Ga3 127.2(7) 2_655 2_545
O21 O1 Ga3 54.2(4) 5_655 2_545
O21 O1 Ga3 148.5(10) 6_665 2_545
O21 O1 Ga3 61.9(4) 2 2_545
O3 O1 Ga3 121.9(4) 2_655 2_545
O3 O1 Ga3 47.2(3) 6 2_545
O3 O1 Ga3 128.0(4) 5_665 2_545
O21 O1 Ga3 19.8(3) 6 2_545
O21 O1 Ga3 129.2(5) 2_655 2_545
O21 O1 Ga3 98.2(4) 5_665 2_545
Ga3 O1 Ga3 97.93(16) . 2_545
Ga3 O1 Ga3 148.0(5) 2_656 2_545
Ga3 O1 Ga3 75.07(9) 4_665 2_545
Nb O1 Ga3 100.63(9) 1_655 2_545
Ga1 O1 Ga3 100.63(9) 1_655 2_545
Nb O1 Ga3 142.03(19) 1_665 2_545
Ga1 O1 Ga3 142.03(19) 1_665 2_545
Ga1 O1 Ga3 36.31(6) . 2_545
Nb O1 Ga3 36.31(6) . 2_545
O3 O1 Ga3 162.7(4) 6_665 2_545
O3 O1 Ga3 87.6(4) 5_655 2_545
O3 O1 Ga3 60.1(3) 2 2_545
O2 O1 Ga3 128.2(7) 2_655 2_545
O2 O1 Ga3 19.0(6) 6 2_545
O2 O1 Ga3 96.9(6) 5_665 2_545
La O1 Ga3 45.41(17) 1_554 2_545
La O1 Ga3 94.6(5) 2_654 2_545
La O1 Ga3 75.1(3) 4_664 2_545
O3 O1 Ga3 20.2(3) 6_554 2_545
O3 O1 Ga3 96.5(5) 2_654 2_545
O3 O1 Ga3 100.9(6) 5_664 2_545
O1 O1 Ga3 89.04(15) 2 2_545
O1 O1 Ga3 159.18(8) 2_655 2_545
O1 O1 Ga3 53.4(3) 2_545 2_545
Ga2 O1 Ga3 76.2(2) 2 2_545
Ga2 O1 Ga3 35.64(9) 2_545 2_545
Ga2 O1 Ga3 134.8(6) 2_655 2_545
O1 O1 Ga3 109.5(3) 1_556 2_545
O1 O1 Ga3 70.5(3) 1_554 2_545
Ga2 O1 Ga3 70.5(3) 1_554 4_764
La O1 Ga3 45.3(3) 2_655 4_764
La O1 Ga3 100.08(14) . 4_764
La O1 Ga3 147.39(9) 4_665 4_764
O21 O1 Ga3 140.7(8) . 4_764
O21 O1 Ga3 81.4(5) 3_655 4_764
O21 O1 Ga3 101.4(6) 4_665 4_764
O2 O1 Ga3 89.6(11) 4_665 4_764
O2 O1 Ga3 143.6(12) . 4_764
O2 O1 Ga3 91.8(10) 3_655 4_764
O2 O1 Ga3 107.2(13) 1_554 4_764
O2 O1 Ga3 55.3(12) 4_664 4_764
O2 O1 Ga3 58.0(11) 3_654 4_764
O3 O1 Ga3 20.1(5) 3_655 4_764
O3 O1 Ga3 99.8(6) 4_665 4_764
O3 O1 Ga3 129.5(7) . 4_764
O21 O1 Ga3 48.6(5) 3_654 4_764
O21 O1 Ga3 98.6(8) 1_554 4_764
O21 O1 Ga3 69.2(6) 4_664 4_764
Ga2 O1 Ga3 109.5(3) . 4_764
O2 O1 Ga3 65.5(10) 5_655 4_764
O2 O1 Ga3 46.6(10) 6_665 4_764
O2 O1 Ga3 138.8(14) 2 4_764
Ga3 O1 Ga3 36.94(11) 1_554 4_764
Ga3 O1 Ga3 127.2(7) 4_664 4_764
Ga3 O1 Ga3 72.7(3) 2_655 4_764
O21 O1 Ga3 61.9(4) 5_655 4_764
O21 O1 Ga3 54.2(4) 6_665 4_764
O21 O1 Ga3 148.5(10) 2 4_764
O3 O1 Ga3 47.2(3) 2_655 4_764
O3 O1 Ga3 128.0(4) 6 4_764
O3 O1 Ga3 121.9(4) 5_665 4_764
O21 O1 Ga3 98.2(4) 6 4_764
O21 O1 Ga3 19.8(3) 2_655 4_764
O21 O1 Ga3 129.2(5) 5_665 4_764
Ga3 O1 Ga3 75.07(9) . 4_764
Ga3 O1 Ga3 97.93(16) 2_656 4_764
Ga3 O1 Ga3 148.0(5) 4_665 4_764
Nb O1 Ga3 36.31(6) 1_655 4_764
Ga1 O1 Ga3 36.31(6) 1_655 4_764
Nb O1 Ga3 100.63(9) 1_665 4_764
Ga1 O1 Ga3 100.63(9) 1_665 4_764
Ga1 O1 Ga3 142.03(19) . 4_764
Nb O1 Ga3 142.03(19) . 4_764
O3 O1 Ga3 87.6(4) 6_665 4_764
O3 O1 Ga3 60.1(3) 5_655 4_764
O3 O1 Ga3 162.7(4) 2 4_764
O2 O1 Ga3 19.0(6) 2_655 4_764
O2 O1 Ga3 96.9(6) 6 4_764
O2 O1 Ga3 128.2(7) 5_665 4_764
La O1 Ga3 75.1(3) 1_554 4_764
La O1 Ga3 45.41(17) 2_654 4_764
La O1 Ga3 94.6(5) 4_664 4_764
O3 O1 Ga3 100.9(6) 6_554 4_764
O3 O1 Ga3 20.2(3) 2_654 4_764
O3 O1 Ga3 96.5(5) 5_664 4_764
O1 O1 Ga3 159.18(8) 2 4_764
O1 O1 Ga3 53.4(3) 2_655 4_764
O1 O1 Ga3 89.04(15) 2_545 4_764
Ga2 O1 Ga3 134.8(6) 2 4_764
Ga2 O1 Ga3 76.2(2) 2_545 4_764
Ga2 O1 Ga3 35.64(9) 2_655 4_764
O1 O1 Ga3 109.5(3) 1_556 4_764
O1 O1 Ga3 70.5(3) 1_554 4_764
Ga3 O1 Ga3 109.4(3) 2_545 4_764
Ga2 O1 Ga3 70.5(3) 1_554 1_564
La O1 Ga3 100.08(14) 2_655 1_564
La O1 Ga3 147.39(9) . 1_564
La O1 Ga3 45.3(3) 4_665 1_564
O21 O1 Ga3 101.4(6) . 1_564
O21 O1 Ga3 140.7(8) 3_655 1_564
O21 O1 Ga3 81.4(5) 4_665 1_564
O2 O1 Ga3 91.8(10) 4_665 1_564
O2 O1 Ga3 89.6(11) . 1_564
O2 O1 Ga3 143.6(12) 3_655 1_564
O2 O1 Ga3 55.3(12) 1_554 1_564
O2 O1 Ga3 58.0(11) 4_664 1_564
O2 O1 Ga3 107.2(12) 3_654 1_564
O3 O1 Ga3 129.5(7) 3_655 1_564
O3 O1 Ga3 20.1(5) 4_665 1_564
O3 O1 Ga3 99.8(6) . 1_564
O21 O1 Ga3 98.6(8) 3_654 1_564
O21 O1 Ga3 69.2(6) 1_554 1_564
O21 O1 Ga3 48.6(5) 4_664 1_564
Ga2 O1 Ga3 109.5(3) . 1_564
O2 O1 Ga3 138.8(14) 5_655 1_564
O2 O1 Ga3 65.5(10) 6_665 1_564
O2 O1 Ga3 46.6(10) 2 1_564
Ga3 O1 Ga3 127.2(7) 1_554 1_564
Ga3 O1 Ga3 72.7(3) 4_664 1_564
Ga3 O1 Ga3 36.94(11) 2_655 1_564
O21 O1 Ga3 148.5(10) 5_655 1_564
O21 O1 Ga3 61.9(4) 6_665 1_564
O21 O1 Ga3 54.2(4) 2 1_564
O3 O1 Ga3 128.0(4) 2_655 1_564
O3 O1 Ga3 121.9(4) 6 1_564
O3 O1 Ga3 47.2(3) 5_665 1_564
O21 O1 Ga3 129.2(5) 6 1_564
O21 O1 Ga3 98.2(4) 2_655 1_564
O21 O1 Ga3 19.8(3) 5_665 1_564
Ga3 O1 Ga3 148.0(5) . 1_564
Ga3 O1 Ga3 75.07(9) 2_656 1_564
Ga3 O1 Ga3 97.93(16) 4_665 1_564
Nb O1 Ga3 142.03(19) 1_655 1_564
Ga1 O1 Ga3 142.03(19) 1_655 1_564
Nb O1 Ga3 36.31(6) 1_665 1_564
Ga1 O1 Ga3 36.31(6) 1_665 1_564
Ga1 O1 Ga3 100.63(9) . 1_564
Nb O1 Ga3 100.63(9) . 1_564
O3 O1 Ga3 60.1(3) 6_665 1_564
O3 O1 Ga3 162.7(4) 5_655 1_564
O3 O1 Ga3 87.6(4) 2 1_564
O2 O1 Ga3 96.9(6) 2_655 1_564
O2 O1 Ga3 128.2(7) 6 1_564
O2 O1 Ga3 19.0(6) 5_665 1_564
La O1 Ga3 94.6(5) 1_554 1_564
La O1 Ga3 75.1(3) 2_654 1_564
La O1 Ga3 45.41(17) 4_664 1_564
O3 O1 Ga3 96.5(5) 6_554 1_564
O3 O1 Ga3 100.9(6) 2_654 1_564
O3 O1 Ga3 20.2(3) 5_664 1_564
O1 O1 Ga3 53.4(3) 2 1_564
O1 O1 Ga3 89.04(15) 2_655 1_564
O1 O1 Ga3 159.18(8) 2_545 1_564
Ga2 O1 Ga3 35.64(9) 2 1_564
Ga2 O1 Ga3 134.8(6) 2_545 1_564
Ga2 O1 Ga3 76.2(2) 2_655 1_564
O1 O1 Ga3 109.5(3) 1_556 1_564
O1 O1 Ga3 70.5(3) 1_554 1_564
Ga3 O1 Ga3 109.4(3) 2_545 1_564
Ga3 O1 Ga3 109.4(3) 4_764 1_564
Ga2 O1 O3 54.4(4) 1_554 5_654
La O1 O3 83.6(5) 2_655 5_654
La O1 O3 73.3(5) . 5_654
La O1 O3 161.4(10) 4_665 5_654
O21 O1 O3 133.0(7) . 5_654
O21 O1 O3 90.9(5) 3_655 5_654
O21 O1 O3 137.6(7) 4_665 5_654
O2 O1 O3 124.0(11) 4_665 5_654
O2 O1 O3 146.4(12) . 5_654
O2 O1 O3 93.1(10) 3_655 5_654
O2 O1 O3 84.7(13) 1_554 5_654
O2 O1 O3 67.4(11) 4_664 5_654
O2 O1 O3 22.6(11) 3_654 5_654
O3 O1 O3 36.4(7) 3_655 5_654
O3 O1 O3 125.8(9) 4_665 5_654
O3 O1 O3 89.3(8) . 5_654
O21 O1 O3 24.4(5) 3_654 5_654
O21 O1 O3 71.0(7) 1_554 5_654
O21 O1 O3 74.0(7) 4_664 5_654
Ga2 O1 O3 125.6(4) . 5_654
O2 O1 O3 29.0(10) 5_655 5_654
O2 O1 O3 79.7(11) 6_665 5_654
O2 O1 O3 116.3(13) 2 5_654
Ga3 O1 O3 6.7(3) 1_554 5_654
Ga3 O1 O3 92.2(6) 4_664 5_654
Ga3 O1 O3 95.6(6) 2_655 5_654
O21 O1 O3 31.1(5) 5_655 5_654
O21 O1 O3 89.6(7) 6_665 5_654
O21 O1 O3 120.6(8) 2 5_654
O3 O1 O3 72.9(4) 2_655 5_654
O3 O1 O3 99.3(6) 6 5_654
O3 O1 O3 160.1(7) 5_665 5_654
O21 O1 O3 60.4(5) 6 5_654
O21 O1 O3 60.0(5) 2_655 5_654
O21 O1 O3 134.9(8) 5_665 5_654
Ga3 O1 O3 82.3(3) . 5_654
Ga3 O1 O3 136.5(3) 2_656 5_654
Ga3 O1 O3 132.8(3) 4_665 5_654
Nb O1 O3 49.0(3) 1_655 5_654
Ga1 O1 O3 49.0(3) 1_655 5_654
Nb O1 O3 135.4(5) 1_665 5_654
Ga1 O1 O3 135.4(5) 1_665 5_654
Ga1 O1 O3 103.6(4) . 5_654
Nb O1 O3 103.6(4) . 5_654
O3 O1 O3 127.65(19) 6_665 5_654
O3 O1 O3 60.0(3) 5_655 5_654
O3 O1 O3 127.65(19) 2 5_654
O2 O1 O3 59.0(7) 2_655 5_654
O2 O1 O3 58.6(7) 6 5_654
O2 O1 O3 132.5(9) 5_665 5_654
La O1 O3 41.5(4) 1_554 5_654
La O1 O3 48.7(4) 2_654 5_654
La O1 O3 82.9(6) 4_664 5_654
O3 O1 O3 62.3(7) 6_554 5_654
O3 O1 O3 30.6(6) 2_654 5_654
O3 O1 O3 102.4(7) 5_664 5_654
O1 O1 O3 155.5(8) 2 5_654
O1 O1 O3 93.1(5) 2_655 5_654
O1 O1 O3 66.2(5) 2_545 5_654
Ga2 O1 O3 121.0(7) 2 5_654
Ga2 O1 O3 38.2(3) 2_545 5_654
Ga2 O1 O3 70.5(4) 2_655 5_654
O1 O1 O3 125.6(4) 1_556 5_654
O1 O1 O3 54.4(4) 1_554 5_654
Ga3 O1 O3 69.2(4) 2_545 5_654
Ga3 O1 O3 40.3(3) 4_764 5_654
Ga3 O1 O3 122.3(7) 1_564 5_654
Ga2 O1 O3 54.4(4) 1_554 2_554
La O1 O3 161.4(10) 2_655 2_554
La O1 O3 83.6(5) . 2_554
La O1 O3 73.3(5) 4_665 2_554
O21 O1 O3 90.9(5) . 2_554
O21 O1 O3 137.6(7) 3_655 2_554
O21 O1 O3 133.0(7) 4_665 2_554
O2 O1 O3 146.4(12) 4_665 2_554
O2 O1 O3 93.1(10) . 2_554
O2 O1 O3 124.0(11) 3_655 2_554
O2 O1 O3 22.6(11) 1_554 2_554
O2 O1 O3 84.7(13) 4_664 2_554
O2 O1 O3 67.4(11) 3_654 2_554
O3 O1 O3 125.8(9) 3_655 2_554
O3 O1 O3 89.3(8) 4_665 2_554
O3 O1 O3 36.4(7) . 2_554
O21 O1 O3 74.0(7) 3_654 2_554
O21 O1 O3 24.4(5) 1_554 2_554
O21 O1 O3 71.0(7) 4_664 2_554
Ga2 O1 O3 125.6(4) . 2_554
O2 O1 O3 79.7(11) 5_655 2_554
O2 O1 O3 116.3(13) 6_665 2_554
O2 O1 O3 29.0(10) 2 2_554
Ga3 O1 O3 95.6(6) 1_554 2_554
Ga3 O1 O3 6.7(3) 4_664 2_554
Ga3 O1 O3 92.2(6) 2_655 2_554
O21 O1 O3 89.6(7) 5_655 2_554
O21 O1 O3 120.6(8) 6_665 2_554
O21 O1 O3 31.1(5) 2 2_554
O3 O1 O3 160.1(7) 2_655 2_554
O3 O1 O3 72.9(4) 6 2_554
O3 O1 O3 99.3(6) 5_665 2_554
O21 O1 O3 60.0(5) 6 2_554
O21 O1 O3 134.9(8) 2_655 2_554
O21 O1 O3 60.4(5) 5_665 2_554
Ga3 O1 O3 136.5(3) . 2_554
Ga3 O1 O3 132.8(3) 2_656 2_554
Ga3 O1 O3 82.3(3) 4_665 2_554
Nb O1 O3 135.4(5) 1_655 2_554
Ga1 O1 O3 135.4(5) 1_655 2_554
Nb O1 O3 103.6(4) 1_665 2_554
Ga1 O1 O3 103.6(4) 1_665 2_554
Ga1 O1 O3 49.0(3) . 2_554
Nb O1 O3 49.0(3) . 2_554
O3 O1 O3 127.65(19) 6_665 2_554
O3 O1 O3 127.65(19) 5_655 2_554
O3 O1 O3 60.0(3) 2 2_554
O2 O1 O3 132.5(9) 2_655 2_554
O2 O1 O3 59.0(7) 6 2_554
O2 O1 O3 58.6(7) 5_665 2_554
La O1 O3 48.7(4) 1_554 2_554
La O1 O3 82.9(6) 2_654 2_554
La O1 O3 41.5(4) 4_664 2_554
O3 O1 O3 30.6(6) 6_554 2_554
O3 O1 O3 102.4(7) 2_654 2_554
O3 O1 O3 62.3(7) 5_664 2_554
O1 O1 O3 66.2(5) 2 2_554
O1 O1 O3 155.5(8) 2_655 2_554
O1 O1 O3 93.1(5) 2_545 2_554
Ga2 O1 O3 38.2(3) 2 2_554
Ga2 O1 O3 70.5(4) 2_545 2_554
Ga2 O1 O3 121.0(7) 2_655 2_554
O1 O1 O3 125.6(4) 1_556 2_554
O1 O1 O3 54.4(4) 1_554 2_554
Ga3 O1 O3 40.3(3) 2_545 2_554
Ga3 O1 O3 122.3(7) 4_764 2_554
Ga3 O1 O3 69.2(4) 1_564 2_554
O3 O1 O3 89.5(6) 5_654 2_554
Ga2 O1 O3 54.4(4) 1_554 6_664
La O1 O3 73.3(5) 2_655 6_664
La O1 O3 161.4(10) . 6_664
La O1 O3 83.6(5) 4_665 6_664
O21 O1 O3 137.6(7) . 6_664
O21 O1 O3 133.0(7) 3_655 6_664
O21 O1 O3 90.9(5) 4_665 6_664
O2 O1 O3 93.1(10) 4_665 6_664
O2 O1 O3 124.0(11) . 6_664
O2 O1 O3 146.4(12) 3_655 6_664
O2 O1 O3 67.4(11) 1_554 6_664
O2 O1 O3 22.6(11) 4_664 6_664
O2 O1 O3 84.7(13) 3_654 6_664
O3 O1 O3 89.3(8) 3_655 6_664
O3 O1 O3 36.4(7) 4_665 6_664
O3 O1 O3 125.8(9) . 6_664
O21 O1 O3 71.0(7) 3_654 6_664
O21 O1 O3 74.0(7) 1_554 6_664
O21 O1 O3 24.4(5) 4_664 6_664
Ga2 O1 O3 125.6(4) . 6_664
O2 O1 O3 116.3(13) 5_655 6_664
O2 O1 O3 29.0(10) 6_665 6_664
O2 O1 O3 79.7(11) 2 6_664
Ga3 O1 O3 92.2(6) 1_554 6_664
Ga3 O1 O3 95.6(6) 4_664 6_664
Ga3 O1 O3 6.7(3) 2_655 6_664
O21 O1 O3 120.6(8) 5_655 6_664
O21 O1 O3 31.1(5) 6_665 6_664
O21 O1 O3 89.6(7) 2 6_664
O3 O1 O3 99.3(6) 2_655 6_664
O3 O1 O3 160.1(7) 6 6_664
O3 O1 O3 72.9(4) 5_665 6_664
O21 O1 O3 134.9(8) 6 6_664
O21 O1 O3 60.4(5) 2_655 6_664
O21 O1 O3 60.0(5) 5_665 6_664
Ga3 O1 O3 132.8(3) . 6_664
Ga3 O1 O3 82.3(3) 2_656 6_664
Ga3 O1 O3 136.5(3) 4_665 6_664
Nb O1 O3 103.6(4) 1_655 6_664
Ga1 O1 O3 103.6(4) 1_655 6_664
Nb O1 O3 49.0(3) 1_665 6_664
Ga1 O1 O3 49.0(3) 1_665 6_664
Ga1 O1 O3 135.4(5) . 6_664
Nb O1 O3 135.4(5) . 6_664
O3 O1 O3 60.0(3) 6_665 6_664
O3 O1 O3 127.65(19) 5_655 6_664
O3 O1 O3 127.65(19) 2 6_664
O2 O1 O3 58.6(7) 2_655 6_664
O2 O1 O3 132.5(10) 6 6_664
O2 O1 O3 59.0(7) 5_665 6_664
La O1 O3 82.9(6) 1_554 6_664
La O1 O3 41.5(4) 2_654 6_664
La O1 O3 48.7(4) 4_664 6_664
O3 O1 O3 102.4(7) 6_554 6_664
O3 O1 O3 62.3(7) 2_654 6_664
O3 O1 O3 30.6(6) 5_664 6_664
O1 O1 O3 93.1(5) 2 6_664
O1 O1 O3 66.2(5) 2_655 6_664
O1 O1 O3 155.5(8) 2_545 6_664
Ga2 O1 O3 70.5(4) 2 6_664
Ga2 O1 O3 121.0(7) 2_545 6_664
Ga2 O1 O3 38.2(3) 2_655 6_664
O1 O1 O3 125.6(4) 1_556 6_664
O1 O1 O3 54.4(4) 1_554 6_664
Ga3 O1 O3 122.3(7) 2_545 6_664
Ga3 O1 O3 69.2(4) 4_764 6_664
Ga3 O1 O3 40.3(3) 1_564 6_664
O3 O1 O3 89.5(6) 5_654 6_664
O3 O1 O3 89.5(6) 2_554 6_664
Ga2 O1 O3 85.6(4) 1_554 4_655
La O1 O3 66.7(3) 2_655 4_655
La O1 O3 59.9(3) . 4_655
La O1 O3 165.7(11) 4_665 4_655
O21 O1 O3 110.3(7) . 4_655
O21 O1 O3 59.6(6) 3_655 4_655
O21 O1 O3 110.4(8) 4_665 4_655
O2 O1 O3 96.9(11) 4_665 4_655
O2 O1 O3 121.1(13) . 4_655
O2 O1 O3 63.5(10) 3_655 4_655
O2 O1 O3 115.0(13) 1_554 4_655
O2 O1 O3 90.0(12) 4_664 4_655
O2 O1 O3 52.7(10) 3_654 4_655
O3 O1 O3 21.6(8) 3_655 4_655
O3 O1 O3 139.7(9) 4_665 4_655
O3 O1 O3 97.8(8) . 4_655
O21 O1 O3 55.5(5) 3_654 4_655
O21 O1 O3 100.5(7) 1_554 4_655
O21 O1 O3 100.6(7) 4_664 4_655
Ga2 O1 O3 94.4(4) . 4_655
O2 O1 O3 35.0(11) 5_655 4_655
O2 O1 O3 86.6(11) 6_665 4_655
O2 O1 O3 143.0(11) 2 4_655
Ga3 O1 O3 25.0(3) 1_554 4_655
Ga3 O1 O3 114.3(5) 4_664 4_655
Ga3 O1 O3 112.5(5) 2_655 4_655
O21 O1 O3 26.7(5) 5_655 4_655
O21 O1 O3 93.1(5) 6_665 4_655
O21 O1 O3 142.5(6) 2 4_655
O3 O1 O3 46.3(6) 2_655 4_655
O3 O1 O3 87.8(6) 6 4_655
O3 O1 O3 146.6(6) 5_665 4_655
O21 O1 O3 63.8(4) 6 4_655
O21 O1 O3 55.6(4) 2_655 4_655
O21 O1 O3 165.5(8) 5_665 4_655
Ga3 O1 O3 51.1(2) . 4_655
Ga3 O1 O3 112.7(4) 2_656 4_655
Ga3 O1 O3 114.2(5) 4_665 4_655
Nb O1 O3 21.3(3) 1_655 4_655
Ga1 O1 O3 21.3(3) 1_655 4_655
Nb O1 O3 136.2(3) 1_665 4_655
Ga1 O1 O3 136.2(3) 1_665 4_655
Ga1 O1 O3 104.4(3) . 4_655
Nb O1 O3 104.4(3) . 4_655
O3 O1 O3 115.5(3) 6_665 4_655
O3 O1 O3 29.1(5) 5_655 4_655
O3 O1 O3 122.6(3) 2 4_655
O2 O1 O3 56.2(7) 2_655 4_655
O2 O1 O3 63.3(7) 6 4_655
O2 O1 O3 163.3(9) 5_665 4_655
La O1 O3 70.5(3) 1_554 4_655
La O1 O3 73.8(4) 2_654 4_655
La O1 O3 114.3(6) 4_664 4_655
O3 O1 O3 83.5(6) 6_554 4_655
O3 O1 O3 47.0(6) 2_654 4_655
O3 O1 O3 130.4(6) 5_664 4_655
O1 O1 O3 158.7(8) 2 4_655
O1 O1 O3 78.4(3) 2_655 4_655
O1 O1 O3 49.0(3) 2_545 4_655
Ga2 O1 O3 150.7(6) 2 4_655
Ga2 O1 O3 45.5(3) 2_545 4_655
Ga2 O1 O3 75.5(4) 2_655 4_655
O1 O1 O3 94.4(4) 1_556 4_655
O1 O1 O3 85.6(4) 1_554 4_655
Ga3 O1 O3 80.8(3) 2_545 4_655
Ga3 O1 O3 40.2(3) 4_764 4_655
Ga3 O1 O3 147.9(6) 1_564 4_655
O3 O1 O3 31.4(5) 5_654 4_655
O3 O1 O3 114.0(4) 2_554 4_655
O3 O1 O3 108.2(4) 6_664 4_655
Ga2 O1 O3 85.6(4) 1_554 1_665
La O1 O3 59.9(3) 2_655 1_665
La O1 O3 165.7(11) . 1_665
La O1 O3 66.7(3) 4_665 1_665
O21 O1 O3 110.4(8) . 1_665
O21 O1 O3 110.3(7) 3_655 1_665
O21 O1 O3 59.6(6) 4_665 1_665
O2 O1 O3 63.5(10) 4_665 1_665
O2 O1 O3 96.9(11) . 1_665
O2 O1 O3 121.1(13) 3_655 1_665
O2 O1 O3 90.0(12) 1_554 1_665
O2 O1 O3 52.7(10) 4_664 1_665
O2 O1 O3 115.0(13) 3_654 1_665
O3 O1 O3 97.8(9) 3_655 1_665
O3 O1 O3 21.6(8) 4_665 1_665
O3 O1 O3 139.7(9) . 1_665
O21 O1 O3 100.5(7) 3_654 1_665
O21 O1 O3 100.6(7) 1_554 1_665
O21 O1 O3 55.5(5) 4_664 1_665
Ga2 O1 O3 94.4(4) . 1_665
O2 O1 O3 143.0(11) 5_655 1_665
O2 O1 O3 35.0(11) 6_665 1_665
O2 O1 O3 86.6(11) 2 1_665
Ga3 O1 O3 114.3(5) 1_554 1_665
Ga3 O1 O3 112.5(5) 4_664 1_665
Ga3 O1 O3 25.0(3) 2_655 1_665
O21 O1 O3 142.5(6) 5_655 1_665
O21 O1 O3 26.7(5) 6_665 1_665
O21 O1 O3 93.1(5) 2 1_665
O3 O1 O3 87.8(6) 2_655 1_665
O3 O1 O3 146.6(6) 6 1_665
O3 O1 O3 46.3(6) 5_665 1_665
O21 O1 O3 165.5(8) 6 1_665
O21 O1 O3 63.8(4) 2_655 1_665
O21 O1 O3 55.6(4) 5_665 1_665
Ga3 O1 O3 114.2(5) . 1_665
Ga3 O1 O3 51.1(3) 2_656 1_665
Ga3 O1 O3 112.7(4) 4_665 1_665
Nb O1 O3 104.4(3) 1_655 1_665
Ga1 O1 O3 104.4(3) 1_655 1_665
Nb O1 O3 21.3(3) 1_665 1_665
Ga1 O1 O3 21.3(3) 1_665 1_665
Ga1 O1 O3 136.2(3) . 1_665
Nb O1 O3 136.2(3) . 1_665
O3 O1 O3 29.1(5) 6_665 1_665
O3 O1 O3 122.6(3) 5_655 1_665
O3 O1 O3 115.5(3) 2 1_665
O2 O1 O3 63.3(7) 2_655 1_665
O2 O1 O3 163.3(9) 6 1_665
O2 O1 O3 56.2(7) 5_665 1_665
La O1 O3 114.3(6) 1_554 1_665
La O1 O3 70.5(3) 2_654 1_665
La O1 O3 73.8(4) 4_664 1_665
O3 O1 O3 130.4(6) 6_554 1_665
O3 O1 O3 83.5(6) 2_654 1_665
O3 O1 O3 47.0(6) 5_664 1_665
O1 O1 O3 78.4(3) 2 1_665
O1 O1 O3 49.0(3) 2_655 1_665
O1 O1 O3 158.7(8) 2_545 1_665
Ga2 O1 O3 75.5(3) 2 1_665
Ga2 O1 O3 150.7(6) 2_545 1_665
Ga2 O1 O3 45.5(3) 2_655 1_665
O1 O1 O3 94.4(4) 1_556 1_665
O1 O1 O3 85.6(4) 1_554 1_665
Ga3 O1 O3 147.9(6) 2_545 1_665
Ga3 O1 O3 80.8(3) 4_764 1_665
Ga3 O1 O3 40.2(3) 1_564 1_665
O3 O1 O3 114.0(4) 5_654 1_665
O3 O1 O3 108.2(4) 2_554 1_665
O3 O1 O3 31.4(5) 6_664 1_665
O3 O1 O3 119.42(11) 4_655 1_665
Ga2 O1 O3 85.6(4) 1_554 3
La O1 O3 165.7(11) 2_655 3
La O1 O3 66.7(3) . 3
La O1 O3 59.9(3) 4_665 3
O21 O1 O3 59.6(6) . 3
O21 O1 O3 110.4(8) 3_655 3
O21 O1 O3 110.3(7) 4_665 3
O2 O1 O3 121.1(13) 4_665 3
O2 O1 O3 63.5(10) . 3
O2 O1 O3 96.9(11) 3_655 3
O2 O1 O3 52.7(10) 1_554 3
O2 O1 O3 115.0(13) 4_664 3
O2 O1 O3 90.0(12) 3_654 3
O3 O1 O3 139.7(9) 3_655 3
O3 O1 O3 97.8(8) 4_665 3
O3 O1 O3 21.6(8) . 3
O21 O1 O3 100.6(7) 3_654 3
O21 O1 O3 55.5(5) 1_554 3
O21 O1 O3 100.5(7) 4_664 3
Ga2 O1 O3 94.4(4) . 3
O2 O1 O3 86.6(11) 5_655 3
O2 O1 O3 143.0(11) 6_665 3
O2 O1 O3 35.0(11) 2 3
Ga3 O1 O3 112.5(5) 1_554 3
Ga3 O1 O3 25.0(3) 4_664 3
Ga3 O1 O3 114.3(5) 2_655 3
O21 O1 O3 93.1(5) 5_655 3
O21 O1 O3 142.5(6) 6_665 3
O21 O1 O3 26.7(5) 2 3
O3 O1 O3 146.6(6) 2_655 3
O3 O1 O3 46.3(6) 6 3
O3 O1 O3 87.8(6) 5_665 3
O21 O1 O3 55.6(4) 6 3
O21 O1 O3 165.5(8) 2_655 3
O21 O1 O3 63.8(4) 5_665 3
Ga3 O1 O3 112.7(4) . 3
Ga3 O1 O3 114.2(5) 2_656 3
Ga3 O1 O3 51.1(2) 4_665 3
Nb O1 O3 136.2(3) 1_655 3
Ga1 O1 O3 136.2(3) 1_655 3
Nb O1 O3 104.4(3) 1_665 3
Ga1 O1 O3 104.4(3) 1_665 3
Ga1 O1 O3 21.3(3) . 3
Nb O1 O3 21.3(3) . 3
O3 O1 O3 122.6(3) 6_665 3
O3 O1 O3 115.5(3) 5_655 3
O3 O1 O3 29.1(5) 2 3
O2 O1 O3 163.3(9) 2_655 3
O2 O1 O3 56.2(7) 6 3
O2 O1 O3 63.3(7) 5_665 3
La O1 O3 73.8(4) 1_554 3
La O1 O3 114.3(6) 2_654 3
La O1 O3 70.5(3) 4_664 3
O3 O1 O3 47.0(6) 6_554 3
O3 O1 O3 130.4(6) 2_654 3
O3 O1 O3 83.5(6) 5_664 3
O1 O1 O3 49.0(3) 2 3
O1 O1 O3 158.7(8) 2_655 3
O1 O1 O3 78.4(3) 2_545 3
Ga2 O1 O3 45.5(3) 2 3
Ga2 O1 O3 75.5(3) 2_545 3
Ga2 O1 O3 150.7(6) 2_655 3
O1 O1 O3 94.4(4) 1_556 3
O1 O1 O3 85.6(4) 1_554 3
Ga3 O1 O3 40.2(3) 2_545 3
Ga3 O1 O3 147.9(6) 4_764 3
Ga3 O1 O3 80.8(3) 1_564 3
O3 O1 O3 108.2(4) 5_654 3
O3 O1 O3 31.4(5) 2_554 3
O3 O1 O3 114.0(4) 6_664 3
O3 O1 O3 119.42(11) 4_655 3
O3 O1 O3 119.42(11) 1_665 3
Ga2 O1 O2 143.2(7) 1_554 5_656
La O1 O2 78.8(9) 2_655 5_656
La O1 O2 39.7(8) . 5_656
La O1 O2 102.1(11) 4_665 5_656
O21 O1 O2 47.9(8) . 5_656
O21 O1 O2 18.7(8) 3_655 5_656
O21 O1 O2 69.2(11) 4_665 5_656
O2 O1 O2 62.8(7) 4_665 5_656
O2 O1 O2 57.5(7) . 5_656
O2 O1 O2 5.3(12) 3_655 5_656
O2 O1 O2 141.0(8) 1_554 5_656
O2 O1 O2 149.5(8) 4_664 5_656
O2 O1 O2 106.7(11) 3_654 5_656
O3 O1 O2 75.8(9) 3_655 5_656
O3 O1 O2 134.1(11) 4_665 5_656
O3 O1 O2 82.5(8) . 5_656
O21 O1 O2 116.0(8) 3_654 5_656
O21 O1 O2 133.0(7) 1_554 5_656
O21 O1 O2 163.4(7) 4_664 5_656
Ga2 O1 O2 36.8(7) . 5_656
O2 O1 O2 73.6(12) 5_655 5_656
O2 O1 O2 124.1(10) 6_665 5_656
O2 O1 O2 124.0(10) 2 5_656
Ga3 O1 O2 86.8(7) 1_554 5_656
Ga3 O1 O2 112.6(7) 4_664 5_656
Ga3 O1 O2 148.0(8) 2_655 5_656
O21 O1 O2 65.1(9) 5_655 5_656
O21 O1 O2 120.5(9) 6_665 5_656
O21 O1 O2 113.6(9) 2 5_656
O3 O1 O2 54.6(8) 2_655 5_656
O3 O1 O2 46.5(8) 6 5_656
O3 O1 O2 99.0(10) 5_665 5_656
O21 O1 O2 68.4(8) 6 5_656
O21 O1 O2 96.3(8) 2_655 5_656
O21 O1 O2 130.8(9) 5_665 5_656
Ga3 O1 O2 20.8(6) . 5_656
Ga3 O1 O2 77.1(8) 2_656 5_656
Ga3 O1 O2 53.9(7) 4_665 5_656
Nb O1 O2 58.2(7) 1_655 5_656
Ga1 O1 O2 58.2(7) 1_655 5_656
Nb O1 O2 116.4(9) 1_665 5_656
Ga1 O1 O2 116.4(9) 1_665 5_656
Ga1 O1 O2 71.5(7) . 5_656
Nb O1 O2 71.5(7) . 5_656
O3 O1 O2 97.6(8) 6_665 5_656
O3 O1 O2 35.7(7) 5_655 5_656
O3 O1 O2 71.7(8) 2 5_656
O2 O1 O2 98.6(10) 2_655 5_656
O2 O1 O2 70.5(7) 6 5_656
O2 O1 O2 132.9(12) 5_665 5_656
La O1 O2 116.1(7) 1_554 5_656
La O1 O2 137.0(7) 2_654 5_656
La O1 O2 159.4(6) 4_664 5_656
O3 O1 O2 103.4(8) 6_554 5_656
O3 O1 O2 109.1(7) 2_654 5_656
O3 O1 O2 165.5(9) 5_664 5_656
O1 O1 O2 97.0(10) 2 5_656
O1 O1 O2 85.4(9) 2_655 5_656
O1 O1 O2 35.7(8) 2_545 5_656
Ga2 O1 O2 130.7(8) 2 5_656
Ga2 O1 O2 74.2(7) 2_545 5_656
Ga2 O1 O2 116.9(7) 2_655 5_656
O1 O1 O2 36.8(7) 1_556 5_656
O1 O1 O2 143.2(7) 1_554 5_656
Ga3 O1 O2 84.4(6) 2_545 5_656
Ga3 O1 O2 94.4(7) 4_764 5_656
Ga3 O1 O2 145.4(9) 1_564 5_656
O3 O1 O2 92.2(7) 5_654 5_656
O3 O1 O2 118.9(6) 2_554 5_656
O3 O1 O2 151.6(7) 6_664 5_656
O3 O1 O2 63.6(8) 4_655 5_656
O3 O1 O2 126.1(8) 1_665 5_656
O3 O1 O2 92.3(7) 3 5_656
Ga2 O1 O2 143.2(7) 1_554 6_666
La O1 O2 39.7(8) 2_655 6_666
La O1 O2 102.1(11) . 6_666
La O1 O2 78.8(9) 4_665 6_666
O21 O1 O2 69.2(11) . 6_666
O21 O1 O2 47.9(8) 3_655 6_666
O21 O1 O2 18.7(8) 4_665 6_666
O2 O1 O2 5.3(12) 4_665 6_666
O2 O1 O2 62.8(7) . 6_666
O2 O1 O2 57.5(7) 3_655 6_666
O2 O1 O2 149.5(8) 1_554 6_666
O2 O1 O2 106.7(11) 4_664 6_666
O2 O1 O2 141.0(8) 3_654 6_666
O3 O1 O2 82.5(8) 3_655 6_666
O3 O1 O2 75.8(9) 4_665 6_666
O3 O1 O2 134.1(11) . 6_666
O21 O1 O2 133.0(7) 3_654 6_666
O21 O1 O2 163.4(7) 1_554 6_666
O21 O1 O2 116.0(8) 4_664 6_666
Ga2 O1 O2 36.8(7) . 6_666
O2 O1 O2 124.1(10) 5_655 6_666
O2 O1 O2 73.6(12) 6_665 6_666
O2 O1 O2 124.0(10) 2 6_666
Ga3 O1 O2 112.6(7) 1_554 6_666
Ga3 O1 O2 148.0(8) 4_664 6_666
Ga3 O1 O2 86.8(7) 2_655 6_666
O21 O1 O2 113.6(9) 5_655 6_666
O21 O1 O2 65.1(9) 6_665 6_666
O21 O1 O2 120.5(9) 2 6_666
O3 O1 O2 46.5(8) 2_655 6_666
O3 O1 O2 99.0(10) 6 6_666
O3 O1 O2 54.6(8) 5_665 6_666
O21 O1 O2 130.8(9) 6 6_666
O21 O1 O2 68.4(8) 2_655 6_666
O21 O1 O2 96.3(8) 5_665 6_666
Ga3 O1 O2 53.9(7) . 6_666
Ga3 O1 O2 20.8(6) 2_656 6_666
Ga3 O1 O2 77.1(8) 4_665 6_666
Nb O1 O2 71.5(7) 1_655 6_666
Ga1 O1 O2 71.5(7) 1_655 6_666
Nb O1 O2 58.2(7) 1_665 6_666
Ga1 O1 O2 58.2(7) 1_665 6_666
Ga1 O1 O2 116.4(9) . 6_666
Nb O1 O2 116.4(9) . 6_666
O3 O1 O2 35.7(7) 6_665 6_666
O3 O1 O2 71.7(8) 5_655 6_666
O3 O1 O2 97.6(8) 2 6_666
O2 O1 O2 70.5(7) 2_655 6_666
O2 O1 O2 132.9(12) 6 6_666
O2 O1 O2 98.6(10) 5_665 6_666
La O1 O2 159.4(6) 1_554 6_666
La O1 O2 116.1(7) 2_654 6_666
La O1 O2 137.0(7) 4_664 6_666
O3 O1 O2 165.5(9) 6_554 6_666
O3 O1 O2 103.4(8) 2_654 6_666
O3 O1 O2 109.1(7) 5_664 6_666
O1 O1 O2 85.4(9) 2 6_666
O1 O1 O2 35.7(8) 2_655 6_666
O1 O1 O2 97.0(10) 2_545 6_666
Ga2 O1 O2 116.9(7) 2 6_666
Ga2 O1 O2 130.7(8) 2_545 6_666
Ga2 O1 O2 74.2(7) 2_655 6_666
O1 O1 O2 36.8(7) 1_556 6_666
O1 O1 O2 143.2(7) 1_554 6_666
Ga3 O1 O2 145.4(9) 2_545 6_666
Ga3 O1 O2 84.4(6) 4_764 6_666
Ga3 O1 O2 94.4(7) 1_564 6_666
O3 O1 O2 118.9(6) 5_654 6_666
O3 O1 O2 151.6(7) 2_554 6_666
O3 O1 O2 92.2(7) 6_664 6_666
O3 O1 O2 92.3(7) 4_655 6_666
O3 O1 O2 63.6(8) 1_665 6_666
O3 O1 O2 126.1(8) 3 6_666
O2 O1 O2 62.5(11) 5_656 6_666
Ga2 O1 O2 143.2(7) 1_554 2_556
La O1 O2 102.1(11) 2_655 2_556
La O1 O2 78.8(9) . 2_556
La O1 O2 39.7(8) 4_665 2_556
O21 O1 O2 18.7(8) . 2_556
O21 O1 O2 69.2(11) 3_655 2_556
O21 O1 O2 47.9(8) 4_665 2_556
O2 O1 O2 57.5(7) 4_665 2_556
O2 O1 O2 5.3(12) . 2_556
O2 O1 O2 62.8(7) 3_655 2_556
O2 O1 O2 106.7(11) 1_554 2_556
O2 O1 O2 141.0(8) 4_664 2_556
O2 O1 O2 149.5(8) 3_654 2_556
O3 O1 O2 134.1(11) 3_655 2_556
O3 O1 O2 82.5(8) 4_665 2_556
O3 O1 O2 75.8(9) . 2_556
O21 O1 O2 163.4(7) 3_654 2_556
O21 O1 O2 116.0(8) 1_554 2_556
O21 O1 O2 133.0(7) 4_664 2_556
Ga2 O1 O2 36.8(7) . 2_556
O2 O1 O2 124.0(10) 5_655 2_556
O2 O1 O2 124.0(10) 6_665 2_556
O2 O1 O2 73.6(12) 2 2_556
Ga3 O1 O2 148.0(8) 1_554 2_556
Ga3 O1 O2 86.8(7) 4_664 2_556
Ga3 O1 O2 112.6(7) 2_655 2_556
O21 O1 O2 120.5(9) 5_655 2_556
O21 O1 O2 113.6(9) 6_665 2_556
O21 O1 O2 65.1(9) 2 2_556
O3 O1 O2 99.0(10) 2_655 2_556
O3 O1 O2 54.6(8) 6 2_556
O3 O1 O2 46.5(8) 5_665 2_556
O21 O1 O2 96.3(8) 6 2_556
O21 O1 O2 130.8(9) 2_655 2_556
O21 O1 O2 68.4(8) 5_665 2_556
Ga3 O1 O2 77.1(8) . 2_556
Ga3 O1 O2 53.9(7) 2_656 2_556
Ga3 O1 O2 20.8(6) 4_665 2_556
Nb O1 O2 116.4(9) 1_655 2_556
Ga1 O1 O2 116.4(9) 1_655 2_556
Nb O1 O2 71.5(7) 1_665 2_556
Ga1 O1 O2 71.5(7) 1_665 2_556
Ga1 O1 O2 58.2(7) . 2_556
Nb O1 O2 58.2(7) . 2_556
O3 O1 O2 71.7(8) 6_665 2_556
O3 O1 O2 97.6(8) 5_655 2_556
O3 O1 O2 35.7(7) 2 2_556
O2 O1 O2 132.9(12) 2_655 2_556
O2 O1 O2 98.6(10) 6 2_556
O2 O1 O2 70.5(7) 5_665 2_556
La O1 O2 137.0(7) 1_554 2_556
La O1 O2 159.4(6) 2_654 2_556
La O1 O2 116.1(7) 4_664 2_556
O3 O1 O2 109.1(7) 6_554 2_556
O3 O1 O2 165.5(9) 2_654 2_556
O3 O1 O2 103.4(8) 5_664 2_556
O1 O1 O2 35.7(8) 2 2_556
O1 O1 O2 97.0(11) 2_655 2_556
O1 O1 O2 85.4(9) 2_545 2_556
Ga2 O1 O2 74.2(7) 2 2_556
Ga2 O1 O2 116.9(7) 2_545 2_556
Ga2 O1 O2 130.7(8) 2_655 2_556
O1 O1 O2 36.8(7) 1_556 2_556
O1 O1 O2 143.2(7) 1_554 2_556
Ga3 O1 O2 94.4(7) 2_545 2_556
Ga3 O1 O2 145.4(9) 4_764 2_556
Ga3 O1 O2 84.4(6) 1_564 2_556
O3 O1 O2 151.6(7) 5_654 2_556
O3 O1 O2 92.2(7) 2_554 2_556
O3 O1 O2 118.9(6) 6_664 2_556
O3 O1 O2 126.1(8) 4_655 2_556
O3 O1 O2 92.3(7) 1_665 2_556
O3 O1 O2 63.6(8) 3 2_556
O2 O1 O2 62.5(11) 5_656 2_556
O2 O1 O2 62.5(11) 6_666 2_556
Ga2 O1 O3 146.7(3) 1_554 3_656
La O1 O3 49.6(6) 2_655 3_656
La O1 O3 68.1(7) . 3_656
La O1 O3 103.5(9) 4_665 3_656
O21 O1 O3 63.8(7) . 3_656
O21 O1 O3 12.0(6) 3_655 3_656
O21 O1 O3 50.3(7) 4_665 3_656
O2 O1 O3 39.2(11) 4_665 3_656
O2 O1 O3 66.8(12) . 3_656
O2 O1 O3 24.9(11) 3_655 3_656
O2 O1 O3 171.1(11) 1_554 3_656
O2 O1 O3 125.5(12) 4_664 3_656
O2 O1 O3 116.1(10) 3_654 3_656
O3 O1 O3 64.4(6) 3_655 3_656
O3 O1 O3 112.5(7) 4_665 3_656
O3 O1 O3 112.5(7) . 3_656
O21 O1 O3 117.8(5) 3_654 3_656
O21 O1 O3 159.8(6) 1_554 3_656
O21 O1 O3 139.9(6) 4_664 3_656
Ga2 O1 O3 33.3(3) . 3_656
O2 O1 O3 89.2(12) 5_655 3_656
O2 O1 O3 94.9(11) 6_665 3_656
O2 O1 O3 143.4(12) 2 3_656
Ga3 O1 O3 88.2(4) 1_554 3_656
Ga3 O1 O3 142.2(6) 4_664 3_656
Ga3 O1 O3 118.1(4) 2_655 3_656
O21 O1 O3 78.8(6) 5_655 3_656
O21 O1 O3 90.5(6) 6_665 3_656
O21 O1 O3 133.9(9) 2 3_656
O3 O1 O3 30.7(6) 2_655 3_656
O3 O1 O3 75.8(6) 6 3_656
O3 O1 O3 87.0(7) 5_665 3_656
O21 O1 O3 95.5(6) 6 3_656
O21 O1 O3 72.0(5) 2_655 3_656
O21 O1 O3 128.7(7) 5_665 3_656
Ga3 O1 O3 17.1(3) . 3_656
Ga3 O1 O3 56.0(5) 2_656 3_656
Ga3 O1 O3 72.0(5) 4_665 3_656
Nb O1 O3 47.3(4) 1_655 3_656
Ga1 O1 O3 47.3(4) 1_655 3_656
Nb O1 O3 95.0(5) 1_665 3_656
Ga1 O1 O3 95.0(5) 1_665 3_656
Ga1 O1 O3 100.0(5) . 3_656
Nb O1 O3 100.0(5) . 3_656
O3 O1 O3 72.2(6) 6_665 3_656
O3 O1 O3 37.2(6) 5_655 3_656
O3 O1 O3 93.8(6) 2 3_656
O2 O1 O3 74.5(7) 2_655 3_656
O2 O1 O3 97.3(7) 6 3_656
O2 O1 O3 131.2(8) 5_665 3_656
La O1 O3 132.6(3) 1_554 3_656
La O1 O3 122.5(3) 2_654 3_656
La O1 O3 169.8(3) 4_664 3_656
O3 O1 O3 130.8(5) 6_554 3_656
O3 O1 O3 96.8(5) 2_654 3_656
O3 O1 O3 145.2(4) 5_664 3_656
O1 O1 O3 104.5(10) 2 3_656
O1 O1 O3 55.4(6) 2_655 3_656
O1 O1 O3 61.0(6) 2_545 3_656
Ga2 O1 O3 143.3(6) 2 3_656
Ga2 O1 O3 94.3(4) 2_545 3_656
Ga2 O1 O3 89.5(4) 2_655 3_656
O1 O1 O3 33.3(3) 1_556 3_656
O1 O1 O3 146.7(3) 1_554 3_656
Ga3 O1 O3 113.5(4) 2_545 3_656
Ga3 O1 O3 77.5(3) 4_764 3_656
Ga3 O1 O3 131.0(5) 1_564 3_656
O3 O1 O3 94.8(5) 5_654 3_656
O3 O1 O3 148.7(4) 2_554 3_656
O3 O1 O3 121.5(6) 6_664 3_656
O3 O1 O3 63.6(4) 4_655 3_656
O3 O1 O3 98.3(6) 1_665 3_656
O3 O1 O3 119.5(6) 3 3_656
O2 O1 O3 30.1(6) 5_656 3_656
O2 O1 O3 36.8(7) 6_666 3_656
O2 O1 O3 69.9(8) 2_556 3_656
Ga2 O1 O3 146.7(3) 1_554 4_666
La O1 O3 68.1(7) 2_655 4_666
La O1 O3 103.5(9) . 4_666
La O1 O3 49.6(6) 4_665 4_666
O21 O1 O3 50.3(7) . 4_666
O21 O1 O3 63.8(7) 3_655 4_666
O21 O1 O3 12.0(6) 4_665 4_666
O2 O1 O3 24.9(11) 4_665 4_666
O2 O1 O3 39.2(11) . 4_666
O2 O1 O3 66.8(12) 3_655 4_666
O2 O1 O3 125.5(12) 1_554 4_666
O2 O1 O3 116.1(10) 4_664 4_666
O2 O1 O3 171.1(11) 3_654 4_666
O3 O1 O3 112.5(7) 3_655 4_666
O3 O1 O3 64.4(6) 4_665 4_666
O3 O1 O3 112.5(7) . 4_666
O21 O1 O3 159.8(6) 3_654 4_666
O21 O1 O3 139.9(6) 1_554 4_666
O21 O1 O3 117.8(5) 4_664 4_666
Ga2 O1 O3 33.3(3) . 4_666
O2 O1 O3 143.4(13) 5_655 4_666
O2 O1 O3 89.2(12) 6_665 4_666
O2 O1 O3 94.9(11) 2 4_666
Ga3 O1 O3 142.2(6) 1_554 4_666
Ga3 O1 O3 118.1(4) 4_664 4_666
Ga3 O1 O3 88.2(4) 2_655 4_666
O21 O1 O3 133.9(9) 5_655 4_666
O21 O1 O3 78.8(6) 6_665 4_666
O21 O1 O3 90.5(6) 2 4_666
O3 O1 O3 75.8(6) 2_655 4_666
O3 O1 O3 87.0(7) 6 4_666
O3 O1 O3 30.7(6) 5_665 4_666
O21 O1 O3 128.7(7) 6 4_666
O21 O1 O3 95.5(6) 2_655 4_666
O21 O1 O3 72.0(5) 5_665 4_666
Ga3 O1 O3 72.0(5) . 4_666
Ga3 O1 O3 17.1(3) 2_656 4_666
Ga3 O1 O3 56.0(5) 4_665 4_666
Nb O1 O3 100.0(5) 1_655 4_666
Ga1 O1 O3 100.0(5) 1_655 4_666
Nb O1 O3 47.3(4) 1_665 4_666
Ga1 O1 O3 47.3(4) 1_665 4_666
Ga1 O1 O3 95.0(5) . 4_666
Nb O1 O3 95.0(5) . 4_666
O3 O1 O3 37.2(6) 6_665 4_666
O3 O1 O3 93.8(6) 5_655 4_666
O3 O1 O3 72.2(6) 2 4_666
O2 O1 O3 97.3(7) 2_655 4_666
O2 O1 O3 131.2(8) 6 4_666
O2 O1 O3 74.5(7) 5_665 4_666
La O1 O3 169.8(3) 1_554 4_666
La O1 O3 132.6(3) 2_654 4_666
La O1 O3 122.5(3) 4_664 4_666
O3 O1 O3 145.2(4) 6_554 4_666
O3 O1 O3 130.8(6) 2_654 4_666
O3 O1 O3 96.8(5) 5_664 4_666
O1 O1 O3 55.4(6) 2 4_666
O1 O1 O3 61.0(6) 2_655 4_666
O1 O1 O3 104.5(10) 2_545 4_666
Ga2 O1 O3 89.5(4) 2 4_666
Ga2 O1 O3 143.3(6) 2_545 4_666
Ga2 O1 O3 94.3(4) 2_655 4_666
O1 O1 O3 33.3(3) 1_556 4_666
O1 O1 O3 146.7(3) 1_554 4_666
Ga3 O1 O3 131.0(5) 2_545 4_666
Ga3 O1 O3 113.5(4) 4_764 4_666
Ga3 O1 O3 77.5(3) 1_564 4_666
O3 O1 O3 148.7(4) 5_654 4_666
O3 O1 O3 121.5(6) 2_554 4_666
O3 O1 O3 94.8(5) 6_664 4_666
O3 O1 O3 119.5(6) 4_655 4_666
O3 O1 O3 63.6(4) 1_665 4_666
O3 O1 O3 98.3(6) 3 4_666
O2 O1 O3 69.9(8) 5_656 4_666
O2 O1 O3 30.1(6) 6_666 4_666
O2 O1 O3 36.8(7) 2_556 4_666
O3 O1 O3 56.8(6) 3_656 4_666
Ga2 O1 O3 146.7(3) 1_554 1_556
La O1 O3 103.5(9) 2_655 1_556
La O1 O3 49.6(6) . 1_556
La O1 O3 68.1(7) 4_665 1_556
O21 O1 O3 12.0(6) . 1_556
O21 O1 O3 50.3(7) 3_655 1_556
O21 O1 O3 63.8(7) 4_665 1_556
O2 O1 O3 66.8(12) 4_665 1_556
O2 O1 O3 24.9(11) . 1_556
O2 O1 O3 39.2(11) 3_655 1_556
O2 O1 O3 116.1(10) 1_554 1_556
O2 O1 O3 171.1(11) 4_664 1_556
O2 O1 O3 125.5(12) 3_654 1_556
O3 O1 O3 112.5(7) 3_655 1_556
O3 O1 O3 112.5(7) 4_665 1_556
O3 O1 O3 64.4(6) . 1_556
O21 O1 O3 139.9(6) 3_654 1_556
O21 O1 O3 117.8(5) 1_554 1_556
O21 O1 O3 159.8(6) 4_664 1_556
Ga2 O1 O3 33.3(3) . 1_556
O2 O1 O3 94.9(11) 5_655 1_556
O2 O1 O3 143.4(12) 6_665 1_556
O2 O1 O3 89.2(12) 2 1_556
Ga3 O1 O3 118.1(4) 1_554 1_556
Ga3 O1 O3 88.2(4) 4_664 1_556
Ga3 O1 O3 142.2(6) 2_655 1_556
O21 O1 O3 90.5(6) 5_655 1_556
O21 O1 O3 133.9(9) 6_665 1_556
O21 O1 O3 78.8(6) 2 1_556
O3 O1 O3 87.0(7) 2_655 1_556
O3 O1 O3 30.7(6) 6 1_556
O3 O1 O3 75.8(6) 5_665 1_556
O21 O1 O3 72.0(5) 6 1_556
O21 O1 O3 128.7(7) 2_655 1_556
O21 O1 O3 95.5(6) 5_665 1_556
Ga3 O1 O3 56.0(5) . 1_556
Ga3 O1 O3 72.0(5) 2_656 1_556
Ga3 O1 O3 17.1(3) 4_665 1_556
Nb O1 O3 95.0(5) 1_655 1_556
Ga1 O1 O3 95.0(5) 1_655 1_556
Nb O1 O3 100.0(5) 1_665 1_556
Ga1 O1 O3 100.0(5) 1_665 1_556
Ga1 O1 O3 47.3(4) . 1_556
Nb O1 O3 47.3(4) . 1_556
O3 O1 O3 93.8(6) 6_665 1_556
O3 O1 O3 72.2(6) 5_655 1_556
O3 O1 O3 37.2(6) 2 1_556
O2 O1 O3 131.2(8) 2_655 1_556
O2 O1 O3 74.5(7) 6 1_556
O2 O1 O3 97.3(7) 5_665 1_556
La O1 O3 122.5(3) 1_554 1_556
La O1 O3 169.8(3) 2_654 1_556
La O1 O3 132.6(3) 4_664 1_556
O3 O1 O3 96.8(5) 6_554 1_556
O3 O1 O3 145.2(4) 2_654 1_556
O3 O1 O3 130.8(5) 5_664 1_556
O1 O1 O3 61.0(6) 2 1_556
O1 O1 O3 104.5(10) 2_655 1_556
O1 O1 O3 55.4(6) 2_545 1_556
Ga2 O1 O3 94.3(4) 2 1_556
Ga2 O1 O3 89.5(4) 2_545 1_556
Ga2 O1 O3 143.3(6) 2_655 1_556
O1 O1 O3 33.3(3) 1_556 1_556
O1 O1 O3 146.7(3) 1_554 1_556
Ga3 O1 O3 77.5(3) 2_545 1_556
Ga3 O1 O3 131.0(5) 4_764 1_556
Ga3 O1 O3 113.5(4) 1_564 1_556
O3 O1 O3 121.5(6) 5_654 1_556
O3 O1 O3 94.8(5) 2_554 1_556
O3 O1 O3 148.7(4) 6_664 1_556
O3 O1 O3 98.3(6) 4_655 1_556
O3 O1 O3 119.5(6) 1_665 1_556
O3 O1 O3 63.6(4) 3 1_556
O2 O1 O3 36.8(7) 5_656 1_556
O2 O1 O3 69.9(8) 6_666 1_556
O2 O1 O3 30.1(6) 2_556 1_556
O3 O1 O3 56.8(6) 3_656 1_556
O3 O1 O3 56.8(6) 4_666 1_556
Ga2 O1 O21 140.1(3) 1_554 6_666
La O1 O21 40.0(5) 2_655 6_666
La O1 O21 106.8(9) . 6_666
La O1 O21 75.8(6) 4_665 6_666
O21 O1 O21 71.0(7) . 6_666
O21 O1 O21 52.9(5) 3_655 6_666
O21 O1 O21 16.5(6) 4_665 6_666
O2 O1 O21 5.9(10) 4_665 6_666
O2 O1 O21 63.6(11) . 6_666
O2 O1 O21 62.3(12) 3_655 6_666
O2 O1 O21 144.7(11) 1_554 6_666
O2 O1 O21 103.3(11) 4_664 6_666
O2 O1 O21 142.8(11) 3_654 6_666
O3 O1 O21 84.9(6) 3_655 6_666
O3 O1 O21 70.8(6) 4_665 6_666
O3 O1 O21 136.3(9) . 6_666
O21 O1 O21 133.3(5) 3_654 6_666
O21 O1 O21 158.5(3) 1_554 6_666
O21 O1 O21 112.0(5) 4_664 6_666
Ga2 O1 O21 39.9(3) . 6_666
O2 O1 O21 128.5(11) 5_655 6_666
O2 O1 O21 70.7(12) 6_665 6_666
O2 O1 O21 120.7(11) 2 6_666
Ga3 O1 O21 115.2(3) 1_554 6_666
Ga3 O1 O21 146.4(5) 4_664 6_666
Ga3 O1 O21 82.4(3) 2_655 6_666
O21 O1 O21 118.0(6) 5_655 6_666
O21 O1 O21 61.8(5) 6_665 6_666
O21 O1 O21 118.0(6) 2 6_666
O3 O1 O21 49.9(5) 2_655 6_666
O3 O1 O21 102.4(8) 6 6_666
O3 O1 O21 50.7(5) 5_665 6_666
O21 O1 O21 135.6(8) 6 6_666
O21 O1 O21 68.2(4) 2_655 6_666
O21 O1 O21 92.1(5) 5_665 6_666
Ga3 O1 O21 58.8(4) . 6_666
Ga3 O1 O21 16.7(3) 2_656 6_666
Ga3 O1 O21 78.6(5) 4_665 6_666
Nb O1 O21 74.9(4) 1_655 6_666
Ga1 O1 O21 74.9(4) 1_655 6_666
Nb O1 O21 53.3(3) 1_665 6_666
Ga1 O1 O21 53.3(3) 1_665 6_666
Ga1 O1 O21 118.3(7) . 6_666
Nb O1 O21 118.3(7) . 6_666
O3 O1 O21 30.8(4) 6_665 6_666
O3 O1 O21 76.4(6) 5_655 6_666
O3 O1 O21 98.3(6) 2 6_666
O2 O1 O21 70.2(6) 2_655 6_666
O2 O1 O21 137.7(8) 6 6_666
O2 O1 O21 94.2(7) 5_665 6_666
La O1 O21 160.2(3) 1_554 6_666
La O1 O21 113.9(2) 2_654 6_666
La O1 O21 132.1(3) 4_664 6_666
O3 O1 O21 169.4(7) 6_554 6_666
O3 O1 O21 103.6(4) 2_654 6_666
O3 O1 O21 104.1(4) 5_664 6_666
O1 O1 O21 83.2(7) 2 6_666
O1 O1 O21 34.5(5) 2_655 6_666
O1 O1 O21 101.9(9) 2_545 6_666
Ga2 O1 O21 113.0(4) 2 6_666
Ga2 O1 O21 135.4(5) 2_545 6_666
Ga2 O1 O21 72.1(3) 2_655 6_666
O1 O1 O21 39.9(3) 1_556 6_666
O1 O1 O21 140.1(3) 1_554 6_666
Ga3 O1 O21 149.3(6) 2_545 6_666
Ga3 O1 O21 85.2(3) 4_764 6_666
Ga3 O1 O21 89.5(3) 1_564 6_666
O3 O1 O21 121.3(4) 5_654 6_666
O3 O1 O21 149.1(5) 2_554 6_666
O3 O1 O21 87.9(4) 6_664 6_666
O3 O1 O21 96.0(4) 4_655 6_666
O3 O1 O21 58.9(4) 1_665 6_666
O3 O1 O21 126.1(6) 3 6_666
O2 O1 O21 67.2(7) 5_656 6_666
O2 O1 O21 4.9(7) 6_666 6_666
O2 O1 O21 62.7(8) 2_556 6_666
O3 O1 O21 41.7(4) 3_656 6_666
O3 O1 O21 28.4(4) 4_666 6_666
O3 O1 O21 72.7(6) 1_556 6_666
Ga2 O2 Ga3 118(3) . 4_665
Ga2 O2 La 110(2) . 4_665
Ga3 O2 La 130(3) 4_665 4_665
Ga2 O2 O2 112(4) . 2_556
Ga3 O2 O2 60(2) 4_665 2_556
La O2 O2 115(4) 4_665 2_556
Ga2 O2 O2 34.6(8) . 4_665
Ga3 O2 O2 152(2) 4_665 4_665
La O2 O2 78.3(19) 4_665 4_665
O2 O2 O2 116.0(18) 2_556 4_665
Ga2 O2 O2 34.6(8) . 3_655
Ga3 O2 O2 101(4) 4_665 3_655
La O2 O2 110.5(13) 4_665 3_655
O2 O2 O2 132(4) 2_556 3_655
O2 O2 O2 59.999(3) 4_665 3_655
Ga2 O2 O21 46.7(13) . 4_665
Ga3 O2 O21 163(3) 4_665 4_665
La O2 O21 66.7(16) 4_665 4_665
O2 O2 O21 116.7(19) 2_556 4_665
O2 O2 O21 12.1(13) 4_665 4_665
O2 O2 O21 69.4(12) 3_655 4_665
Ga2 O2 O21 119(2) . 2_556
Ga3 O2 O21 47.8(16) 4_665 2_556
La O2 O21 118(2) 4_665 2_556
O2 O2 O21 12.4(16) 2_556 2_556
O2 O2 O21 128(2) 4_665 2_556
O2 O2 O21 131(2) 3_655 2_556
O21 O2 O21 129(2) 4_665 2_556
Ga2 O2 O3 148(3) . 2
Ga3 O2 O3 39.1(12) 4_665 2
La O2 O3 91(2) 4_665 2
O2 O2 O3 78(3) 2_556 2
O2 O2 O3 165.3(14) 4_665 2
O2 O2 O3 116(3) 3_655 2
O21 O2 O3 157(3) 4_665 2
O21 O2 O3 66.2(15) 2_556 2
Ga2 O2 O1 74.1(17) . .
Ga3 O2 O1 131(3) 4_665 .
La O2 O1 50.3(11) 4_665 .
O2 O2 O1 165(3) 2_556 .
O2 O2 O1 60.9(9) 4_665 .
O2 O2 O1 60.9(8) 3_655 .
O21 O2 O1 56.9(12) 4_665 .
O21 O2 O1 166(2) 2_556 .
O3 O2 O1 104.4(18) 2 .
Ga2 O2 O3 84.2(19) . 1_556
Ga3 O2 O3 33.9(13) 4_665 1_556
La O2 O3 162(2) 4_665 1_556
O2 O2 O3 67(2) 2_556 1_556
O2 O2 O3 117.7(16) 4_665 1_556
O2 O2 O3 74(2) 3_655 1_556
O21 O2 O3 130(2) 4_665 1_556
O21 O2 O3 59.8(14) 2_556 1_556
O3 O2 O3 71.5(17) 2 1_556
O1 O2 O3 128(2) . 1_556
Ga2 O2 O3 96(2) . 6
Ga3 O2 O3 51.0(16) 4_665 6
La O2 O3 111(2) 4_665 6
O2 O2 O3 110.4(12) 2_556 6
O2 O2 O3 122(2) 4_665 6
O2 O2 O3 63(2) 3_655 6
O21 O2 O3 128(2) 4_665 6
O21 O2 O3 98.8(18) 2_556 6
O3 O2 O3 52.4(14) 2 6
O1 O2 O3 81.5(15) . 6
O3 O2 O3 54.5(13) 1_556 6
Ga2 O2 O1 35.1(11) . 1_556
Ga3 O2 O1 94(2) 4_665 1_556
La O2 O1 136(2) 4_665 1_556
O2 O2 O1 78(3) 2_556 1_556
O2 O2 O1 58.8(9) 4_665 1_556
O2 O2 O1 58.8(9) 3_655 1_556
O21 O2 O1 69.6(15) 4_665 1_556
O21 O2 O1 84.3(15) 2_556 1_556
O3 O2 O1 133(2) 2 1_556
O1 O2 O1 109.1(17) . 1_556
O3 O2 O1 62.0(11) 1_556 1_556
O3 O2 O1 101.2(17) 6 1_556
Ga2 O2 La 72.5(18) . .
Ga3 O2 La 92(2) 4_665 .
La O2 La 88.1(17) 4_665 .
O2 O2 La 150.4(15) 2_556 .
O2 O2 La 84.9(14) 4_665 .
O2 O2 La 39.9(14) 3_655 .
O21 O2 La 88.3(17) 4_665 .
O21 O2 La 140(2) 2_556 .
O3 O2 La 84.3(16) 2 .
O1 O2 La 43.4(8) . .
O3 O2 La 85.5(16) 1_556 .
O3 O2 La 41.0(9) 6 .
O1 O2 La 98.0(16) 1_556 .
Ga2 O2 O21 29.5(11) . 3_655
Ga3 O2 O21 115(3) 4_665 3_655
La O2 O21 98.6(18) 4_665 3_655
O2 O2 O21 139(4) 2_556 3_655
O2 O2 O21 47.1(9) 4_665 3_655
O2 O2 O21 14.6(9) 3_655 3_655
O21 O2 O21 55.5(12) 4_665 3_655
O21 O2 O21 142(2) 2_556 3_655
O3 O2 O21 126(2) 2 3_655
O1 O2 O21 51.4(10) . 3_655
O3 O2 O21 88.3(18) 1_556 3_655
O3 O2 O21 74.9(16) 6 3_655
O1 O2 O21 61.2(13) 1_556 3_655
La O2 O21 43.6(9) . 3_655
Ga2 O2 O3 110(2) . .
Ga3 O2 O3 81.1(19) 4_665 .
La O2 O3 68.9(15) 4_665 .
O2 O2 O3 132(3) 2_556 .
O2 O2 O3 111.5(12) 4_665 .
O2 O2 O3 77.8(17) 3_655 .
O21 O2 O3 108.5(19) 4_665 .
O21 O2 O3 120.5(18) 2_556 .
O3 O2 O3 54.4(13) 2 .
O1 O2 O3 51.6(10) . .
O3 O2 O3 96.3(15) 1_556 .
O3 O2 O3 42.4(9) 6 .
O1 O2 O3 135(2) 1_556 .
La O2 O3 37.9(8) . .
O21 O2 O3 80.3(15) 3_655 .
Ga2 O2 Ga2 136(3) . 2_556
Ga3 O2 Ga2 76.0(19) 4_665 2_556
La O2 Ga2 81.0(18) 4_665 2_556
O2 O2 Ga2 35(3) 2_556 2_556
O2 O2 Ga2 118(3) 4_665 2_556
O2 O2 Ga2 166.3(10) 3_655 2_556
O21 O2 Ga2 111(2) 4_665 2_556
O21 O2 Ga2 37.6(9) 2_556 2_556
O3 O2 Ga2 70.1(15) 2 2_556
O1 O2 Ga2 131.3(19) . 2_556
O3 O2 Ga2 96.9(16) 1_556 2_556
O3 O2 Ga2 120.5(17) 6 2_556
O1 O2 Ga2 107.9(18) 1_556 2_556
La O2 Ga2 151.9(18) . 2_556
O21 O2 Ga2 164(2) 3_655 2_556
O3 O2 Ga2 114.2(16) . 2_556
Ga2 O2 O1 150(3) . 2
Ga3 O2 O1 89(2) 4_665 2
La O2 O1 51.1(12) 4_665 2
O2 O2 O1 69(3) 2_556 2
O2 O2 O1 117(3) 4_665 2
O2 O2 O1 159.5(11) 3_655 2
O21 O2 O1 105(2) 4_665 2
O21 O2 O1 67.9(15) 2_556 2
O3 O2 O1 62.0(14) 2 2
O1 O2 O1 99.2(15) . 2
O3 O2 O1 120.2(19) 1_556 2
O3 O2 O1 111.7(16) 6 2
O1 O2 O1 139(2) 1_556 2
La O2 O1 122.5(17) . 2
O21 O2 O1 150(2) 3_655 2
O3 O2 O1 85.9(14) . 2
Ga2 O2 O1 34.0(9) 2_556 2
Ga2 O2 O3 94(2) . 5_665
Ga3 O2 O3 139(3) 4_665 5_665
La O2 O3 44.7(12) 4_665 5_665
O2 O2 O3 85.6(19) 2_556 5_665
O2 O2 O3 61(2) 4_665 5_665
O2 O2 O3 120(2) 3_655 5_665
O21 O2 O3 50.6(14) 4_665 5_665
O21 O2 O3 95.1(19) 2_556 5_665
O3 O2 O3 118(2) 2 5_665
O1 O2 O3 80.4(13) . 5_665
O3 O2 O3 149(2) 1_556 5_665
O3 O2 O3 156(2) 6 5_665
O1 O2 O3 99.7(17) 1_556 5_665
La O2 O3 123.8(17) . 5_665
O21 O2 O3 105.4(17) 3_655 5_665
O3 O2 O3 113.5(16) . 5_665
Ga2 O2 O3 63.0(12) 2_556 5_665
O1 O2 O3 56.2(11) 2 5_665
Ga2 O2 Nb 124(3) . .
Ga3 O2 Nb 51.8(15) 4_665 .
La O2 Nb 89.1(16) 4_665 .
O2 O2 Nb 104(2) 2_556 .
O2 O2 Nb 139.3(17) 4_665 .
O2 O2 Nb 90(2) 3_655 .
O21 O2 Nb 138(2) 4_665 .
O21 O2 Nb 92.2(15) 2_556 .
O3 O2 Nb 28.6(8) 2 .
O1 O2 Nb 81.2(12) . .
O3 O2 Nb 73.5(12) 1_556 .
O3 O2 Nb 30.3(6) 6 .
O1 O2 Nb 130.2(18) 1_556 .
La O2 Nb 55.8(9) . .
O21 O2 Nb 98.3(17) 3_655 .
O3 O2 Nb 29.7(5) . .
Ga2 O2 Nb 97.9(14) 2_556 .
O1 O2 Nb 81.7(12) 2 .
O3 O2 Nb 130.0(17) 5_665 .
Ga2 O2 Ga1 124(3) . .
Ga3 O2 Ga1 51.8(15) 4_665 .
La O2 Ga1 89.1(16) 4_665 .
O2 O2 Ga1 104(2) 2_556 .
O2 O2 Ga1 139.3(17) 4_665 .
O2 O2 Ga1 90(2) 3_655 .
O21 O2 Ga1 138(2) 4_665 .
O21 O2 Ga1 92.2(15) 2_556 .
O3 O2 Ga1 28.6(8) 2 .
O1 O2 Ga1 81.2(12) . .
O3 O2 Ga1 73.5(12) 1_556 .
O3 O2 Ga1 30.3(6) 6 .
O1 O2 Ga1 130.2(18) 1_556 .
La O2 Ga1 55.8(9) . .
O21 O2 Ga1 98.3(17) 3_655 .
O3 O2 Ga1 29.7(5) . .
Ga2 O2 Ga1 97.9(14) 2_556 .
O1 O2 Ga1 81.7(12) 2 .
O3 O2 Ga1 130.0(17) 5_665 .
Nb O2 Ga1 0.0 . .
Ga2 O2 La 76.3(17) . 4_666
Ga3 O2 La 82.7(19) 4_665 4_666
La O2 La 124(2) 4_665 4_666
O2 O2 La 37(2) 2_556 4_666
O2 O2 La 82.3(13) 4_665 4_666
O2 O2 La 103.4(8) 3_655 4_666
O21 O2 La 86.8(17) 4_665 4_666
O21 O2 La 46.8(10) 2_556 4_666
O3 O2 La 112.3(18) 2 4_666
O1 O2 La 143.2(18) . 4_666
O3 O2 La 68.8(11) 1_556 4_666
O3 O2 La 123.3(18) 6 4_666
O1 O2 La 44.7(8) 1_556 4_666
La O2 La 141.3(18) . 4_666
O21 O2 La 105.0(17) 3_655 4_666
O3 O2 La 163.7(16) . 4_666
Ga2 O2 La 63.2(11) 2_556 4_666
O1 O2 La 95.8(17) 2 4_666
O3 O2 La 80.4(14) 5_665 4_666
Nb O2 La 134.4(15) . 4_666
Ga1 O2 La 134.4(15) . 4_666
Ga2 O2 O21 136(2) . 2
Ga3 O2 O21 93(2) 4_665 2
La O2 O21 38.1(10) 4_665 2
O2 O2 O21 110(4) 2_556 2
O2 O2 O21 113.1(11) 4_665 2
O2 O2 O21 114.9(14) 3_655 2
O21 O2 O21 102.8(17) 4_665 2
O21 O2 O21 104.3(18) 2_556 2
O3 O2 O21 54.4(12) 2 2
O1 O2 O21 62.2(11) . 2
O3 O2 O21 124.0(16) 1_556 2
O3 O2 O21 79.8(12) 6 2
O1 O2 O21 171(2) 1_556 2
La O2 O21 76.9(12) . 2
O21 O2 O21 111.1(17) 3_655 2
O3 O2 O21 42.2(8) . 2
Ga2 O2 O21 78.7(13) 2_556 2
O1 O2 O21 45.8(10) 2 2
O3 O2 O21 77.7(13) 5_665 2
Nb O2 O21 52.6(8) . 2
Ga1 O2 O21 52.6(8) . 2
La O2 O21 141.5(19) 4_666 2
Ga2 O2 O2 125(3) . 2
Ga3 O2 O2 104(2) 4_665 2
La O2 O2 29.4(14) 4_665 2
O2 O2 O2 120(5) 2_556 2
O2 O2 O2 101.4(10) 4_665 2
O2 O2 O2 107.5(17) 3_655 2
O21 O2 O2 91.4(16) 4_665 2
O21 O2 O2 115(2) 2_556 2
O3 O2 O2 65.6(15) 2 2
O1 O2 O2 51.2(13) . 2
O3 O2 O2 133.0(11) 1_556 2
O3 O2 O2 83.6(12) 6 2
O1 O2 O2 159(2) 1_556 2
La O2 O2 72.2(15) . 2
O21 O2 O2 102(2) 3_655 2
O3 O2 O2 42.4(9) . 2
Ga2 O2 O2 86.2(19) 2_556 2
O1 O2 O2 52.2(14) 2 2
O3 O2 O2 72.7(11) 5_665 2
Nb O2 O2 59.7(8) . 2
Ga1 O2 O2 59.7(8) . 2
La O2 O2 146(2) 4_666 2
O21 O2 O2 12.0(8) 2 2
Ga2 O2 Ga3 53.8(14) . 2_656
Ga3 O2 Ga3 148(3) 4_665 2_656
La O2 Ga3 75.1(14) 4_665 2_656
O2 O2 Ga3 93.0(13) 2_556 2_656
O2 O2 Ga3 26.7(14) 4_665 2_656
O2 O2 Ga3 85.0(14) 3_655 2_656
O21 O2 Ga3 23.7(9) 4_665 2_656
O21 O2 Ga3 105.4(18) 2_556 2_656
O3 O2 Ga3 159(2) 2 2_656
O1 O2 Ga3 79.8(11) . 2_656
O3 O2 Ga3 122.8(16) 1_556 2_656
O3 O2 Ga3 148.1(18) 6 2_656
O1 O2 Ga3 61.6(10) 1_556 2_656
La O2 Ga3 111.1(14) . 2_656
O21 O2 Ga3 73.2(12) 3_655 2_656
O3 O2 Ga3 130.9(15) . 2_656
Ga2 O2 Ga3 91.2(15) 2_556 2_656
O1 O2 Ga3 96.7(15) 2 2_656
O3 O2 Ga3 41.4(8) 5_665 2_656
Nb O2 Ga3 160.4(16) . 2_656
Ga1 O2 Ga3 160.4(16) . 2_656
La O2 Ga3 65.1(10) 4_666 2_656
O21 O2 Ga3 113.1(14) 2 2_656
O2 O2 Ga3 104.0(9) 2 2_656
Ga2 O2 O3 65.2(15) . 4_666
Ga3 O2 O3 121(2) 4_665 4_666
La O2 O3 91.8(18) 4_665 4_666
O2 O2 O3 65.7(15) 2_556 4_666
O2 O2 O3 51.1(14) 4_665 4_666
O2 O2 O3 99.8(13) 3_655 4_666
O21 O2 O3 51.2(12) 4_665 4_666
O21 O2 O3 78.1(15) 2_556 4_666
O3 O2 O3 141(2) 2 4_666
O1 O2 O3 107.5(14) . 4_666
O3 O2 O3 104.6(15) 1_556 4_666
O3 O2 O3 154.8(18) 6 4_666
O1 O2 O3 53.7(9) 1_556 4_666
La O2 O3 134.9(16) . 4_666
O21 O2 O3 92.1(14) 3_655 4_666
O3 O2 O3 157.6(15) . 4_666
Ga2 O2 O3 71.7(14) 2_556 4_666
O1 O2 O3 90.6(16) 2 4_666
O3 O2 O3 48.1(12) 5_665 4_666
Nb O2 O3 169.3(17) . 4_666
Ga1 O2 O3 169.3(17) . 4_666
La O2 O3 38.7(7) 4_666 4_666
O21 O2 O3 125.4(16) 2 4_666
O2 O2 O3 120.7(10) 2 4_666
Ga3 O2 O3 27.7(5) 2_656 4_666
Ga2 O2 La 52.6(14) . 1_556
Ga3 O2 La 65.7(17) 4_665 1_556
La O2 La 161(2) 4_665 1_556
O2 O2 La 80(3) 2_556 1_556
O2 O2 La 85.9(11) 4_665 1_556
O2 O2 La 52.0(12) 3_655 1_556
O21 O2 La 98.0(18) 4_665 1_556
O21 O2 La 79.5(14) 2_556 1_556
O3 O2 La 102.2(16) 2 1_556
O1 O2 La 112.9(16) . 1_556
O3 O2 La 31.8(8) 1_556 1_556
O3 O2 La 68.9(11) 6 1_556
O1 O2 La 34.0(6) 1_556 1_556
La O2 La 80.5(12) . 1_556
O21 O2 La 63.0(12) 3_655 1_556
O3 O2 La 108.6(14) . 1_556
Ga2 O2 La 115.6(15) 2_556 1_556
O1 O2 La 147.3(17) 2 1_556
O3 O2 La 133.4(17) 5_665 1_556
Nb O2 La 96.5(12) . 1_556
Ga1 O2 La 96.5(12) . 1_556
La O2 La 62.3(9) 4_666 1_556
O21 O2 La 148.6(16) 2 1_556
O2 O2 La 150.9(17) 2 1_556
Ga3 O2 La 95.1(11) 2_656 1_556
O3 O2 La 86.0(10) 4_666 1_556
Ga2 O2 La 45.8(12) . 2_655
Ga3 O2 La 150(3) 4_665 2_655
La O2 La 65.6(12) 4_665 2_655
O2 O2 La 144.2(19) 2_556 2_655
O2 O2 La 28.5(7) 4_665 2_655
O2 O2 La 50.8(10) 3_655 2_655
O21 O2 La 28.0(10) 4_665 2_655
O21 O2 La 156.4(19) 2_556 2_655
O3 O2 La 137.1(19) 2 2_655
O1 O2 La 33.0(6) . 2_655
O3 O2 La 124.3(18) 1_556 2_655
O3 O2 La 101.1(15) 6 2_655
O1 O2 La 79.4(12) 1_556 2_655
La O2 La 60.5(8) . 2_655
O21 O2 La 36.4(7) 3_655 2_655
O3 O2 La 83.0(11) . 2_655
Ga2 O2 La 134.2(17) 2_556 2_655
O1 O2 La 115.4(15) 2 2_655
O3 O2 La 71.2(11) 5_665 2_655
Nb O2 La 111.4(13) . 2_655
Ga1 O2 La 111.4(13) . 2_655
La O2 La 110.6(13) 4_666 2_655
O21 O2 La 91.7(12) 2 2_655
O2 O2 La 79.8(15) 2 2_655
Ga3 O2 La 51.6(6) 2_656 2_655
O3 O2 La 78.5(9) 4_666 2_655
La O2 La 95.8(11) 1_556 2_655
Ga2 O2 Ga3 93(2) . 2_546
Ga3 O2 Ga3 36.1(15) 4_665 2_546
La O2 Ga3 131(2) 4_665 2_546
O2 O2 Ga3 92.6(12) 2_556 2_546
O2 O2 Ga3 126(2) 4_665 2_546
O2 O2 Ga3 67(2) 3_655 2_546
O21 O2 Ga3 136(2) 4_665 2_546
O21 O2 Ga3 82.1(14) 2_556 2_546
O3 O2 Ga3 54.5(12) 2 2_546
O1 O2 Ga3 100.6(15) . 2_546
O3 O2 Ga3 33.8(8) 1_556 2_546
O3 O2 Ga3 20.9(6) 6 2_546
O1 O2 Ga3 87.1(13) 1_556 2_546
La O2 Ga3 57.8(9) . 2_546
O21 O2 Ga3 80.8(15) 3_655 2_546
O3 O2 Ga3 62.6(9) . 2_546
Ga2 O2 Ga3 111.8(14) 2_556 2_546
O1 O2 Ga3 116.3(14) 2 2_546
O3 O2 Ga3 172.4(18) 5_665 2_546
Nb O2 Ga3 43.4(6) . 2_546
Ga1 O2 Ga3 43.4(6) . 2_546
La O2 Ga3 102.5(12) 4_666 2_546
O21 O2 Ga3 96.0(12) 2 2_546
O2 O2 Ga3 102.0(8) 2 2_546
Ga3 O2 Ga3 146.2(15) 2_656 2_546
O3 O2 Ga3 137.3(14) 4_666 2_546
La O2 Ga3 53.2(7) 1_556 2_546
La O2 Ga3 113.7(13) 2_655 2_546
Ga2 O2 O21 106(2) . 5_666
Ga3 O2 O21 96(2) 4_665 5_666
La O2 O21 84.5(17) 4_665 5_666
O2 O2 O21 37.9(13) 2_556 5_666
O2 O2 O21 90(2) 4_665 5_666
O2 O2 O21 140.5(18) 3_655 5_666
O21 O2 O21 85.2(19) 4_665 5_666
O21 O2 O21 48.5(13) 2_556 5_666
O3 O2 O21 99.8(17) 2 5_666
O1 O2 O21 128.2(17) . 5_666
O3 O2 O21 102.7(16) 1_556 5_666
O3 O2 O21 146.4(18) 6 5_666
O1 O2 O21 84.6(15) 1_556 5_666
La O2 O21 171.6(17) . 5_666
O21 O2 O21 133.8(19) 3_655 5_666
O3 O2 O21 140.7(17) . 5_666
Ga2 O2 O21 30.0(6) 2_556 5_666
O1 O2 O21 54.7(10) 2 5_666
O3 O2 O21 47.8(9) 5_665 5_666
Nb O2 O21 127.9(15) . 5_666
Ga1 O2 O21 127.9(15) . 5_666
La O2 O21 43.5(10) 4_666 5_666
O21 O2 O21 99.5(13) 2 5_666
O2 O2 O21 102.7(17) 2 5_666
Ga3 O2 O21 63.1(11) 2_656 5_666
O3 O2 O21 41.8(10) 4_666 5_666
La O2 O21 105.5(14) 1_556 5_666
La O2 O21 112.5(14) 2_655 5_666
Ga3 O2 O21 130.4(14) 2_546 5_666
Ga2 O2 O2 41.0(14) . 5_656
Ga3 O2 O2 82(2) 4_665 5_656
La O2 O2 133(2) 4_665 5_656
O2 O2 O2 111(4) 2_556 5_656
O2 O2 O2 74.1(15) 4_665 5_656
O2 O2 O2 22.3(15) 3_655 5_656
O21 O2 O2 85(2) 4_665 5_656
O21 O2 O2 109(2) 2_556 5_656
O3 O2 O2 107(2) 2 5_656
O1 O2 O2 82.5(15) . 5_656
O3 O2 O2 52.6(14) 1_556 5_656
O3 O2 O2 57.3(12) 6 5_656
O1 O2 O2 48.5(14) 1_556 5_656
La O2 O2 52.0(9) . 5_656
O21 O2 O2 35.7(10) 3_655 5_656
O3 O2 O2 86.4(15) . 5_656
Ga2 O2 O2 146(2) 2_556 5_656
O1 O2 O2 169(2) 2 5_656
O3 O2 O2 135(2) 5_665 5_656
Nb O2 O2 87.4(15) . 5_656
Ga1 O2 O2 87.4(15) . 5_656
La O2 O2 89.3(19) 4_666 5_656
O21 O2 O2 128(2) 2 5_656
O2 O2 O2 124(2) 2 5_656
Ga3 O2 O2 94.6(18) 2_656 5_656
O3 O2 O2 99.7(18) 4_666 5_656
La O2 O2 30.8(11) 1_556 5_656
La O2 O2 71.8(14) 2_655 5_656
Ga3 O2 O2 52.5(11) 2_546 5_656
O21 O2 O2 132(2) 5_666 5_656
Ga2 O2 O2 114(3) . 5_666
Ga3 O2 O2 96(3) 4_665 5_666
La O2 O2 77.1(16) 4_665 5_666
O2 O2 O2 42(2) 2_556 5_666
O2 O2 O2 94(3) 4_665 5_666
O2 O2 O2 149(3) 3_655 5_666
O21 O2 O2 88(2) 4_665 5_666
O21 O2 O2 50.5(14) 2_556 5_666
O3 O2 O2 94.1(19) 2 5_666
O1 O2 O2 124(2) . 5_666
O3 O2 O2 108(2) 1_556 5_666
O3 O2 O2 144(2) 6 5_666
O1 O2 O2 94(2) 1_556 5_666
La O2 O2 165(2) . 5_666
O21 O2 O2 140(3) 3_655 5_666
O3 O2 O2 131(2) . 5_666
Ga2 O2 O2 24.1(5) 2_556 5_666
O1 O2 O2 45.4(9) 2 5_666
O3 O2 O2 44.6(10) 5_665 5_666
Nb O2 O2 121.2(18) . 5_666
Ga1 O2 O2 121.2(18) . 5_666
La O2 O2 52.7(15) 4_666 5_666
O21 O2 O2 90.1(14) 2 5_666
O2 O2 O2 93.6(17) 2 5_666
Ga3 O2 O2 67.1(15) 2_656 5_666
O3 O2 O2 48.9(16) 4_666 5_666
La O2 O2 114(2) 1_556 5_666
La O2 O2 113.5(19) 2_655 5_666
Ga3 O2 O2 132(2) 2_546 5_666
O21 O2 O2 9.4(8) 5_666 5_666
O2 O2 O2 142(3) 5_656 5_666
Ga2 O2 Ga3 25.2(13) . .
Ga3 O2 Ga3 103(2) 4_665 .
La O2 Ga3 114.3(18) 4_665 .
O2 O2 Ga3 125(4) 2_556 .
O2 O2 Ga3 54.0(13) 4_665 .
O2 O2 Ga3 10.2(9) 3_655 .
O21 O2 Ga3 64.6(15) 4_665 .
O21 O2 Ga3 126.4(17) 2_556 .
O3 O2 Ga3 123.7(19) 2 .
O1 O2 Ga3 66.8(11) . .
O3 O2 Ga3 73.7(13) 1_556 .
O3 O2 Ga3 71.4(12) 6 .
O1 O2 Ga3 49.2(9) 1_556 .
La O2 Ga3 50.0(8) . .
O21 O2 Ga3 15.7(7) 3_655 .
O3 O2 Ga3 87.9(13) . .
Ga2 O2 Ga3 157.1(17) 2_556 .
O1 O2 Ga3 165.4(17) 2 .
O3 O2 Ga3 115.0(15) 5_665 .
Nb O2 Ga3 99.2(13) . .
Ga1 O2 Ga3 99.2(13) . .
La O2 Ga3 93.9(12) 4_666 .
O21 O2 Ga3 124.0(15) 2 .
O2 O2 Ga3 116(2) 2 .
Ga3 O2 Ga3 77.5(9) 2_656 .
O3 O2 Ga3 90.1(10) 4_666 .
La O2 Ga3 47.3(6) 1_556 .
La O2 Ga3 50.6(6) 2_655 .
Ga3 O2 Ga3 72.0(9) 2_546 .
O21 O2 Ga3 130.4(14) 5_666 .
O2 O2 Ga3 21.6(9) 5_656 .
O2 O2 Ga3 139(2) 5_666 .
Ga2 O2 O3 122(2) . 3_556
Ga3 O2 O3 13.4(13) 4_665 3_556
La O2 O3 128(2) 4_665 3_556
O2 O2 O3 46.6(10) 2_556 3_556
O2 O2 O3 151.5(8) 4_665 3_556
O2 O2 O3 112(2) 3_655 3_556
O21 O2 O3 160(2) 4_665 3_556
O21 O2 O3 34.6(10) 2_556 3_556
O3 O2 O3 42.3(11) 2 3_556
O1 O2 O3 142.4(18) . 3_556
O3 O2 O3 39.5(11) 1_556 3_556
O3 O2 O3 64.3(13) 6 3_556
O1 O2 O3 93.1(13) 1_556 3_556
La O2 O3 105.2(15) . 3_556
O21 O2 O3 126.1(19) 3_655 3_556
O3 O2 O3 91.2(12) . 3_556
Ga2 O2 O3 63.5(10) 2_556 3_556
O1 O2 O3 80.7(13) 2 3_556
O3 O2 O3 126.4(18) 5_665 3_556
Nb O2 O3 61.5(9) . 3_556
Ga1 O2 O3 61.5(9) . 3_556
La O2 O3 73.2(10) 4_666 3_556
O21 O2 O3 95.2(13) 2 3_556
O2 O2 O3 107.0(15) 2 3_556
Ga3 O2 O3 137.8(15) 2_656 3_556
O3 O2 O3 110.2(15) 4_666 3_556
La O2 O3 70.1(9) 1_556 3_556
La O2 O3 162.2(17) 2_655 3_556
Ga3 O2 O3 49.3(7) 2_546 3_556
O21 O2 O3 82.5(11) 5_666 3_556
O2 O2 O3 91.1(17) 5_656 3_556
O2 O2 O3 82.9(16) 5_666 3_556
Ga3 O2 O3 112.6(13) . 3_556
Ga2 O2 O3 90.4(18) . 4_665
Ga3 O2 O3 150(2) 4_665 4_665
La O2 O3 20.4(8) 4_665 4_665
O2 O2 O3 120(2) 2_556 4_665
O2 O2 O3 57.9(13) 4_665 4_665
O2 O2 O3 98.3(11) 3_655 4_665
O21 O2 O3 46.3(12) 4_665 4_665
O21 O2 O3 128(2) 2_556 4_665
O3 O2 O3 111.6(17) 2 4_665
O1 O2 O3 45.0(7) . 4_665
O3 O2 O3 173(2) 1_556 4_665
O3 O2 O3 121.5(16) 6 4_665
O1 O2 O3 115.5(15) 1_556 4_665
La O2 O3 88.1(12) . 4_665
O21 O2 O3 84.5(12) 3_655 4_665
O3 O2 O3 80.8(12) . 4_665
Ga2 O2 O3 90.5(14) 2_556 4_665
O1 O2 O3 66.6(11) 2 4_665
O3 O2 O3 36.5(9) 5_665 4_665
Nb O2 O3 105.8(12) . 4_665
Ga1 O2 O3 105.8(12) . 4_665
La O2 O3 114.8(16) 4_666 4_665
O21 O2 O3 57.7(9) 2 4_665
O2 O2 O3 47.6(9) 2 4_665
Ga3 O2 O3 56.5(8) 2_656 4_665
O3 O2 O3 77.5(11) 4_666 4_665
La O2 O3 143.0(13) 1_556 4_665
La O2 O3 48.8(6) 2_655 4_665
Ga3 O2 O3 142.3(15) 2_546 4_665
O21 O2 O3 83.7(12) 5_666 4_665
O2 O2 O3 120.2(18) 5_656 4_665
O2 O2 O3 78.7(14) 5_666 4_665
Ga3 O2 O3 99.3(11) . 4_665
O3 O2 O3 146.8(16) 3_556 4_665
Ga2 O2 O21 72.0(17) . 6_556
Ga3 O2 O21 50.6(16) 4_665 6_556
La O2 O21 144(2) 4_665 6_556
O2 O2 O21 95(2) 2_556 6_556
O2 O2 O21 105.9(18) 4_665 6_556
O2 O2 O21 50.1(19) 3_655 6_556
O21 O2 O21 117(2) 4_665 6_556
O21 O2 O21 88.0(16) 2_556 6_556
O3 O2 O21 76.5(15) 2 6_556
O1 O2 O21 99.6(16) . 6_556
O3 O2 O21 28.7(8) 1_556 6_556
O3 O2 O21 35.7(9) 6 6_556
O1 O2 O21 66.3(10) 1_556 6_556
La O2 O21 57.4(10) . 6_556
O21 O2 O21 64.7(13) 3_655 6_556
O3 O2 O21 76.6(12) . 6_556
Ga2 O2 O21 124.0(15) 2_556 6_556
O1 O2 O21 137.5(16) 2 6_556
O3 O2 O21 165.3(18) 5_665 6_556
Nb O2 O21 64.0(10) . 6_556
Ga1 O2 O21 64.0(10) . 6_556
La O2 O21 91.5(11) 4_666 6_556
O21 O2 O21 115.4(14) 2 6_556
O2 O2 O21 118.8(12) 2 6_556
Ga3 O2 O21 124.0(13) 2_656 6_556
O3 O2 O21 119.2(12) 4_666 6_556
La O2 O21 33.2(5) 1_556 6_556
La O2 O21 100.8(12) 2_655 6_556
Ga3 O2 O21 22.2(5) 2_546 6_556
O21 O2 O21 130.6(15) 5_666 6_556
O2 O2 O21 31.8(9) 5_656 6_556
O2 O2 O21 137(2) 5_666 6_556
Ga3 O2 O21 52.9(7) . 6_556
O3 O2 O21 61.5(9) 3_556 6_556
O3 O2 O21 144.3(15) 4_665 6_556
Ga2 O2 Ga3 121(2) . 4_664
Ga3 O2 Ga3 91.6(19) 4_665 4_664
La O2 Ga3 49.2(11) 4_665 4_664
O2 O2 Ga3 127(4) 2_556 4_664
O2 O2 Ga3 109.2(6) 4_665 4_664
O2 O2 Ga3 93.9(13) 3_655 4_664
O21 O2 Ga3 102.0(16) 4_665 4_664
O21 O2 Ga3 118.4(16) 2_556 4_664
O3 O2 Ga3 56.2(11) 2 4_664
O1 O2 Ga3 49.6(8) . 4_664
O3 O2 Ga3 114.4(15) 1_556 4_664
O3 O2 Ga3 62.6(10) 6 4_664
O1 O2 Ga3 152.7(19) 1_556 4_664
La O2 Ga3 55.1(8) . 4_664
O21 O2 Ga3 92.4(14) 3_655 4_664
O3 O2 Ga3 21.3(5) . 4_664
Ga2 O2 Ga3 99.4(13) 2_556 4_664
O1 O2 Ga3 67.5(11) 2 4_664
O3 O2 Ga3 93.5(13) 5_665 4_664
Nb O2 Ga3 41.5(5) . 4_664
Ga1 O2 Ga3 41.5(5) . 4_664
La O2 Ga3 162.5(17) 4_666 4_664
O21 O2 Ga3 21.9(5) 2 4_664
O2 O2 Ga3 21.2(7) 2 4_664
Ga3 O2 Ga3 119.9(12) 2_656 4_664
O3 O2 Ga3 140.9(14) 4_666 4_664
La O2 Ga3 130.0(14) 1_556 4_664
La O2 Ga3 82.4(9) 2_655 4_664
Ga3 O2 Ga3 81.7(9) 2_546 4_664
O21 O2 Ga3 121.4(13) 5_666 4_664
O2 O2 Ga3 106.3(16) 5_656 4_664
O2 O2 Ga3 112.0(16) 5_666 4_664
Ga3 O2 Ga3 103.5(11) . 4_664
O3 O2 Ga3 98.2(11) 3_556 4_664
O3 O2 Ga3 64.3(8) 4_665 4_664
O21 O2 Ga3 97.7(12) 6_556 4_664
Ga2 O2 Ga2 86.3(18) . 1_554
Ga3 O2 Ga2 125(2) 4_665 1_554
La O2 Ga2 42.5(11) 4_665 1_554
O2 O2 Ga2 157(4) 2_556 1_554
O2 O2 Ga2 71.1(6) 4_665 1_554
O2 O2 Ga2 71.1(6) 3_655 1_554
O21 O2 Ga2 65.5(13) 4_665 1_554
O21 O2 Ga2 154.3(18) 2_556 1_554
O3 O2 Ga2 94.1(15) 2 1_554
O1 O2 Ga2 12.2(5) . 1_554
O3 O2 Ga2 131.6(18) 1_556 1_554
O3 O2 Ga2 79.8(13) 6 1_554
O1 O2 Ga2 121.3(16) 1_556 1_554
La O2 Ga2 46.5(7) . 1_554
O21 O2 Ga2 62.9(10) 3_655 1_554
O3 O2 Ga2 44.0(7) . 1_554
Ga2 O2 Ga2 121.8(15) 2_556 1_554
O1 O2 Ga2 88.5(13) 2 1_554
O3 O2 Ga2 79.2(11) 5_665 1_554
Nb O2 Ga2 73.5(9) . 1_554
Ga1 O2 Ga2 73.5(9) . 1_554
La O2 Ga2 152.0(15) 4_666 1_554
O21 O2 Ga2 50.0(8) 2 1_554
O2 O2 Ga2 39.1(12) 2 1_554
Ga3 O2 Ga2 86.9(10) 2_656 1_554
O3 O2 Ga2 113.8(12) 4_666 1_554
La O2 Ga2 122.5(14) 1_556 1_554
La O2 Ga2 44.2(5) 2_655 1_554
Ga3 O2 Ga2 100.2(11) 2_546 1_554
O21 O2 Ga2 125.5(14) 5_666 1_554
O2 O2 Ga2 91.7(15) 5_656 1_554
O2 O2 Ga2 119.1(17) 5_666 1_554
Ga3 O2 Ga2 77.9(9) . 1_554
O3 O2 Ga2 134.7(14) 3_556 1_554
O3 O2 Ga2 42.6(6) 4_665 1_554
O21 O2 Ga2 103.9(13) 6_556 1_554
Ga3 O2 Ga2 38.3(4) 4_664 1_554
Ga2 O2 La 172(3) . 2
Ga3 O2 La 63.6(16) 4_665 2
La O2 La 67.0(13) 4_665 2
O2 O2 La 76(3) 2_556 2
O2 O2 La 144.8(19) 4_665 2
O2 O2 La 138(2) 3_655 2
O21 O2 La 133(2) 4_665 2
O21 O2 La 68.2(12) 2_556 2
O3 O2 La 29.2(9) 2 2
O1 O2 La 98.6(13) . 2
O3 O2 La 97.5(14) 1_556 2
O3 O2 La 78.3(10) 6 2
O1 O2 La 151.9(17) 1_556 2
La O2 La 99.3(12) . 2
O21 O2 La 142.1(18) 3_655 2
O3 O2 La 61.9(9) . 2
Ga2 O2 La 52.6(8) 2_556 2
O1 O2 La 33.6(6) 2 2
O3 O2 La 88.8(14) 5_665 2
Nb O2 La 49.1(6) . 2
Ga1 O2 La 49.1(6) . 2
La O2 La 112.0(14) 4_666 2
O21 O2 La 36.9(7) 2 2
O2 O2 La 48.8(13) 2 2
Ga3 O2 La 130.0(15) 2_656 2
O3 O2 La 122.0(16) 4_666 2
La O2 La 129.3(12) 1_556 2
La O2 La 128.5(12) 2_655 2
Ga3 O2 La 83.6(9) 2_546 2
O21 O2 La 81.5(10) 5_666 2
O2 O2 La 135(2) 5_656 2
O2 O2 La 73.4(12) 5_666 2
Ga3 O2 La 147.8(14) . 2
O3 O2 La 61.0(9) 3_556 2
O3 O2 La 87.1(10) 4_665 2
O21 O2 La 105.7(12) 6_556 2
Ga3 O2 La 51.1(6) 4_664 2
Ga2 O2 La 86.5(9) 1_554 2
Ga2 O2 O21 39.9(14) . 5_656
Ga3 O2 O21 82(2) 4_665 5_656
La O2 O21 133(2) 4_665 5_656
O2 O2 O21 110(3) 2_556 5_656
O2 O2 O21 73.2(14) 4_665 5_656
O2 O2 O21 22.7(11) 3_655 5_656
O21 O2 O21 84.6(16) 4_665 5_656
O21 O2 O21 108.7(16) 2_556 5_656
O3 O2 O21 107.9(18) 2 5_656
O1 O2 O21 83.2(13) . 5_656
O3 O2 O21 52.6(11) 1_556 5_656
O3 O2 O21 58.7(11) 6 5_656
O1 O2 O21 46.9(9) 1_556 5_656
La O2 O21 53.4(9) . 5_656
O21 O2 O21 35.8(10) 3_655 5_656
O3 O2 O21 87.9(13) . 5_656
Ga2 O2 O21 145.4(15) 2_556 5_656
O1 O2 O21 169.8(16) 2 5_656
O3 O2 O21 133.9(16) 5_665 5_656
Nb O2 O21 88.9(12) . 5_656
Ga1 O2 O21 88.9(12) . 5_656
La O2 O21 87.9(11) 4_666 5_656
O21 O2 O21 129.7(16) 2 5_656
O2 O2 O21 126(2) 2 5_656
Ga3 O2 O21 93.4(10) 2_656 5_656
O3 O2 O21 98.2(10) 4_666 5_656
La O2 O21 29.9(5) 1_556 5_656
La O2 O21 71.8(9) 2_655 5_656
Ga3 O2 O21 53.6(7) 2_546 5_656
O21 O2 O21 130.8(14) 5_666 5_656
O2 O2 O21 1.6(10) 5_656 5_656
O2 O2 O21 140(2) 5_666 5_656
Ga3 O2 O21 21.3(4) . 5_656
O3 O2 O21 91.3(11) 3_556 5_656
O3 O2 O21 120.3(12) 4_665 5_656
O21 O2 O21 32.7(6) 6_556 5_656
Ga3 O2 O21 107.8(12) 4_664 5_656
Ga2 O2 O21 92.6(11) 1_554 5_656
La O2 O21 136.4(13) 2 5_656
Ga2 O2 Nb 97.7(19) . 1_556
Ga3 O2 Nb 23.2(12) 4_665 1_556
La O2 Nb 152(2) 4_665 1_556
O2 O2 Nb 54.0(15) 2_556 1_556
O2 O2 Nb 129.3(11) 4_665 1_556
O2 O2 Nb 89.9(19) 3_655 1_556
O21 O2 Nb 140(2) 4_665 1_556
O21 O2 Nb 45.6(11) 2_556 1_556
O3 O2 Nb 62.2(12) 2 1_556
O1 O2 Nb 140.2(18) . 1_556
O3 O2 Nb 15.5(7) 1_556 1_556
O3 O2 Nb 60.4(10) 6 1_556
O1 O2 Nb 70.9(11) 1_556 1_556
La O2 Nb 96.8(13) . 1_556
O21 O2 Nb 103.8(16) 3_655 1_556
O3 O2 Nb 98.8(11) . 1_556
Ga2 O2 Nb 82.0(11) 2_556 1_556
O1 O2 Nb 104.9(14) 2 1_556
O3 O2 Nb 139.4(17) 5_665 1_556
Nb O2 Nb 71.7(9) . 1_556
Ga1 O2 Nb 71.7(9) . 1_556
La O2 Nb 65.1(8) 4_666 1_556
O21 O2 Nb 116.6(13) 2 1_556
O2 O2 Nb 127.5(11) 2 1_556
Ga3 O2 Nb 127.1(13) 2_656 1_556
O3 O2 Nb 103.5(12) 4_666 1_556
La O2 Nb 45.2(5) 1_556 1_556
La O2 Nb 139.6(14) 2_655 1_556
Ga3 O2 Nb 40.1(5) 2_546 1_556
O21 O2 Nb 91.6(12) 5_666 1_556
O2 O2 Nb 68.1(14) 5_656 1_556
O2 O2 Nb 95.5(18) 5_666 1_556
Ga3 O2 Nb 89.1(10) . 1_556
O3 O2 Nb 24.9(4) 3_556 1_556
O3 O2 Nb 171.5(15) 4_665 1_556
O21 O2 Nb 42.4(5) 6_556 1_556
Ga3 O2 Nb 113.0(11) 4_664 1_556
Ga2 O2 Nb 140.1(14) 1_554 1_556
La O2 Nb 85.2(9) 2 1_556
O21 O2 Nb 68.0(8) 5_656 1_556
Ga2 O2 Ga1 97.7(19) . 1_556
Ga3 O2 Ga1 23.2(12) 4_665 1_556
La O2 Ga1 152(2) 4_665 1_556
O2 O2 Ga1 54.0(15) 2_556 1_556
O2 O2 Ga1 129.3(11) 4_665 1_556
O2 O2 Ga1 89.9(19) 3_655 1_556
O21 O2 Ga1 140(2) 4_665 1_556
O21 O2 Ga1 45.6(11) 2_556 1_556
O3 O2 Ga1 62.2(12) 2 1_556
O1 O2 Ga1 140.2(18) . 1_556
O3 O2 Ga1 15.5(7) 1_556 1_556
O3 O2 Ga1 60.4(10) 6 1_556
O1 O2 Ga1 70.9(11) 1_556 1_556
La O2 Ga1 96.8(13) . 1_556
O21 O2 Ga1 103.8(16) 3_655 1_556
O3 O2 Ga1 98.8(11) . 1_556
Ga2 O2 Ga1 82.0(11) 2_556 1_556
O1 O2 Ga1 104.9(14) 2 1_556
O3 O2 Ga1 139.4(17) 5_665 1_556
Nb O2 Ga1 71.7(9) . 1_556
Ga1 O2 Ga1 71.7(9) . 1_556
La O2 Ga1 65.1(8) 4_666 1_556
O21 O2 Ga1 116.6(13) 2 1_556
O2 O2 Ga1 127.5(11) 2 1_556
Ga3 O2 Ga1 127.1(13) 2_656 1_556
O3 O2 Ga1 103.5(12) 4_666 1_556
La O2 Ga1 45.2(5) 1_556 1_556
La O2 Ga1 139.6(14) 2_655 1_556
Ga3 O2 Ga1 40.1(5) 2_546 1_556
O21 O2 Ga1 91.6(12) 5_666 1_556
O2 O2 Ga1 68.1(14) 5_656 1_556
O2 O2 Ga1 95.5(18) 5_666 1_556
Ga3 O2 Ga1 89.1(10) . 1_556
O3 O2 Ga1 24.9(4) 3_556 1_556
O3 O2 Ga1 171.5(15) 4_665 1_556
O21 O2 Ga1 42.4(5) 6_556 1_556
Ga3 O2 Ga1 113.0(11) 4_664 1_556
Ga2 O2 Ga1 140.1(14) 1_554 1_556
La O2 Ga1 85.2(9) 2 1_556
O21 O2 Ga1 68.0(8) 5_656 1_556
Nb O2 Ga1 0.0 1_556 1_556
Ga2 O2 Ga3 98(2) . 1_565
Ga3 O2 Ga3 120(2) 4_665 1_565
La O2 Ga3 64.8(14) 4_665 1_565
O2 O2 Ga3 62.7(13) 2_556 1_565
O2 O2 Ga3 72(2) 4_665 1_565
O2 O2 Ga3 131(2) 3_655 1_565
O21 O2 Ga3 64.3(15) 4_665 1_565
O21 O2 Ga3 73.1(14) 2_556 1_565
O3 O2 Ga3 113.4(19) 2 1_565
O1 O2 Ga3 103.6(14) . 1_565
O3 O2 Ga3 125.9(16) 1_556 1_565
O3 O2 Ga3 165.7(17) 6 1_565
O1 O2 Ga3 89.8(13) 1_556 1_565
La O2 Ga3 146.9(15) . 1_565
O21 O2 Ga3 118.8(16) 3_655 1_565
O3 O2 Ga3 131.7(15) . 1_565
Ga2 O2 Ga3 46.3(8) 2_556 1_565
O1 O2 Ga3 54.6(10) 2 1_565
O3 O2 Ga3 23.3(6) 5_665 1_565
Nb O2 Ga3 136.4(15) . 1_565
Ga1 O2 Ga3 136.4(15) . 1_565
La O2 Ga3 59.7(9) 4_666 1_565
O21 O2 Ga3 90.7(12) 2 1_565
O2 O2 Ga3 89.3(12) 2 1_565
Ga3 O2 Ga3 46.0(7) 2_656 1_565
O3 O2 Ga3 36.6(7) 4_666 1_565
La O2 Ga3 119.6(13) 1_556 1_565
La O2 Ga3 89.8(10) 2_655 1_565
Ga3 O2 Ga3 155.2(14) 2_546 1_565
O21 O2 Ga3 24.8(5) 5_666 1_565
O2 O2 Ga3 136(2) 5_656 1_565
O2 O2 Ga3 23.7(9) 5_666 1_565
Ga3 O2 Ga3 122.9(12) . 1_565
O3 O2 Ga3 106.5(13) 3_556 1_565
O3 O2 Ga3 59.8(9) 4_665 1_565
O21 O2 Ga3 151.1(14) 6_556 1_565
Ga3 O2 Ga3 110.4(12) 4_664 1_565
Ga2 O2 Ga3 102.4(11) 1_554 1_565
La O2 Ga3 87.7(11) 2 1_565
O21 O2 Ga3 134.6(12) 5_656 1_565
Nb O2 Ga3 116.1(12) 1_556 1_565
Ga1 O2 Ga3 116.1(12) 1_556 1_565
Ga2 O2 O2 76.1(17) . 6_556
Ga3 O2 O2 50(2) 4_665 6_556
La O2 O2 138(3) 4_665 6_556
O2 O2 O2 99(3) 2_556 6_556
O2 O2 O2 109.1(18) 4_665 6_556
O2 O2 O2 51.1(19) 3_655 6_556
O21 O2 O2 119.8(17) 4_665 6_556
O21 O2 O2 90.4(16) 2_556 6_556
O3 O2 O2 71.9(15) 2 6_556
O1 O2 O2 95.9(16) . 6_556
O3 O2 O2 32.6(10) 1_556 6_556
O3 O2 O2 29.1(8) 6 6_556
O1 O2 O2 72.7(12) 1_556 6_556
La O2 O2 52.9(10) . 6_556
O21 O2 O2 65.6(13) 3_655 6_556
O3 O2 O2 70.1(13) . 6_556
Ga2 O2 O2 124.9(12) 2_556 6_556
O1 O2 O2 133.7(11) 2 6_556
O3 O2 O2 170.1(12) 5_665 6_556
Nb O2 O2 57.7(10) . 6_556
Ga1 O2 O2 57.7(10) . 6_556
La O2 O2 97.7(15) 4_666 6_556
O21 O2 O2 108.8(16) 2 6_556
O2 O2 O2 112.3(16) 2 6_556
Ga3 O2 O2 129.1(11) 2_656 6_556
O3 O2 O2 125.8(15) 4_666 6_556
La O2 O2 39.8(7) 1_556 6_556
La O2 O2 100.7(10) 2_655 6_556
Ga3 O2 O2 17.4(7) 2_546 6_556
O21 O2 O2 135.2(17) 5_666 6_556
O2 O2 O2 35.2(14) 5_656 6_556
O2 O2 O2 140(2) 5_666 6_556
Ga3 O2 O2 55.2(7) . 6_556
O3 O2 O2 61.5(10) 3_556 6_556
O3 O2 O2 140.9(17) 4_665 6_556
O21 O2 O2 6.6(6) 6_556 6_556
Ga3 O2 O2 91.1(14) 4_664 6_556
Ga2 O2 O2 99.2(14) 1_554 6_556
La O2 O2 100.9(10) 2 6_556
O21 O2 O2 36.2(6) 5_656 6_556
Nb O2 O2 44.9(8) 1_556 6_556
Ga1 O2 O2 44.9(8) 1_556 6_556
Ga3 O2 O2 157.3(18) 1_565 6_556
Ga2 O2 O3 143(2) . 3
Ga3 O2 O3 62.3(17) 4_665 3
La O2 O3 70.8(13) 4_665 3
O2 O2 O3 99(3) 2_556 3
O2 O2 O3 140.5(7) 4_665 3
O2 O2 O3 109(2) 3_655 3
O21 O2 O3 132.7(18) 4_665 3
O21 O2 O3 88.9(15) 2_556 3
O3 O2 O3 24.9(11) 2 3
O1 O2 O3 80.3(11) . 3
O3 O2 O3 91.3(14) 1_556 3
O3 O2 O3 53.2(10) 6 3
O1 O2 O3 152.1(18) 1_556 3
La O2 O3 70.4(9) . 3
O21 O2 O3 113.8(16) 3_655 3
O3 O2 O3 34.1(8) . 3
Ga2 O2 O3 81.6(12) 2_556 3
O1 O2 O3 59.7(10) 2 3
O3 O2 O3 107.8(15) 5_665 3
Nb O2 O3 22.9(5) . 3
Ga1 O2 O3 22.9(5) . 3
La O2 O3 135.7(15) 4_666 3
O21 O2 O3 32.7(6) 2 3
O2 O2 O3 42.5(8) 2 3
Ga3 O2 O3 145.9(14) 2_656 3
O3 O2 O3 150.2(17) 4_666 3
La O2 O3 118.2(13) 1_556 3
La O2 O3 113.3(11) 2_655 3
Ga3 O2 O3 65.2(8) 2_546 3
O21 O2 O3 110.7(13) 5_666 3
O2 O2 O3 109.9(17) 5_656 3
O2 O2 O3 102.5(16) 5_666 3
Ga3 O2 O3 118.8(13) . 3
O3 O2 O3 67.1(9) 3_556 3
O3 O2 O3 90.0(11) 4_665 3
O21 O2 O3 86.5(11) 6_556 3
Ga3 O2 O3 31.4(4) 4_664 3
Ga2 O2 O3 69.5(7) 1_554 3
La O2 O3 29.2(5) 2 3
O21 O2 O3 111.4(13) 5_656 3
Nb O2 O3 85.1(9) 1_556 3
Ga1 O2 O3 85.1(9) 1_556 3
Ga3 O2 O3 114.0(13) 1_565 3
O2 O2 O3 80.4(12) 6_556 3
Ga2 O2 Ga2 59.0(16) . 2_546
Ga3 O2 Ga2 70.0(19) 4_665 2_546
La O2 Ga2 129(2) 4_665 2_546
O2 O2 Ga2 114(3) 2_556 2_546
O2 O2 Ga2 89.9(17) 4_665 2_546
O2 O2 Ga2 30.8(17) 3_655 2_546
O21 O2 Ga2 99.9(19) 4_665 2_546
O21 O2 Ga2 108.3(16) 2_556 2_546
O3 O2 Ga2 88.6(15) 2 2_546
O1 O2 Ga2 80.4(12) . 2_546
O3 O2 Ga2 48.5(10) 1_556 2_546
O3 O2 Ga2 38.1(8) 6 2_546
O1 O2 Ga2 66.0(11) 1_556 2_546
La O2 Ga2 41.1(7) . 2_546
O21 O2 Ga2 45.2(10) 3_655 2_546
O3 O2 Ga2 70.1(10) . 2_546
Ga2 O2 Ga2 144.6(15) 2_556 2_546
O1 O2 Ga2 149.8(16) 2 2_546
O3 O2 Ga2 150.4(16) 5_665 2_546
Nb O2 Ga2 68.3(9) . 2_546
Ga1 O2 Ga2 68.3(9) . 2_546
La O2 Ga2 102.4(12) 4_666 2_546
O21 O2 Ga2 112.2(13) 2 2_546
O2 O2 Ga2 111.1(15) 2 2_546
Ga3 O2 Ga2 112.7(12) 2_656 2_546
O3 O2 Ga2 118.6(12) 4_666 2_546
La O2 Ga2 40.1(5) 1_556 2_546
La O2 Ga2 80.5(9) 2_655 2_546
Ga3 O2 Ga2 36.3(5) 2_546 2_546
O21 O2 Ga2 145.6(14) 5_666 2_546
O2 O2 Ga2 19.1(8) 5_656 2_546
O2 O2 Ga2 154(2) 5_666 2_546
Ga3 O2 Ga2 35.9(4) . 2_546
O3 O2 Ga2 81.7(10) 3_556 2_546
O3 O2 Ga2 124.2(13) 4_665 2_546
O21 O2 Ga2 20.6(4) 6_556 2_546
Ga3 O2 Ga2 91.1(10) 4_664 2_546
Ga2 O2 Ga2 86.6(10) 1_554 2_546
La O2 Ga2 116.2(12) 2 2_546
O21 O2 Ga2 20.6(4) 5_656 2_546
Nb O2 Ga2 62.9(7) 1_556 2_546
Ga1 O2 Ga2 62.9(7) 1_556 2_546
Ga3 O2 Ga2 155.2(13) 1_565 2_546
O2 O2 Ga2 20.4(6) 6_556 2_546
O3 O2 Ga2 90.8(10) 3 2_546
Ga2 O2 O1 66.3(17) . 2_545
Ga3 O2 O1 78(2) 4_665 2_545
La O2 O1 109.8(19) 4_665 2_545
O2 O2 O1 131(2) 2_556 2_545
O2 O2 O1 89.9(17) 4_665 2_545
O2 O2 O1 32.0(16) 3_655 2_545
O21 O2 O1 97.1(18) 4_665 2_545
O21 O2 O1 122.6(18) 2_556 2_545
O3 O2 O1 83.8(15) 2 2_545
O1 O2 O1 63.5(11) . 2_545
O3 O2 O1 64.8(12) 1_556 2_545
O3 O2 O1 32.0(8) 6 2_545
O1 O2 O1 82.6(14) 1_556 2_545
La O2 O1 21.7(6) . 2_545
O21 O2 O1 42.9(10) 3_655 2_545
O3 O2 O1 52.2(9) . 2_545
Ga2 O2 O1 152.3(15) 2_556 2_545
O1 O2 O1 137.3(17) 2 2_545
O3 O2 O1 142.1(16) 5_665 2_545
Nb O2 O1 58.1(8) . 2_545
Ga1 O2 O1 58.1(8) . 2_545
La O2 O1 121.9(14) 4_666 2_545
O21 O2 O1 94.2(12) 2 2_545
O2 O2 O1 91.8(15) 2 2_545
Ga3 O2 O1 116.1(12) 2_656 2_545
O3 O2 O1 131.1(13) 4_666 2_545
La O2 O1 59.8(8) 1_556 2_545
La O2 O1 72.2(9) 2_655 2_545
Ga3 O2 O1 41.7(6) 2_546 2_545
O21 O2 O1 165.3(15) 5_666 2_545
O2 O2 O1 34.2(9) 5_656 2_545
O2 O2 O1 173(2) 5_666 2_545
Ga3 O2 O1 41.1(5) . 2_545
O3 O2 O1 91.0(11) 3_556 2_545
O3 O2 O1 108.4(12) 4_665 2_545
O21 O2 O1 36.2(7) 6_556 2_545
Ga3 O2 O1 72.5(9) 4_664 2_545
Ga2 O2 O1 68.0(8) 1_554 2_545
La O2 O1 106.9(11) 2 2_545
O21 O2 O1 35.7(6) 5_656 2_545
Nb O2 O1 77.4(9) 1_556 2_545
Ga1 O2 O1 77.4(9) 1_556 2_545
Ga3 O2 O1 161.4(13) 1_565 2_545
O2 O2 O1 32.5(7) 6_556 2_545
O3 O2 O1 78.4(9) 3 2_545
Ga2 O2 O1 19.7(4) 2_546 2_545
Ga2 O2 O3 124(2) . 5
Ga3 O2 O3 30.9(14) 4_665 5
La O2 O3 107.5(17) 4_665 5
O2 O2 O3 87.1(13) 2_556 5
O2 O2 O3 152(2) 4_665 5
O2 O2 O3 93(2) 3_655 5
O21 O2 O3 156(2) 4_665 5
O21 O2 O3 74.6(14) 2_556 5
O3 O2 O3 24.1(10) 2 5
O1 O2 O3 100.8(13) . 5
O3 O2 O3 54.6(11) 1_556 5
O3 O2 O3 30.0(7) 6 5
O1 O2 O3 115.5(15) 1_556 5
La O2 O3 68.0(9) . 5
O21 O2 O3 104.9(17) 3_655 5
O3 O2 O3 50.2(7) . 5
Ga2 O2 O3 90.6(13) 2_556 5
O1 O2 O3 86.0(12) 2 5
O3 O2 O3 141.6(18) 5_665 5
Nb O2 O3 21.0(3) . 5
Ga1 O2 O3 21.0(3) . 5
La O2 O3 113.7(13) 4_666 5
O21 O2 O3 69.5(9) 2 5
O2 O2 O3 78.5(8) 2 5
Ga3 O2 O3 177.1(16) 2_656 5
O3 O2 O3 151.7(14) 4_666 5
La O2 O3 82.0(10) 1_556 5
La O2 O3 128.0(13) 2_655 5
Ga3 O2 O3 30.9(4) 2_546 5
O21 O2 O3 118.1(14) 5_666 5
O2 O2 O3 82.6(14) 5_656 5
O2 O2 O3 114.5(18) 5_666 5
Ga3 O2 O3 100.1(11) . 5
O3 O2 O3 41.6(9) 3_556 5
O3 O2 O3 125.8(12) 4_665 5
O21 O2 O3 53.1(8) 6_556 5
Ga3 O2 O3 62.1(7) 4_664 5
Ga2 O2 O3 94.2(10) 1_554 5
La O2 O3 52.8(7) 2 5
O21 O2 O3 83.8(10) 5_656 5
Nb O2 O3 50.9(6) 1_556 5
Ga1 O2 O3 50.9(6) 1_556 5
Ga3 O2 O3 136.2(14) 1_565 5
O2 O2 O3 48.1(8) 6_556 5
O3 O2 O3 36.9(7) 3 5
Ga2 O2 O3 64.7(7) 2_546 5
O1 O2 O3 62.0(7) 2_545 5
Ga2 O2 O21 67.9(16) . 1_556
Ga3 O2 O21 65.1(16) 4_665 1_556
La O2 O21 154(2) 4_665 1_556
O2 O2 O21 49(3) 2_556 1_556
O2 O2 O21 90.4(7) 4_665 1_556
O2 O2 O21 82.5(8) 3_655 1_556
O21 O2 O21 99.7(17) 4_665 1_556
O21 O2 O21 52.6(11) 2_556 1_556
O3 O2 O21 103.2(16) 2 1_556
O1 O2 O21 141.1(17) . 1_556
O3 O2 O21 40.9(8) 1_556 1_556
O3 O2 O21 94.3(13) 6 1_556
O1 O2 O21 33.5(8) 1_556 1_556
La O2 O21 114.0(14) . 1_556
O21 O2 O21 90.0(14) 3_655 1_556
O3 O2 O21 136.7(14) . 1_556
Ga2 O2 O21 84.1(11) 2_556 1_556
O1 O2 O21 118.0(16) 2 1_556
O3 O2 O21 109.8(14) 5_665 1_556
Nb O2 O21 113.6(12) . 1_556
Ga1 O2 O21 113.6(12) . 1_556
La O2 O21 30.3(6) 4_666 1_556
O21 O2 O21 155.3(15) 2 1_556
O2 O2 O21 167(2) 2 1_556
Ga3 O2 O21 84.5(10) 2_656 1_556
O3 O2 O21 63.6(8) 4_666 1_556
La O2 O21 33.6(5) 1_556 1_556
La O2 O21 112.9(12) 2_655 1_556
Ga3 O2 O21 74.2(9) 2_546 1_556
O21 O2 O21 72.3(9) 5_666 1_556
O2 O2 O21 63.5(15) 5_656 1_556
O2 O2 O21 80.8(16) 5_666 1_556
Ga3 O2 O21 75.2(9) . 1_556
O3 O2 O21 61.1(8) 3_556 1_556
O3 O2 O21 140.5(14) 4_665 1_556
O21 O2 O21 61.2(8) 6_556 1_556
Ga3 O2 O21 155.1(13) 4_664 1_556
Ga2 O2 O21 152.9(14) 1_554 1_556
La O2 O21 118.5(12) 2 1_556
O21 O2 O21 62.4(7) 5_656 1_556
Nb O2 O21 42.7(6) 1_556 1_556
Ga1 O2 O21 42.7(6) 1_556 1_556
Ga3 O2 O21 89.9(10) 1_565 1_556
O2 O2 O21 67.5(11) 6_556 1_556
O3 O2 O21 127.3(12) 3 1_556
Ga2 O2 O21 73.3(8) 2_546 1_556
O1 O2 O21 93.0(10) 2_545 1_556
O3 O2 O21 93.4(10) 5 1_556
Ga2 O2 Ga3 130(2) . 1_455
Ga3 O2 Ga3 15.1(12) 4_665 1_455
La O2 Ga3 115.1(17) 4_665 1_455
O2 O2 Ga3 66.1(12) 2_556 1_455
O2 O2 Ga3 165(2) 4_665 1_455
O2 O2 Ga3 107(3) 3_655 1_455
O21 O2 Ga3 176(2) 4_665 1_455
O21 O2 Ga3 53.6(11) 2_556 1_455
O3 O2 Ga3 24.0(9) 2 1_455
O1 O2 Ga3 121.1(15) . 1_455
O3 O2 Ga3 48.1(9) 1_556 1_455
O3 O2 Ga3 48.3(9) 6 1_455
O1 O2 Ga3 109.0(14) 1_556 1_455
La O2 Ga3 88.3(11) . 1_455
O21 O2 Ga3 120.6(18) 3_655 1_455
O3 O2 Ga3 69.7(9) . 1_455
Ga2 O2 Ga3 73.3(10) 2_556 1_455
O1 O2 Ga3 78.5(10) 2 1_455
O3 O2 Ga3 133.3(17) 5_665 1_455
Nb O2 Ga3 40.0(5) . 1_455
Ga1 O2 Ga3 40.0(5) . 1_455
La O2 Ga3 94.7(11) 4_666 1_455
O21 O2 Ga3 78.3(10) 2 1_455
O2 O2 Ga3 89.4(10) 2 1_455
Ga3 O2 Ga3 158.9(15) 2_656 1_455
O3 O2 Ga3 131.2(14) 4_666 1_455
La O2 Ga3 79.6(9) 1_556 1_455
La O2 Ga3 148.7(15) 2_655 1_455
Ga3 O2 Ga3 40.0(5) 2_546 1_455
O21 O2 Ga3 98.4(12) 5_666 1_455
O2 O2 Ga3 91.0(16) 5_656 1_455
O2 O2 Ga3 96.3(16) 5_666 1_455
Ga3 O2 Ga3 111.7(12) . 1_455
O3 O2 Ga3 21.5(5) 3_556 1_455
O3 O2 Ga3 135.5(13) 4_665 1_455
O21 O2 Ga3 59.2(7) 6_556 1_455
Ga3 O2 Ga3 77.5(8) 4_664 1_455
Ga2 O2 Ga3 113.2(11) 1_554 1_455
La O2 Ga3 49.9(6) 2 1_455
O21 O2 Ga3 91.8(10) 5_656 1_455
Nb O2 Ga3 38.3(4) 1_556 1_455
Ga1 O2 Ga3 38.3(4) 1_556 1_455
Ga3 O2 Ga3 119.5(13) 1_565 1_455
O2 O2 Ga3 56.4(7) 6_556 1_455
O3 O2 Ga3 47.4(6) 3 1_455
Ga2 O2 Ga3 76.2(8) 2_546 1_455
O1 O2 Ga3 79.0(8) 2_545 1_455
O3 O2 Ga3 21.0(4) 5 1_455
O21 O2 Ga3 79.9(9) 1_556 1_455
Ga2 O2 O2 31.3(5) . 6_666
Ga3 O2 O2 138(3) 4_665 6_666
La O2 O2 91.3(19) 4_665 6_666
O2 O2 O2 100(3) 2_556 6_666
O2 O2 O2 17.1(13) 4_665 6_666
O2 O2 O2 64.1(5) 3_655 6_666
O21 O2 O2 25.6(7) 4_665 6_666
O21 O2 O2 112(2) 2_556 6_666
O3 O2 O2 177(3) 2 6_666
O1 O2 O2 77.9(11) . 6_666
O3 O2 O2 106.1(19) 1_556 6_666
O3 O2 O2 127(2) 6 6_666
O1 O2 O2 44.5(11) 1_556 6_666
La O2 O2 96.5(14) . 6_666
O21 O2 O2 54.3(7) 3_655 6_666
O3 O2 O2 127.4(18) . 6_666
Ga2 O2 O2 110(2) 2_556 6_666
O1 O2 O2 119(2) 2 6_666
O3 O2 O2 63.7(16) 5_665 6_666
Nb O2 O2 152(2) . 6_666
Ga1 O2 O2 152(2) . 6_666
La O2 O2 65.5(15) 4_666 6_666
O21 O2 O2 128.3(19) 2 6_666
O2 O2 O2 117.0(17) 2 6_666
Ga3 O2 O2 22.6(9) 2_656 6_666
O3 O2 O2 38.4(11) 4_666 6_666
La O2 O2 75.5(14) 1_556 6_666
La O2 O2 45.1(7) 2_655 6_666
Ga3 O2 O2 123.9(19) 2_546 6_666
O21 O2 O2 79.7(19) 5_666 6_666
O2 O2 O2 72.1(16) 5_656 6_666
O2 O2 O2 86(2) 5_666 6_666
Ga3 O2 O2 55.7(9) . 6_666
O3 O2 O2 135(2) 3_556 6_666
O3 O2 O2 71.0(13) 4_665 6_666
O21 O2 O2 101.8(16) 6_556 6_666
Ga3 O2 O2 126.3(16) 4_664 6_666
Ga2 O2 O2 88.3(12) 1_554 6_666
La O2 O2 152(2) 2 6_666
O21 O2 O2 70.8(12) 5_656 6_666
Nb O2 O2 115.1(18) 1_556 6_666
Ga1 O2 O2 115.1(18) 1_556 6_666
Ga3 O2 O2 67.1(15) 1_565 6_666
O2 O2 O2 106.6(15) 6_556 6_666
O3 O2 O2 157.6(18) 3 6_666
Ga2 O2 O2 90.3(14) 2_546 6_666
O1 O2 O2 96.0(14) 2_545 6_666
O3 O2 O2 155(2) 5 6_666
O21 O2 O2 74.2(15) 1_556 6_666
Ga3 O2 O2 153(2) 1_455 6_666
Ga2 O2 O2 143(3) . 6_566
Ga3 O2 O2 57.3(12) 4_665 6_566
La O2 O2 93(2) 4_665 6_566
O2 O2 O2 31(3) 2_556 6_566
O2 O2 O2 135(3) 4_665 6_566
O2 O2 O2 156(3) 3_655 6_566
O21 O2 O2 129(3) 4_665 6_566
O21 O2 O2 26.6(9) 2_556 6_566
O3 O2 O2 54.9(8) 2 6_566
O1 O2 O2 140(2) . 6_566
O3 O2 O2 81.3(16) 1_556 6_566
O3 O2 O2 102.5(15) 6 6_566
O1 O2 O2 109(2) 1_556 6_566
La O2 O2 139.2(18) . 6_566
O21 O2 O2 168(2) 3_655 6_566
O3 O2 O2 105.6(14) . 6_566
Ga2 O2 O2 18.9(9) 2_556 6_566
O1 O2 O2 41.8(11) 2 6_566
O3 O2 O2 82(2) 5_665 6_566
Nb O2 O2 83.5(10) . 6_566
Ga1 O2 O2 83.5(10) . 6_566
La O2 O2 66.7(16) 4_666 6_566
O21 O2 O2 79.1(13) 2 6_566
O2 O2 O2 89.2(19) 2 6_566
Ga3 O2 O2 108(2) 2_656 6_566
O3 O2 O2 86(2) 4_666 6_566
La O2 O2 105.5(17) 1_556 6_566
La O2 O2 153(2) 2_655 6_566
Ga3 O2 O2 93.0(13) 2_546 6_566
O21 O2 O2 45.5(14) 5_666 6_566
O2 O2 O2 134(3) 5_656 6_566
O2 O2 O2 41.8(15) 5_666 6_566
Ga3 O2 O2 153(2) . 6_566
O3 O2 O2 45.1(9) 3_556 6_566
O3 O2 O2 106.1(19) 4_665 6_566
O21 O2 O2 106.5(16) 6_556 6_566
Ga3 O2 O2 96.4(13) 4_664 6_566
Ga2 O2 O2 128.2(17) 1_554 6_566
La O2 O2 45.4(7) 2 6_566
O21 O2 O2 133.3(18) 5_656 6_566
Nb O2 O2 65.8(12) 1_556 6_566
Ga1 O2 O2 65.8(12) 1_556 6_566
Ga3 O2 O2 64.9(17) 1_565 6_566
O2 O2 O2 106.6(15) 6_556 6_566
O3 O2 O2 71.6(11) 3 6_566
Ga2 O2 O2 126.8(17) 2_546 6_566
O1 O2 O2 133.7(17) 2_545 6_566
O3 O2 O2 73.0(11) 5 6_566
O21 O2 O2 78.9(15) 1_556 6_566
Ga3 O2 O2 54.7(9) 1_455 6_566
O2 O2 O2 124(3) 6_666 6_566
Ga2 O2 O21 123(2) . 5_665
Ga3 O2 O21 119(2) 4_665 5_665
La O2 O21 16.6(9) 4_665 5_665
O2 O2 O21 100(3) 2_556 5_665
O2 O2 O21 89.7(17) 4_665 5_665
O2 O2 O21 127.0(10) 3_655 5_665
O21 O2 O21 77.7(17) 4_665 5_665
O21 O2 O21 101.7(17) 2_556 5_665
O3 O2 O21 82.5(15) 2 5_665
O1 O2 O21 66.4(10) . 5_665
O3 O2 O21 152.4(17) 1_556 5_665
O3 O2 O21 115.3(13) 6 5_665
O1 O2 O21 141.3(17) 1_556 5_665
La O2 O21 101.1(12) . 5_665
O21 O2 O21 115.1(14) 3_655 5_665
O3 O2 O21 74.9(10) . 5_665
Ga2 O2 O21 64.8(11) 2_556 5_665
O1 O2 O21 34.7(8) 2 5_665
O3 O2 O21 42.0(9) 5_665 5_665
Nb O2 O21 88.1(10) . 5_665
Ga1 O2 O21 88.1(10) . 5_665
La O2 O21 115.2(15) 4_666 5_665
O21 O2 O21 35.7(7) 2 5_665
O2 O2 O21 32.5(8) 2 5_665
Ga3 O2 O21 80.1(11) 2_656 5_665
O3 O2 O21 89.8(12) 4_666 5_665
La O2 O21 175.2(14) 1_556 5_665
La O2 O21 81.3(9) 2_655 5_665
Ga3 O2 O21 131.5(12) 2_546 5_665
O21 O2 O21 72.4(10) 5_666 5_665
O2 O2 O21 148.9(19) 5_656 5_665
O2 O2 O21 64.0(12) 5_666 5_665
Ga3 O2 O21 130.7(12) . 5_665
O3 O2 O21 113.5(13) 3_556 5_665
O3 O2 O21 33.3(6) 4_665 5_665
O21 O2 O21 151.0(14) 6_556 5_665
Ga3 O2 O21 53.6(6) 4_664 5_665
Ga2 O2 O21 57.6(6) 1_554 5_665
La O2 O21 55.1(7) 2 5_665
O21 O2 O21 149.6(13) 5_656 5_665
Nb O2 O21 138.4(13) 1_556 5_665
Ga1 O2 O21 138.4(13) 1_556 5_665
Ga3 O2 O21 56.8(8) 1_565 5_665
O2 O2 O21 144.3(16) 6_556 5_665
O3 O2 O21 66.6(8) 3 5_665
Ga2 O2 O21 142.0(12) 2_546 5_665
O1 O2 O21 122.3(11) 2_545 5_665
O3 O2 O21 102.8(11) 5 5_665
O21 O2 O21 144.7(13) 1_556 5_665
Ga3 O2 O21 104.9(10) 1_455 5_665
O2 O2 O21 99.8(17) 6_666 5_665
O2 O2 O21 76.3(15) 6_566 5_665
Ga2 O2 O3 9.5(11) . 3_656
Ga3 O2 O3 108(2) 4_665 3_656
La O2 O3 118.4(17) 4_665 3_656
O2 O2 O3 109(4) 2_556 3_656
O2 O2 O3 44.2(11) 4_665 3_656
O2 O2 O3 30.4(8) 3_655 3_656
O21 O2 O3 56.2(14) 4_665 3_656
O21 O2 O3 114.8(15) 2_556 3_656
O3 O2 O3 139(2) 2 3_656
O1 O2 O3 78.8(12) . 3_656
O3 O2 O3 74.9(12) 1_556 3_656
O3 O2 O3 88.8(13) 6 3_656
O1 O2 O3 31.5(8) 1_556 3_656
La O2 O3 70.0(10) . 3_656
O21 O2 O3 29.7(9) 3_655 3_656
O3 O2 O3 107.9(13) . 3_656
Ga2 O2 O3 137.7(16) 2_556 3_656
O1 O2 O3 159.0(17) 2 3_656
O3 O2 O3 103.1(15) 5_665 3_656
Nb O2 O3 118.1(14) . 3_656
Ga1 O2 O3 118.1(14) . 3_656
La O2 O3 75.4(10) 4_666 3_656
O21 O2 O3 140.4(15) 2 3_656
O2 O2 O3 130(2) 2 3_656
Ga3 O2 O3 62.3(9) 2_656 3_656
O3 O2 O3 70.6(8) 4_666 3_656
La O2 O3 43.6(6) 1_556 3_656
La O2 O3 53.3(7) 2_655 3_656
Ga3 O2 O3 84.5(10) 2_546 3_656
O21 O2 O3 110.1(13) 5_666 3_656
O2 O2 O3 32.3(11) 5_656 3_656
O2 O2 O3 119(2) 5_666 3_656
Ga3 O2 O3 20.2(4) . 3_656
O3 O2 O3 113.7(12) 3_556 3_656
O3 O2 O3 99.4(9) 4_665 3_656
O21 O2 O3 62.8(8) 6_556 3_656
Ga3 O2 O3 122.0(12) 4_664 3_656
Ga2 O2 O3 90.9(9) 1_554 3_656
La O2 O3 167.1(15) 2 3_656
O21 O2 O3 31.1(5) 5_656 3_656
Nb O2 O3 88.8(9) 1_556 3_656
Ga1 O2 O3 88.8(9) 1_556 3_656
Ga3 O2 O3 105.2(11) 1_565 3_656
O2 O2 O3 67.1(8) 6_556 3_656
O3 O2 O3 138.8(15) 3 3_656
Ga2 O2 O3 50.9(7) 2_546 3_656
O1 O2 O3 60.5(8) 2_545 3_656
O3 O2 O3 114.9(12) 5 3_656
O21 O2 O3 62.4(7) 1_556 3_656
Ga3 O2 O3 120.7(12) 1_455 3_656
O2 O2 O3 39.7(9) 6_666 3_656
O2 O2 O3 140.5(18) 6_566 3_656
O21 O2 O3 132.6(12) 5_665 3_656
Ga2 O2 O2 71.8(16) . 1_556
Ga3 O2 O2 68.1(18) 4_665 1_556
La O2 O2 146.0(15) 4_665 1_556
O2 O2 O2 43(4) 2_556 1_556
O2 O2 O2 90.000(6) 4_665 1_556
O2 O2 O2 90.0 3_655 1_556
O21 O2 O2 98.0(14) 4_665 1_556
O21 O2 O2 47.6(12) 2_556 1_556
O3 O2 O2 104.3(13) 2 1_556
O1 O2 O2 145.9(10) . 1_556
O3 O2 O2 47.9(11) 1_556 1_556
O3 O2 O2 102.1(11) 6 1_556
O1 O2 O2 36.7(11) 1_556 1_556
La O2 O2 122.9(9) . 1_556
O21 O2 O2 96.2(11) 3_655 1_556
O3 O2 O2 144.2(9) . 1_556
Ga2 O2 O2 76.4(10) 2_556 1_556
O1 O2 O2 110.4(12) 2 1_556
O3 O2 O2 101.8(11) 5_665 1_556
Nb O2 O2 118.7(8) . 1_556
Ga1 O2 O2 118.7(8) . 1_556
La O2 O2 21.7(10) 4_666 1_556
O21 O2 O2 151.9(10) 2 1_556
O2 O2 O2 162.2(17) 2 1_556
Ga3 O2 O2 80.2(8) 2_656 1_556
O3 O2 O2 57.2(8) 4_666 1_556
La O2 O2 42.4(8) 1_556 1_556
La O2 O2 115.0(7) 2_655 1_556
Ga3 O2 O2 81.6(7) 2_546 1_556
O21 O2 O2 63.4(9) 5_666 1_556
O2 O2 O2 71.9(14) 5_656 1_556
O2 O2 O2 71.9(14) 5_666 1_556
Ga3 O2 O2 82.1(7) . 1_556
O3 O2 O2 62.0(8) 3_556 1_556
O3 O2 O2 134.7(8) 4_665 1_556
O21 O2 O2 69.9(8) 6_556 1_556
Ga3 O2 O2 159.7(6) 4_664 1_556
Ga2 O2 O2 158.1(7) 1_554 1_556
La O2 O2 115.4(7) 2 1_556
O21 O2 O2 70.7(7) 5_656 1_556
Nb O2 O2 47.1(7) 1_556 1_556
Ga1 O2 O2 47.1(7) 1_556 1_556
Ga3 O2 O2 81.3(7) 1_565 1_556
O2 O2 O2 76.0(12) 6_556 1_556
O3 O2 O2 129.2(6) 3 1_556
Ga2 O2 O2 82.2(6) 2_546 1_556
O1 O2 O2 101.9(7) 2_545 1_556
O3 O2 O2 97.9(7) 5 1_556
O21 O2 O2 8.9(7) 1_556 1_556
Ga3 O2 O2 82.3(6) 1_455 1_556
O2 O2 O2 73.1(13) 6_666 1_556
O2 O2 O2 73.1(13) 6_566 1_556
O21 O2 O2 135.8(7) 5_665 1_556
O3 O2 O2 67.5(6) 3_656 1_556
Ga2 O2 O2 108.2(17) . 1_554
Ga3 O2 O2 111.9(18) 4_665 1_554
La O2 O2 34.0(15) 4_665 1_554
O2 O2 O2 137(4) 2_556 1_554
O2 O2 O2 90.000(2) 4_665 1_554
O2 O2 O2 90.000(3) 3_655 1_554
O21 O2 O2 82.0(14) 4_665 1_554
O21 O2 O2 132.4(12) 2_556 1_554
O3 O2 O2 75.7(13) 2 1_554
O1 O2 O2 34.1(10) . 1_554
O3 O2 O2 132.1(11) 1_556 1_554
O3 O2 O2 77.9(11) 6 1_554
O1 O2 O2 143.3(11) 1_556 1_554
La O2 O2 57.1(9) . 1_554
O21 O2 O2 83.8(11) 3_655 1_554
O3 O2 O2 35.8(9) . 1_554
Ga2 O2 O2 103.6(10) 2_556 1_554
O1 O2 O2 69.6(12) 2 1_554
O3 O2 O2 78.2(11) 5_665 1_554
Nb O2 O2 61.3(8) . 1_554
Ga1 O2 O2 61.3(8) . 1_554
La O2 O2 158.3(10) 4_666 1_554
O21 O2 O2 28.1(10) 2 1_554
O2 O2 O2 17.8(17) 2 1_554
Ga3 O2 O2 99.8(8) 2_656 1_554
O3 O2 O2 122.8(8) 4_666 1_554
La O2 O2 137.6(8) 1_556 1_554
La O2 O2 65.0(7) 2_655 1_554
Ga3 O2 O2 98.4(7) 2_546 1_554
O21 O2 O2 116.6(9) 5_666 1_554
O2 O2 O2 108.1(14) 5_656 1_554
O2 O2 O2 108.1(14) 5_666 1_554
Ga3 O2 O2 97.9(7) . 1_554
O3 O2 O2 118.0(8) 3_556 1_554
O3 O2 O2 45.3(8) 4_665 1_554
O21 O2 O2 110.1(8) 6_556 1_554
Ga3 O2 O2 20.3(6) 4_664 1_554
Ga2 O2 O2 21.9(7) 1_554 1_554
La O2 O2 64.6(7) 2 1_554
O21 O2 O2 109.3(7) 5_656 1_554
Nb O2 O2 132.9(7) 1_556 1_554
Ga1 O2 O2 132.9(7) 1_556 1_554
Ga3 O2 O2 98.7(7) 1_565 1_554
O2 O2 O2 104.0(12) 6_556 1_554
O3 O2 O2 50.8(6) 3 1_554
Ga2 O2 O2 97.8(6) 2_546 1_554
O1 O2 O2 78.1(7) 2_545 1_554
O3 O2 O2 82.1(7) 5 1_554
O21 O2 O2 171.1(7) 1_556 1_554
Ga3 O2 O2 97.7(6) 1_455 1_554
O2 O2 O2 106.9(13) 6_666 1_554
O2 O2 O2 106.9(13) 6_566 1_554
O21 O2 O2 44.2(7) 5_665 1_554
O3 O2 O2 112.5(6) 3_656 1_554
O2 O2 O2 179.999(10) 1_556 1_554
Ga2 O2 O21 37.6(13) . 6_666
Ga3 O2 O21 138(2) 4_665 6_666
La O2 O21 89.9(15) 4_665 6_666
O2 O2 O21 95(2) 2_556 6_666
O2 O2 O21 21.3(9) 4_665 6_666
O2 O2 O21 70.9(13) 3_655 6_666
O21 O2 O21 27.0(12) 4_665 6_666
O21 O2 O21 106.8(16) 2_556 6_666
O3 O2 O21 172(2) 2 6_666
O1 O2 O21 82.1(12) . 6_666
O3 O2 O21 107.8(13) 1_556 6_666
O3 O2 O21 133.7(17) 6 6_666
O1 O2 O21 45.8(8) 1_556 6_666
La O2 O21 103.2(13) . 6_666
O21 O2 O21 61.1(10) 3_655 6_666
O3 O2 O21 132.7(15) . 6_666
Ga2 O2 O21 102.7(15) 2_556 6_666
O1 O2 O21 113.6(16) 2 6_666
O3 O2 O21 58.7(11) 5_665 6_666
Nb O2 O21 159.0(17) . 6_666
Ga1 O2 O21 159.0(17) . 6_666
La O2 O21 61.1(8) 4_666 6_666
O21 O2 O21 127.8(13) 2 6_666
O2 O2 O21 117.2(10) 2 6_666
Ga3 O2 O21 17.4(4) 2_656 6_666
O3 O2 O21 31.7(6) 4_666 6_666
La O2 O21 78.4(8) 1_556 6_666
La O2 O21 49.8(7) 2_655 6_666
Ga3 O2 O21 128.8(13) 2_546 6_666
O21 O2 O21 72.9(12) 5_666 6_666
O2 O2 O21 77.8(16) 5_656 6_666
O2 O2 O21 78.9(17) 5_666 6_666
Ga3 O2 O21 62.3(7) . 6_666
O3 O2 O21 132.8(12) 3_556 6_666
O3 O2 O21 70.1(9) 4_665 6_666
O21 O2 O21 106.6(11) 6_556 6_666
Ga3 O2 O21 129.0(11) 4_664 6_666
Ga2 O2 O21 91.8(10) 1_554 6_666
La O2 O21 147.1(15) 2 6_666
O21 O2 O21 76.5(8) 5_656 6_666
Nb O2 O21 115.2(10) 1_556 6_666
Ga1 O2 O21 115.2(10) 1_556 6_666
Ga3 O2 O21 60.6(8) 1_565 6_666
O2 O2 O21 111.8(9) 6_556 6_666
O3 O2 O21 159.5(12) 3 6_666
Ga2 O2 O21 96.4(10) 2_546 6_666
O1 O2 O21 102.8(11) 2_545 6_666
O3 O2 O21 159.7(14) 5 6_666
O21 O2 O21 73.1(8) 1_556 6_666
Ga3 O2 O21 153.0(12) 1_455 6_666
O2 O2 O21 6.8(8) 6_666 6_666
O2 O2 O21 118(2) 6_566 6_666
O21 O2 O21 96.8(11) 5_665 6_666
O3 O2 O21 45.5(7) 3_656 6_666
O2 O2 O21 71.0(6) 1_556 6_666
O2 O2 O21 109.0(6) 1_554 6_666
Ga2 O2 La 24.4(12) . 2_656
Ga3 O2 La 112(2) 4_665 2_656
La O2 La 117.4(17) 4_665 2_656
O2 O2 La 89(3) 2_556 2_656
O2 O2 La 40.5(6) 4_665 2_656
O2 O2 La 56.9(8) 3_655 2_656
O21 O2 La 51.1(12) 4_665 2_656
O21 O2 La 97.4(14) 2_556 2_656
O3 O2 La 151.3(19) 2 2_656
O1 O2 La 95.2(12) . 2_656
O3 O2 La 80.0(11) 1_556 2_656
O3 O2 La 111.9(14) 6 2_656
O1 O2 La 18.5(6) 1_556 2_656
La O2 La 96.2(12) . 2_656
O21 O2 La 53.9(10) 3_655 2_656
O3 O2 La 133.9(15) . 2_656
Ga2 O2 La 111.8(14) 2_556 2_656
O1 O2 La 135.6(17) 2 2_656
O3 O2 La 85.6(12) 5_665 2_656
Nb O2 La 142.2(15) . 2_656
Ga1 O2 La 142.2(15) . 2_656
La O2 La 52.3(7) 4_666 2_656
O21 O2 La 153.6(14) 2 2_656
O2 O2 La 141.8(15) 2 2_656
Ga3 O2 La 45.1(6) 2_656 2_656
O3 O2 La 45.1(6) 4_666 2_656
La O2 La 50.1(6) 1_556 2_656
La O2 La 63.3(7) 2_655 2_656
Ga3 O2 La 101.8(11) 2_546 2_656
O21 O2 La 83.7(11) 5_666 2_656
O2 O2 La 54.9(13) 5_656 2_656
O2 O2 La 92.2(18) 5_666 2_656
Ga3 O2 La 46.7(5) . 2_656
O3 O2 La 111.2(11) 3_556 2_656
O3 O2 La 97.1(10) 4_665 2_656
O21 O2 La 79.8(9) 6_556 2_656
Ga3 O2 La 144.1(12) 4_664 2_656
Ga2 O2 La 107.1(10) 1_554 2_656
La O2 La 164.0(14) 2 2_656
O21 O2 La 53.3(6) 5_656 2_656
Nb O2 La 89.3(9) 1_556 2_656
Ga1 O2 La 89.3(9) 1_556 2_656
Ga3 O2 La 81.3(9) 1_565 2_656
O2 O2 La 85.6(9) 6_556 2_656
O3 O2 La 164.7(15) 3 2_656
Ga2 O2 La 74.0(8) 2_546 2_656
O1 O2 La 86.5(9) 2_545 2_656
O3 O2 La 131.9(12) 5 2_656
O21 O2 La 50.5(6) 1_556 2_656
Ga3 O2 La 127.4(11) 1_455 2_656
O2 O2 La 26.1(9) 6_666 2_656
O2 O2 La 118.8(19) 6_566 2_656
O21 O2 La 125.1(12) 5_665 2_656
O3 O2 La 26.5(4) 3_656 2_656
O2 O2 La 51.7(6) 1_556 2_656
O2 O2 La 128.3(6) 1_554 2_656
O21 O2 La 28.3(4) 6_666 2_656
Ga2 O2 O3 101(2) . 4_556
Ga3 O2 O3 19.3(14) 4_665 4_556
La O2 O3 140.0(19) 4_665 4_556
O2 O2 O3 73.2(11) 2_556 4_556
O2 O2 O3 135.6(19) 4_665 4_556
O2 O2 O3 81(2) 3_655 4_556
O21 O2 O3 147(2) 4_665 4_556
O21 O2 O3 62.8(12) 2_556 4_556
O3 O2 O3 50.8(12) 2 4_556
O1 O2 O3 119.8(16) . 4_556
O3 O2 O3 22.1(7) 1_556 4_556
O3 O2 O3 38.7(9) 6 4_556
O1 O2 O3 83.6(12) 1_556 4_556
La O2 O3 77.2(11) . 4_556
O21 O2 O3 95.8(16) 3_655 4_556
O3 O2 O3 77.2(9) . 4_556
Ga2 O2 O3 94.7(11) 2_556 4_556
O1 O2 O3 107.3(12) 2 4_556
O3 O2 O3 157.4(16) 5_665 4_556
Nb O2 O3 51.9(7) . 4_556
Ga1 O2 O3 51.9(7) . 4_556
La O2 O3 86.8(10) 4_666 4_556
O21 O2 O3 102.0(11) 2 4_556
O2 O2 O3 111.0(7) 2 4_556
Ga3 O2 O3 144.8(13) 2_656 4_556
O3 O2 O3 124.8(12) 4_666 4_556
La O2 O3 51.4(6) 1_556 4_556
La O2 O3 131.1(14) 2_655 4_556
Ga3 O2 O3 19.4(4) 2_546 4_556
O21 O2 O3 111.0(12) 5_666 4_556
O2 O2 O3 62.8(14) 5_656 4_556
O2 O2 O3 113.1(18) 5_666 4_556
Ga3 O2 O3 84.1(10) . 4_556
O3 O2 O3 31.2(6) 3_556 4_556
O3 O2 O3 157.6(14) 4_665 4_556
O21 O2 O3 31.3(6) 6_556 4_556
Ga3 O2 O3 93.3(10) 4_664 4_556
Ga2 O2 O3 118.3(12) 1_554 4_556
La O2 O3 78.8(8) 2 4_556
O21 O2 O3 63.4(8) 5_656 4_556
Nb O2 O3 22.0(3) 1_556 4_556
Ga1 O2 O3 22.0(3) 1_556 4_556
Ga3 O2 O3 135.8(13) 1_565 4_556
O2 O2 O3 30.4(6) 6_556 4_556
O3 O2 O3 69.3(7) 3 4_556
Ga2 O2 O3 50.8(7) 2_546 4_556
O1 O2 O3 60.3(8) 2_545 4_556
O3 O2 O3 32.6(7) 5 4_556
O21 O2 O3 61.8(7) 1_556 4_556
Ga3 O2 O3 29.3(4) 1_455 4_556
O2 O2 O3 126.9(18) 6_666 4_556
O2 O2 O3 76.2(12) 6_566 4_556
O21 O2 O3 133.3(11) 5_665 4_556
O3 O2 O3 91.4(11) 3_656 4_556
O2 O2 O3 67.6(6) 1_556 4_556
O2 O2 O3 112.4(6) 1_554 4_556
O21 O2 O3 129.4(11) 6_666 4_556
La O2 O3 101.2(9) 2_656 4_556
Ga2 O2 O3 64.1(15) . 6_665
Ga3 O2 O3 163(3) 4_665 6_665
La O2 O3 57.2(12) 4_665 6_665
O2 O2 O3 103.3(8) 2_556 6_665
O2 O2 O3 30.3(15) 4_665 6_665
O2 O2 O3 89.3(15) 3_655 6_665
O21 O2 O3 20.0(11) 4_665 6_665
O21 O2 O3 115.3(18) 2_556 6_665
O3 O2 O3 146.1(19) 2 6_665
O1 O2 O3 66.5(10) . 6_665
O3 O2 O3 140.7(15) 1_556 6_665
O3 O2 O3 145.6(18) 6 6_665
O1 O2 O3 78.9(11) 1_556 6_665
La O2 O3 104.7(12) . 6_665
O21 O2 O3 75.4(11) 3_655 6_665
O3 O2 O3 115.2(13) . 6_665
Ga2 O2 O3 91.1(14) 2_556 6_665
O1 O2 O3 86.5(13) 2 6_665
O3 O2 O3 30.8(10) 5_665 6_665
Nb O2 O3 143.3(14) . 6_665
Ga1 O2 O3 143.3(14) . 6_665
La O2 O3 81.1(11) 4_666 6_665
O21 O2 O3 95.2(12) 2 6_665
O2 O2 O3 85.8(8) 2 6_665
Ga3 O2 O3 18.3(3) 2_656 6_665
O3 O2 O3 42.4(8) 4_666 6_665
La O2 O3 111.4(11) 1_556 6_665
La O2 O3 44.8(6) 2_655 6_665
Ga3 O2 O3 156.0(14) 2_546 6_665
O21 O2 O3 67.9(10) 5_666 6_665
O2 O2 O3 104.3(17) 5_656 6_665
O2 O2 O3 68.9(15) 5_666 6_665
Ga3 O2 O3 84.2(8) . 6_665
O3 O2 O3 149.9(15) 3_556 6_665
O3 O2 O3 38.3(8) 4_665 6_665
O21 O2 O3 136.0(12) 6_556 6_665
Ga3 O2 O3 102.0(11) 4_664 6_665
Ga2 O2 O3 71.5(8) 1_554 6_665
La O2 O3 117.4(12) 2 6_665
O21 O2 O3 103.4(9) 5_656 6_665
Nb O2 O3 145.0(13) 1_556 6_665
Ga1 O2 O3 145.0(13) 1_556 6_665
Ga3 O2 O3 45.2(7) 1_565 6_665
O2 O2 O3 139.3(7) 6_556 6_665
O3 O2 O3 128.0(11) 3 6_665
Ga2 O2 O3 119.8(11) 2_546 6_665
O1 O2 O3 116.4(11) 2_545 6_665
O3 O2 O3 164.0(14) 5 6_665
O21 O2 O3 102.6(11) 1_556 6_665
Ga3 O2 O3 164.0(14) 1_455 6_665
O2 O2 O3 36.0(10) 6_666 6_665
O2 O2 O3 110(2) 6_566 6_665
O21 O2 O3 63.8(8) 5_665 6_665
O3 O2 O3 73.5(8) 3_656 6_665
O2 O2 O3 97.9(7) 1_556 6_665
O2 O2 O3 82.1(7) 1_554 6_665
O21 O2 O3 33.2(5) 6_666 6_665
La O2 O3 61.4(6) 2_656 6_665
O3 O2 O3 162.6(12) 4_556 6_665
Ga2 O2 Nb 86.1(17) . 1_665
Ga3 O2 Nb 153(3) 4_665 1_665
La O2 Nb 37.3(10) 4_665 1_665
O2 O2 Nb 101.2(15) 2_556 1_665
O2 O2 Nb 51.5(17) 4_665 1_665
O2 O2 Nb 106.5(16) 3_655 1_665
O21 O2 Nb 39.8(12) 4_665 1_665
O21 O2 Nb 110.9(18) 2_556 1_665
O3 O2 Nb 123.3(18) 2 1_665
O1 O2 Nb 65.1(9) . 1_665
O3 O2 Nb 159.8(16) 1_556 1_665
O3 O2 Nb 144.5(16) 6 1_665
O1 O2 Nb 100.6(13) 1_556 1_665
La O2 Nb 108.3(12) . 1_665
O21 O2 Nb 91.9(12) 3_655 1_665
O3 O2 Nb 103.6(12) . 1_665
Ga2 O2 Nb 77.9(12) 2_556 1_665
O1 O2 Nb 65.3(10) 2 1_665
O3 O2 Nb 15.8(6) 5_665 1_665
Nb O2 Nb 126.4(13) . 1_665
Ga1 O2 Nb 126.4(13) . 1_665
La O2 Nb 91.7(12) 4_666 1_665
O21 O2 Nb 74.6(9) 2 1_665
O2 O2 Nb 66.7(6) 2 1_665
Ga3 O2 Nb 39.0(5) 2_656 1_665
O3 O2 Nb 55.2(8) 4_666 1_665
La O2 Nb 133.9(12) 1_556 1_665
La O2 Nb 56.4(6) 2_655 1_665
Ga3 O2 Nb 165.2(14) 2_546 1_665
O21 O2 Nb 63.3(9) 5_666 1_665
O2 O2 Nb 124.9(19) 5_656 1_665
O2 O2 Nb 60.4(12) 5_666 1_665
Ga3 O2 Nb 103.5(10) . 1_665
O3 O2 Nb 141.4(15) 3_556 1_665
O3 O2 Nb 23.1(5) 4_665 1_665
O21 O2 Nb 156.4(13) 6_556 1_665
Ga3 O2 Nb 85.8(9) 4_664 1_665
Ga2 O2 Nb 65.0(7) 1_554 1_665
La O2 Nb 94.7(10) 2 1_665
O21 O2 Nb 124.2(11) 5_656 1_665
Nb O2 Nb 154.5(14) 1_556 1_665
Ga1 O2 Nb 154.5(14) 1_556 1_665
Ga3 O2 Nb 38.6(5) 1_565 1_665
O2 O2 Nb 157.1(10) 6_556 1_665
O3 O2 Nb 107.0(11) 3 1_665
Ga2 O2 Nb 136.9(11) 2_546 1_665
O1 O2 Nb 126.3(11) 2_545 1_665
O3 O2 Nb 143.8(13) 5 1_665
O21 O2 Nb 118.9(11) 1_556 1_665
Ga3 O2 Nb 143.6(13) 1_455 1_665
O2 O2 Nb 58.8(13) 6_666 1_665
O2 O2 Nb 96.2(19) 6_566 1_665
O21 O2 Nb 41.3(6) 5_665 1_665
O3 O2 Nb 95.6(10) 3_656 1_665
O2 O2 Nb 112.1(6) 1_556 1_665
O2 O2 Nb 67.9(6) 1_554 1_665
O21 O2 Nb 55.5(7) 6_666 1_665
La O2 Nb 83.8(8) 2_656 1_665
O3 O2 Nb 172.3(13) 4_556 1_665
O3 O2 Nb 22.8(4) 6_665 1_665
Ga2 O2 Ga1 86.1(17) . 1_665
Ga3 O2 Ga1 153(3) 4_665 1_665
La O2 Ga1 37.3(10) 4_665 1_665
O2 O2 Ga1 101.2(15) 2_556 1_665
O2 O2 Ga1 51.5(17) 4_665 1_665
O2 O2 Ga1 106.5(16) 3_655 1_665
O21 O2 Ga1 39.8(12) 4_665 1_665
O21 O2 Ga1 110.9(18) 2_556 1_665
O3 O2 Ga1 123.3(18) 2 1_665
O1 O2 Ga1 65.1(9) . 1_665
O3 O2 Ga1 159.8(16) 1_556 1_665
O3 O2 Ga1 144.5(16) 6 1_665
O1 O2 Ga1 100.6(13) 1_556 1_665
La O2 Ga1 108.3(12) . 1_665
O21 O2 Ga1 91.9(12) 3_655 1_665
O3 O2 Ga1 103.6(12) . 1_665
Ga2 O2 Ga1 77.9(12) 2_556 1_665
O1 O2 Ga1 65.3(10) 2 1_665
O3 O2 Ga1 15.8(6) 5_665 1_665
Nb O2 Ga1 126.4(13) . 1_665
Ga1 O2 Ga1 126.4(13) . 1_665
La O2 Ga1 91.7(12) 4_666 1_665
O21 O2 Ga1 74.6(9) 2 1_665
O2 O2 Ga1 66.7(6) 2 1_665
Ga3 O2 Ga1 39.0(5) 2_656 1_665
O3 O2 Ga1 55.2(8) 4_666 1_665
La O2 Ga1 133.9(12) 1_556 1_665
La O2 Ga1 56.4(6) 2_655 1_665
Ga3 O2 Ga1 165.2(14) 2_546 1_665
O21 O2 Ga1 63.3(9) 5_666 1_665
O2 O2 Ga1 124.9(19) 5_656 1_665
O2 O2 Ga1 60.4(12) 5_666 1_665
Ga3 O2 Ga1 103.5(10) . 1_665
O3 O2 Ga1 141.4(15) 3_556 1_665
O3 O2 Ga1 23.1(5) 4_665 1_665
O21 O2 Ga1 156.4(13) 6_556 1_665
Ga3 O2 Ga1 85.8(9) 4_664 1_665
Ga2 O2 Ga1 65.0(7) 1_554 1_665
La O2 Ga1 94.7(10) 2 1_665
O21 O2 Ga1 124.2(11) 5_656 1_665
Nb O2 Ga1 154.5(14) 1_556 1_665
Ga1 O2 Ga1 154.5(14) 1_556 1_665
Ga3 O2 Ga1 38.6(5) 1_565 1_665
O2 O2 Ga1 157.1(10) 6_556 1_665
O3 O2 Ga1 107.0(11) 3 1_665
Ga2 O2 Ga1 136.9(11) 2_546 1_665
O1 O2 Ga1 126.3(11) 2_545 1_665
O3 O2 Ga1 143.8(13) 5 1_665
O21 O2 Ga1 118.9(11) 1_556 1_665
Ga3 O2 Ga1 143.6(13) 1_455 1_665
O2 O2 Ga1 58.8(13) 6_666 1_665
O2 O2 Ga1 96.2(19) 6_566 1_665
O21 O2 Ga1 41.3(6) 5_665 1_665
O3 O2 Ga1 95.6(10) 3_656 1_665
O2 O2 Ga1 112.1(6) 1_556 1_665
O2 O2 Ga1 67.9(6) 1_554 1_665
O21 O2 Ga1 55.5(7) 6_666 1_665
La O2 Ga1 83.8(8) 2_656 1_665
O3 O2 Ga1 172.3(13) 4_556 1_665
O3 O2 Ga1 22.8(4) 6_665 1_665
Nb O2 Ga1 0.0 1_665 1_665
Ga2 O2 O21 91(2) . 6
Ga3 O2 O21 78(2) 4_665 6
La O2 O21 87.0(15) 4_665 6
O2 O2 O21 137.3(8) 2_556 6
O2 O2 O21 103.5(15) 4_665 6
O2 O2 O21 56.9(15) 3_655 6
O21 O2 O21 105.4(17) 4_665 6
O21 O2 O21 125.0(18) 2_556 6
O3 O2 O21 65.2(13) 2 6
O1 O2 O21 53.3(8) . 6
O3 O2 O21 81.5(13) 1_556 6
O3 O2 O21 28.5(8) 6 6
O1 O2 O21 111.9(16) 1_556 6
La O2 O21 19.3(4) . 6
O21 O2 O21 62.6(12) 3_655 6
O3 O2 O21 22.9(7) . 6
Ga2 O2 O21 133.3(15) 2_556 6
O1 O2 O21 108.4(14) 2 6
O3 O2 O21 129.8(14) 5_665 6
Nb O2 O21 36.6(6) . 6
Ga1 O2 O21 36.6(6) . 6
La O2 O21 148.5(15) 4_666 6
O21 O2 O21 65.0(10) 2 6
O2 O2 O21 63.9(11) 2 6
Ga3 O2 O21 128.9(13) 2_656 6
O3 O2 O21 154.1(14) 4_666 6
La O2 O21 87.0(11) 1_556 6
La O2 O21 77.4(9) 2_655 6
Ga3 O2 O21 48.9(7) 2_546 6
O21 O2 O21 162.6(14) 5_666 6
O2 O2 O21 63.5(12) 5_656 6
O2 O2 O21 153.7(18) 5_666 6
Ga3 O2 O21 67.0(8) . 6
O3 O2 O21 90.7(12) 3_556 6
O3 O2 O21 93.6(10) 4_665 6
O21 O2 O21 57.0(8) 6_556 6
Ga3 O2 O21 43.6(5) 4_664 6
Ga2 O2 O21 51.4(6) 1_554 6
La O2 O21 81.2(9) 2 6
O21 O2 O21 65.1(8) 5_656 6
Nb O2 O21 88.8(10) 1_556 6
Ga1 O2 O21 88.8(10) 1_556 6
Ga3 O2 O21 151.8(12) 1_565 6
O2 O2 O21 51.0(11) 6_556 6
O3 O2 O21 52.0(7) 3 6
Ga2 O2 O21 47.5(6) 2_546 6
O1 O2 O21 29.3(5) 2_545 6
O3 O2 O21 50.6(7) 5 6
O21 O2 O21 118.2(11) 1_556 6
Ga3 O2 O21 71.5(8) 1_455 6
O2 O2 O21 115.7(15) 6_666 6
O2 O2 O21 120.1(15) 6_566 6
O21 O2 O21 96.0(9) 5_665 6
O3 O2 O21 87.3(10) 3_656 6
O2 O2 O21 126.9(6) 1_556 6
O2 O2 O21 53.1(6) 1_554 6
O21 O2 O21 122.4(13) 6_666 6
La O2 O21 113.7(11) 2_656 6
O3 O2 O21 67.2(9) 4_556 6
O3 O2 O21 119.3(11) 6_665 6
Nb O2 O21 116.4(10) 1_665 6
Ga1 O2 O21 116.4(10) 1_665 6
Ga2 O2 O2 73.1(14) . 5_655
Ga3 O2 O2 103(2) 4_665 5_655
La O2 O2 76(2) 4_665 5_655
O2 O2 O2 163.0(10) 2_556 5_655
O2 O2 O2 77.9(11) 4_665 5_655
O2 O2 O2 44.8(9) 3_655 5_655
O21 O2 O2 79.0(17) 4_665 5_655
O21 O2 O2 151(2) 2_556 5_655
O3 O2 O2 89.5(18) 2 5_655
O1 O2 O2 30.2(11) . 5_655
O3 O2 O2 98.8(13) 1_556 5_655
O3 O2 O2 52.6(9) 6 5_655
O1 O2 O2 103.3(13) 1_556 5_655
La O2 O2 13.3(4) . 5_655
O21 O2 O2 43.7(6) 3_655 5_655
O3 O2 O2 37.2(11) . 5_655
Ga2 O2 O2 148.7(19) 2_556 5_655
O1 O2 O2 115.5(19) 2 5_655
O3 O2 O2 110.6(19) 5_665 5_655
Nb O2 O2 61.4(11) . 5_655
Ga1 O2 O2 61.4(11) . 5_655
La O2 O2 148.0(16) 4_666 5_655
O21 O2 O2 70.1(16) 2 5_655
O2 O2 O2 63(2) 2 5_655
Ga3 O2 O2 102.6(15) 2_656 5_655
O3 O2 O2 129.0(17) 4_666 5_655
La O2 O2 91.3(7) 1_556 5_655
La O2 O2 51.0(9) 2_655 5_655
Ga3 O2 O2 70.6(8) 2_546 5_655
O21 O2 O2 158.4(17) 5_666 5_655
O2 O2 O2 61.3(6) 5_656 5_655
O2 O2 O2 153(2) 5_666 5_655
Ga3 O2 O2 54.2(4) . 5_655
O3 O2 O2 116.6(16) 3_556 5_655
O3 O2 O2 74.8(14) 4_665 5_655
O21 O2 O2 70.5(7) 6_556 5_655
Ga3 O2 O2 49.4(11) 4_664 5_655
Ga2 O2 O2 33.6(10) 1_554 5_655
La O2 O2 98.5(16) 2 5_655
O21 O2 O2 62.5(5) 5_656 5_655
Nb O2 O2 110.0(11) 1_556 5_655
Ga1 O2 O2 110.0(11) 1_556 5_655
Ga3 O2 O2 133.8(16) 1_565 5_655
O2 O2 O2 66.2(9) 6_556 5_655
O3 O2 O2 71.2(13) 3 5_655
Ga2 O2 O2 53.2(3) 2_546 5_655
O1 O2 O2 34.4(4) 2_545 5_655
O3 O2 O2 77.0(11) 5 5_655
O21 O2 O2 124.7(10) 1_556 5_655
Ga3 O2 O2 97.9(13) 1_455 5_655
O2 O2 O2 91.8(12) 6_666 5_655
O2 O2 O2 143(2) 6_566 5_655
O21 O2 O2 89.8(14) 5_665 5_655
O3 O2 O2 72.9(8) 3_656 5_655
O2 O2 O2 133.2(8) 1_556 5_655
O2 O2 O2 46.8(8) 1_554 5_655
O21 O2 O2 98.0(14) 6_666 5_655
La O2 O2 97.5(11) 2_656 5_655
O3 O2 O2 90.0(11) 4_556 5_655
O3 O2 O2 93.6(14) 6_665 5_655
Nb O2 O2 95.2(14) 1_665 5_655
Ga1 O2 O2 95.2(14) 1_665 5_655
O21 O2 O2 26.4(6) 6 5_655
Ga2 O2 O2 127(3) . 5_665
Ga3 O2 O2 115(2) 4_665 5_665
La O2 O2 20.6(13) 4_665 5_665
O2 O2 O2 96(3) 2_556 5_665
O2 O2 O2 93(2) 4_665 5_665
O2 O2 O2 130.9(14) 3_655 5_665
O21 O2 O2 80.8(19) 4_665 5_665
O21 O2 O2 97.8(13) 2_556 5_665
O3 O2 O2 80.0(17) 2 5_665
O1 O2 O2 70.2(15) . 5_665
O3 O2 O2 149(2) 1_556 5_665
O3 O2 O2 115.4(18) 6 5_665
O1 O2 O2 142(2) 1_556 5_665
La O2 O2 103.9(16) . 5_665
O21 O2 O2 119.1(19) 3_655 5_665
O3 O2 O2 76.0(15) . 5_665
Ga2 O2 O2 61.1(4) 2_556 5_665
O1 O2 O2 30.7(5) 2 5_665
O3 O2 O2 42.7(7) 5_665 5_665
Nb O2 O2 87.4(15) . 5_665
Ga1 O2 O2 87.4(15) . 5_665
La O2 O2 113.1(12) 4_666 5_665
O21 O2 O2 35.7(10) 2 5_665
O2 O2 O2 33.8(13) 2 5_665
Ga3 O2 O2 81.9(12) 2_656 5_665
O3 O2 O2 89.8(12) 4_666 5_665
La O2 O2 175.3(16) 1_556 5_665
La O2 O2 85.2(14) 2_655 5_665
Ga3 O2 O2 130.5(17) 2_546 5_665
O21 O2 O2 69.9(5) 5_666 5_665
O2 O2 O2 153(2) 5_656 5_665
O2 O2 O2 61.3(6) 5_666 5_665
Ga3 O2 O2 134.7(15) . 5_665
O3 O2 O2 109.8(14) 3_556 5_665
O3 O2 O2 37.0(10) 4_665 5_665
O21 O2 O2 151.1(17) 6_556 5_665
Ga3 O2 O2 54.7(11) 4_664 5_665
Ga2 O2 O2 61.1(12) 1_554 5_665
La O2 O2 52.1(8) 2 5_665
O21 O2 O2 153.4(14) 5_656 5_665
Nb O2 O2 134.6(14) 1_556 5_665
Ga1 O2 O2 134.6(14) 1_556 5_665
Ga3 O2 O2 55.8(5) 1_565 5_665
O2 O2 O2 144.5(19) 6_556 5_665
O3 O2 O2 65.3(12) 3 5_665
Ga2 O2 O2 144.5(14) 2_546 5_665
O1 O2 O2 124.8(14) 2_545 5_665
O3 O2 O2 101.0(15) 5 5_665
O21 O2 O2 142.1(11) 1_556 5_665
Ga3 O2 O2 102.0(13) 1_455 5_665
O2 O2 O2 102(2) 6_666 5_665
O2 O2 O2 72.3(10) 6_566 5_665
O21 O2 O2 4.0(7) 5_665 5_665
O3 O2 O2 136.1(16) 3_656 5_665
O2 O2 O2 133.2(8) 1_556 5_665
O2 O2 O2 46.8(8) 1_554 5_665
O21 O2 O2 98.9(14) 6_666 5_665
La O2 O2 127.0(15) 2_656 5_665
O3 O2 O2 130.7(15) 4_556 5_665
O3 O2 O2 66.2(11) 6_665 5_665
Nb O2 O2 43.4(8) 1_665 5_665
Ga1 O2 O2 43.4(8) 1_665 5_665
O21 O2 O2 97.7(13) 6 5_665
O2 O2 O2 92.9(16) 5_655 5_665
Ga2 O2 O21 104.5(19) . 1_554
Ga3 O2 O21 109(2) 4_665 1_554
La O2 O21 41.4(12) 4_665 1_554
O2 O2 O21 143(4) 2_556 1_554
O2 O2 O21 90.4(6) 4_665 1_554
O2 O2 O21 83.5(7) 3_655 1_554
O21 O2 O21 83.7(15) 4_665 1_554
O21 O2 O21 136.0(17) 2_556 1_554
O3 O2 O21 75.0(13) 2 1_554
O1 O2 O21 31.2(6) . 1_554
O3 O2 O21 125.7(15) 1_556 1_554
O3 O2 O21 71.2(10) 6 1_554
O1 O2 O21 139.2(16) 1_556 1_554
La O2 O21 49.4(7) . 1_554
O21 O2 O21 78.4(11) 3_655 1_554
O3 O2 O21 29.8(6) . 1_554
Ga2 O2 O21 110.2(14) 2_556 1_554
O1 O2 O21 76.3(12) 2 1_554
O3 O2 O21 85.1(12) 5_665 1_554
Nb O2 O21 57.2(7) . 1_554
Ga1 O2 O21 57.2(7) . 1_554
La O2 O21 165.5(15) 4_666 1_554
O21 O2 O21 32.7(9) 2 1_554
O2 O2 O21 24.0(12) 2 1_554
Ga3 O2 O21 103.3(11) 2_656 1_554
O3 O2 O21 128.1(13) 4_666 1_554
La O2 O21 129.9(13) 1_556 1_554
La O2 O21 63.7(7) 2_655 1_554
Ga3 O2 O21 91.9(9) 2_546 1_554
O21 O2 O21 124.4(13) 5_666 1_554
O2 O2 O21 100.7(14) 5_656 1_554
O2 O2 O21 115.8(16) 5_666 1_554
Ga3 O2 O21 91.9(9) . 1_554
O3 O2 O21 116.6(12) 3_556 1_554
O3 O2 O21 51.0(7) 4_665 1_554
O21 O2 O21 102.6(11) 6_556 1_554
Ga3 O2 O21 18.8(3) 4_664 1_554
Ga2 O2 O21 19.6(3) 1_554 1_554
La O2 O21 67.8(8) 2 1_554
O21 O2 O21 102.0(11) 5_656 1_554
Nb O2 O21 128.4(11) 1_556 1_554
Ga1 O2 O21 128.4(11) 1_556 1_554
Ga3 O2 O21 106.2(11) 1_565 1_554
O2 O2 O21 96.6(14) 6_556 1_554
O3 O2 O21 50.1(6) 3 1_554
Ga2 O2 O21 90.0(8) 2_546 1_554
O1 O2 O21 70.3(8) 2_545 1_554
O3 O2 O21 78.3(8) 5 1_554
O21 O2 O21 163.3(13) 1_556 1_554
Ga3 O2 O21 95.5(9) 1_455 1_554
O2 O2 O21 107.5(14) 6_666 1_554
O2 O2 O21 111.7(15) 6_566 1_554
O21 O2 O21 52.0(6) 5_665 1_554
O3 O2 O21 107.8(10) 3_656 1_554
O2 O2 O21 172.2(6) 1_556 1_554
O2 O2 O21 7.8(6) 1_554 1_554
O21 O2 O21 110.6(11) 6_666 1_554
La O2 O21 126.4(11) 2_656 1_554
O3 O2 O21 107.0(10) 4_556 1_554
O3 O2 O21 86.2(9) 6_665 1_554
Nb O2 O21 74.0(8) 1_665 1_554
Ga1 O2 O21 74.0(8) 1_665 1_554
O21 O2 O21 45.6(6) 6 1_554
O2 O2 O21 39.5(9) 5_655 1_554
O2 O2 O21 54.5(11) 5_665 1_554
Ga2 O2 O3 25.3(12) . 2_655
Ga3 O2 O3 130(3) 4_665 2_655
La O2 O3 89.4(15) 4_665 2_655
O2 O2 O3 137(4) 2_556 2_655
O2 O2 O3 31.5(13) 4_665 2_655
O2 O2 O3 30.0(13) 3_655 2_655
O21 O2 O3 39.5(13) 4_665 2_655
O21 O2 O3 144.6(17) 2_556 2_655
O3 O2 O3 139.8(19) 2 2_655
O1 O2 O3 48.8(9) . 2_655
O3 O2 O3 100.7(15) 1_556 2_655
O3 O2 O3 90.3(13) 6 2_655
O1 O2 O3 60.3(10) 1_556 2_655
La O2 O3 55.5(9) . 2_655
O21 O2 O3 16.0(8) 3_655 2_655
O3 O2 O3 88.9(12) . 2_655
Ga2 O2 O3 149.1(15) 2_556 2_655
O1 O2 O3 139.1(15) 2 2_655
O3 O2 O3 89.6(11) 5_665 2_655
Nb O2 O3 111.3(13) . 2_655
Ga1 O2 O3 111.3(13) . 2_655
La O2 O3 100.1(11) 4_666 2_655
O21 O2 O3 111.0(14) 2 2_655
O2 O2 O3 99.7(18) 2 2_655
Ga3 O2 O3 57.9(7) 2_656 2_655
O3 O2 O3 79.3(9) 4_666 2_655
La O2 O3 72.0(9) 1_556 2_655
La O2 O3 23.9(4) 2_655 2_655
Ga3 O2 O3 96.7(11) 2_546 2_655
O21 O2 O3 120.3(12) 5_666 2_655
O2 O2 O3 48.9(12) 5_656 2_655
O2 O2 O3 125.1(18) 5_666 2_655
Ga3 O2 O3 27.3(4) . 2_655
O3 O2 O3 139.9(15) 3_556 2_655
O3 O2 O3 72.6(9) 4_665 2_655
O21 O2 O3 79.7(10) 6_556 2_655
Ga3 O2 O3 96.2(10) 4_664 2_655
Ga2 O2 O3 61.0(7) 1_554 2_655
La O2 O3 147.1(13) 2 2_655
O21 O2 O3 48.6(7) 5_656 2_655
Nb O2 O3 115.9(12) 1_556 2_655
Ga1 O2 O3 115.9(12) 1_556 2_655
Ga3 O2 O3 103.1(10) 1_565 2_655
O2 O2 O3 81.1(7) 6_556 2_655
O3 O2 O3 122.9(12) 3 2_655
Ga2 O2 O3 60.8(7) 2_546 2_655
O1 O2 O3 58.4(7) 2_545 2_655
O3 O2 O3 120.3(13) 5 2_655
O21 O2 O3 92.8(10) 1_556 2_655
Ga3 O2 O3 136.5(13) 1_455 2_655
O2 O2 O3 41.0(8) 6_666 2_655
O2 O2 O3 165.1(19) 6_566 2_655
O21 O2 O3 105.2(10) 5_665 2_655
O3 O2 O3 30.7(6) 3_656 2_655
O2 O2 O3 97.1(6) 1_556 2_655
O2 O2 O3 82.9(6) 1_554 2_655
O21 O2 O3 47.7(6) 6_666 2_655
La O2 O3 47.9(5) 2_656 2_655
O3 O2 O3 111.0(11) 4_556 2_655
O3 O2 O3 59.5(8) 6_665 2_655
Nb O2 O3 76.8(7) 1_665 2_655
Ga1 O2 O3 76.8(7) 1_665 2_655
O21 O2 O3 74.7(8) 6 2_655
O2 O2 O3 51.9(9) 5_655 2_655
O2 O2 O3 109.1(15) 5_665 2_655
O21 O2 O3 79.3(8) 1_554 2_655
Ga2 O2 O21 150(2) . 3
Ga3 O2 O21 33.6(13) 4_665 3
La O2 O21 96.6(16) 4_665 3
O2 O2 O21 65(2) 2_556 3
O2 O2 O21 174.8(18) 4_665 3
O2 O2 O21 123(3) 3_655 3
O21 O2 O21 163(2) 4_665 3
O21 O2 O21 53.7(11) 2_556 3
O3 O2 O21 12.5(9) 2 3
O1 O2 O21 116.4(14) . 3
O3 O2 O21 67.5(12) 1_556 3
O3 O2 O21 60.7(10) 6 3
O1 O2 O21 126.0(15) 1_556 3
La O2 O21 95.9(12) . 3
O21 O2 O21 135.6(19) 3_655 3
O3 O2 O21 66.9(9) . 3
Ga2 O2 O21 60.1(8) 2_556 3
O1 O2 O21 58.8(9) 2 3
O3 O2 O21 114.6(16) 5_665 3
Nb O2 O21 40.5(6) . 3
Ga1 O2 O21 40.5(6) . 3
La O2 O21 100.1(12) 4_666 3
O21 O2 O21 62.2(10) 2 3
O2 O2 O21 74.1(13) 2 3
Ga3 O2 O21 151.2(16) 2_656 3
O3 O2 O21 128.9(15) 4_666 3
La O2 O21 99.2(11) 1_556 3
La O2 O21 149.4(13) 2_655 3
Ga3 O2 O21 58.1(7) 2_546 3
O21 O2 O21 89.0(11) 5_666 3
O2 O2 O21 110.4(18) 5_656 3
O2 O2 O21 84.2(14) 5_666 3
Ga3 O2 O21 129.9(13) . 3
O3 O2 O21 32.9(6) 3_556 3
O3 O2 O21 117.0(12) 4_665 3
O21 O2 O21 78.7(10) 6_556 3
Ga3 O2 O21 67.5(8) 4_664 3
Ga2 O2 O21 105.7(11) 1_554 3
La O2 O21 30.1(5) 2 3
O21 O2 O21 111.3(11) 5_656 3
Nb O2 O21 55.8(6) 1_556 3
Ga1 O2 O21 55.8(6) 1_556 3
Ga3 O2 O21 105.4(12) 1_565 3
O2 O2 O21 75.3(8) 6_556 3
O3 O2 O21 36.2(6) 3 3
Ga2 O2 O21 94.1(10) 2_546 3
O1 O2 O21 92.7(10) 2_545 3
O3 O2 O21 30.8(6) 5 3
O21 O2 O21 93.9(10) 1_556 3
Ga3 O2 O21 20.1(4) 1_455 3
O2 O2 O21 165.5(19) 6_666 3
O2 O2 O21 43.5(7) 6_566 3
O21 O2 O21 85.1(10) 5_665 3
O3 O2 O21 140.8(13) 3_656 3
O2 O2 O21 93.8(7) 1_556 3
O2 O2 O21 86.2(7) 1_554 3
O21 O2 O21 160.1(14) 6_666 3
La O2 O21 144.1(12) 2_656 3
O3 O2 O21 49.4(6) 4_556 3
O3 O2 O21 145.3(13) 6_665 3
Nb O2 O21 123.6(12) 1_665 3
Ga1 O2 O21 123.6(12) 1_665 3
O21 O2 O21 76.9(10) 6 3
O2 O2 O21 101.8(15) 5_655 3
O2 O2 O21 82.0(12) 5_665 3
O21 O2 O21 86.3(9) 1_554 3
O3 O2 O21 150.7(13) 2_655 3
Ga2 O2 O3 51.4(15) . 3_655
Ga3 O2 O3 128(3) 4_665 3_655
La O2 O3 72.5(14) 4_665 3_655
O2 O2 O3 163(4) 2_556 3_655
O2 O2 O3 49.1(10) 4_665 3_655
O2 O2 O3 38.0(7) 3_655 3_655
O21 O2 O3 50.8(13) 4_665 3_655
O21 O2 O3 169.1(19) 2_556 3_655
O3 O2 O3 118.0(17) 2 3_655
O1 O2 O3 24.3(7) . 3_655
O3 O2 O3 110.9(16) 1_556 3_655
O3 O2 O3 78.2(12) 6 3_655
O1 O2 O3 86.1(13) 1_556 3_655
La O2 O3 37.5(6) . 3_655
O21 O2 O3 27.2(8) 3_655 3_655
O3 O2 O3 64.0(9) . 3_655
Ga2 O2 O3 152.2(16) 2_556 3_655
O1 O2 O3 122.9(14) 2 3_655
O3 O2 O3 91.4(13) 5_665 3_655
Nb O2 O3 90.2(11) . 3_655
Ga1 O2 O3 90.2(11) . 3_655
La O2 O3 126.4(14) 4_666 3_655
O21 O2 O3 85.5(11) 2 3_655
O2 O2 O3 75.1(16) 2 3_655
Ga3 O2 O3 74.1(9) 2_656 3_655
O3 O2 O3 100.2(10) 4_666 3_655
La O2 O3 89.6(11) 1_556 3_655
La O2 O3 23.0(4) 2_655 3_655
Ga3 O2 O3 92.4(11) 2_546 3_655
O21 O2 O3 135.4(14) 5_666 3_655
O2 O2 O3 60.2(12) 5_656 3_655
O2 O2 O3 135.5(19) 5_666 3_655
Ga3 O2 O3 42.7(6) . 3_655
O3 O2 O3 141.6(16) 3_556 3_655
O3 O2 O3 61.7(7) 4_665 3_655
O21 O2 O3 83.5(11) 6_556 3_655
Ga3 O2 O3 69.7(7) 4_664 3_655
Ga2 O2 O3 36.0(4) 1_554 3_655
La O2 O3 120.7(11) 2 3_655
O21 O2 O3 60.7(8) 5_656 3_655
Nb O2 O3 125.8(13) 1_556 3_655
Ga1 O2 O3 125.8(13) 1_556 3_655
Ga3 O2 O3 112.0(11) 1_565 3_655
O2 O2 O3 81.9(10) 6_556 3_655
O3 O2 O3 97.3(10) 3 3_655
Ga2 O2 O3 62.9(7) 2_546 3_655
O1 O2 O3 50.8(7) 2_545 3_655
O3 O2 O3 105.2(10) 5 3_655
O21 O2 O3 116.9(12) 1_556 3_655
Ga3 O2 O3 125.8(13) 1_455 3_655
O2 O2 O3 63.6(10) 6_666 3_655
O2 O2 O3 164.2(18) 6_566 3_655
O21 O2 O3 89.0(8) 5_665 3_655
O3 O2 O3 55.0(7) 3_656 3_655
O2 O2 O3 122.5(6) 1_556 3_655
O2 O2 O3 57.5(6) 1_554 3_655
O21 O2 O3 69.5(9) 6_666 3_655
La O2 O3 74.5(8) 2_656 3_655
O3 O2 O3 111.1(12) 4_556 3_655
O3 O2 O3 67.5(8) 6_665 3_655
Nb O2 O3 75.8(8) 1_665 3_655
Ga1 O2 O3 75.8(8) 1_665 3_655
O21 O2 O3 54.8(7) 6 3_655
O2 O2 O3 28.8(7) 5_655 3_655
O2 O2 O3 93.0(13) 5_665 3_655
O21 O2 O3 53.2(6) 1_554 3_655
O3 O2 O3 26.5(6) 2_655 3_655
O21 O2 O3 130.4(12) 3 3_655
Ga2 O2 O21 136(2) . 6_566
Ga3 O2 O21 65.0(17) 4_665 6_566
La O2 O21 91.4(17) 4_665 6_566
O2 O2 O21 27(3) 2_556 6_566
O2 O2 O21 125(2) 4_665 6_566
O2 O2 O21 158.0(12) 3_655 6_566
O21 O2 O21 120(2) 4_665 6_566
O21 O2 O21 26.8(9) 2_556 6_566
O3 O2 O21 64.5(12) 2 6_566
O1 O2 O21 141.1(16) . 6_566
O3 O2 O21 85.5(13) 1_556 6_566
O3 O2 O21 112.0(14) 6 6_566
O1 O2 O21 103.9(15) 1_556 6_566
La O2 O21 148.9(16) . 6_566
O21 O2 O21 164.9(17) 3_655 6_566
O3 O2 O21 114.0(13) . 6_566
Ga2 O2 O21 11.6(5) 2_556 6_566
O1 O2 O21 42.0(10) 2 6_566
O3 O2 O21 74.1(13) 5_665 6_566
Nb O2 O21 93.1(11) . 6_566
Ga1 O2 O21 93.1(11) . 6_566
La O2 O21 59.9(10) 4_666 6_566
O21 O2 O21 83.7(11) 2 6_566
O2 O2 O21 92.7(18) 2 6_566
Ga3 O2 O21 98.8(14) 2_656 6_566
O3 O2 O21 76.3(13) 4_666 6_566
La O2 O21 106.0(11) 1_556 6_566
La O2 O21 145.2(15) 2_655 6_566
Ga3 O2 O21 101.1(11) 2_546 6_566
O21 O2 O21 35.8(7) 5_666 6_566
O2 O2 O21 136(2) 5_656 6_566
O2 O2 O21 32.4(10) 5_666 6_566
Ga3 O2 O21 151.5(13) . 6_566
O3 O2 O21 52.3(8) 3_556 6_566
O3 O2 O21 101.9(13) 4_665 6_566
O21 O2 O21 112.4(12) 6_556 6_566
Ga3 O2 O21 102.7(10) 4_664 6_566
Ga2 O2 O21 130.5(12) 1_554 6_566
La O2 O21 52.6(7) 2 6_566
O21 O2 O21 135.4(12) 5_656 6_566
Nb O2 O21 70.5(8) 1_556 6_566
Ga1 O2 O21 70.5(8) 1_556 6_566
Ga3 O2 O21 55.9(9) 1_565 6_566
O2 O2 O21 113.5(10) 6_556 6_566
O3 O2 O21 80.1(10) 3 6_566
Ga2 O2 O21 133.1(12) 2_546 6_566
O1 O2 O21 142.5(13) 2_545 6_566
O3 O2 O21 82.6(10) 5 6_566
O21 O2 O21 76.3(8) 1_556 6_566
Ga3 O2 O21 63.8(7) 1_455 6_566
O2 O2 O21 115(2) 6_666 6_566
O2 O2 O21 9.7(9) 6_566 6_566
O21 O2 O21 74.9(9) 5_665 6_566
O3 O2 O21 135.2(12) 3_656 6_566
O2 O2 O21 69.5(7) 1_556 6_566
O2 O2 O21 110.5(7) 1_554 6_566
O21 O2 O21 108.0(14) 6_666 6_566
La O2 O21 111.4(12) 2_656 6_566
O3 O2 O21 83.4(9) 4_556 6_566
O3 O2 O21 101.1(13) 6_665 6_566
Nb O2 O21 89.3(11) 1_665 6_566
Ga1 O2 O21 89.3(11) 1_665 6_566
O21 O2 O21 129.6(13) 6 6_566
O2 O2 O21 151.1(17) 5_655 6_566
O2 O2 O21 71.1(6) 5_665 6_566
O21 O2 O21 116.3(11) 1_554 6_566
O3 O2 O21 155.6(14) 2_655 6_566
O21 O2 O21 53.3(6) 3 6_566
O3 O2 O21 163.5(13) 3_655 6_566
Ga2 O2 O3 98.7(19) . 2_556
Ga3 O2 O3 37.9(14) 4_665 2_556
La O2 O3 146(2) 4_665 2_556
O2 O2 O3 33.0(19) 2_556 2_556
O2 O2 O3 121.7(6) 4_665 2_556
O2 O2 O3 103.6(15) 3_655 2_556
O21 O2 O3 129.6(18) 4_665 2_556
O21 O2 O3 27.9(9) 2_556 2_556
O3 O2 O3 72.5(12) 2 2_556
O1 O2 O3 161.8(18) . 2_556
O3 O2 O3 33.6(10) 1_556 2_556
O3 O2 O3 82.8(13) 6 2_556
O1 O2 O3 65.3(11) 1_556 2_556
La O2 O3 118.7(14) . 2_556
O21 O2 O3 115.3(16) 3_655 2_556
O3 O2 O3 118.8(12) . 2_556
Ga2 O2 O3 65.4(10) 2_556 2_556
O1 O2 O3 95.0(14) 2 2_556
O3 O2 O3 117.2(16) 5_665 2_556
Nb O2 O3 89.8(9) . 2_556
Ga1 O2 O3 89.8(9) . 2_556
La O2 O3 44.9(7) 4_666 2_556
O21 O2 O3 123.5(13) 2 2_556
O2 O2 O3 135.5(18) 2 2_556
Ga3 O2 O3 109.8(12) 2_656 2_556
O3 O2 O3 83.5(10) 4_666 2_556
La O2 O3 52.2(7) 1_556 2_556
La O2 O3 144.5(13) 2_655 2_556
Ga3 O2 O3 62.6(7) 2_546 2_556
O21 O2 O3 69.6(10) 5_666 2_556
O2 O2 O3 81.4(17) 5_656 2_556
O2 O2 O3 74.5(16) 5_666 2_556
Ga3 O2 O3 99.5(11) . 2_556
O3 O2 O3 30.3(6) 3_556 2_556
O3 O2 O3 153.2(15) 4_665 2_556
O21 O2 O3 62.2(8) 6_556 2_556
Ga3 O2 O3 128.4(10) 4_664 2_556
Ga2 O2 O3 162.3(13) 1_554 2_556
La O2 O3 87.0(9) 2 2_556
O21 O2 O3 80.9(9) 5_656 2_556
Nb O2 O3 22.5(4) 1_556 2_556
Ga1 O2 O3 22.5(4) 1_556 2_556
Ga3 O2 O3 93.8(11) 1_565 2_556
O2 O2 O3 66.0(11) 6_556 2_556
O3 O2 O3 97.4(9) 3 2_556
Ga2 O2 O3 81.6(9) 2_546 2_556
O1 O2 O3 98.3(11) 2_545 2_556
O3 O2 O3 68.8(7) 5 2_556
O21 O2 O3 31.9(5) 1_556 2_556
Ga3 O2 O3 51.0(5) 1_455 2_556
O2 O2 O3 104.9(17) 6_666 2_556
O2 O2 O3 53.2(11) 6_566 2_556
O21 O2 O3 129.4(13) 5_665 2_556
O3 O2 O3 91.9(9) 3_656 2_556
O2 O2 O3 31.8(6) 1_556 2_556
O2 O2 O3 148.2(6) 1_554 2_556
O21 O2 O3 102.6(9) 6_666 2_556
La O2 O3 82.3(8) 2_656 2_556
O3 O2 O3 44.1(6) 4_556 2_556
O3 O2 O3 126.0(12) 6_665 2_556
Nb O2 O3 132.0(13) 1_665 2_556
Ga1 O2 O3 132.0(13) 1_665 2_556
O21 O2 O3 111.3(11) 6 2_556
O2 O2 O3 132.0(12) 5_655 2_556
O2 O2 O3 125.4(12) 5_665 2_556
O21 O2 O3 146.5(11) 1_554 2_556
O3 O2 O3 122.5(12) 2_655 2_556
O21 O2 O3 62.3(7) 3 2_556
O3 O2 O3 141.6(13) 3_655 2_556
O21 O2 O3 54.7(7) 6_566 2_556
Ga2 O2 O21 67.1(16) . 5_655
Ga3 O2 O21 102(2) 4_665 5_655
La O2 O21 82.5(16) 4_665 5_655
O2 O2 O21 159.6(19) 2_556 5_655
O2 O2 O21 75.6(12) 4_665 5_655
O2 O2 O21 37.5(8) 3_655 5_655
O21 O2 O21 78.4(15) 4_665 5_655
O21 O2 O21 149.5(18) 2_556 5_655
O3 O2 O21 92.8(16) 2 5_655
O1 O2 O21 34.9(8) . 5_655
O3 O2 O21 93.4(14) 1_556 5_655
O3 O2 O21 51.1(10) 6 5_655
O1 O2 O21 96.2(13) 1_556 5_655
La O2 O21 10.1(5) . 5_655
O21 O2 O21 37.6(9) 3_655 5_655
O3 O2 O21 42.7(9) . 5_655
Ga2 O2 O21 155.9(15) 2_556 5_655
O1 O2 O21 123.0(15) 2 5_655
O3 O2 O21 114.7(14) 5_665 5_655
Nb O2 O21 64.3(9) . 5_655
Ga1 O2 O21 64.3(9) . 5_655
La O2 O21 140.8(14) 4_666 5_655
O21 O2 O21 77.5(12) 2 5_655
O2 O2 O21 70.9(16) 2 5_655
Ga3 O2 O21 101.5(10) 2_656 5_655
O3 O2 O21 126.3(12) 4_666 5_655
La O2 O21 84.0(9) 1_556 5_655
La O2 O21 50.5(6) 2_655 5_655
Ga3 O2 O21 67.4(8) 2_546 5_655
O21 O2 O21 162.1(14) 5_666 5_655
O2 O2 O21 53.8(10) 5_656 5_655
O2 O2 O21 158.5(19) 5_666 5_655
Ga3 O2 O21 47.0(5) . 5_655
O3 O2 O21 115.3(13) 3_556 5_655
O3 O2 O21 79.8(9) 4_665 5_655
O21 O2 O21 64.8(8) 6_556 5_655
Ga3 O2 O21 56.5(8) 4_664 5_655
Ga2 O2 O21 40.0(6) 1_554 5_655
La O2 O21 104.5(11) 2 5_655
O21 O2 O21 55.0(6) 5_656 5_655
Nb O2 O21 105.6(11) 1_556 5_655
Ga1 O2 O21 105.6(11) 1_556 5_655
Ga3 O2 O21 137.4(11) 1_565 5_655
O2 O2 O21 61.0(9) 6_556 5_655
O3 O2 O21 76.5(9) 3 5_655
Ga2 O2 O21 46.6(5) 2_546 5_655
O1 O2 O21 28.6(5) 2_545 5_655
O3 O2 O21 77.8(9) 5 5_655
O21 O2 O21 117.3(11) 1_556 5_655
Ga3 O2 O21 98.3(10) 1_455 5_655
O2 O2 O21 88.3(12) 6_666 5_655
O2 O2 O21 147.4(17) 6_566 5_655
O21 O2 O21 96.9(10) 5_665 5_655
O3 O2 O21 66.1(7) 3_656 5_655
O2 O2 O21 125.7(6) 1_556 5_655
O2 O2 O21 54.3(6) 1_554 5_655
O21 O2 O21 94.7(9) 6_666 5_655
La O2 O21 91.4(8) 2_656 5_655
O3 O2 O21 86.8(10) 4_556 5_655
O3 O2 O21 94.6(9) 6_665 5_655
Nb O2 O21 99.0(9) 1_665 5_655
Ga1 O2 O21 99.0(9) 1_665 5_655
O21 O2 O21 27.9(5) 6 5_655
O2 O2 O21 7.5(5) 5_655 5_655
O2 O2 O21 100.1(13) 5_665 5_655
O21 O2 O21 47.1(5) 1_554 5_655
O3 O2 O21 47.5(6) 2_655 5_655
O21 O2 O21 104.7(10) 3 5_655
O3 O2 O21 27.5(4) 3_655 5_655
O21 O2 O21 156.5(13) 6_566 5_655
O3 O2 O21 127.0(11) 2_556 5_655
Ga2 O2 O1 104(2) . 2_556
Ga3 O2 O1 66.8(18) 4_665 2_556
La O2 O1 117(2) 4_665 2_556
O2 O2 O1 10(2) 2_556 2_556
O2 O2 O1 106.6(15) 4_665 2_556
O2 O2 O1 126.8(7) 3_655 2_556
O21 O2 O1 107.9(18) 4_665 2_556
O21 O2 O1 21.5(8) 2_556 2_556
O3 O2 O1 87.3(14) 2 2_556
O1 O2 O1 161.7(17) . 2_556
O3 O2 O1 68.5(11) 1_556 2_556
O3 O2 O1 116.8(15) 6 2_556
O1 O2 O1 70.3(11) 1_556 2_556
La O2 O1 154.1(15) . 2_556
O21 O2 O1 131.5(16) 3_655 2_556
O3 O2 O1 141.7(14) . 2_556
Ga2 O2 O1 39.6(7) 2_556 2_556
O1 O2 O1 73.6(12) 2 2_556
O3 O2 O1 81.7(12) 5_665 2_556
Nb O2 O1 113.6(12) . 2_556
Ga1 O2 O1 113.6(12) . 2_556
La O2 O1 27.5(5) 4_666 2_556
O21 O2 O1 117.2(15) 2 2_556
O2 O2 O1 126(2) 2 2_556
Ga3 O2 O1 84.3(11) 2_656 2_556
O3 O2 O1 56.7(9) 4_666 2_556
La O2 O1 77.4(9) 1_556 2_556
La O2 O1 134.9(13) 2_655 2_556
Ga3 O2 O1 97.6(10) 2_546 2_556
O21 O2 O1 34.2(7) 5_666 2_556
O2 O2 O1 108.0(18) 5_656 2_556
O2 O2 O1 40.0(12) 5_666 2_556
Ga3 O2 O1 118.5(11) . 2_556
O3 O2 O1 54.3(7) 3_556 2_556
O3 O2 O1 117.8(14) 4_665 2_556
O21 O2 O1 96.8(10) 6_556 2_556
Ga3 O2 O1 135.7(12) 4_664 2_556
Ga2 O2 O1 159.0(14) 1_554 2_556
La O2 O1 84.7(10) 2 2_556
O21 O2 O1 106.9(10) 5_656 2_556
Nb O2 O1 57.8(6) 1_556 2_556
Ga1 O2 O1 57.8(6) 1_556 2_556
Ga3 O2 O1 58.4(8) 1_565 2_556
O2 O2 O1 101.1(13) 6_556 2_556
O3 O2 O1 108.9(11) 3 2_556
Ga2 O2 O1 114.4(10) 2_546 2_556
O1 O2 O1 132.9(12) 2_545 2_556
O3 O2 O1 95.5(10) 5 2_556
O21 O2 O1 44.6(6) 1_556 2_556
Ga3 O2 O1 74.6(8) 1_455 2_556
O2 O2 O1 90.9(17) 6_666 2_556
O2 O2 O1 39.3(12) 6_566 2_556
O21 O2 O1 102.0(12) 5_665 2_556
O3 O2 O1 101.8(10) 3_656 2_556
O2 O2 O1 36.8(7) 1_556 2_556
O2 O2 O1 143.2(7) 1_554 2_556
O21 O2 O1 85.5(10) 6_666 2_556
La O2 O1 79.7(8) 2_656 2_556
O3 O2 O1 78.5(7) 4_556 2_556
O3 O2 O1 95.9(11) 6_665 2_556
Nb O2 O1 96.8(11) 1_665 2_556
Ga1 O2 O1 96.8(11) 1_665 2_556
O21 O2 O1 144.7(12) 6 2_556
O2 O2 O1 167.3(14) 5_655 2_556
O2 O2 O1 98.7(8) 5_665 2_556
O21 O2 O1 149.6(13) 1_554 2_556
O3 O2 O1 127.5(11) 2_655 2_556
O21 O2 O1 74.8(8) 3 2_556
O3 O2 O1 153.7(12) 3_655 2_556
O21 O2 O1 33.6(6) 6_566 2_556
O3 O2 O1 35.5(5) 2_556 2_556
O21 O2 O1 160.9(12) 5_655 2_556
Ga2 O2 Ga2 136(2) . 2
Ga3 O2 Ga2 103(2) 4_665 2
La O2 Ga2 27.3(9) 4_665 2
O2 O2 Ga2 104(4) 2_556 2
O2 O2 Ga2 105.6(14) 4_665 2
O2 O2 Ga2 124.2(6) 3_655 2
O21 O2 Ga2 94.0(16) 4_665 2
O21 O2 Ga2 101.0(16) 2_556 2
O3 O2 Ga2 64.2(13) 2 2
O1 O2 Ga2 65.5(10) . 2
O3 O2 Ga2 135.7(15) 1_556 2
O3 O2 Ga2 95.3(12) 6 2
O1 O2 Ga2 161.7(17) 1_556 2
La O2 Ga2 89.3(11) . 2
O21 O2 Ga2 116.8(14) 3_655 2
O3 O2 Ga2 57.1(8) . 2
Ga2 O2 Ga2 69.3(10) 2_556 2
O1 O2 Ga2 35.3(8) 2 2
O3 O2 Ga2 62.6(11) 5_665 2
Nb O2 Ga2 67.5(8) . 2
Ga1 O2 Ga2 67.5(8) . 2
La O2 Ga2 129.3(16) 4_666 2
O21 O2 Ga2 15.6(4) 2 2
O2 O2 Ga2 17.2(10) 2 2
Ga3 O2 Ga2 100.1(11) 2_656 2
O3 O2 Ga2 109.9(13) 4_666 2
La O2 Ga2 164.0(14) 1_556 2
La O2 Ga2 89.8(9) 2_655 2
Ga3 O2 Ga2 110.9(11) 2_546 2
O21 O2 Ga2 86.0(10) 5_666 2
O2 O2 Ga2 141.3(18) 5_656 2
O2 O2 Ga2 76.7(12) 5_666 2
Ga3 O2 Ga2 131.8(12) . 2
O3 O2 Ga2 101.1(11) 3_556 2
O3 O2 Ga2 47.8(6) 4_665 2
O21 O2 Ga2 130.9(13) 6_556 2
Ga3 O2 Ga2 36.0(4) 4_664 2
Ga2 O2 Ga2 54.0(6) 1_554 2
La O2 Ga2 40.1(5) 2 2
O21 O2 Ga2 142.7(13) 5_656 2
Nb O2 Ga2 125.1(11) 1_556 2
Ga1 O2 Ga2 125.1(11) 1_556 2
Ga3 O2 Ga2 75.3(9) 1_565 2
O2 O2 Ga2 124.3(15) 6_556 2
O3 O2 Ga2 46.1(6) 3 2
Ga2 O2 Ga2 127.1(11) 2_546 2
O1 O2 Ga2 108.3(11) 2_545 2
O3 O2 Ga2 82.7(9) 5 2
O21 O2 Ga2 153.0(13) 1_556 2
Ga3 O2 Ga2 87.8(8) 1_455 2
O2 O2 Ga2 118.2(18) 6_666 2
O2 O2 Ga2 74.4(13) 6_566 2
O21 O2 Ga2 20.6(3) 5_665 2
O3 O2 Ga2 142.9(11) 3_656 2
O2 O2 Ga2 145.7(6) 1_556 2
O2 O2 Ga2 34.3(7) 1_554 2
O21 O2 Ga2 116.2(11) 6_666 2
La O2 Ga2 144.3(11) 2_656 2
O3 O2 Ga2 114.4(10) 4_556 2
O3 O2 Ga2 83.0(9) 6_665 2
Nb O2 Ga2 61.1(6) 1_665 2
Ga1 O2 Ga2 61.1(6) 1_665 2
O21 O2 Ga2 79.6(7) 6 2
O2 O2 Ga2 80.6(13) 5_655 2
O2 O2 Ga2 20.1(7) 5_665 2
O21 O2 Ga2 41.1(5) 1_554 2
O3 O2 Ga2 112.2(10) 2_655 2
O21 O2 Ga2 69.4(8) 3 2
O3 O2 Ga2 89.7(8) 3_655 2
O21 O2 Ga2 76.7(8) 6_566 2
O3 O2 Ga2 125.3(11) 2_556 2
O21 O2 Ga2 88.1(9) 5_655 2
O1 O2 Ga2 109.0(11) 2_556 2
Ga2 O2 O3 77.0(16) . 6_556
Ga3 O2 O3 43.2(15) 4_665 6_556
La O2 O3 173.0(19) 4_665 6_556
O2 O2 O3 62(3) 2_556 6_556
O2 O2 O3 108.7(11) 4_665 6_556
O2 O2 O3 74.1(15) 3_655 6_556
O21 O2 O3 120.2(18) 4_665 6_556
O21 O2 O3 57.6(12) 2_556 6_556
O3 O2 O3 81.9(14) 2 6_556
O1 O2 O3 132.9(17) . 6_556
O3 O2 O3 12.1(7) 1_556 6_556
O3 O2 O3 65.6(10) 6 6_556
O1 O2 O3 51.1(9) 1_556 6_556
La O2 O3 92.7(12) . 6_556
O21 O2 O3 86.7(13) 3_655 6_556
O3 O2 O3 107.9(12) . 6_556
Ga2 O2 O3 95.1(13) 2_556 6_556
O1 O2 O3 123.3(15) 2 6_556
O3 O2 O3 138.2(17) 5_665 6_556
Nb O2 O3 85.6(10) . 6_556
Ga1 O2 O3 85.6(10) . 6_556
La O2 O3 57.8(9) 4_666 6_556
O21 O2 O3 135.6(13) 2 6_556
O2 O2 O3 145.0(7) 2 6_556
Ga3 O2 O3 110.9(12) 2_656 6_556
O3 O2 O3 92.6(11) 4_666 6_556
La O2 O3 24.9(4) 1_556 6_556
La O2 O3 120.7(12) 2_655 6_556
Ga3 O2 O3 45.2(6) 2_546 6_556
O21 O2 O3 95.1(12) 5_666 6_556
O2 O2 O3 51.9(13) 5_656 6_556
O2 O2 O3 101.8(18) 5_666 6_556
Ga3 O2 O3 71.2(8) . 6_556
O3 O2 O3 45.5(8) 3_556 6_556
O3 O2 O3 166.5(12) 4_665 6_556
O21 O2 O3 35.5(5) 6_556 6_556
Ga3 O2 O3 126.5(12) 4_664 6_556
Ga2 O2 O3 139.1(14) 1_554 6_556
La O2 O3 106.0(10) 2 6_556
O21 O2 O3 51.4(6) 5_656 6_556
Nb O2 O3 20.8(4) 1_556 6_556
Ga1 O2 O3 20.8(4) 1_556 6_556
Ga3 O2 O3 116.6(12) 1_565 6_556
O2 O2 O3 40.8(8) 6_556 6_556
O3 O2 O3 102.9(11) 3 6_556
Ga2 O2 O3 52.8(6) 2_546 6_556
O1 O2 O3 71.2(8) 2_545 6_556
O3 O2 O3 66.5(7) 5 6_556
O21 O2 O3 29.0(5) 1_556 6_556
Ga3 O2 O3 58.0(7) 1_455 6_556
O2 O2 O3 95.5(16) 6_666 6_556
O2 O2 O3 82.0(15) 6_566 6_556
O21 O2 O3 158.0(13) 5_665 6_556
O3 O2 O3 68.3(7) 3_656 6_556
O2 O2 O3 36.4(7) 1_556 6_556
O2 O2 O3 143.5(7) 1_554 6_556
O21 O2 O3 96.6(9) 6_666 6_556
La O2 O3 69.4(7) 2_656 6_556
O3 O2 O3 34.0(6) 4_556 6_556
O3 O2 O3 129.1(12) 6_665 6_556
Nb O2 O3 147.7(13) 1_665 6_556
Ga1 O2 O3 147.7(13) 1_665 6_556
O21 O2 O3 91.5(10) 6 6_556
O2 O2 O3 105.6(9) 5_655 6_556
O2 O2 O3 154.0(14) 5_665 6_556
O21 O2 O3 136.6(12) 1_554 6_556
O3 O2 O3 96.8(9) 2_655 6_556
O21 O2 O3 76.4(8) 3 6_556
O3 O2 O3 112.1(11) 3_655 6_556
O21 O2 O3 84.3(9) 6_566 6_556
O3 O2 O3 29.7(7) 2_556 6_556
O21 O2 O3 99.3(10) 5_655 6_556
O1 O2 O3 61.8(8) 2_556 6_556
Ga2 O2 O3 145.7(11) 2 6_556
Ga2 O2 La 123(2) . 2_556
Ga3 O2 La 41.0(15) 4_665 2_556
La O2 La 119.3(19) 4_665 2_556
O2 O2 La 19.7(11) 2_556 2_556
O2 O2 La 134.8(14) 4_665 2_556
O2 O2 La 129.8(17) 3_655 2_556
O21 O2 La 136(2) 4_665 2_556
O21 O2 La 7.2(8) 2_556 2_556
O3 O2 La 59.6(12) 2 2_556
O1 O2 La 162.6(16) . 2_556
O3 O2 La 56.3(10) 1_556 2_556
O3 O2 La 91.9(13) 6 2_556
O1 O2 La 87.8(12) 1_556 2_556
La O2 La 132.9(14) . 2_556
O21 O2 La 142.1(17) 3_655 2_556
O3 O2 La 113.7(12) . 2_556
Ga2 O2 La 40.7(7) 2_556 2_556
O1 O2 La 68.2(11) 2 2_556
O3 O2 La 100.7(14) 5_665 2_556
Nb O2 La 85.1(9) . 2_556
Ga1 O2 La 85.1(9) . 2_556
La O2 La 53.0(7) 4_666 2_556
O21 O2 La 100.9(13) 2 2_556
O2 O2 La 112.3(19) 2 2_556
Ga3 O2 La 112.7(13) 2_656 2_556
O3 O2 La 85.2(11) 4_666 2_556
La O2 La 79.0(8) 1_556 2_556
La O2 La 163.3(13) 2_655 2_556
Ga3 O2 La 76.0(8) 2_546 2_556
O21 O2 La 55.0(8) 5_666 2_556
O2 O2 La 107.5(18) 5_656 2_556
O2 O2 La 56.2(13) 5_666 2_556
Ga3 O2 La 126.3(11) . 2_556
O3 O2 La 27.7(5) 3_556 2_556
O3 O2 La 131.1(14) 4_665 2_556
O21 O2 La 83.7(9) 6_556 2_556
Ga3 O2 La 113.2(10) 4_664 2_556
Ga2 O2 La 150.6(12) 1_554 2_556
La O2 La 64.2(7) 2 2_556
O21 O2 La 107.1(10) 5_656 2_556
Nb O2 La 41.4(4) 1_556 2_556
Ga1 O2 La 41.4(4) 1_556 2_556
Ga3 O2 La 79.3(10) 1_565 2_556
O2 O2 La 85.5(9) 6_556 2_556
O3 O2 La 82.9(9) 3 2_556
Ga2 O2 La 104.2(9) 2_546 2_556
O1 O2 La 117.2(11) 2_545 2_556
O3 O2 La 67.4(8) 5 2_556
O21 O2 La 55.0(6) 1_556 2_556
Ga3 O2 La 46.4(5) 1_455 2_556
O2 O2 La 118.4(18) 6_666 2_556
O2 O2 La 26.5(9) 6_566 2_556
O21 O2 La 102.7(11) 5_665 2_556
O3 O2 La 117.3(10) 3_656 2_556
O2 O2 La 51.2(6) 1_556 2_556
O2 O2 La 128.8(6) 1_554 2_556
O21 O2 La 113.5(11) 6_666 2_556
La O2 La 102.2(9) 2_656 2_556
O3 O2 La 56.9(6) 4_556 2_556
O3 O2 La 122.3(13) 6_665 2_556
Nb O2 La 116.5(12) 1_665 2_556
Ga1 O2 La 116.5(12) 1_665 2_556
O21 O2 La 117.8(11) 6 2_556
O2 O2 La 144.0(16) 5_655 2_556
O2 O2 La 98.7(9) 5_665 2_556
O21 O2 La 131.4(11) 1_554 2_556
O3 O2 La 147.9(12) 2_655 2_556
O21 O2 La 47.2(5) 3 2_556
O3 O2 La 167.2(13) 3_655 2_556
O21 O2 La 29.2(4) 6_566 2_556
O3 O2 La 26.8(4) 2_556 2_556
O21 O2 La 142.9(11) 5_655 2_556
O1 O2 La 28.6(3) 2_556 2_556
Ga2 O2 La 99.4(10) 2 2_556
O3 O2 La 55.7(6) 6_556 2_556
Ga2 O2 O3 37.5(15) . 5_655
Ga3 O2 O3 105(2) 4_665 5_655
La O2 O3 103.7(17) 4_665 5_655
O2 O2 O3 139(4) 2_556 5_655
O2 O2 O3 58.6(15) 4_665 5_655
O2 O2 O3 7.0(7) 3_655 5_655
O21 O2 O3 66.9(16) 4_665 5_655
O21 O2 O3 138.1(18) 2_556 5_655
O3 O2 O3 115.1(17) 2 5_655
O1 O2 O3 54.0(10) . 5_655
O3 O2 O3 80.3(14) 1_556 5_655
O3 O2 O3 63.5(12) 6 5_655
O1 O2 O3 64.6(11) 1_556 5_655
La O2 O3 35.3(6) . 5_655
O21 O2 O3 11.5(9) 3_655 5_655
O3 O2 O3 73.1(12) . 5_655
Ga2 O2 O3 172.5(16) 2_556 5_655
O1 O2 O3 152.6(17) 2 5_655
O3 O2 O3 116.3(15) 5_665 5_655
Nb O2 O3 88.0(11) . 5_655
Ga1 O2 O3 88.0(11) . 5_655
La O2 O3 109.3(13) 4_666 5_655
O21 O2 O3 108.7(14) 2 5_655
O2 O2 O3 100.8(19) 2 5_655
Ga3 O2 O3 84.6(10) 2_656 5_655
O3 O2 O3 102.1(11) 4_666 5_655
La O2 O3 58.9(7) 1_556 5_655
La O2 O3 45.9(6) 2_655 5_655
Ga3 O2 O3 69.6(9) 2_546 5_655
O21 O2 O3 143.7(14) 5_666 5_655
O2 O2 O3 28.9(9) 5_656 5_655
O2 O2 O3 151(2) 5_666 5_655
Ga3 O2 O3 15.4(3) . 5_655
O3 O2 O3 116.3(12) 3_556 5_655
O3 O2 O3 92.3(10) 4_665 5_655
O21 O2 O3 54.8(7) 6_556 5_655
Ga3 O2 O3 88.1(10) 4_664 5_655
Ga2 O2 O3 64.2(8) 1_554 5_655
La O2 O3 134.5(13) 2 5_655
O21 O2 O3 29.4(5) 5_656 5_655
Nb O2 O3 95.7(10) 1_556 5_655
Ga1 O2 O3 95.7(10) 1_556 5_655
Ga3 O2 O3 130.3(12) 1_565 5_655
O2 O2 O3 55.0(7) 6_556 5_655
O3 O2 O3 105.4(11) 3 5_655
Ga2 O2 O3 34.6(5) 2_546 5_655
O1 O2 O3 31.5(4) 2_545 5_655
O3 O2 O3 93.4(10) 5 5_655
O21 O2 O3 89.4(10) 1_556 5_655
Ga3 O2 O3 109.2(11) 1_455 5_655
O2 O2 O3 65.0(11) 6_666 5_655
O2 O2 O3 161.3(19) 6_566 5_655
O21 O2 O3 120.2(11) 5_665 5_655
O3 O2 O3 34.9(7) 3_656 5_655
O2 O2 O3 96.8(6) 1_556 5_655
O2 O2 O3 83.2(6) 1_554 5_655
O21 O2 O3 71.8(9) 6_666 5_655
La O2 O3 60.9(7) 2_656 5_655
O3 O2 O3 85.4(10) 4_556 5_655
O3 O2 O3 86.8(8) 6_665 5_655
Nb O2 O3 102.2(10) 1_665 5_655
Ga1 O2 O3 102.2(10) 1_665 5_655
O21 O2 O3 53.4(7) 6 5_655
O2 O2 O3 38.7(5) 5_655 5_655
O2 O2 O3 124.1(14) 5_665 5_655
O21 O2 O3 76.8(8) 1_554 5_655
O3 O2 O3 27.4(6) 2_655 5_655
O21 O2 O3 124.2(12) 3 5_655
O3 O2 O3 31.3(6) 3_655 5_655
O21 O2 O3 164.9(12) 6_566 5_655
O3 O2 O3 110.3(11) 2_556 5_655
O21 O2 O3 31.6(4) 5_655 5_655
O1 O2 O3 133.5(12) 2_556 5_655
Ga2 O2 O3 117.4(11) 2 5_655
O3 O2 O3 80.7(9) 6_556 5_655
La O2 O3 136.2(11) 2_556 5_655
Ga2 O2 O3 117(2) . 4
Ga3 O2 O3 57.7(17) 4_665 4
La O2 O3 88.3(15) 4_665 4
O2 O2 O3 112.6(16) 2_556 4
O2 O2 O3 130.8(16) 4_665 4
O2 O2 O3 82(2) 3_655 4
O21 O2 O3 130.5(19) 4_665 4
O21 O2 O3 100.2(14) 2_556 4
O3 O2 O3 37.3(10) 2 4
O1 O2 O3 74.0(11) . 4
O3 O2 O3 75.2(11) 1_556 4
O3 O2 O3 26.0(7) 6 4
O1 O2 O3 127.2(16) 1_556 4
La O2 O3 47.1(8) . 4
O21 O2 O3 89.8(15) 3_655 4
O3 O2 O3 23.5(6) . 4
Ga2 O2 O3 106.3(12) 2_556 4
O1 O2 O3 87.9(11) 2 4
O3 O2 O3 131.6(14) 5_665 4
Nb O2 O3 8.7(4) . 4
Ga1 O2 O3 8.7(4) . 4
La O2 O3 140.2(13) 4_666 4
O21 O2 O3 54.0(7) 2 4
O2 O2 O3 59.2(6) 2 4
Ga3 O2 O3 153.8(13) 2_656 4
O3 O2 O3 178.1(16) 4_666 4
La O2 O3 94.6(11) 1_556 4
La O2 O3 103.2(11) 2_655 4
Ga3 O2 O3 42.8(6) 2_546 4
O21 O2 O3 136.3(12) 5_666 4
O2 O2 O3 81.7(14) 5_656 4
O2 O2 O3 129.3(16) 5_666 4
Ga3 O2 O3 91.6(11) . 4
O3 O2 O3 68.4(8) 3_556 4
O3 O2 O3 103.0(10) 4_665 4
O21 O2 O3 61.5(9) 6_556 4
Ga3 O2 O3 39.2(5) 4_664 4
Ga2 O2 O3 67.4(7) 1_554 4
La O2 O3 56.3(6) 2 4
O21 O2 O3 83.2(10) 5_656 4
Nb O2 O3 75.7(8) 1_556 4
Ga1 O2 O3 75.7(8) 1_556 4
Ga3 O2 O3 142.1(12) 1_565 4
O2 O2 O3 54.9(10) 6_556 4
O3 O2 O3 28.3(5) 3 4
Ga2 O2 O3 62.7(7) 2_546 4
O1 O2 O3 50.6(7) 2_545 4
O3 O2 O3 26.9(5) 5 4
O21 O2 O3 116.0(10) 1_556 4
Ga3 O2 O3 47.2(5) 1_455 4
O2 O2 O3 143.6(18) 6_666 4
O2 O2 O3 92.2(11) 6_566 4
O21 O2 O3 89.7(8) 5_665 4
O3 O2 O3 111.1(12) 3_656 4
O2 O2 O3 122.3(5) 1_556 4
O2 O2 O3 57.7(5) 1_554 4
O21 O2 O3 150.2(14) 6_666 4
La O2 O3 136.4(12) 2_656 4
O3 O2 O3 54.6(6) 4_556 4
O3 O2 O3 138.6(11) 6_665 4
Nb O2 O3 125.0(10) 1_665 4
Ga1 O2 O3 125.0(10) 1_665 4
O21 O2 O3 27.9(5) 6 4
O2 O2 O3 52.9(11) 5_655 4
O2 O2 O3 89.6(12) 5_665 4
O21 O2 O3 52.7(5) 1_554 4
O3 O2 O3 102.6(10) 2_655 4
O21 O2 O3 49.2(6) 3 4
O3 O2 O3 81.7(10) 3_655 4
O21 O2 O3 101.8(10) 6_566 4
O3 O2 O3 95.3(8) 2_556 4
O21 O2 O3 55.6(7) 5_655 4
O1 O2 O3 121.6(10) 2_556 4
Ga2 O2 O3 69.5(6) 2 4
O3 O2 O3 87.2(9) 6_556 4
La O2 O3 93.1(8) 2_556 4
O3 O2 O3 79.8(9) 5_655 4
Ga2 O2 O21 98(2) . 4
Ga3 O2 O21 42.1(16) 4_665 4
La O2 O21 119.2(18) 4_665 4
O2 O2 O21 101.1(8) 2_556 4
O2 O2 O21 127(2) 4_665 4
O2 O2 O21 67(2) 3_655 4
O21 O2 O21 135(2) 4_665 4
O21 O2 O21 89.7(15) 2_556 4
O3 O2 O21 50.0(11) 2 4
O1 O2 O21 91.1(13) . 4
O3 O2 O21 45.6(10) 1_556 4
O3 O2 O21 9.7(7) 6 4
O1 O2 O21 96.9(14) 1_556 4
La O2 O21 49.8(8) . 4
O21 O2 O21 79.9(16) 3_655 4
O3 O2 O21 50.8(7) . 4
Ga2 O2 O21 114.6(13) 2_556 4
O1 O2 O21 111.6(12) 2 4
O3 O2 O21 163.1(16) 5_665 4
Nb O2 O21 33.4(5) . 4
Ga1 O2 O21 33.4(5) . 4
La O2 O21 114.2(13) 4_666 4
O21 O2 O21 85.4(10) 2 4
O2 O2 O21 90.6(7) 2 4
Ga3 O2 O21 151.4(15) 2_656 4
O3 O2 O21 148.7(13) 4_666 4
La O2 O21 63.4(9) 1_556 4
La O2 O21 109.0(12) 2_655 4
Ga3 O2 O21 11.8(3) 2_546 4
O21 O2 O21 138.0(13) 5_666 4
O2 O2 O21 57.1(13) 5_656 4
O2 O2 O21 137.4(18) 5_666 4
Ga3 O2 O21 74.0(10) . 4
O3 O2 O21 55.5(8) 3_556 4
O3 O2 O21 130.8(13) 4_665 4
O21 O2 O21 30.6(8) 6_556 4
Ga3 O2 O21 70.1(8) 4_664 4
Ga2 O2 O21 89.4(10) 1_554 4
La O2 O21 78.0(8) 2 4
O21 O2 O21 58.4(9) 5_656 4
Nb O2 O21 50.7(6) 1_556 4
Ga1 O2 O21 50.7(6) 1_556 4
Ga3 O2 O21 160.9(13) 1_565 4
O2 O2 O21 24.4(8) 6_556 4
O3 O2 O21 56.0(7) 3 4
Ga2 O2 O21 38.7(6) 2_546 4
O1 O2 O21 37.7(5) 2_545 4
O3 O2 O21 26.1(4) 5 4
O21 O2 O21 86.0(9) 1_556 4
Ga3 O2 O21 41.4(4) 1_455 4
O2 O2 O21 129.0(19) 6_666 4
O2 O2 O21 96.0(13) 6_566 4
O21 O2 O21 121.1(10) 5_665 4
O3 O2 O21 89.4(11) 3_656 4
O2 O2 O21 93.4(6) 1_556 4
O2 O2 O21 86.6(6) 1_554 4
O21 O2 O21 134.9(14) 6_666 4
La O2 O21 109.9(11) 2_656 4
O3 O2 O21 29.0(5) 4_556 4
O3 O2 O21 153.7(13) 6_665 4
Nb O2 O21 154.0(12) 1_665 4
Ga1 O2 O21 154.0(12) 1_665 4
O21 O2 O21 38.2(7) 6 4
O2 O2 O21 61.9(9) 5_655 4
O2 O2 O21 120.6(15) 5_665 4
O21 O2 O21 80.2(7) 1_554 4
O3 O2 O21 95.7(11) 2_655 4
O21 O2 O21 56.4(6) 3 4
O3 O2 O21 86.4(10) 3_655 4
O21 O2 O21 105.1(9) 6_566 4
O3 O2 O21 73.1(8) 2_556 4
O21 O2 O21 59.8(7) 5_655 4
O1 O2 O21 107.2(9) 2_556 4
Ga2 O2 O21 100.6(9) 2 4
O3 O2 O21 57.1(7) 6_556 4
La O2 O21 83.1(8) 2_556 4
O3 O2 O21 68.4(9) 5_655 4
O3 O2 O21 31.5(5) 4 4
Ga2 O2 O21 51.5(13) . 4_666
Ga3 O2 O21 96(2) 4_665 4_666
La O2 O21 126.7(19) 4_665 4_666
O2 O2 O21 61(3) 2_556 4_666
O2 O2 O21 62.2(7) 4_665 4_666
O2 O2 O21 80.3(7) 3_655 4_666
O21 O2 O21 69.8(13) 4_665 4_666
O21 O2 O21 70.2(12) 2_556 4_666
O3 O2 O21 132.3(18) 2 4_666
O1 O2 O21 121.6(14) . 4_666
O3 O2 O21 70.7(10) 1_556 4_666
O3 O2 O21 119.5(15) 6 4_666
O1 O2 O21 22.3(6) 1_556 4_666
La O2 O21 120.0(14) . 4_666
O21 O2 O21 80.4(12) 3_655 4_666
O3 O2 O21 156.9(17) . 4_666
Ga2 O2 O21 86.9(13) 2_556 4_666
O1 O2 O21 117.0(17) 2 4_666
O3 O2 O21 83.8(12) 5_665 4_666
Nb O2 O21 144.1(14) . 4_666
Ga1 O2 O21 144.1(14) . 4_666
La O2 O21 24.9(6) 4_666 4_666
O21 O2 O21 160.3(16) 2 4_666
O2 O2 O21 156.1(7) 2 4_666
Ga3 O2 O21 53.3(6) 2_656 4_666
O3 O2 O21 35.7(6) 4_666 4_666
La O2 O21 50.7(6) 1_556 4_666
La O2 O21 88.8(9) 2_655 4_666
Ga3 O2 O21 101.8(11) 2_546 4_666
O21 O2 O21 62.3(11) 5_666 4_666
O2 O2 O21 70.6(15) 5_656 4_666
O2 O2 O21 71.7(17) 5_666 4_666
Ga3 O2 O21 70.4(8) . 4_666
O3 O2 O21 90.2(10) 3_556 4_666
O3 O2 O21 109.7(11) 4_665 4_666
O21 O2 O21 83.8(9) 6_556 4_666
Ga3 O2 O21 171.2(12) 4_664 4_666
Ga2 O2 O21 132.9(11) 1_554 4_666
La O2 O21 136.9(14) 2 4_666
O21 O2 O21 69.0(7) 5_656 4_666
Nb O2 O21 73.9(8) 1_556 4_666
Ga1 O2 O21 73.9(8) 1_556 4_666
Ga3 O2 O21 69.5(9) 1_565 4_666
O2 O2 O21 90.4(12) 6_556 4_666
O3 O2 O21 157.2(12) 3 4_666
Ga2 O2 O21 87.3(9) 2_546 4_666
O1 O2 O21 104.7(11) 2_545 4_666
O3 O2 O21 124.5(12) 5 4_666
O21 O2 O21 31.2(6) 1_556 4_666
Ga3 O2 O21 110.4(10) 1_455 4_666
O2 O2 O21 45.1(11) 6_666 4_666
O2 O2 O21 91.5(18) 6_566 4_666
O21 O2 O21 125.2(13) 5_665 4_666
O3 O2 O21 51.0(6) 3_656 4_666
O2 O2 O21 28.2(6) 1_556 4_666
O2 O2 O21 151.8(6) 1_554 4_666
O21 O2 O21 42.8(6) 6_666 4_666
La O2 O21 27.5(3) 2_656 4_666
O3 O2 O21 92.4(9) 4_556 4_666
O3 O2 O21 71.5(7) 6_665 4_666
Nb O2 O21 89.4(9) 1_665 4_666
Ga1 O2 O21 89.4(9) 1_665 4_666
O21 O2 O21 134.1(13) 6 4_666
O2 O2 O21 123.9(12) 5_655 4_666
O2 O2 O21 124.9(13) 5_665 4_666
O21 O2 O21 152.4(11) 1_554 4_666
O3 O2 O21 75.5(7) 2_655 4_666
O21 O2 O21 121.3(11) 3 4_666
O3 O2 O21 102.0(10) 3_655 4_666
O21 O2 O21 84.6(11) 6_566 4_666
O3 O2 O21 59.9(7) 2_556 4_666
O21 O2 O21 117.2(10) 5_655 4_666
O1 O2 O21 52.3(7) 2_556 4_666
Ga2 O2 O21 144.8(13) 2 4_666
O3 O2 O21 58.5(7) 6_556 4_666
La O2 O21 75.6(9) 2_556 4_666
O3 O2 O21 85.7(9) 5_655 4_666
O3 O2 O21 144.6(12) 4 4_666
O21 O2 O21 113.1(11) 4 4_666
Ga3 O21 Ga2 116.0(14) 4_665 .
Ga3 O21 O3 68.1(10) 4_665 6
Ga2 O21 O3 123.7(13) . 6
Ga3 O21 La 114.1(11) 4_665 4_665
Ga2 O21 La 101.9(11) . 4_665
O3 O21 La 128.8(11) 6 4_665
Ga3 O21 O3 40.7(7) 4_665 2
Ga2 O21 O3 155.8(15) . 2
O3 O21 O3 60.9(14) 6 2
La O21 O3 87.6(9) 4_665 2
Ga3 O21 O2 122(2) 4_665 3_655
Ga2 O21 O2 47.8(14) . 3_655
O3 O21 O2 81.1(18) 6 3_655
La O21 O2 123.4(17) 4_665 3_655
O3 O21 O2 142(2) 2 3_655
Ga3 O21 La 121.3(12) 4_665 .
Ga2 O21 La 96.4(10) . .
O3 O21 La 53.3(8) 6 .
La O21 La 104.2(10) 4_665 .
O3 O21 La 102.9(10) 2 .
O2 O21 La 51.5(13) 3_655 .
Ga3 O21 O2 45.4(17) 4_665 2_556
Ga2 O21 O2 88.5(14) . 2_556
O3 O21 O2 113.4(18) 6 2_556
La O21 O2 87.4(13) 4_665 2_556
O3 O21 O2 69.5(17) 2 2_556
O2 O21 O2 127.8(12) 3_655 2_556
La O21 O2 166.1(16) . 2_556
Ga3 O21 O3 37.4(8) 4_665 1_556
Ga2 O21 O3 87.5(11) . 1_556
O3 O21 O3 63.0(11) 6 1_556
La O21 O3 148.4(13) 4_665 1_556
O3 O21 O3 73.6(12) 2 1_556
O2 O21 O3 85.2(18) 3_655 1_556
La O21 O3 104.6(10) . 1_556
O2 O21 O3 62.5(14) 2_556 1_556
Ga3 O21 O21 33.5(9) 4_665 2_556
Ga2 O21 O21 97.4(12) . 2_556
O3 O21 O21 101.6(8) 6 2_556
La O21 O21 93.5(9) 4_665 2_556
O3 O21 O21 59.4(9) 2 2_556
O2 O21 O21 131(2) 3_655 2_556
La O21 O21 154.8(5) . 2_556
O2 O21 O21 12.1(14) 2_556 2_556
O3 O21 O21 55.2(9) 1_556 2_556
Ga3 O21 O1 158.3(13) 4_665 .
Ga2 O21 O1 85.7(9) . .
O3 O21 O1 102.7(11) 6 .
La O21 O1 55.3(5) 4_665 .
O3 O21 O1 117.6(10) 2 .
O2 O21 O1 73.4(13) 3_655 .
La O21 O1 53.8(5) . .
O2 O21 O1 139.8(14) 2_556 .
O3 O21 O1 156.3(12) 1_556 .
O21 O21 O1 148.3(10) 2_556 .
Ga3 O21 O2 135.4(17) 4_665 4_665
Ga2 O21 O2 30.1(10) . 4_665
O3 O21 O2 144.2(17) 6 4_665
La O21 O2 72.6(13) 4_665 4_665
O3 O21 O2 154.9(18) 2 4_665
O2 O21 O2 63.5(13) 3_655 4_665
La O21 O2 97.0(13) . 4_665
O2 O21 O2 93.8(10) 2_556 4_665
O3 O21 O2 116.2(16) 1_556 4_665
O21 O21 O2 105.6(12) 2_556 4_665
O1 O21 O2 63.4(11) . 4_665
Ga3 O21 O21 137.8(12) 4_665 3_655
Ga2 O21 O21 41.8(5) . 3_655
O3 O21 O21 94.9(15) 6 3_655
La O21 O21 106.7(8) 4_665 3_655
O3 O21 O21 155.4(17) 2 3_655
O2 O21 O21 17.1(13) 3_655 3_655
La O21 O21 54.8(8) . 3_655
O2 O21 O21 129.7(14) 2_556 3_655
O3 O21 O21 100.4(11) 1_556 3_655
O21 O21 O21 136.7(8) 2_556 3_655
O1 O21 O21 60.3(5) . 3_655
O2 O21 O21 49.2(10) 4_665 3_655
Ga3 O21 O21 134.7(14) 4_665 4_665
Ga2 O21 O21 41.8(5) . 4_665
O3 O21 O21 154.0(14) 6 4_665
La O21 O21 60.3(10) 4_665 4_665
O3 O21 O21 143.0(17) 2 4_665
O2 O21 O21 75.3(14) 3_655 4_665
La O21 O21 102.4(7) . 4_665
O2 O21 O21 89.9(15) 2_556 4_665
O3 O21 O21 124.5(7) 1_556 4_665
O21 O21 O21 102.0(7) 2_556 4_665
O1 O21 O21 60.3(5) . 4_665
O2 O21 O21 12.7(10) 4_665 4_665
O21 O21 O21 60.000(5) 3_655 4_665
Ga3 O21 O3 99.1(11) 4_665 .
Ga2 O21 O3 140.2(13) . .
O3 O21 O3 52.0(10) 6 .
La O21 O3 78.6(8) 4_665 .
O3 O21 O3 63.2(11) 2 .
O2 O21 O3 98.4(17) 3_655 .
La O21 O3 46.9(7) . .
O2 O21 O3 130.9(16) 2_556 .
O3 O21 O3 113.0(12) 1_556 .
O21 O21 O3 122.3(11) 2_556 .
O1 O21 O3 61.6(8) . .
O2 O21 O3 124.9(13) 4_665 .
O21 O21 O3 99.4(10) 3_655 .
O21 O21 O3 120.9(6) 4_665 .
Ga3 O21 O1 86.6(10) 4_665 1_556
Ga2 O21 O1 29.4(6) . 1_556
O3 O21 O1 113.3(10) 6 1_556
La O21 O1 117.8(10) 4_665 1_556
O3 O21 O1 126.9(11) 2 1_556
O2 O21 O1 61.9(14) 3_655 1_556
La O21 O1 113.0(8) . 1_556
O2 O21 O1 66.5(13) 2_556 1_556
O3 O21 O1 60.7(8) 1_556 1_556
O21 O21 O1 72.5(9) 2_556 1_556
O1 O21 O1 115.0(7) . 1_556
O2 O21 O1 55.6(11) 4_665 1_556
O21 O21 O1 64.3(4) 3_655 1_556
O21 O21 O1 64.2(4) 4_665 1_556
O3 O21 O1 158.8(11) . 1_556
Ga3 O21 Ga1 65.0(7) 4_665 .
Ga2 O21 Ga1 158.3(13) . .
O3 O21 Ga1 34.8(6) 6 .
La O21 Ga1 96.7(7) 4_665 .
O3 O21 Ga1 35.0(6) 2 .
O2 O21 Ga1 111.9(18) 3_655 .
La O21 Ga1 67.9(6) . .
O2 O21 Ga1 103.6(16) 2_556 .
O3 O21 Ga1 82.4(8) 1_556 .
O21 O21 Ga1 92.5(6) 2_556 .
O1 O21 Ga1 95.9(8) . .
O2 O21 Ga1 159.3(14) 4_665 .
O21 O21 Ga1 121.5(12) 3_655 .
O21 O21 Ga1 153.1(5) 4_665 .
O3 O21 Ga1 34.4(6) . .
O1 O21 Ga1 142.5(9) 1_556 .
Ga3 O21 Nb 65.0(7) 4_665 .
Ga2 O21 Nb 158.3(13) . .
O3 O21 Nb 34.8(6) 6 .
La O21 Nb 96.7(7) 4_665 .
O3 O21 Nb 35.0(6) 2 .
O2 O21 Nb 111.9(18) 3_655 .
La O21 Nb 67.9(6) . .
O2 O21 Nb 103.6(16) 2_556 .
O3 O21 Nb 82.4(8) 1_556 .
O21 O21 Nb 92.5(6) 2_556 .
O1 O21 Nb 95.9(8) . .
O2 O21 Nb 159.3(14) 4_665 .
O21 O21 Nb 121.5(12) 3_655 .
O21 O21 Nb 153.1(5) 4_665 .
O3 O21 Nb 34.4(6) . .
O1 O21 Nb 142.5(9) 1_556 .
Ga1 O21 Nb 0.0 . .
Ga3 O21 O1 72.2(8) 4_665 2
Ga2 O21 O1 120.0(12) . 2
O3 O21 O1 114.4(9) 6 2
La O21 O1 41.9(5) 4_665 2
O3 O21 O1 54.9(8) 2 2
O2 O21 O1 163.1(19) 3_655 2
La O21 O1 131.6(10) . 2
O2 O21 O1 54.2(14) 2_556 2
O3 O21 O1 107.5(10) 1_556 2
O21 O21 O1 55.6(8) 2_556 2
O1 O21 O1 95.6(7) . 2
O2 O21 O1 100.2(14) 4_665 2
O21 O21 O1 146.3(11) 3_655 2
O21 O21 O1 88.2(12) 4_665 2
O3 O21 O1 87.1(9) . 2
O1 O21 O1 114.0(9) 1_556 2
Ga1 O21 O1 81.5(5) . 2
Nb O21 O1 81.5(5) . 2
Ga3 O21 O21 93.8(10) 4_665 2
Ga2 O21 O21 141.1(9) . 2
O3 O21 O21 89.4(8) 6 2
La O21 O21 40.4(6) 4_665 2
O3 O21 O21 55.3(8) 2 2
O2 O21 O21 134.8(18) 3_655 2
La O21 O21 87.8(9) . 2
O2 O21 O21 96.6(15) 2_556 2
O3 O21 O21 128.9(10) 1_556 2
O21 O21 O21 94.6(12) 2_556 2
O1 O21 O21 65.8(8) . 2
O2 O21 O21 111.0(12) 4_665 2
O21 O21 O21 125.6(7) 3_655 2
O21 O21 O21 99.5(5) 4_665 2
O3 O21 O21 45.2(7) . 2
O1 O21 O21 155.3(8) 1_556 2
Ga1 O21 O21 56.4(4) . 2
Nb O21 O21 56.4(4) . 2
O1 O21 O21 43.9(7) 2 2
Ga3 O21 Ga2 55.6(7) 4_665 2_556
Ga2 O21 Ga2 104.2(11) . 2_556
O3 O21 Ga2 117.8(10) 6 2_556
La O21 Ga2 64.2(6) 4_665 2_556
O3 O21 Ga2 59.7(8) 2 2_556
O2 O21 Ga2 150.5(18) 3_655 2_556
La O21 Ga2 158.0(9) . 2_556
O2 O21 Ga2 26.0(12) 2_556 2_556
O3 O21 Ga2 84.3(9) 1_556 2_556
O21 O21 Ga2 29.3(5) 2_556 2_556
O1 O21 Ga2 119.4(8) . 2_556
O2 O21 Ga2 97.0(13) 4_665 2_556
O21 O21 Ga2 144.5(11) 3_655 2_556
O21 O21 Ga2 88.2(12) 4_665 2_556
O3 O21 Ga2 111.2(9) . 2_556
O1 O21 Ga2 88.9(7) 1_556 2_556
Ga1 O21 Ga2 93.9(5) . 2_556
Nb O21 Ga2 93.9(5) . 2_556
O1 O21 Ga2 28.2(5) 2 2_556
O21 O21 Ga2 71.3(7) 2 2_556
Ga3 O21 Ga3 53.4(7) 4_665 2_546
Ga2 O21 Ga3 111.8(10) . 2_546
O3 O21 Ga3 22.2(6) 6 2_546
La O21 Ga3 146.2(8) 4_665 2_546
O3 O21 Ga3 62.8(8) 2 2_546
O2 O21 Ga3 80.1(17) 3_655 2_546
La O21 Ga3 69.8(6) . 2_546
O2 O21 Ga3 96.3(15) 2_556 2_546
O3 O21 Ga3 40.8(6) 1_556 2_546
O21 O21 Ga3 85.4(5) 2_556 2_546
O1 O21 Ga3 122.8(9) . 2_546
O2 O21 Ga3 140.2(14) 4_665 2_546
O21 O21 Ga3 96.7(12) 3_655 2_546
O21 O21 Ga3 152.8(10) 4_665 2_546
O3 O21 Ga3 73.7(7) . 2_546
O1 O21 Ga3 94.1(6) 1_556 2_546
Ga1 O21 Ga3 49.7(3) . 2_546
Nb O21 Ga3 49.7(3) . 2_546
O1 O21 Ga3 116.8(6) 2 2_546
O21 O21 Ga3 105.9(3) 2 2_546
Ga2 O21 Ga3 108.6(6) 2_556 2_546
Ga3 O21 O2 106.0(13) 4_665 2
Ga2 O21 O2 130.5(13) . 2
O3 O21 O2 94.9(12) 6 2
La O21 O2 34.0(9) 4_665 2
O3 O21 O2 67.4(11) 2 2
O2 O21 O2 124.9(15) 3_655 2
La O21 O2 82.3(11) . 2
O2 O21 O2 104.3(18) 2_556 2
O3 O21 O2 140.9(13) 1_556 2
O21 O21 O2 104.1(14) 2_556 2
O1 O21 O2 53.8(11) . 2
O2 O21 O2 100.6(12) 4_665 2
O21 O21 O2 114.0(10) 3_655 2
O21 O21 O2 89.9(10) 4_665 2
O3 O21 O2 45.6(9) . 2
O1 O21 O2 151.7(11) 1_556 2
Ga1 O21 O2 64.4(9) . 2
Nb O21 O2 64.4(9) . 2
O1 O21 O2 50.2(10) 2 2
O21 O21 O2 12.3(8) 2 2
Ga2 O21 O2 78.4(10) 2_556 2
Ga3 O21 O2 113.8(10) 2_546 2
Ga3 O21 La 64.1(8) 4_665 4_666
Ga2 O21 La 59.5(8) . 4_666
O3 O21 La 123.1(10) 6 4_666
La O21 La 98.3(8) 4_665 4_666
O3 O21 La 97.3(9) 2 4_666
O2 O21 La 99.6(16) 3_655 4_666
La O21 La 150.2(8) . 4_666
O2 O21 La 29.5(13) 2_556 4_666
O3 O21 La 60.5(8) 1_556 4_666
O21 O21 La 38.0(6) 2_556 4_666
O1 O21 La 132.3(8) . 4_666
O2 O21 La 71.3(11) 4_665 4_666
O21 O21 La 100.2(4) 3_655 4_666
O21 O21 La 72.2(6) 4_665 4_666
O3 O21 La 160.2(9) . 4_666
O1 O21 La 37.6(4) 1_556 4_666
Ga1 O21 La 128.7(7) . 4_666
Nb O21 La 128.7(7) . 4_666
O1 O21 La 78.1(7) 2 4_666
O21 O21 La 122.0(9) 2 4_666
Ga2 O21 La 51.5(4) 2_556 4_666
Ga3 O21 La 101.2(6) 2_546 4_666
O2 O21 La 126.1(11) 2 4_666
Ga3 O21 O3 106.4(11) 4_665 5_665
Ga2 O21 O3 76.3(9) . 5_665
O3 O21 O3 160.0(10) 6 5_665
La O21 O3 34.0(5) 4_665 5_665
O3 O21 O3 101.9(12) 2 5_665
O2 O21 O3 116.4(18) 3_655 5_665
La O21 O3 129.0(9) . 5_665
O2 O21 O3 64.8(14) 2_556 5_665
O3 O21 O3 125.0(11) 1_556 5_665
O21 O21 O3 75.0(6) 2_556 5_665
O1 O21 O3 75.2(7) . 5_665
O2 O21 O3 53.1(13) 4_665 5_665
O21 O21 O3 100.9(10) 3_655 5_665
O21 O21 O3 41.2(10) 4_665 5_665
O3 O21 O3 112.6(9) . 5_665
O1 O21 O3 84.8(7) 1_556 5_665
Ga1 O21 O3 125.2(8) . 5_665
Nb O21 O3 125.2(8) . 5_665
O1 O21 O3 47.1(5) 2 5_665
O21 O21 O3 71.4(5) 2 5_665
Ga2 O21 O3 51.3(5) 2_556 5_665
Ga3 O21 O3 159.8(9) 2_546 5_665
O2 O21 O3 67.5(9) 2 5_665
La O21 O3 66.1(5) 4_666 5_665
Ga3 O21 La 70.2(8) 4_665 1_556
Ga2 O21 La 56.8(7) . 1_556
O3 O21 La 76.9(8) 6 1_556
La O21 La 154.2(10) 4_665 1_556
O3 O21 La 107.0(9) 2 1_556
O2 O21 La 55.4(14) 3_655 1_556
La O21 La 93.4(7) . 1_556
O2 O21 La 78.4(13) 2_556 1_556
O3 O21 La 33.6(7) 1_556 1_556
O21 O21 La 76.9(9) 2_556 1_556
O1 O21 La 128.5(8) . 1_556
O2 O21 La 86.9(12) 4_665 1_556
O21 O21 La 68.3(6) 3_655 1_556
O21 O21 La 97.9(4) 4_665 1_556
O3 O21 La 126.9(9) . 1_556
O1 O21 La 36.5(3) 1_556 1_556
Ga1 O21 La 107.4(6) . 1_556
Nb O21 La 107.4(6) . 1_556
O1 O21 La 132.2(9) 2 1_556
O21 O21 La 161.8(6) 2 1_556
Ga2 O21 La 104.3(7) 2_556 1_556
Ga3 O21 La 57.9(4) 2_546 1_556
O2 O21 La 171.7(10) 2 1_556
La O21 La 59.5(4) 4_666 1_556
O3 O21 La 120.4(7) 5_665 1_556
Ga3 O21 O21 66.2(8) 4_665 6_556
Ga2 O21 O21 87.0(9) . 6_556
O3 O21 O21 40.6(7) 6 6_556
La O21 O21 169.3(13) 4_665 6_556
O3 O21 O21 86.7(8) 2 6_556
O2 O21 O21 58.8(16) 3_655 6_556
La O21 O21 68.4(7) . 6_556
O2 O21 O21 99.0(15) 2_556 6_556
O3 O21 O21 36.5(7) 1_556 6_556
O21 O21 O21 91.3(10) 2_556 6_556
O1 O21 O21 120.3(10) . 6_556
O2 O21 O21 115.3(12) 4_665 6_556
O21 O21 O21 75.8(9) 3_655 6_556
O21 O21 O21 127.9(7) 4_665 6_556
O3 O21 O21 90.8(10) . 6_556
O1 O21 O21 72.7(7) 1_556 6_556
Ga1 O21 O21 73.5(6) . 6_556
Nb O21 O21 73.5(6) . 6_556
O1 O21 O21 137.5(5) 2 6_556
O21 O21 O21 129.7(6) 2 6_556
Ga2 O21 O21 119.8(7) 2_556 6_556
Ga3 O21 O21 25.0(4) 2_546 6_556
O2 O21 O21 135.4(12) 2 6_556
La O21 O21 91.3(8) 4_666 6_556
O3 O21 O21 156.5(11) 5_665 6_556
La O21 O21 36.5(5) 1_556 6_556
Ga3 O21 O2 96.8(12) 4_665 5_656
Ga2 O21 O2 55.0(9) . 5_656
O3 O21 O2 68.7(13) 6 5_656
La O21 O2 148.2(11) 4_665 5_656
O3 O21 O2 122.7(13) 2 5_656
O2 O21 O2 25.4(18) 3_655 5_656
La O21 O2 62.7(10) . 5_656
O2 O21 O2 111(2) 2_556 5_656
O3 O21 O2 60.0(11) 1_556 5_656
O21 O21 O2 109.7(13) 2_556 5_656
O1 O21 O2 97.9(11) . 5_656
O2 O21 O2 80.2(10) 4_665 5_656
O21 O21 O2 41.6(11) 3_655 5_656
O21 O21 O2 92.9(10) 4_665 5_656
O3 O21 O2 105.0(12) . 5_656
O1 O21 O2 53.9(8) 1_556 5_656
Ga1 O21 O2 103.5(11) . 5_656
Nb O21 O2 103.5(11) . 5_656
O1 O21 O2 165.0(12) 2 5_656
O21 O21 O2 149.8(13) 2 5_656
Ga2 O21 O2 136.9(10) 2_556 5_656
Ga3 O21 O2 60.2(9) 2_546 5_656
O2 O21 O2 144.7(15) 2 5_656
La O21 O2 88.0(9) 4_666 5_656
O3 O21 O2 131.2(11) 5_665 5_656
La O21 O2 32.9(8) 1_556 5_656
O21 O21 O2 36.0(9) 6_556 5_656
Ga3 O21 O3 2.4(6) 4_665 3_556
Ga2 O21 O3 117.2(11) . 3_556
O3 O21 O3 65.8(11) 6 3_556
La O21 O3 115.2(8) 4_665 3_556
O3 O21 O3 39.7(8) 2 3_556
O2 O21 O3 121.2(17) 3_655 3_556
La O21 O3 119.0(9) . 3_556
O2 O21 O3 47.8(15) 2_556 3_556
O3 O21 O3 37.0(9) 1_556 3_556
O21 O21 O3 35.8(6) 2_556 3_556
O1 O21 O3 157.1(9) . 3_556
O2 O21 O3 137.4(14) 4_665 3_556
O21 O21 O3 137.2(9) 3_655 3_556
O21 O21 O3 137.0(10) 4_665 3_556
O3 O21 O3 97.2(8) . 3_556
O1 O21 O3 87.9(7) 1_556 3_556
Ga1 O21 O3 63.0(5) . 3_556
Nb O21 O3 63.0(5) . 3_556
O1 O21 O3 73.5(7) 2 3_556
O21 O21 O3 93.5(8) 2 3_556
Ga2 O21 O3 57.6(5) 2_556 3_556
Ga3 O21 O3 51.3(5) 2_546 3_556
O2 O21 O3 105.7(11) 2 3_556
La O21 O3 66.2(5) 4_666 3_556
O3 O21 O3 108.6(8) 5_665 3_556
La O21 O3 70.1(5) 1_556 3_556
O21 O21 O3 64.7(5) 6_556 3_556
O2 O21 O3 95.9(10) 5_656 3_556
Ga3 O21 Ga3 102.9(9) 4_665 4_664
Ga2 O21 Ga3 141.1(11) . 4_664
O3 O21 Ga3 72.1(7) 6 4_664
La O21 Ga3 57.3(5) 4_665 4_664
O3 O21 Ga3 62.4(6) 2 4_664
O2 O21 Ga3 112.7(15) 3_655 4_664
La O21 Ga3 63.2(5) . 4_664
O2 O21 Ga3 119.5(14) 2_556 4_664
O3 O21 Ga3 128.2(9) 1_556 4_664
O21 O21 Ga3 114.9(10) 2_556 4_664
O1 O21 Ga3 55.4(6) . 4_664
O2 O21 Ga3 115.3(13) 4_665 4_664
O21 O21 Ga3 108.2(4) 3_655 4_664
O21 O21 Ga3 107.2(5) 4_665 4_664
O3 O21 Ga3 21.7(5) . 4_664
O1 O21 Ga3 170.4(8) 1_556 4_664
Ga1 O21 Ga3 45.9(3) . 4_664
Nb O21 Ga3 45.9(3) . 4_664
O1 O21 Ga3 68.6(6) 2 4_664
O21 O21 Ga3 24.9(5) 2 4_664
Ga2 O21 Ga3 95.4(5) 2_556 4_664
Ga3 O21 Ga3 92.7(5) 2_546 4_664
O2 O21 Ga3 23.8(8) 2 4_664
La O21 Ga3 146.6(7) 4_666 4_664
O3 O21 Ga3 91.2(6) 5_665 4_664
La O21 Ga3 148.5(7) 1_556 4_664
O21 O21 Ga3 112.0(9) 6_556 4_664
O2 O21 Ga3 125.0(11) 5_656 4_664
O3 O21 Ga3 101.7(6) 3_556 4_664
Ga3 O21 Ga3 120.0(10) 4_665 .
Ga2 O21 Ga3 41.6(6) . .
O3 O21 Ga3 85.5(9) 6 .
La O21 Ga3 124.0(8) 4_665 .
O3 O21 Ga3 144.9(11) 2 .
O2 O21 Ga3 6.8(13) 3_655 .
La O21 Ga3 58.3(4) . .
O2 O21 Ga3 121.3(13) 2_556 .
O3 O21 Ga3 82.7(8) 1_556 .
O21 O21 Ga3 124.9(12) 2_556 .
O1 O21 Ga3 77.2(6) . .
O2 O21 Ga3 59.8(11) 4_665 .
O21 O21 Ga3 17.7(6) 3_655 .
O21 O21 Ga3 72.0(7) 4_665 .
O3 O21 Ga3 105.1(9) . .
O1 O21 Ga3 55.3(4) 1_556 .
Ga1 O21 Ga3 117.6(7) . .
Nb O21 Ga3 117.6(7) . .
O1 O21 Ga3 160.0(7) 2 .
O21 O21 Ga3 140.5(11) 2 .
Ga2 O21 Ga3 143.7(7) 2_556 .
Ga3 O21 Ga3 82.3(5) 2_546 .
O2 O21 Ga3 129.9(12) 2 .
La O21 Ga3 92.9(5) 4_666 .
O3 O21 Ga3 112.8(7) 5_665 .
La O21 Ga3 51.4(3) 1_556 .
O21 O21 Ga3 59.6(3) 6_556 .
O2 O21 Ga3 24.2(8) 5_656 .
O3 O21 Ga3 119.5(7) 3_556 .
Ga3 O21 Ga3 119.2(6) 4_664 .
Ga3 O21 La 166.9(12) 4_665 2_655
Ga2 O21 La 51.7(6) . 2_655
O3 O21 La 120.8(10) 6 2_655
La O21 La 69.0(5) 4_665 2_655
O3 O21 La 150.6(10) 2 2_655
O2 O21 La 54.7(14) 3_655 2_655
La O21 La 68.0(5) . 2_655
O2 O21 La 124.3(14) 2_556 2_655
O3 O21 La 135.1(10) 1_556 2_655
O21 O21 La 136.3(5) 2_556 2_655
O1 O21 La 34.1(5) . 2_655
O2 O21 La 31.9(10) 4_665 2_655
O21 O21 La 37.8(5) 3_655 2_655
O21 O21 La 34.4(5) 4_665 2_655
O3 O21 La 94.0(8) . 2_655
O1 O21 La 81.0(6) 1_556 2_655
Ga1 O21 La 127.9(8) . 2_655
Nb O21 La 127.9(8) . 2_655
O1 O21 La 109.1(7) 2 2_655
O21 O21 La 95.7(7) 2 2_655
Ga2 O21 La 119.6(7) 2_556 2_655
Ga3 O21 La 131.3(7) 2_546 2_655
O2 O21 La 83.5(11) 2 2_655
La O21 La 103.2(5) 4_666 2_655
O3 O21 La 68.5(6) 5_665 2_655
La O21 La 101.5(5) 1_556 2_655
O21 O21 La 113.4(4) 6_556 2_655
O2 O21 La 79.3(9) 5_656 2_655
O3 O21 La 168.7(8) 3_556 2_655
Ga3 O21 La 89.4(5) 4_664 2_655
Ga3 O21 La 55.1(3) . 2_655
Ga3 O21 La 58.6(6) 4_665 2
Ga2 O21 La 151.9(12) . 2
O3 O21 La 81.7(8) 6 2
La O21 La 62.7(5) 4_665 2
O3 O21 La 25.0(6) 2 2
O2 O21 La 160.3(18) 3_655 2
La O21 La 109.8(7) . 2
O2 O21 La 68.4(14) 2_556 2
O3 O21 La 95.2(9) 1_556 2
O21 O21 La 62.5(8) 2_556 2
O1 O21 La 101.4(7) . 2
O2 O21 La 131.9(14) 4_665 2
O21 O21 La 160.4(4) 3_655 2
O21 O21 La 119.3(12) 4_665 2
O3 O21 La 63.3(7) . 2
O1 O21 La 134.7(8) 1_556 2
Ga1 O21 La 49.0(3) . 2
Nb O21 La 49.0(3) . 2
O1 O21 La 32.8(3) 2 2
O21 O21 La 35.6(5) 2 2
Ga2 O21 La 48.6(3) 2_556 2
Ga3 O21 La 87.4(4) 2_546 2
O2 O21 La 47.6(10) 2 2
La O21 La 97.7(5) 4_666 2
O3 O21 La 79.3(6) 5_665 2
La O21 La 128.7(6) 1_556 2
O21 O21 La 111.6(4) 6_556 2
O2 O21 La 147.5(10) 5_656 2
O3 O21 La 58.5(4) 3_556 2
Ga3 O21 La 52.4(3) 4_664 2
Ga3 O21 La 166.5(7) . 2
La O21 La 129.4(6) 2_655 2
Ga3 O21 Ga3 118.1(11) 4_665 2_656
Ga2 O21 Ga3 40.2(6) . 2_656
O3 O21 Ga3 163.7(10) 6 2_656
La O21 Ga3 64.3(5) 4_665 2_656
O3 O21 Ga3 134.3(11) 2 2_656
O2 O21 Ga3 83.1(16) 3_655 2_656
La O21 Ga3 118.0(7) . 2_656
O2 O21 Ga3 73.8(13) 2_556 2_656
O3 O21 Ga3 111.8(10) 1_556 2_656
O21 O21 Ga3 85.8(5) 2_556 2_656
O1 O21 Ga3 76.4(6) . 2_656
O2 O21 Ga3 21.7(10) 4_665 2_656
O21 O21 Ga3 70.2(7) 3_655 2_656
O21 O21 Ga3 16.6(5) 4_665 2_656
O3 O21 Ga3 135.1(8) . 2_656
O1 O21 Ga3 54.7(4) 1_556 2_656
Ga1 O21 Ga3 160.8(7) . 2_656
Nb O21 Ga3 160.8(7) . 2_656
O1 O21 Ga3 81.8(5) 2 2_656
O21 O21 Ga3 104.6(3) 2 2_656
Ga2 O21 Ga3 75.4(5) 2_556 2_656
Ga3 O21 Ga3 148.7(7) 2_546 2_656
O2 O21 Ga3 97.4(9) 2 2_656
La O21 Ga3 56.0(4) 4_666 2_656
O3 O21 Ga3 36.1(4) 5_665 2_656
La O21 Ga3 90.9(5) 1_556 2_656
O21 O21 Ga3 125.7(7) 6_556 2_656
O2 O21 Ga3 95.1(8) 5_656 2_656
O3 O21 Ga3 120.5(8) 3_556 2_656
Ga3 O21 Ga3 118.2(6) 4_664 2_656
Ga3 O21 Ga3 78.3(4) . 2_656
La O21 Ga3 50.6(3) 2_655 2_656
La O21 Ga3 114.6(6) 2 2_656
Ga3 O21 O3 69.5(7) 4_665 3
Ga2 O21 O3 174.5(12) . 3
O3 O21 O3 57.8(10) 6 3
La O21 O3 74.8(7) 4_665 3
O3 O21 O3 29.5(7) 2 3
O2 O21 O3 130.4(19) 3_655 3
La O21 O3 80.4(7) . 3
O2 O21 O3 95.6(16) 2_556 3
O3 O21 O3 97.6(9) 1_556 3
O21 O21 O3 87.2(8) 2_556 3
O1 O21 O3 88.8(8) . 3
O2 O21 O3 145.5(14) 4_665 3
O21 O21 O3 134.6(9) 3_655 3
O21 O21 O3 134.4(9) 4_665 3
O3 O21 O3 35.3(9) . 3
O1 O21 O3 156.1(9) 1_556 3
Ga1 O21 O3 23.0(4) . 3
Nb O21 O3 23.0(4) . 3
O1 O21 O3 60.4(6) 2 3
O21 O21 O3 34.8(5) 2 3
Ga2 O21 O3 78.4(5) 2_556 3
Ga3 O21 O3 71.4(5) 2_546 3
O2 O21 O3 44.8(10) 2 3
La O21 O3 124.9(7) 4_666 3
O3 O21 O3 102.2(7) 5_665 3
La O21 O3 127.6(7) 1_556 3
O21 O21 O3 96.0(7) 6_556 3
O2 O21 O3 126.2(11) 5_656 3
O3 O21 O3 68.3(5) 3_556 3
Ga3 O21 O3 33.4(4) 4_664 3
Ga3 O21 O3 136.9(8) . 3
La O21 O3 122.8(7) 2_655 3
La O21 O3 30.0(4) 2 3
Ga3 O21 O3 137.9(7) 2_656 3
Ga3 O21 O2 67.6(9) 4_665 6_556
Ga2 O21 O2 93.3(10) . 6_556
O3 O21 O2 32.9(9) 6 6_556
La O21 O2 161.2(13) 4_665 6_556
O3 O21 O2 82.9(11) 2 6_556
O2 O21 O2 60.6(16) 3_655 6_556
La O21 O2 62.7(9) . 6_556
O2 O21 O2 104.2(19) 2_556 6_556
O3 O21 O2 41.9(9) 1_556 6_556
O21 O21 O2 95.5(8) 2_556 6_556
O1 O21 O2 115.9(11) . 6_556
O2 O21 O2 120.4(15) 4_665 6_556
O21 O21 O2 77.5(12) 3_655 6_556
O21 O21 O2 133.1(11) 4_665 6_556
O3 O21 O2 82.7(11) . 6_556
O1 O21 O2 80.6(8) 1_556 6_556
Ga1 O21 O2 66.5(9) . 6_556
Nb O21 O2 66.5(9) . 6_556
O1 O21 O2 136.2(9) 2 6_556
O21 O21 O2 122.2(8) 2 6_556
Ga2 O21 O2 122.8(9) 2_556 6_556
Ga3 O21 O2 20.1(7) 2_546 6_556
O2 O21 O2 127.4(14) 2 6_556
La O21 O2 98.9(8) 4_666 6_556
O3 O21 O2 164.6(11) 5_665 6_556
La O21 O2 44.5(6) 1_556 6_556
O21 O21 O2 8.1(7) 6_556 6_556
O2 O21 O2 40.2(14) 5_656 6_556
O3 O21 O2 65.8(8) 3_556 6_556
Ga3 O21 O2 104.0(10) 4_664 6_556
Ga3 O21 O2 62.4(7) . 6_556
La O21 O2 114.0(9) 2_655 6_556
La O21 O2 107.4(9) 2 6_556
Ga3 O21 O2 132.8(9) 2_656 6_556
O3 O21 O2 89.2(10) 3 6_556
Ga3 O21 O3 94.0(11) 4_665 4_666
Ga2 O21 O3 46.9(8) . 4_666
O3 O21 O3 154.6(10) 6 4_666
La O21 O3 74.2(7) 4_665 4_666
O3 O21 O3 117.2(11) 2 4_666
O2 O21 O3 94.7(17) 3_655 4_666
La O21 O3 139.6(8) . 4_666
O2 O21 O3 50.5(13) 2_556 4_666
O3 O21 O3 91.8(11) 1_556 4_666
O21 O21 O3 62.4(6) 2_556 4_666
O1 O21 O3 100.0(7) . 4_666
O2 O21 O3 43.2(11) 4_665 4_666
O21 O21 O3 86.4(8) 3_655 4_666
O21 O21 O3 40.7(7) 4_665 4_666
O3 O21 O3 152.7(9) . 4_666
O1 O21 O3 45.1(5) 1_556 4_666
Ga1 O21 O3 152.0(8) . 4_666
Nb O21 O3 152.0(8) . 4_666
O1 O21 O3 74.2(7) 2 4_666
O21 O21 O3 110.4(6) 2 4_666
Ga2 O21 O3 58.2(5) 2_556 4_666
Ga3 O21 O3 132.4(8) 2_546 4_666
O2 O21 O3 107.7(10) 2 4_666
La O21 O3 32.6(4) 4_666 4_666
O3 O21 O3 40.3(7) 5_665 4_666
La O21 O3 80.1(6) 1_556 4_666
O21 O21 O3 116.4(10) 6_556 4_666
O2 O21 O3 97.0(8) 5_656 4_666
O3 O21 O3 96.3(9) 3_556 4_666
Ga3 O21 O3 131.4(7) 4_664 4_666
Ga3 O21 O3 88.5(6) . 4_666
La O21 O3 74.3(5) 2_655 4_666
La O21 O3 105.0(7) 2 4_666
Ga3 O21 O3 24.2(4) 2_656 4_666
O3 O21 O3 134.4(8) 3 4_666
O2 O21 O3 124.5(9) 6_556 4_666
Ga3 O21 Ga2 144.7(10) 4_665 1_554
Ga2 O21 Ga2 99.3(9) . 1_554
O3 O21 Ga2 95.0(9) 6 1_554
La O21 Ga2 52.3(5) 4_665 1_554
O3 O21 Ga2 104.1(8) 2 1_554
O2 O21 Ga2 82.9(13) 3_655 1_554
La O21 Ga2 52.4(5) . 1_554
O2 O21 Ga2 139.6(13) 2_556 1_554
O3 O21 Ga2 156.4(11) 1_556 1_554
O21 O21 Ga2 144.3(11) 2_556 1_554
O1 O21 Ga2 13.6(4) . 1_554
O2 O21 Ga2 76.1(11) 4_665 1_554
O21 O21 Ga2 71.7(2) 3_655 1_554
O21 O21 Ga2 71.7(2) 4_665 1_554
O3 O21 Ga2 49.3(6) . 1_554
O1 O21 Ga2 128.6(7) 1_556 1_554
Ga1 O21 Ga2 83.3(5) . 1_554
Nb O21 Ga2 83.3(5) . 1_554
O1 O21 Ga2 88.8(7) 2 1_554
O21 O21 Ga2 53.9(7) 2 1_554
Ga2 O21 Ga2 115.4(6) 2_556 1_554
Ga3 O21 Ga2 116.6(7) 2_546 1_554
O2 O21 Ga2 42.5(10) 2 1_554
La O21 Ga2 141.8(7) 4_666 1_554
O3 O21 Ga2 78.6(6) 5_665 1_554
La O21 Ga2 138.2(6) 1_556 1_554
O21 O21 Ga2 120.8(9) 6_556 1_554
O2 O21 Ga2 105.8(10) 5_656 1_554
O3 O21 Ga2 143.5(7) 3_556 1_554
Ga3 O21 Ga2 41.8(3) 4_664 1_554
Ga3 O21 Ga2 87.5(5) . 1_554
La O21 Ga2 47.7(3) 2_655 1_554
La O21 Ga2 89.3(4) 2 1_554
Ga3 O21 Ga2 86.9(4) 2_656 1_554
O3 O21 Ga2 75.2(5) 3 1_554
O2 O21 Ga2 114.7(10) 6_556 1_554
O3 O21 Ga2 109.4(6) 4_666 1_554
Ga3 O21 O3 45.8(7) 4_665 5
Ga2 O21 O3 144.6(11) . 5
O3 O21 O3 30.0(7) 6 5
La O21 O3 113.3(8) 4_665 5
O3 O21 O3 31.4(8) 2 5
O2 O21 O3 110.2(18) 3_655 5
La O21 O3 79.2(6) . 5
O2 O21 O3 89.2(15) 2_556 5
O3 O21 O3 60.4(9) 1_556 5
O21 O21 O3 77.3(5) 2_556 5
O1 O21 O3 117.2(9) . 5
O2 O21 O3 173.6(15) 4_665 5
O21 O21 O3 124.9(13) 3_655 5
O21 O21 O3 173.5(10) 4_665 5
O3 O21 O3 55.8(7) . 5
O1 O21 O3 121.1(8) 1_556 5
Ga1 O21 O3 22.2(3) . 5
Nb O21 O3 22.2(3) . 5
O1 O21 O3 86.1(6) 2 5
O21 O21 O3 74.2(5) 2 5
Ga2 O21 O3 88.2(6) 2_556 5
Ga3 O21 O3 33.6(4) 2_546 5
O2 O21 O3 84.1(10) 2 5
La O21 O3 109.5(7) 4_666 5
O3 O21 O3 133.3(9) 5_665 5
La O21 O3 88.2(5) 1_556 5
O21 O21 O3 58.6(5) 6_556 5
O2 O21 O3 93.4(10) 5_656 5
O3 O21 O3 43.5(7) 3_556 5
Ga3 O21 O3 67.8(4) 4_664 5
Ga3 O21 O3 113.9(7) . 5
La O21 O3 146.2(8) 2_655 5
La O21 O3 54.5(4) 2 5
Ga3 O21 O3 162.8(8) 2_656 5
O3 O21 O3 39.4(7) 3 5
O2 O21 O3 53.3(8) 6_556 5
O3 O21 O3 139.5(7) 4_666 5
Ga2 O21 O3 105.1(6) 1_554 5
Ga3 O21 O1 102.6(10) 4_665 2_545
Ga2 O21 O1 89.4(9) . 2_545
O3 O21 O1 40.9(7) 6 2_545
La O21 O1 130.9(10) 4_665 2_545
O3 O21 O1 101.3(10) 2 2_545
O2 O21 O1 42.2(15) 3_655 2_545
La O21 O1 26.7(5) . 2_545
O2 O21 O1 141.1(14) 2_556 2_545
O3 O21 O1 78.6(9) 1_556 2_545
O21 O21 O1 132.7(8) 2_556 2_545
O1 O21 O1 78.6(7) . 2_545
O2 O21 O1 103.4(13) 4_665 2_545
O21 O21 O1 54.2(10) 3_655 2_545
O21 O21 O1 113.3(10) 4_665 2_545
O3 O21 O1 63.9(8) . 2_545
O1 O21 O1 95.0(7) 1_556 2_545
Ga1 O21 O1 69.8(5) . 2_545
Nb O21 O1 69.8(5) . 2_545
O1 O21 O1 149.7(10) 2 2_545
O21 O21 O1 108.9(9) 2 2_545
Ga2 O21 O1 157.7(7) 2_556 2_545
Ga3 O21 O1 49.3(4) 2_546 2_545
O2 O21 O1 106.3(12) 2 2_545
La O21 O1 127.5(7) 4_666 2_545
O3 O21 O1 150.9(8) 5_665 2_545
La O21 O1 68.2(6) 1_556 2_545
O21 O21 O1 42.1(6) 6_556 2_545
O2 O21 O1 41.2(10) 5_656 2_545
O3 O21 O1 100.5(7) 3_556 2_545
Ga3 O21 O1 84.2(6) 4_664 2_545
Ga3 O21 O1 47.9(3) . 2_545
La O21 O1 82.7(5) 2_655 2_545
La O21 O1 118.6(6) 2 2_545
Ga3 O21 O1 124.4(5) 2_656 2_545
O3 O21 O1 89.6(7) 3 2_545
O2 O21 O1 37.3(8) 6_556 2_545
O3 O21 O1 135.9(7) 4_666 2_545
Ga2 O21 O1 78.9(6) 1_554 2_545
O3 O21 O1 70.9(5) 5 2_545
Ga3 O21 Nb 25.2(5) 4_665 1_556
Ga2 O21 Nb 97.6(9) . 1_556
O3 O21 Nb 62.4(8) 6 1_556
La O21 Nb 138.0(8) 4_665 1_556
O3 O21 Nb 62.1(7) 2 1_556
O2 O21 Nb 97.1(16) 3_655 1_556
La O21 Nb 110.1(7) . 1_556
O2 O21 Nb 56.2(14) 2_556 1_556
O3 O21 Nb 12.2(7) 1_556 1_556
O21 O21 Nb 47.1(5) 2_556 1_556
O1 O21 Nb 163.9(9) . 1_556
O2 O21 Nb 124.6(12) 4_665 1_556
O21 O21 Nb 112.5(8) 3_655 1_556
O21 O21 Nb 130.8(4) 4_665 1_556
O3 O21 Nb 108.3(7) . 1_556
O1 O21 Nb 69.4(5) 1_556 1_556
Ga1 O21 Nb 75.2(4) . 1_556
Nb O21 Nb 75.2(4) . 1_556
O1 O21 Nb 96.3(6) 2 1_556
O21 O21 Nb 117.2(7) 2 1_556
Ga2 O21 Nb 75.2(5) 2_556 1_556
Ga3 O21 Nb 41.5(2) 2_546 1_556
O2 O21 Nb 129.4(11) 2 1_556
La O21 Nb 61.1(4) 4_666 1_556
O3 O21 Nb 120.9(8) 5_665 1_556
La O21 Nb 45.7(3) 1_556 1_556
O21 O21 Nb 44.6(4) 6_556 1_556
O2 O21 Nb 71.8(9) 5_656 1_556
O3 O21 Nb 24.8(3) 3_556 1_556
Ga3 O21 Nb 120.0(5) 4_664 1_556
Ga3 O21 Nb 94.8(5) . 1_556
La O21 Nb 147.0(6) 2_655 1_556
La O21 Nb 83.1(4) 2 1_556
Ga3 O21 Nb 116.1(6) 2_656 1_556
O3 O21 Nb 87.7(5) 3 1_556
O2 O21 Nb 48.4(6) 6_556 1_556
O3 O21 Nb 93.7(6) 4_666 1_556
Ga2 O21 Nb 156.9(7) 1_554 1_556
O3 O21 Nb 53.1(4) 5 1_556
O1 O21 Nb 85.7(5) 2_545 1_556
Ga3 O21 Ga1 25.2(5) 4_665 1_556
Ga2 O21 Ga1 97.6(9) . 1_556
O3 O21 Ga1 62.4(8) 6 1_556
La O21 Ga1 138.0(8) 4_665 1_556
O3 O21 Ga1 62.1(7) 2 1_556
O2 O21 Ga1 97.1(16) 3_655 1_556
La O21 Ga1 110.1(7) . 1_556
O2 O21 Ga1 56.2(14) 2_556 1_556
O3 O21 Ga1 12.2(7) 1_556 1_556
O21 O21 Ga1 47.1(5) 2_556 1_556
O1 O21 Ga1 163.9(9) . 1_556
O2 O21 Ga1 124.6(12) 4_665 1_556
O21 O21 Ga1 112.5(8) 3_655 1_556
O21 O21 Ga1 130.8(4) 4_665 1_556
O3 O21 Ga1 108.3(7) . 1_556
O1 O21 Ga1 69.4(5) 1_556 1_556
Ga1 O21 Ga1 75.2(4) . 1_556
Nb O21 Ga1 75.2(4) . 1_556
O1 O21 Ga1 96.3(6) 2 1_556
O21 O21 Ga1 117.2(7) 2 1_556
Ga2 O21 Ga1 75.2(5) 2_556 1_556
Ga3 O21 Ga1 41.5(2) 2_546 1_556
O2 O21 Ga1 129.4(11) 2 1_556
La O21 Ga1 61.1(4) 4_666 1_556
O3 O21 Ga1 120.9(8) 5_665 1_556
La O21 Ga1 45.7(3) 1_556 1_556
O21 O21 Ga1 44.6(4) 6_556 1_556
O2 O21 Ga1 71.8(9) 5_656 1_556
O3 O21 Ga1 24.8(3) 3_556 1_556
Ga3 O21 Ga1 120.0(5) 4_664 1_556
Ga3 O21 Ga1 94.8(5) . 1_556
La O21 Ga1 147.0(6) 2_655 1_556
La O21 Ga1 83.1(4) 2 1_556
Ga3 O21 Ga1 116.1(6) 2_656 1_556
O3 O21 Ga1 87.7(5) 3 1_556
O2 O21 Ga1 48.4(6) 6_556 1_556
O3 O21 Ga1 93.7(6) 4_666 1_556
Ga2 O21 Ga1 156.9(7) 1_554 1_556
O3 O21 Ga1 53.1(4) 5 1_556
O1 O21 Ga1 85.7(5) 2_545 1_556
Nb O21 Ga1 0.0 1_556 1_556
Ga3 O21 O21 97.2(12) 4_665 5_656
Ga2 O21 O21 54.7(8) . 5_656
O3 O21 O21 69.1(8) 6 5_656
La O21 O21 147.8(11) 4_665 5_656
O3 O21 O21 123.1(12) 2 5_656
O2 O21 O21 24.9(14) 3_655 5_656
La O21 O21 62.5(4) . 5_656
O2 O21 O21 111.1(14) 2_556 5_656
O3 O21 O21 60.4(9) 1_556 5_656
O21 O21 O21 110.0(14) 2_556 5_656
O1 O21 O21 97.6(8) . 5_656
O2 O21 O21 79.8(13) 4_665 5_656
O21 O21 O21 41.2(8) 3_655 5_656
O21 O21 O21 92.5(9) 4_665 5_656
O3 O21 O21 105.1(9) . 5_656
O1 O21 O21 53.8(6) 1_556 5_656
Ga1 O21 O21 103.8(7) . 5_656
Nb O21 O21 103.8(7) . 5_656
O1 O21 O21 165.2(12) 2 5_656
O21 O21 O21 149.8(11) 2 5_656
Ga2 O21 O21 137.1(10) 2_556 5_656
Ga3 O21 O21 60.6(5) 2_546 5_656
O2 O21 O21 144.5(14) 2 5_656
La O21 O21 88.0(8) 4_666 5_656
O3 O21 O21 130.9(9) 5_665 5_656
La O21 O21 33.1(5) 1_556 5_656
O21 O21 O21 36.5(6) 6_556 5_656
O2 O21 O21 0.4(9) 5_656 5_656
O3 O21 O21 96.4(9) 3_556 5_656
Ga3 O21 O21 125.0(8) 4_664 5_656
Ga3 O21 O21 23.7(3) . 5_656
La O21 O21 78.8(6) 2_655 5_656
La O21 O21 148.0(9) 2 5_656
Ga3 O21 O21 94.8(7) 2_656 5_656
O3 O21 O21 126.5(9) 3 5_656
O2 O21 O21 40.6(7) 6_556 5_656
O3 O21 O21 96.8(9) 4_666 5_656
Ga2 O21 O21 105.5(7) 1_554 5_656
O3 O21 O21 93.8(7) 5 5_656
O1 O21 O21 41.2(4) 2_545 5_656
Nb O21 O21 72.2(7) 1_556 5_656
Ga1 O21 O21 72.2(7) 1_556 5_656
Ga3 O21 O21 70.0(9) 4_665 5_666
Ga2 O21 O21 80.8(12) . 5_666
O3 O21 O21 137.6(12) 6 5_666
La O21 O21 65.3(5) 4_665 5_666
O3 O21 O21 83.2(9) 2 5_666
O2 O21 O21 128.2(19) 3_655 5_666
La O21 O21 167.9(11) . 5_666
O2 O21 O21 25.9(13) 2_556 5_666
O3 O21 O21 87.1(11) 1_556 5_666
O21 O21 O21 36.9(6) 2_556 5_666
O1 O21 O21 114.1(9) . 5_666
O2 O21 O21 74.7(13) 4_665 5_666
O21 O21 O21 120.8(12) 3_655 5_666
O21 O21 O21 67.7(12) 4_665 5_666
O3 O21 O21 131.4(9) . 5_666
O1 O21 O21 69.7(9) 1_556 5_666
Ga1 O21 O21 117.6(7) . 5_666
Nb O21 O21 117.6(7) . 5_666
O1 O21 O21 44.3(5) 2 5_666
O21 O21 O21 87.2(6) 2 5_666
Ga2 O21 O21 23.7(2) 2_556 5_666
Ga3 O21 O21 122.1(9) 2_546 5_666
O2 O21 O21 90.6(9) 2 5_666
La O21 O21 35.6(6) 4_666 5_666
O3 O21 O21 39.0(5) 5_665 5_666
La O21 O21 94.8(9) 1_556 5_666
O21 O21 O21 122.8(12) 6_556 5_666
O2 O21 O21 122.9(12) 5_656 5_666
O3 O21 O21 72.3(7) 3_556 5_666
Ga3 O21 O21 112.1(6) 4_664 5_666
Ga3 O21 O21 121.6(9) . 5_666
La O21 O21 101.6(8) 2_655 5_666
La O21 O21 71.4(4) 2 5_666
Ga3 O21 O21 53.1(6) 2_656 5_666
O3 O21 O21 101.4(6) 3 5_666
O2 O21 O21 129.0(11) 6_556 5_666
O3 O21 O21 34.5(6) 4_666 5_666
Ga2 O21 O21 116.3(7) 1_554 5_666
O3 O21 O21 109.8(8) 5 5_666
O1 O21 O21 163.0(11) 2_545 5_666
Nb O21 O21 81.9(8) 1_556 5_666
Ga1 O21 O21 81.9(8) 1_556 5_666
O21 O21 O21 123.0(12) 5_656 5_666
Ga3 O21 Ga2 89.9(9) 4_665 2_546
Ga2 O21 Ga2 77.9(8) . 2_546
O3 O21 Ga2 46.0(7) 6 2_546
La O21 Ga2 152.4(10) 4_665 2_546
O3 O21 Ga2 103.9(10) 2 2_546
O2 O21 Ga2 38.2(16) 3_655 2_546
La O21 Ga2 49.1(4) . 2_546
O2 O21 Ga2 120.1(13) 2_556 2_546
O3 O21 Ga2 58.9(7) 1_556 2_546
O21 O21 Ga2 114.1(9) 2_556 2_546
O1 O21 Ga2 97.4(7) . 2_546
O2 O21 Ga2 100.7(13) 4_665 2_546
O21 O21 Ga2 54.8(10) 3_655 2_546
O21 O21 Ga2 113.0(9) 4_665 2_546
O3 O21 Ga2 84.3(8) . 2_546
O1 O21 Ga2 75.2(5) 1_556 2_546
Ga1 O21 Ga2 80.4(5) . 2_546
Nb O21 Ga2 80.4(5) . 2_546
O1 O21 Ga2 158.7(6) 2 2_546
O21 O21 Ga2 129.4(7) 2 2_546
Ga2 O21 Ga2 143.1(7) 2_556 2_546
Ga3 O21 Ga2 41.9(3) 2_546 2_546
O2 O21 Ga2 128.7(11) 2 2_546
La O21 Ga2 104.9(5) 4_666 2_546
O3 O21 Ga2 153.5(7) 5_665 2_546
La O21 Ga2 45.4(3) 1_556 2_546
O21 O21 Ga2 23.8(3) 6_556 2_546
O2 O21 Ga2 23.2(9) 5_656 2_546
O3 O21 Ga2 88.2(6) 3_556 2_546
Ga3 O21 Ga2 105.7(6) 4_664 2_546
Ga3 O21 Ga2 41.0(2) . 2_546
La O21 Ga2 91.0(5) 2_655 2_546
La O21 Ga2 127.2(6) 2 2_546
Ga3 O21 Ga2 117.7(5) 2_656 2_546
O3 O21 Ga2 103.0(7) 3 2_546
O2 O21 Ga2 23.0(7) 6_556 2_546
O3 O21 Ga2 119.7(7) 4_666 2_546
Ga2 O21 Ga2 100.2(6) 1_554 2_546
O3 O21 Ga2 72.9(5) 5 2_546
O1 O21 Ga2 22.9(4) 2_545 2_546
Nb O21 Ga2 68.2(4) 1_556 2_546
Ga1 O21 Ga2 68.2(4) 1_556 2_546
O21 O21 Ga2 23.5(3) 5_656 2_546
O21 O21 Ga2 140.1(10) 5_666 2_546
Ga3 O21 Ga3 24.3(5) 4_665 1_455
Ga2 O21 Ga3 136.3(11) . 1_455
O3 O21 Ga3 48.7(8) 6 1_455
La O21 Ga3 112.2(7) 4_665 1_455
O3 O21 Ga3 25.2(6) 2 1_455
O2 O21 Ga3 121.5(18) 3_655 1_455
La O21 Ga3 100.7(7) . 1_455
O2 O21 Ga3 67.3(15) 2_556 1_455
O3 O21 Ga3 49.3(7) 1_556 1_455
O21 O21 Ga3 55.3(4) 2_556 1_455
O1 O21 Ga3 136.3(8) . 1_455
O2 O21 Ga3 159.6(13) 4_665 1_455
O21 O21 Ga3 138.4(12) 3_655 1_455
O21 O21 Ga3 156.8(11) 4_665 1_455
O3 O21 Ga3 75.1(7) . 1_455
O1 O21 Ga3 107.5(7) 1_556 1_455
Ga1 O21 Ga3 40.8(3) . 1_455
Nb O21 Ga3 40.8(3) . 1_455
O1 O21 Ga3 75.3(4) 2 1_455
O21 O21 Ga3 79.9(5) 2 1_455
Ga2 O21 Ga3 69.5(4) 2_556 1_455
Ga3 O21 Ga3 41.8(2) 2_546 1_455
O2 O21 Ga3 91.7(10) 2 1_455
La O21 Ga3 88.3(5) 4_666 1_455
O3 O21 Ga3 119.5(7) 5_665 1_455
La O21 Ga3 82.1(4) 1_556 1_455
O21 O21 Ga3 63.2(3) 6_556 1_455
O2 O21 Ga3 99.0(10) 5_656 1_455
O3 O21 Ga3 22.2(4) 3_556 1_455
Ga3 O21 Ga3 82.0(4) 4_664 1_455
Ga3 O21 Ga3 122.8(6) . 1_455
La O21 Ga3 168.2(7) 2_655 1_455
La O21 Ga3 49.6(2) 2 1_455
Ga3 O21 Ga3 141.1(7) 2_656 1_455
O3 O21 Ga3 49.1(4) 3 1_455
O2 O21 Ga3 60.9(7) 6_556 1_455
O3 O21 Ga3 117.5(7) 4_666 1_455
Ga2 O21 Ga3 123.0(6) 1_554 1_455
O3 O21 Ga3 22.0(3) 5 1_455
O1 O21 Ga3 88.4(5) 2_545 1_455
Nb O21 Ga3 38.64(19) 1_556 1_455
Ga1 O21 Ga3 38.64(19) 1_556 1_455
O21 O21 Ga3 99.4(7) 5_656 1_455
O21 O21 Ga3 89.2(6) 5_666 1_455
Ga2 O21 Ga3 83.6(4) 2_546 1_455
Ga3 O21 O2 70.4(10) 4_665 5_666
Ga2 O21 O2 87.3(13) . 5_666
O3 O21 O2 136.1(11) 6 5_666
La O21 O2 59.2(7) 4_665 5_666
O3 O21 O2 78.4(10) 2 5_666
O2 O21 O2 135.0(18) 3_655 5_666
La O21 O2 163.4(10) . 5_666
O2 O21 O2 29.3(14) 2_556 5_666
O3 O21 O2 91.7(11) 1_556 5_666
O21 O21 O2 38.7(7) 2_556 5_666
O1 O21 O2 110.6(9) . 5_666
O2 O21 O2 78.2(17) 4_665 5_666
O21 O21 O2 126.1(13) 3_655 5_666
O21 O21 O2 69.8(12) 4_665 5_666
O3 O21 O2 123.6(9) . 5_666
O1 O21 O2 77.6(10) 1_556 5_666
Ga1 O21 O2 112.1(7) . 5_666
Nb O21 O2 112.1(7) . 5_666
O1 O21 O2 36.5(7) 2 5_666
O21 O21 O2 79.4(7) 2 5_666
Ga2 O21 O2 18.8(6) 2_556 5_666
Ga3 O21 O2 123.7(8) 2_546 5_666
O2 O21 O2 83.0(8) 2 5_666
La O21 O2 43.2(8) 4_666 5_666
O3 O21 O2 36.4(7) 5_665 5_666
La O21 O2 102.1(9) 1_556 5_666
O21 O21 O2 128.1(11) 6_556 5_666
O2 O21 O2 130.8(14) 5_656 5_666
O3 O21 O2 72.7(8) 3_556 5_666
Ga3 O21 O2 104.2(6) 4_664 5_666
Ga3 O21 O2 128.6(9) . 5_666
La O21 O2 102.6(8) 2_655 5_666
La O21 O2 64.6(6) 2 5_666
Ga3 O21 O2 56.6(8) 2_656 5_666
O3 O21 O2 94.5(7) 3 5_666
O2 O21 O2 133.4(12) 6_556 5_666
O3 O21 O2 40.5(9) 4_666 5_666
Ga2 O21 O2 111.1(7) 1_554 5_666
O3 O21 O2 106.9(9) 5 5_666
O1 O21 O2 169.9(10) 2_545 5_666
Nb O21 O2 85.3(8) 1_556 5_666
Ga1 O21 O2 85.3(8) 1_556 5_666
O21 O21 O2 130.8(11) 5_656 5_666
O21 O21 O2 7.9(7) 5_666 5_666
Ga2 O21 O2 147.2(9) 2_546 5_666
Ga3 O21 O2 87.4(7) 1_455 5_666
Ga3 O21 O3 132.9(11) 4_665 4_665
Ga2 O21 O3 85.0(9) . 4_665
O3 O21 O3 136.1(9) 6 4_665
La O21 O3 20.3(5) 4_665 4_665
O3 O21 O3 107.5(9) 2 4_665
O2 O21 O3 103.4(15) 3_655 4_665
La O21 O3 95.1(7) . 4_665
O2 O21 O3 98.3(12) 2_556 4_665
O3 O21 O3 159.6(11) 1_556 4_665
O21 O21 O3 107.0(7) 2_556 4_665
O1 O21 O3 41.6(5) . 4_665
O2 O21 O3 54.9(11) 4_665 4_665
O21 O21 O3 86.6(7) 3_655 4_665
O21 O21 O3 43.6(7) 4_665 4_665
O3 O21 O3 84.3(8) . 4_665
O1 O21 O3 106.8(7) 1_556 4_665
Ga1 O21 O3 110.5(7) . 4_665
Nb O21 O3 110.5(7) . 4_665
O1 O21 O3 61.0(6) 2 4_665
O21 O21 O3 56.1(5) 2 4_665
Ga2 O21 O3 79.2(6) 2_556 4_665
Ga3 O21 O3 158.1(8) 2_546 4_665
O2 O21 O3 46.3(9) 2 4_665
La O21 O3 99.5(6) 4_666 4_665
O3 O21 O3 34.6(6) 5_665 4_665
La O21 O3 141.5(7) 1_556 4_665
O21 O21 O3 160.7(7) 6_556 4_665
O2 O21 O3 127.9(9) 5_656 4_665
O3 O21 O3 134.3(8) 3_556 4_665
Ga3 O21 O3 65.8(5) 4_664 4_665
Ga3 O21 O3 103.7(6) . 4_665
La O21 O3 48.8(4) 2_655 4_665
La O21 O3 82.8(6) 2 4_665
Ga3 O21 O3 52.3(4) 2_656 4_665
O3 O21 O3 90.8(8) 3 4_665
O2 O21 O3 157.5(11) 6_556 4_665
O3 O21 O3 69.3(6) 4_666 4_665
Ga2 O21 O3 44.0(4) 1_554 4_665
O3 O21 O3 130.2(6) 5 4_665
O1 O21 O3 120.2(7) 2_545 4_665
Nb O21 O3 154.1(7) 1_556 4_665
Ga1 O21 O3 154.1(7) 1_556 4_665
O21 O21 O3 127.5(8) 5_656 4_665
O21 O21 O3 73.0(6) 5_666 4_665
Ga2 O21 O3 137.0(6) 2_546 4_665
Ga3 O21 O3 132.4(6) 1_455 4_665
O2 O21 O3 69.0(8) 5_666 4_665
Ga3 O21 O21 102.4(10) 4_665 6
Ga2 O21 O21 118.6(9) . 6
O3 O21 O21 36.5(7) 6 6
La O21 O21 103.7(10) 4_665 6
O3 O21 O21 79.7(8) 2 6
O2 O21 O21 71.7(15) 3_655 6
La O21 O21 23.2(5) . 6
O2 O21 O21 146.8(14) 2_556 6
O3 O21 O21 97.7(10) 1_556 6
O21 O21 O21 134.89(15) 2_556 6
O1 O21 O21 66.1(6) . 6
O2 O21 O21 119.3(12) 4_665 6
O21 O21 O21 77.5(8) 3_655 6
O21 O21 O21 122.8(6) 4_665 6
O3 O21 O21 29.5(7) . 6
O1 O21 O21 129.4(8) 1_556 6
Ga1 O21 O21 44.7(4) . 6
Nb O21 O21 44.7(4) . 6
O1 O21 O21 116.2(8) 2 6
O21 O21 O21 74.6(9) 2 6
Ga2 O21 O21 137.2(5) 2_556 6
Ga3 O21 O21 57.5(5) 2_546 6
O2 O21 O21 73.4(10) 2 6
La O21 O21 157.6(9) 4_666 6
O3 O21 O21 136.3(10) 5_665 6
La O21 O21 99.9(7) 1_556 6
O21 O21 O21 66.4(8) 6_556 6
O2 O21 O21 75.5(11) 5_656 6
O3 O21 O21 100.1(7) 3_556 6
Ga3 O21 O21 50.3(5) 4_664 6
Ga3 O21 O21 78.3(5) . 6
La O21 O21 88.7(5) 2_655 6
La O21 O21 88.8(4) 2 6
Ga3 O21 O21 139.2(5) 2_656 6
O3 O21 O21 58.8(6) 3 6
O2 O21 O21 58.8(10) 6_556 6
O3 O21 O21 162.5(5) 4_666 6
Ga2 O21 O21 59.1(5) 1_554 6
O3 O21 O21 57.6(5) 5 6
O1 O21 O21 34.3(5) 2_545 6
Nb O21 O21 98.8(7) 1_556 6
Ga1 O21 O21 98.8(7) 1_556 6
O21 O21 O21 75.6(5) 5_656 6
O21 O21 O21 160.0(7) 5_666 6
Ga2 O21 O21 55.4(5) 2_546 6
Ga3 O21 O21 79.6(4) 1_455 6
O2 O21 O21 152.6(8) 5_666 6
O3 O21 O21 102.5(8) 4_665 6
Ga3 O21 O3 35.0(7) 4_665 4_556
Ga2 O21 O3 111.0(10) . 4_556
O3 O21 O3 39.1(8) 6 4_556
La O21 O3 142.8(8) 4_665 4_556
O3 O21 O3 55.5(9) 2 4_556
O2 O21 O3 92.2(18) 3_655 4_556
La O21 O3 89.2(7) . 4_556
O2 O21 O3 76.9(15) 2_556 4_556
O3 O21 O3 26.6(6) 1_556 4_556
O21 O21 O3 66.1(5) 2_556 4_556
O1 O21 O3 141.7(9) . 4_556
O2 O21 O3 141.0(14) 4_665 4_556
O21 O21 O3 109.3(11) 3_655 4_556
O21 O21 O3 150.8(5) 4_665 4_556
O3 O21 O3 86.6(6) . 4_556
O1 O21 O3 86.6(7) 1_556 4_556
Ga1 O21 O3 56.1(4) . 4_556
Nb O21 O3 56.1(4) . 4_556
O1 O21 O3 104.1(6) 2 4_556
O21 O21 O3 107.7(5) 2 4_556
Ga2 O21 O3 90.6(5) 2_556 4_556
Ga3 O21 O3 19.3(3) 2_546 4_556
O2 O21 O3 118.4(10) 2 4_556
La O21 O3 84.4(5) 4_666 4_556
O3 O21 O3 141.0(7) 5_665 4_556
La O21 O3 54.2(4) 1_556 4_556
O21 O21 O3 33.4(4) 6_556 4_556
O2 O21 O3 68.6(10) 5_656 4_556
O3 O21 O3 33.1(5) 3_556 4_556
Ga3 O21 O3 101.9(6) 4_664 4_556
Ga3 O21 O3 92.6(6) . 4_556
La O21 O3 146.7(7) 2_655 4_556
La O21 O3 80.2(5) 2 4_556
Ga3 O21 O3 138.3(7) 2_656 4_556
O3 O21 O3 73.6(3) 3 4_556
O2 O21 O3 33.1(6) 6_556 4_556
O3 O21 O3 116.8(7) 4_666 4_556
Ga2 O21 O3 133.8(7) 1_554 4_556
O3 O21 O3 34.7(6) 5 4_556
O1 O21 O3 67.7(5) 2_545 4_556
Nb O21 O3 23.3(3) 1_556 4_556
Ga1 O21 O3 23.3(3) 1_556 4_556
O21 O21 O3 69.0(7) 5_656 4_556
O21 O21 O3 102.8(8) 5_666 4_556
Ga2 O21 O3 56.0(4) 2_546 4_556
Ga3 O21 O3 30.6(3) 1_455 4_556
O2 O21 O3 104.6(7) 5_666 4_556
O3 O21 O3 162.9(9) 4_665 4_556
O21 O21 O3 75.6(6) 6 4_556
Ga3 O21 O2 122.2(12) 4_665 1_554
Ga2 O21 O2 120.6(11) . 1_554
O3 O21 O2 89.7(10) 6 1_554
La O21 O2 43.7(10) 4_665 1_554
O3 O21 O2 81.6(11) 2 1_554
O2 O21 O2 104.6(16) 3_655 1_554
La O21 O2 63.8(8) . 1_554
O2 O21 O2 124.4(12) 2_556 1_554
O3 O21 O2 149.6(12) 1_556 1_554
O21 O21 O2 124.6(13) 2_556 1_554
O1 O21 O2 36.3(8) . 1_554
O2 O21 O2 93.7(12) 4_665 1_554
O21 O21 O2 94.8(7) 3_655 1_554
O21 O21 O2 85.9(7) 4_665 1_554
O3 O21 O2 37.8(8) . 1_554
O1 O21 O2 149.2(10) 1_556 1_554
Ga1 O21 O2 67.2(8) . 1_554
Nb O21 O2 67.2(8) . 1_554
O1 O21 O2 70.3(10) 2 1_554
O21 O21 O2 30.9(10) 2 1_554
Ga2 O21 O2 98.4(9) 2_556 1_554
Ga3 O21 O2 111.5(8) 2_546 1_554
O2 O21 O2 20.5(16) 2 1_554
La O21 O2 142.0(8) 4_666 1_554
O3 O21 O2 76.9(8) 5_665 1_554
La O21 O2 157.1(8) 1_556 1_554
O21 O21 O2 126.3(10) 6_556 1_554
O2 O21 O2 124.7(13) 5_656 1_554
O3 O21 O2 121.3(9) 3_556 1_554
Ga3 O21 O2 21.6(7) 4_664 1_554
Ga3 O21 O2 109.8(8) . 1_554
La O21 O2 69.3(7) 2_655 1_554
La O21 O2 66.0(8) 2 1_554
Ga3 O21 O2 98.1(8) 2_656 1_554
O3 O21 O2 54.0(8) 3 1_554
O2 O21 O2 118.5(8) 6_556 1_554
O3 O21 O2 115.5(9) 4_666 1_554
Ga2 O21 O2 23.4(7) 1_554 1_554
O3 O21 O2 89.2(9) 5 1_554
O1 O21 O2 89.4(8) 2_545 1_554
Nb O21 O2 141.4(9) 1_556 1_554
Ga1 O21 O2 141.4(9) 1_556 1_554
O21 O21 O2 124.5(9) 5_656 1_554
O21 O21 O2 107.5(10) 5_666 1_554
Ga2 O21 O2 112.3(8) 2_546 1_554
Ga3 O21 O2 103.1(8) 1_455 1_554
O2 O21 O2 100.4(12) 5_666 1_554
O3 O21 O2 46.5(8) 4_665 1_554
O21 O21 O2 60.0(9) 6 1_554
O3 O21 O2 123.0(9) 4_556 1_554
Ga3 O21 O2 132.9(12) 4_665 5_655
Ga2 O21 O2 95.4(10) . 5_655
O3 O21 O2 65.2(10) 6 5_655
La O21 O2 90.8(11) 4_665 5_655
O3 O21 O2 106.9(11) 2 5_655
O2 O21 O2 56.1(17) 3_655 5_655
La O21 O2 14.1(7) . 5_655
O2 O21 O2 176.0(15) 2_556 5_655
O3 O21 O2 118.6(10) 1_556 5_655
O21 O21 O2 165.4(7) 2_556 5_655
O1 O21 O2 39.9(9) . 5_655
O2 O21 O2 89.1(11) 4_665 5_655
O21 O21 O2 54.3(7) 3_655 5_655
O21 O21 O2 92.3(8) 4_665 5_655
O3 O21 O2 45.1(10) . 5_655
O1 O21 O2 117.5(8) 1_556 5_655
Ga1 O21 O2 73.1(9) . 5_655
Nb O21 O2 73.1(9) . 5_655
O1 O21 O2 122.5(11) 2 5_655
O21 O21 O2 79.7(12) 2 5_655
Ga2 O21 O2 150.7(9) 2_556 5_655
Ga3 O21 O2 83.3(7) 2_546 5_655
O2 O21 O2 72.3(16) 2 5_655
La O21 O2 154.5(8) 4_666 5_655
O3 O21 O2 115.1(10) 5_665 5_655
La O21 O2 104.6(7) 1_556 5_655
O21 O21 O2 82.3(8) 6_556 5_655
O2 O21 O2 72.4(10) 5_656 5_655
O3 O21 O2 130.5(10) 3_556 5_655
Ga3 O21 O2 56.6(9) 4_664 5_655
Ga3 O21 O2 62.6(7) . 5_655
La O21 O2 58.1(7) 2_655 5_655
La O21 O2 107.6(9) 2 5_655
Ga3 O21 O2 108.6(8) 2_656 5_655
O3 O21 O2 80.4(9) 3 5_655
O2 O21 O2 76.7(9) 6_556 5_655
O3 O21 O2 132.2(8) 4_666 5_655
Ga2 O21 O2 38.6(8) 1_554 5_655
O3 O21 O2 88.2(8) 5 5_655
O1 O21 O2 40.3(8) 2_545 5_655
Nb O21 O2 124.0(8) 1_556 5_655
Ga1 O21 O2 124.0(8) 1_556 5_655
O21 O21 O2 72.2(8) 5_656 5_655
O21 O21 O2 154.0(11) 5_666 5_655
Ga2 O21 O2 62.0(7) 2_546 5_655
Ga3 O21 O2 110.2(8) 1_455 5_655
O2 O21 O2 149.6(13) 5_666 5_655
O3 O21 O2 81.1(8) 4_665 5_655
O21 O21 O2 30.6(6) 6 5_655
O3 O21 O2 102.6(9) 4_556 5_655
O2 O21 O2 52.5(5) 1_554 5_655
Ga3 O21 O3 75.6(8) 4_665 4
Ga2 O21 O3 147.6(11) . 4
O3 O21 O3 29.0(6) 6 4
La O21 O3 99.9(8) 4_665 4
O3 O21 O3 48.1(8) 2 4
O2 O21 O3 100.0(17) 3_655 4
La O21 O3 54.8(5) . 4
O2 O21 O3 116.3(16) 2_556 4
O3 O21 O3 86.4(7) 1_556 4
O21 O21 O3 105.0(6) 2_556 4
O1 O21 O3 87.2(8) . 4
O2 O21 O3 148.9(13) 4_665 4
O21 O21 O3 108.6(11) 3_655 4
O21 O21 O3 147.4(5) 4_665 4
O3 O21 O3 26.8(6) . 4
O1 O21 O3 142.3(8) 1_556 4
Ga1 O21 O3 13.1(4) . 4
Nb O21 O3 13.1(4) . 4
O1 O21 O3 92.1(6) 2 4
O21 O21 O3 60.5(5) 2 4
Ga2 O21 O3 106.8(6) 2_556 4
Ga3 O21 O3 48.6(4) 2_546 4
O2 O21 O3 66.0(9) 2 4
La O21 O3 139.6(6) 4_666 4
O3 O21 O3 131.9(6) 5_665 4
La O21 O3 105.8(6) 1_556 4
O21 O21 O3 69.6(7) 6_556 4
O2 O21 O3 95.0(11) 5_656 4
O3 O21 O3 73.4(4) 3_556 4
Ga3 O21 O3 44.0(4) 4_664 4
Ga3 O21 O3 106.0(6) . 4
La O21 O3 117.0(7) 2_655 4
La O21 O3 60.5(4) 2 4
Ga3 O21 O3 161.8(7) 2_656 4
O3 O21 O3 31.8(6) 3 4
O2 O21 O3 61.9(9) 6_556 4
O3 O21 O3 165.0(9) 4_666 4
Ga2 O21 O3 75.7(5) 1_554 4
O3 O21 O3 30.1(6) 5 4
O1 O21 O3 58.2(5) 2_545 4
Nb O21 O3 81.5(4) 1_556 4
Ga1 O21 O3 81.5(4) 1_556 4
O21 O21 O3 95.2(7) 5_656 4
O21 O21 O3 130.5(7) 5_666 4
Ga2 O21 O3 71.8(5) 2_546 4
Ga3 O21 O3 51.3(4) 1_455 4
O2 O21 O3 124.6(6) 5_666 4
O3 O21 O3 109.8(7) 4_665 4
O21 O21 O3 31.6(4) 6 4
O3 O21 O3 59.9(4) 4_556 4
O2 O21 O3 63.7(8) 1_554 4
O2 O21 O3 60.5(9) 5_655 4
Ga3 O21 O21 123.5(8) 4_665 1_554
Ga2 O21 O21 120.5(8) . 1_554
O3 O21 O21 82.6(8) 6 1_554
La O21 O21 52.4(7) 4_665 1_554
O3 O21 O21 82.9(7) 2 1_554
O2 O21 O21 98.0(14) 3_655 1_554
La O21 O21 55.0(5) . 1_554
O2 O21 O21 132.4(12) 2_556 1_554
O3 O21 O21 144.6(8) 1_556 1_554
O21 O21 O21 131.4(9) 2_556 1_554
O1 O21 O21 34.8(6) . 1_554
O2 O21 O21 96.2(11) 4_665 1_554
O21 O21 O21 90.000(3) 3_655 1_554
O21 O21 O21 90.000(3) 4_665 1_554
O3 O21 O21 31.6(6) . 1_554
O1 O21 O21 149.9(5) 1_556 1_554
Ga1 O21 O21 63.7(4) . 1_554
Nb O21 O21 63.7(4) . 1_554
O1 O21 O21 78.3(7) 2 1_554
O21 O21 O21 36.8(8) 2 1_554
Ga2 O21 O21 106.5(4) 2_556 1_554
Ga3 O21 O21 104.8(4) 2_546 1_554
O2 O21 O21 28.1(10) 2 1_554
La O21 O21 150.7(4) 4_666 1_554
O3 O21 O21 85.1(5) 5_665 1_554
La O21 O21 148.4(4) 1_556 1_554
O21 O21 O21 117.8(8) 6_556 1_554
O2 O21 O21 116.6(9) 5_656 1_554
O3 O21 O21 122.2(4) 3_556 1_554
Ga3 O21 O21 20.6(3) 4_664 1_554
Ga3 O21 O21 103.7(4) . 1_554
La O21 O21 68.9(4) 2_655 1_554
La O21 O21 70.5(3) 2 1_554
Ga3 O21 O21 103.5(4) 2_656 1_554
O3 O21 O21 54.0(5) 3 1_554
O2 O21 O21 110.1(8) 6_556 1_554
O3 O21 O21 122.8(5) 4_666 1_554
Ga2 O21 O21 21.3(3) 1_554 1_554
O3 O21 O21 85.9(4) 5 1_554
O1 O21 O21 80.5(5) 2_545 1_554
Nb O21 O21 138.9(3) 1_556 1_554
Ga1 O21 O21 138.9(3) 1_556 1_554
O21 O21 O21 116.4(6) 5_656 1_554
O21 O21 O21 116.4(6) 5_666 1_554
Ga2 O21 O21 103.4(4) 2_546 1_554
Ga3 O21 O21 102.1(3) 1_455 1_554
O2 O21 O21 109.3(7) 5_666 1_554
O3 O21 O21 53.4(5) 4_665 1_554
O21 O21 O21 51.4(6) 6 1_554
O3 O21 O21 118.2(4) 4_556 1_554
O2 O21 O21 8.9(7) 1_554 1_554
O2 O21 O21 44.2(7) 5_655 1_554
O3 O21 O21 58.3(4) 4 1_554
Ga3 O21 O21 56.5(8) 4_665 1_556
Ga2 O21 O21 59.5(8) . 1_556
O3 O21 O21 97.4(8) 6 1_556
La O21 O21 127.6(7) 4_665 1_556
O3 O21 O21 97.1(7) 2 1_556
O2 O21 O21 82.0(14) 3_655 1_556
La O21 O21 125.0(5) . 1_556
O2 O21 O21 47.6(12) 2_556 1_556
O3 O21 O21 35.4(8) 1_556 1_556
O21 O21 O21 48.6(9) 2_556 1_556
O1 O21 O21 145.2(6) . 1_556
O2 O21 O21 83.8(11) 4_665 1_556
O21 O21 O21 90.000(2) 3_655 1_556
O21 O21 O21 90.000(4) 4_665 1_556
O3 O21 O21 148.4(6) . 1_556
O1 O21 O21 30.1(5) 1_556 1_556
Ga1 O21 O21 116.3(4) . 1_556
Nb O21 O21 116.3(4) . 1_556
O1 O21 O21 101.7(7) 2 1_556
O21 O21 O21 143.2(8) 2 1_556
Ga2 O21 O21 73.5(4) 2_556 1_556
Ga3 O21 O21 75.2(4) 2_546 1_556
O2 O21 O21 151.9(10) 2 1_556
La O21 O21 29.3(4) 4_666 1_556
O3 O21 O21 94.9(5) 5_665 1_556
La O21 O21 31.6(4) 1_556 1_556
O21 O21 O21 62.2(8) 6_556 1_556
O2 O21 O21 63.4(9) 5_656 1_556
O3 O21 O21 57.8(4) 3_556 1_556
Ga3 O21 O21 159.4(3) 4_664 1_556
Ga3 O21 O21 76.3(4) . 1_556
La O21 O21 111.1(4) 2_655 1_556
La O21 O21 109.5(3) 2 1_556
Ga3 O21 O21 76.5(4) 2_656 1_556
O3 O21 O21 126.0(5) 3 1_556
O2 O21 O21 69.9(8) 6_556 1_556
O3 O21 O21 57.2(5) 4_666 1_556
Ga2 O21 O21 158.7(3) 1_554 1_556
O3 O21 O21 94.1(4) 5 1_556
O1 O21 O21 99.5(5) 2_545 1_556
Nb O21 O21 41.1(3) 1_556 1_556
Ga1 O21 O21 41.1(3) 1_556 1_556
O21 O21 O21 63.6(6) 5_656 1_556
O21 O21 O21 63.6(6) 5_666 1_556
Ga2 O21 O21 76.6(4) 2_546 1_556
Ga3 O21 O21 77.9(3) 1_455 1_556
O2 O21 O21 70.7(7) 5_666 1_556
O3 O21 O21 126.6(5) 4_665 1_556
O21 O21 O21 128.6(6) 6 1_556
O3 O21 O21 61.8(4) 4_556 1_556
O2 O21 O21 171.1(7) 1_554 1_556
O2 O21 O21 135.8(7) 5_655 1_556
O3 O21 O21 121.7(4) 4 1_556
O21 O21 O21 180.0(6) 1_554 1_556
Ga3 O21 O21 62.9(6) 4_665 4
Ga2 O21 O21 120.2(12) . 4
O3 O21 O21 7.4(8) 6 4
La O21 O21 135.0(6) 4_665 4
O3 O21 O21 60.9(7) 2 4
O2 O21 O21 80.7(19) 3_655 4
La O21 O21 58.6(7) . 4
O2 O21 O21 107.8(15) 2_556 4
O3 O21 O21 55.6(8) 1_556 4
O21 O21 O21 96.2(3) 2_556 4
O1 O21 O21 109.5(8) . 4
O2 O21 O21 144.1(16) 4_665 4
O21 O21 O21 95.7(14) 3_655 4
O21 O21 O21 155.7(14) 4_665 4
O3 O21 O21 59.2(6) . 4
O1 O21 O21 107.0(6) 1_556 4
Ga1 O21 O21 39.1(3) . 4
Nb O21 O21 39.1(3) . 4
O1 O21 O21 115.6(5) 2 4
O21 O21 O21 94.9(2) 2 4
Ga2 O21 O21 115.0(5) 2_556 4
Ga3 O21 O21 14.8(4) 2_546 4
O2 O21 O21 101.2(9) 2 4
La O21 O21 115.8(3) 4_666 4
O3 O21 O21 162.7(8) 5_665 4
La O21 O21 70.5(5) 1_556 4
O21 O21 O21 34.8(8) 6_556 4
O2 O21 O21 65.6(11) 5_656 4
O3 O21 O21 60.6(5) 3_556 4
Ga3 O21 O21 78.9(3) 4_664 4
Ga3 O21 O21 84.4(7) . 4
La O21 O21 124.9(8) 2_655 4
La O21 O21 83.4(3) 2 4
Ga3 O21 O21 160.2(6) 2_656 4
O3 O21 O21 62.0(4) 3 4
O2 O21 O21 27.4(9) 6_556 4
O3 O21 O21 147.2(5) 4_666 4
Ga2 O21 O21 102.2(5) 1_554 4
O3 O21 O21 29.6(4) 5 4
O1 O21 O21 42.9(5) 2_545 4
Nb O21 O21 55.3(2) 1_556 4
Ga1 O21 O21 55.3(2) 1_556 4
O21 O21 O21 65.9(7) 5_656 4
O21 O21 O21 132.8(7) 5_666 4
Ga2 O21 O21 43.7(5) 2_546 4
Ga3 O21 O21 45.51(18) 1_455 4
O2 O21 O21 132.5(7) 5_666 4
O3 O21 O21 143.4(5) 4_665 4
O21 O21 O21 43.5(6) 6 4
O3 O21 O21 32.2(4) 4_556 4
O2 O21 O21 97.0(7) 1_554 4
O2 O21 O21 71.2(8) 5_655 4
O3 O21 O21 35.2(4) 4 4
O21 O21 O21 90.000(3) 1_554 4
O21 O21 O21 90.000(2) 1_556 4
Ga3 O21 O21 33.6(8) 4_665 3
Ga2 O21 O21 149.0(9) . 3
O3 O21 O21 61.0(7) 6 3
La O21 O21 92.4(8) 4_665 3
O3 O21 O21 7.1(7) 2 3
O2 O21 O21 139.9(19) 3_655 3
La O21 O21 106.7(6) . 3
O2 O21 O21 64.6(15) 2_556 3
O3 O21 O21 67.0(7) 1_556 3
O21 O21 O21 53.9(8) 2_556 3
O1 O21 O21 124.6(6) . 3
O2 O21 O21 154.6(16) 4_665 3
O21 O21 O21 155.7(14) 3_655 3
O21 O21 O21 144.3(14) 4_665 3
O3 O21 O21 69.3(6) . 3
O1 O21 O21 119.9(5) 1_556 3
Ga1 O21 O21 39.1(3) . 3
Nb O21 O21 39.1(3) . 3
O1 O21 O21 57.0(5) 2 3
O21 O21 O21 61.9(7) 2 3
Ga2 O21 O21 57.7(5) 2_556 3
Ga3 O21 O21 59.9(3) 2_546 3
O2 O21 O21 74.1(11) 2 3
La O21 O21 91.5(5) 4_666 3
O3 O21 O21 103.3(9) 5_665 3
La O21 O21 100.6(3) 1_556 3
O21 O21 O21 82.7(5) 6_556 3
O2 O21 O21 118.7(10) 5_656 3
O3 O21 O21 32.7(4) 3_556 3
Ga3 O21 O21 69.5(3) 4_664 3
Ga3 O21 O21 142.1(7) . 3
La O21 O21 157.6(4) 2_655 3
La O21 O21 29.8(4) 2 3
Ga3 O21 O21 133.1(8) 2_656 3
O3 O21 O21 36.4(5) 3 3
O2 O21 O21 79.7(8) 6_556 3
O3 O21 O21 113.7(7) 4_666 3
Ga2 O21 O21 111.1(3) 1_554 3
O3 O21 O21 31.0(4) 5 3
O1 O21 O21 101.9(5) 2_545 3
Nb O21 O21 55.3(2) 1_556 3
Ga1 O21 O21 55.3(2) 1_556 3
O21 O21 O21 119.1(7) 5_656 3
O21 O21 O21 80.5(7) 5_666 3
Ga2 O21 O21 101.7(5) 2_546 3
Ga3 O21 O21 19.8(2) 1_455 3
O2 O21 O21 76.5(7) 5_666 3
O3 O21 O21 112.6(7) 4_665 3
O21 O21 O21 83.6(4) 6 3
O3 O21 O21 50.4(4) 4_556 3
O2 O21 O21 88.7(8) 1_554 3
O2 O21 O21 112.0(8) 5_655 3
O3 O21 O21 52.0(4) 4 3
O21 O21 O21 90.000(1) 1_554 3
O21 O21 O21 90.000(2) 1_556 3
O21 O21 O21 60.000(2) 4 3
Ga3 O21 O2 39.0(8) 4_665 6_566
Ga2 O21 O2 115.3(14) . 6_566
O3 O21 O2 100.3(11) 6 6_566
La O21 O2 76.9(9) 4_665 6_566
O3 O21 O2 44.8(9) 2 6_566
O2 O21 O2 152.9(12) 3_655 6_566
La O21 O2 147.6(11) . 6_566
O2 O21 O2 27.4(15) 2_556 6_566
O3 O21 O2 71.8(10) 1_556 6_566
O21 O21 O2 22.4(10) 2_556 6_566
O1 O21 O2 131.4(9) . 6_566
O2 O21 O2 113.7(18) 4_665 6_566
O21 O21 O2 156.9(11) 3_655 6_566
O21 O21 O2 105.7(16) 4_665 6_566
O3 O21 O2 103.7(10) . 6_566
O1 O21 O2 93.6(10) 1_556 6_566
Ga1 O21 O2 79.8(8) . 6_566
Nb O21 O2 79.8(8) . 6_566
O1 O21 O2 35.8(8) 2 6_566
O21 O21 O2 72.2(9) 2 6_566
Ga2 O21 O2 17.8(7) 2_556 6_566
Ga3 O21 O2 91.1(8) 2_546 6_566
O2 O21 O2 82.1(10) 2 6_566
La O21 O2 56.8(8) 4_666 6_566
O3 O21 O2 68.9(10) 5_665 6_566
La O21 O2 98.2(8) 1_556 6_566
O21 O21 O2 104.9(7) 6_556 6_566
O2 O21 O2 130.4(15) 5_656 6_566
O3 O21 O2 40.8(7) 3_556 6_566
Ga3 O21 O2 93.1(7) 4_664 6_566
Ga3 O21 O2 147.2(9) . 6_566
La O21 O2 137.4(11) 2_655 6_566
La O21 O2 41.2(6) 2 6_566
Ga3 O21 O2 92.1(10) 2_656 6_566
O3 O21 O2 68.6(8) 3 6_566
O2 O21 O2 106.6(11) 6_556 6_566
O3 O21 O2 72.5(10) 4_666 6_566
Ga2 O21 O2 123.6(7) 1_554 6_566
O3 O21 O2 71.1(8) 5 6_566
O1 O21 O2 139.9(9) 2_545 6_566
Nb O21 O2 61.2(7) 1_556 6_566
Ga1 O21 O2 61.2(7) 1_556 6_566
O21 O21 O2 130.8(10) 5_656 6_566
O21 O21 O2 39.0(8) 5_666 6_566
Ga2 O21 O2 128.7(8) 2_546 6_566
Ga3 O21 O2 51.7(7) 1_455 6_566
O2 O21 O2 35.9(9) 5_666 6_566
O3 O21 O2 94.3(9) 4_665 6_566
O21 O21 O2 124.5(8) 6 6_566
O3 O21 O2 73.8(8) 4_556 6_566
O2 O21 O2 102.5(11) 1_554 6_566
O2 O21 O2 148.6(13) 5_655 6_566
O3 O21 O2 92.9(8) 4 6_566
O21 O21 O2 109.0(6) 1_554 6_566
O21 O21 O2 71.0(6) 1_556 6_566
O21 O21 O2 97.2(8) 4 6_566
O21 O21 O2 41.5(8) 3 6_566
Ga3 O21 O21 131.5(12) 4_665 5_655
Ga2 O21 O21 89.5(8) . 5_655
O3 O21 O21 63.4(8) 6 5_655
La O21 O21 98.4(10) 4_665 5_655
O3 O21 O21 111.4(11) 2 5_655
O2 O21 O21 47.9(12) 3_655 5_655
La O21 O21 10.23(9) . 5_655
O2 O21 O21 174.2(14) 2_556 5_655
O3 O21 O21 111.9(8) 1_556 5_655
O21 O21 O21 164.8(5) 2_556 5_655
O1 O21 O21 45.4(7) . 5_655
O2 O21 O21 87.2(12) 4_665 5_655
O21 O21 O21 47.8(6) 3_655 5_655
O21 O21 O21 92.2(8) 4_665 5_655
O3 O21 O21 51.8(8) . 5_655
O1 O21 O21 109.7(6) 1_556 5_655
Ga1 O21 O21 76.7(7) . 5_655
Nb O21 O21 76.7(7) . 5_655
O1 O21 O21 131.3(11) 2 5_655
O21 O21 O21 88.4(12) 2 5_655
Ga2 O21 O21 159.5(9) 2_556 5_655
Ga3 O21 O21 79.4(5) 2_546 5_655
O2 O21 O21 81.1(13) 2 5_655
La O21 O21 147.2(7) 4_666 5_655
O3 O21 O21 120.0(9) 5_665 5_655
La O21 O21 95.9(4) 1_556 5_655
O21 O21 O21 75.4(5) 6_556 5_655
O2 O21 O21 63.6(9) 5_656 5_655
O3 O21 O21 129.1(9) 3_556 5_655
Ga3 O21 O21 64.9(7) 4_664 5_655
Ga3 O21 O21 54.5(3) . 5_655
La O21 O21 57.8(5) 2_655 5_655
La O21 O21 115.0(8) 2 5_655
Ga3 O21 O21 108.0(7) 2_656 5_655
O3 O21 O21 86.8(9) 3 5_655
O2 O21 O21 70.5(8) 6_556 5_655
O3 O21 O21 130.2(8) 4_666 5_655
Ga2 O21 O21 46.2(6) 1_554 5_655
O3 O21 O21 89.2(7) 5 5_655
O1 O21 O21 33.3(4) 2_545 5_655
Nb O21 O21 118.7(6) 1_556 5_655
Ga1 O21 O21 118.7(6) 1_556 5_655
O21 O21 O21 63.38(17) 5_656 5_655
O21 O21 O21 158.4(11) 5_666 5_655
Ga2 O21 O21 54.07(18) 2_546 5_655
Ga3 O21 O21 110.9(7) 1_455 5_655
O2 O21 O21 156.0(9) 5_666 5_655
O3 O21 O21 87.0(7) 4_665 5_655
O21 O21 O21 32.3(5) 6 5_655
O3 O21 O21 98.7(6) 4_556 5_655
O2 O21 O21 61.3(8) 1_554 5_655
O2 O21 O21 8.8(7) 5_655 5_655
O3 O21 O21 63.7(6) 4 5_655
O21 O21 O21 53.0(5) 1_554 5_655
O21 O21 O21 127.0(5) 1_556 5_655
O21 O21 O21 68.6(6) 4 5_655
O21 O21 O21 115.7(7) 3 5_655
O2 O21 O21 155.3(12) 6_566 5_655
Ga3 O21 O21 104.2(8) 4_665 5_665
Ga2 O21 O21 111.4(11) . 5_665
O3 O21 O21 122.1(11) 6 5_665
La O21 O21 10.9(3) 4_665 5_665
O3 O21 O21 76.8(8) 2 5_665
O2 O21 O21 133.6(18) 3_655 5_665
La O21 O21 107.5(10) . 5_665
O2 O21 O21 82.6(12) 2_556 5_665
O3 O21 O21 140.2(10) 1_556 5_665
O21 O21 O21 86.9(6) 2_556 5_665
O1 O21 O21 63.0(8) . 5_665
O2 O21 O21 82.7(13) 4_665 5_665
O21 O21 O21 117.2(10) 3_655 5_665
O21 O21 O21 70.2(11) 4_665 5_665
O3 O21 O21 74.9(9) . 5_665
O1 O21 O21 123.7(8) 1_556 5_665
Ga1 O21 O21 88.4(7) . 5_665
Nb O21 O21 88.4(7) . 5_665
O1 O21 O21 32.8(4) 2 5_665
O21 O21 O21 32.7(5) 2 5_665
Ga2 O21 O21 57.76(17) 2_556 5_665
Ga3 O21 O21 136.8(8) 2_546 5_665
O2 O21 O21 29.4(8) 2 5_665
La O21 O21 98.3(5) 4_666 5_665
O3 O21 O21 38.9(5) 5_665 5_665
La O21 O21 157.6(8) 1_556 5_665
O21 O21 O21 161.7(9) 6_556 5_665
O2 O21 O21 158.8(11) 5_656 5_665
O3 O21 O21 105.1(6) 3_556 5_665
Ga3 O21 O21 53.2(5) 4_664 5_665
Ga3 O21 O21 134.7(8) . 5_665
La O21 O21 79.6(7) 2_655 5_665
La O21 O21 51.8(3) 2 5_665
Ga3 O21 O21 72.4(5) 2_656 5_665
O3 O21 O21 65.8(6) 3 5_665
O2 O21 O21 154.8(11) 6_556 5_665
O3 O21 O21 78.7(6) 4_666 5_665
Ga2 O21 O21 57.6(6) 1_554 5_665
O3 O21 O21 103.3(7) 5 5_665
O1 O21 O21 133.5(9) 2_545 5_665
Nb O21 O21 128.9(6) 1_556 5_665
Ga1 O21 O21 128.9(6) 1_556 5_665
O21 O21 O21 158.4(11) 5_656 5_665
O21 O21 O21 63.38(17) 5_666 5_665
Ga2 O21 O21 156.4(8) 2_546 5_665
Ga3 O21 O21 101.4(5) 1_455 5_665
O2 O21 O21 56.4(6) 5_666 5_665
O3 O21 O21 31.2(6) 4_665 5_665
O21 O21 O21 102.5(10) 6 5_665
O3 O21 O21 132.0(7) 4_556 5_665
O2 O21 O21 44.1(9) 1_554 5_665
O2 O21 O21 95.0(10) 5_655 5_665
O3 O21 O21 93.2(7) 4 5_665
O21 O21 O21 53.0(5) 1_554 5_665
O21 O21 O21 127.0(5) 1_556 5_665
O21 O21 O21 127.4(6) 4 5_665
O21 O21 O21 81.5(6) 3 5_665
O2 O21 O21 68.5(7) 6_566 5_665
O21 O21 O21 103.3(10) 5_655 5_665
Ga3 O21 Ga3 90.2(9) 4_665 1_565
Ga2 O21 Ga3 75.3(8) . 1_565
O3 O21 Ga3 155.5(10) 6 1_565
La O21 Ga3 49.0(5) 4_665 1_565
O3 O21 Ga3 95.4(9) 2 1_565
O2 O21 Ga3 121.6(17) 3_655 1_565
La O21 Ga3 147.1(8) . 1_565
O2 O21 Ga3 46.8(13) 2_556 1_565
O3 O21 Ga3 106.7(9) 1_556 1_565
O21 O21 Ga3 57.5(3) 2_556 1_565
O1 O21 Ga3 93.5(6) . 1_565
O2 O21 Ga3 60.0(12) 4_665 1_565
O21 O21 Ga3 109.1(9) 3_655 1_565
O21 O21 Ga3 50.5(9) 4_665 1_565
O3 O21 Ga3 125.1(8) . 1_565
O1 O21 Ga3 74.9(5) 1_556 1_565
Ga1 O21 Ga3 126.1(6) . 1_565
Nb O21 Ga3 126.1(6) . 1_565
O1 O21 Ga3 44.8(4) 2 1_565
O21 O21 Ga3 80.5(5) 2 1_565
Ga2 O21 Ga3 37.7(3) 2_556 1_565
Ga3 O21 Ga3 142.9(7) 2_546 1_565
O2 O21 Ga3 79.8(9) 2 1_565
La O21 Ga3 49.3(3) 4_666 1_565
O3 O21 Ga3 18.4(4) 5_665 1_565
La O21 Ga3 107.2(6) 1_556 1_565
O21 O21 Ga3 140.6(10) 6_556 1_565
O2 O21 Ga3 127.5(9) 5_656 1_565
O3 O21 Ga3 92.4(6) 3_556 1_565
Ga3 O21 Ga3 103.5(5) 4_664 1_565
Ga3 O21 Ga3 116.3(5) . 1_565
La O21 Ga3 82.6(4) 2_655 1_565
La O21 Ga3 77.1(4) 2 1_565
Ga3 O21 Ga3 39.0(3) 2_656 1_565
O3 O21 Ga3 105.0(6) 3 1_565
O2 O21 Ga3 147.9(9) 6_556 1_565
O3 O21 Ga3 30.6(4) 4_666 1_565
Ga2 O21 Ga3 96.9(5) 1_554 1_565
O3 O21 Ga3 125.6(6) 5 1_565
O1 O21 Ga3 163.4(5) 2_545 1_565
Nb O21 Ga3 102.6(5) 1_556 1_565
Ga1 O21 Ga3 102.6(5) 1_556 1_565
O21 O21 Ga3 127.4(8) 5_656 1_565
O21 O21 Ga3 20.9(4) 5_666 1_565
Ga2 O21 Ga3 150.1(6) 2_546 1_565
Ga3 O21 Ga3 107.2(5) 1_455 1_565
O2 O21 Ga3 20.0(6) 5_666 1_565
O3 O21 Ga3 53.0(4) 4_665 1_565
O21 O21 Ga3 152.6(9) 6 1_565
O3 O21 Ga3 123.6(6) 4_556 1_565
O2 O21 Ga3 92.7(8) 1_554 1_565
O2 O21 Ga3 133.3(8) 5_655 1_565
O3 O21 Ga3 136.8(6) 4 1_565
O21 O21 Ga3 101.4(3) 1_554 1_565
O21 O21 Ga3 78.6(3) 1_556 1_565
O21 O21 Ga3 152.5(6) 4 1_565
O21 O21 Ga3 94.7(6) 3 1_565
O2 O21 Ga3 55.4(9) 6_566 1_565
O21 O21 Ga3 137.7(8) 5_655 1_565
O21 O21 Ga3 50.5(3) 5_665 1_565
Ga3 O21 O3 114.8(10) 4_665 3_656
Ga2 O21 O3 22.4(6) . 3_656
O3 O21 O3 101.8(8) 6 3_656
La O21 O3 119.2(8) 4_665 3_656
O3 O21 O3 152.3(10) 2 3_656
O2 O21 O3 27.3(14) 3_655 3_656
La O21 O3 78.5(6) . 3_656
O2 O21 O3 102.7(13) 2_556 3_656
O3 O21 O3 79.2(9) 1_556 3_656
O21 O21 O3 108.5(11) 2_556 3_656
O1 O21 O3 86.0(7) . 3_656
O2 O21 O3 47.4(11) 4_665 3_656
O21 O21 O3 28.3(4) 3_655 3_656
O21 O21 O3 60.0(7) 4_665 3_656
O3 O21 O3 125.3(8) . 3_656
O1 O21 O3 36.3(5) 1_556 3_656
Ga1 O21 O3 135.9(8) . 3_656
Nb O21 O3 135.9(8) . 3_656
O1 O21 O3 142.4(9) 2 3_656
O21 O21 O3 151.4(10) 2 3_656
Ga2 O21 O3 123.3(8) 2_556 3_656
Ga3 O21 O3 92.8(6) 2_546 3_656
O2 O21 O3 139.2(12) 2 3_656
La O21 O3 73.4(5) 4_666 3_656
O3 O21 O3 98.0(7) 5_665 3_656
La O21 O3 45.6(4) 1_556 3_656
O21 O21 O3 67.9(5) 6_556 3_656
O2 O21 O3 33.4(8) 5_656 3_656
O3 O21 O3 115.1(7) 3_556 3_656
Ga3 O21 O3 136.5(7) 4_664 3_656
Ga3 O21 O3 20.6(3) . 3_656
La O21 O3 55.9(4) 2_655 3_656
La O21 O3 171.0(8) 2 3_656
Ga3 O21 O3 62.0(5) 2_656 3_656
O3 O21 O3 157.1(10) 3 3_656
O2 O21 O3 73.2(8) 6_556 3_656
O3 O21 O3 68.5(6) 4_666 3_656
Ga2 O21 O3 98.6(5) 1_554 3_656
O3 O21 O3 126.4(6) 5 3_656
O1 O21 O3 67.5(5) 2_545 3_656
Nb O21 O3 91.1(5) 1_556 3_656
Ga1 O21 O3 91.1(5) 1_556 3_656
O21 O21 O3 33.0(5) 5_656 3_656
O21 O21 O3 101.1(9) 5_666 3_656
Ga2 O21 O3 55.8(4) 2_546 3_656
Ga3 O21 O3 127.1(6) 1_455 3_656
O2 O21 O3 108.2(9) 5_666 3_656
O3 O21 O3 99.9(4) 4_665 3_656
O21 O21 O3 98.9(6) 6 3_656
O3 O21 O3 97.2(8) 4_556 3_656
O2 O21 O3 122.0(9) 1_554 3_656
O2 O21 O3 81.3(7) 5_655 3_656
O3 O21 O3 125.5(8) 4 3_656
O21 O21 O3 118.0(4) 1_554 3_656
O21 O21 O3 62.0(4) 1_556 3_656
O21 O21 O3 98.9(8) 4 3_656
O21 O21 O3 146.1(5) 3 3_656
O2 O21 O3 129.9(9) 6_566 3_656
O21 O21 O3 73.8(5) 5_655 3_656
O21 O21 O3 129.8(8) 5_665 3_656
Ga3 O21 O3 97.6(6) 1_565 3_656
Ga3 O21 O2 99.7(12) 4_665 6
Ga2 O21 O2 120.2(11) . 6
O3 O21 O2 33.9(9) 6 6
La O21 O2 105.2(9) 4_665 6
O3 O21 O2 77.6(11) 2 6
O2 O21 O2 72.9(16) 3_655 6
La O21 O2 25.4(6) . 6
O2 O21 O2 144.2(16) 2_556 6
O3 O21 O2 95.5(11) 1_556 6
O21 O21 O2 132.2(7) 2_556 6
O1 O21 O2 68.8(7) . 6
O2 O21 O2 121.9(13) 4_665 6
O21 O21 O2 79.4(10) 3_655 6
O21 O21 O2 125.6(9) 4_665 6
O3 O21 O2 29.7(8) . 6
O1 O21 O2 129.4(9) 1_556 6
Ga1 O21 O2 42.6(7) . 6
Nb O21 O2 42.6(7) . 6
O1 O21 O2 115.7(9) 2 6
O21 O21 O2 74.9(8) 2 6
Ga2 O21 O2 135.6(8) 2_556 6
Ga3 O21 O2 55.1(7) 2_546 6
O2 O21 O2 74.3(13) 2 6
La O21 O2 155.6(8) 4_666 6
O3 O21 O2 138.2(9) 5_665 6
La O21 O2 98.8(7) 1_556 6
O21 O21 O2 64.8(10) 6_556 6
O2 O21 O2 75.5(10) 5_656 6
O3 O21 O2 97.4(9) 3_556 6
Ga3 O21 O2 50.9(6) 4_664 6
Ga3 O21 O2 79.4(7) . 6
La O21 O2 91.4(7) 2_655 6
La O21 O2 87.5(7) 2 6
Ga3 O21 O2 141.9(8) 2_656 6
O3 O21 O2 57.5(8) 3 6
O2 O21 O2 57.0(8) 6_556 6
O3 O21 O2 165.0(9) 4_666 6
Ga2 O21 O2 61.5(6) 1_554 6
O3 O21 O2 55.0(8) 5 6
O1 O21 O2 34.4(7) 2_545 6
Nb O21 O2 96.2(8) 1_556 6
Ga1 O21 O2 96.2(8) 1_556 6
O21 O21 O2 75.6(7) 5_656 6
O21 O21 O2 158.9(10) 5_666 6
Ga2 O21 O2 54.8(6) 2_546 6
Ga3 O21 O2 76.9(7) 1_455 6
O2 O21 O2 151.8(8) 5_666 6
O3 O21 O2 104.7(7) 4_665 6
O21 O21 O2 2.7(7) 6 6
O3 O21 O2 73.0(7) 4_556 6
O2 O21 O2 61.6(11) 1_554 6
O2 O21 O2 33.3(11) 5_655 6
O3 O21 O2 29.5(6) 4 6
O21 O21 O2 53.1(6) 1_554 6
O21 O21 O2 126.9(6) 1_556 6
O21 O21 O2 40.9(6) 4 6
O21 O21 O2 81.2(7) 3 6
O2 O21 O2 122.4(13) 6_566 6
O21 O21 O2 34.7(6) 5_655 6
O21 O21 O2 103.5(8) 5_665 6
Ga3 O21 O2 153.9(7) 1_565 6
O3 O21 O2 100.0(8) 3_656 6
Ga3 O21 O2 56.1(8) 4_665 1_556
Ga2 O21 O2 60.2(10) . 1_556
O3 O21 O2 103.5(10) 6 1_556
La O21 O2 119.9(9) 4_665 1_556
O3 O21 O2 95.7(9) 2 1_556
O2 O21 O2 87.8(17) 3_655 1_556
La O21 O2 132.6(10) . 1_556
O2 O21 O2 40.8(17) 2_556 1_556
O3 O21 O2 40.6(9) 1_556 1_556
O21 O21 O2 43.2(9) 2_556 1_556
O1 O21 O2 144.8(10) . 1_556
O2 O21 O2 81.7(12) 4_665 1_556
O21 O21 O2 94.2(7) 3_655 1_556
O21 O21 O2 86.5(6) 4_665 1_556
O3 O21 O2 152.7(10) . 1_556
O1 O21 O2 31.4(7) 1_556 1_556
Ga1 O21 O2 118.9(8) . 1_556
Nb O21 O2 118.9(8) . 1_556
O1 O21 O2 94.6(9) 2 1_556
O21 O21 O2 137.2(11) 2 1_556
Ga2 O21 O2 66.5(6) 2_556 1_556
Ga3 O21 O2 81.3(8) 2_546 1_556
O2 O21 O2 144.8(9) 2 1_556
La O21 O2 21.7(6) 4_666 1_556
O3 O21 O2 87.6(8) 5_665 1_556
La O21 O2 39.3(8) 1_556 1_556
O21 O21 O2 69.7(10) 6_556 1_556
O2 O21 O2 70.5(8) 5_656 1_556
O3 O21 O2 57.7(7) 3_556 1_556
Ga3 O21 O2 157.4(8) 4_664 1_556
Ga3 O21 O2 81.8(8) . 1_556
La O21 O2 111.0(8) 2_655 1_556
La O21 O2 105.3(7) 2 1_556
Ga3 O21 O2 71.9(7) 2_656 1_556
O3 O21 O2 125.2(8) 3 1_556
O2 O21 O2 77.2(11) 6_556 1_556
O3 O21 O2 51.2(7) 4_666 1_556
Ga2 O21 O2 157.8(8) 1_554 1_556
O3 O21 O2 97.0(7) 5 1_556
O1 O21 O2 107.2(9) 2_545 1_556
Nb O21 O2 44.4(6) 1_556 1_556
Ga1 O21 O2 44.4(6) 1_556 1_556
O21 O21 O2 70.7(10) 5_656 1_556
O21 O21 O2 55.8(8) 5_666 1_556
Ga2 O21 O2 84.3(8) 2_546 1_556
Ga3 O21 O2 79.0(7) 1_455 1_556
O2 O21 O2 62.9(8) 5_666 1_556
O3 O21 O2 120.2(7) 4_665 1_556
O21 O21 O2 136.0(10) 6 1_556
O3 O21 O2 66.5(7) 4_556 1_556
O2 O21 O2 163.3(13) 1_554 1_556
O2 O21 O2 142.8(12) 5_655 1_556
O3 O21 O2 125.9(8) 4 1_556
O21 O21 O2 172.2(6) 1_554 1_556
O21 O21 O2 7.8(6) 1_556 1_556
O21 O21 O2 96.1(6) 4 1_556
O21 O21 O2 88.8(7) 3 1_556
O2 O21 O2 65.4(8) 6_566 1_556
O21 O21 O2 134.0(9) 5_655 1_556
O21 O21 O2 119.2(7) 5_665 1_556
Ga3 O21 O2 71.0(6) 1_565 1_556
O3 O21 O2 65.9(8) 3_656 1_556
O2 O21 O2 134.2(6) 6 1_556
Ga3 O21 O2 67.0(9) 4_665 4
Ga2 O21 O2 111.5(13) . 4
O3 O21 O2 13.3(8) 6 4
La O21 O2 142.1(10) 4_665 4
O3 O21 O2 69.4(10) 2 4
O2 O21 O2 72(2) 3_655 4
La O21 O2 55.7(8) . 4
O2 O21 O2 110.5(17) 2_556 4
O3 O21 O2 53.4(8) 1_556 4
O21 O21 O2 99.5(8) 2_556 4
O1 O21 O2 108.7(10) . 4
O2 O21 O2 135.6(19) 4_665 4
O21 O21 O2 87.7(15) 3_655 4
O21 O21 O2 147.5(15) 4_665 4
O3 O21 O2 64.3(8) . 4
O1 O21 O2 100.1(10) 1_556 4
Ga1 O21 O2 47.5(6) . 4
Nb O21 O2 47.5(6) . 4
O1 O21 O2 124.2(8) 2 4
O21 O21 O2 102.7(7) 2 4
Ga2 O21 O2 121.2(9) 2_556 4
Ga3 O21 O2 14.2(6) 2_546 4
O2 O21 O2 108.1(11) 2 4
La O21 O2 113.8(9) 4_666 4
O3 O21 O2 171.3(10) 5_665 4
La O21 O2 63.7(8) 1_556 4
O21 O21 O2 27.3(9) 6_556 4
O2 O21 O2 56.8(12) 5_656 4
O3 O21 O2 64.8(8) 3_556 4
Ga3 O21 O2 85.0(7) 4_664 4
Ga3 O21 O2 75.8(9) . 4
La O21 O2 119.2(10) 2_655 4
La O21 O2 92.2(7) 2 4
Ga3 O21 O2 151.6(9) 2_656 4
O3 O21 O2 70.5(7) 3 4
O2 O21 O2 19.5(13) 6_556 4
O3 O21 O2 142.9(10) 4_666 4
Ga2 O21 O2 103.3(8) 1_554 4
O3 O21 O2 38.1(8) 5 4
O1 O21 O2 36.5(7) 2_545 4
Nb O21 O2 55.4(7) 1_556 4
Ga1 O21 O2 55.4(7) 1_556 4
O21 O21 O2 57.1(9) 5_656 4
O21 O21 O2 136.3(11) 5_666 4
Ga2 O21 O2 35.0(8) 2_546 4
Ga3 O21 O2 52.2(7) 1_455 4
O2 O21 O2 137.4(9) 5_666 4
O3 O21 O2 146.7(9) 4_665 4
O21 O21 O2 44.3(7) 6 4
O3 O21 O2 33.5(7) 4_556 4
O2 O21 O2 101.5(10) 1_554 4
O2 O21 O2 69.1(10) 5_655 4
O3 O21 O2 42.4(6) 4 4
O21 O21 O2 93.8(7) 1_554 4
O21 O21 O2 86.2(7) 1_556 4
O21 O21 O2 8.8(6) 4 4
O21 O21 O2 68.0(6) 3 4
O2 O21 O2 103.4(5) 6_566 4
O21 O21 O2 65.3(7) 5_655 4
O21 O21 O2 135.4(9) 5_665 4
Ga3 O21 O2 157.0(9) 1_565 4
O3 O21 O2 90.1(10) 3_656 4
O2 O21 O2 42.0(11) 6 4
O2 O21 O2 92.9(10) 1_556 4
Ga3 O21 O3 160.6(12) 4_665 3_655
Ga2 O21 O3 66.6(8) . 3_655
O3 O21 O3 94.1(8) 6 3_655
La O21 O3 82.9(7) 4_665 3_655
O3 O21 O3 137.3(9) 2 3_655
O2 O21 O3 43.7(13) 3_655 3_655
La O21 O3 41.3(5) . 3_655
O2 O21 O3 150.5(15) 2_556 3_655
O3 O21 O3 128.0(8) 1_556 3_655
O21 O21 O3 162.3(7) 2_556 3_655
O1 O21 O3 29.7(5) . 3_655
O2 O21 O3 56.8(11) 4_665 3_655
O21 O21 O3 31.8(4) 3_655 3_655
O21 O21 O3 61.2(6) 4_665 3_655
O3 O21 O3 74.1(7) . 3_655
O1 O21 O3 93.8(6) 1_556 3_655
Ga1 O21 O3 105.1(7) . 3_655
Nb O21 O3 105.1(7) . 3_655
O1 O21 O3 124.5(8) 2 3_655
O21 O21 O3 93.8(9) 2 3_655
Ga2 O21 O3 143.8(7) 2_556 3_655
Ga3 O21 O3 107.2(7) 2_546 3_655
O2 O21 O3 82.5(11) 2 3_655
La O21 O3 125.2(6) 4_666 3_655
O3 O21 O3 93.0(8) 5_665 3_655
La O21 O3 99.0(5) 1_556 3_655
O21 O21 O3 95.3(6) 6_556 3_655
O2 O21 O3 68.4(10) 5_656 3_655
O3 O21 O3 158.5(10) 3_556 3_655
Ga3 O21 O3 77.7(5) 4_664 3_655
Ga3 O21 O3 47.7(4) . 3_655
La O21 O3 26.8(4) 2_655 3_655
La O21 O3 128.9(6) 2 3_655
Ga3 O21 O3 77.0(5) 2_656 3_655
O3 O21 O3 108.4(7) 3 3_655
O2 O21 O3 93.2(9) 6_556 3_655
O3 O21 O3 100.0(4) 4_666 3_655
Ga2 O21 O3 40.0(3) 1_554 3_655
O3 O21 O3 120.1(6) 5 3_655
O1 O21 O3 58.0(5) 2_545 3_655
Nb O21 O3 139.0(6) 1_556 3_655
Ga1 O21 O3 139.0(6) 1_556 3_655
O21 O21 O3 68.0(6) 5_656 3_655
O21 O21 O3 128.3(9) 5_666 3_655
Ga2 O21 O3 71.5(5) 2_546 3_655
Ga3 O21 O3 141.9(7) 1_455 3_655
O2 O21 O3 128.6(9) 5_666 3_655
O3 O21 O3 65.4(5) 4_665 3_655
O21 O21 O3 62.6(5) 6 3_655
O3 O21 O3 125.5(7) 4_556 3_655
O2 O21 O3 63.0(8) 1_554 3_655
O2 O21 O3 32.3(6) 5_655 3_655
O3 O21 O3 92.8(7) 4 3_655
O21 O21 O3 58.5(4) 1_554 3_655
O21 O21 O3 121.5(4) 1_556 3_655
O21 O21 O3 98.6(8) 4 3_655
O21 O21 O3 143.3(5) 3 3_655
O2 O21 O3 159.7(9) 6_566 3_655
O21 O21 O3 31.1(5) 5_655 3_655
O21 O21 O3 91.8(7) 5_665 3_655
Ga3 O21 O3 108.7(6) 1_565 3_655
O3 O21 O3 59.5(4) 3_656 3_655
O2 O21 O3 65.2(7) 6 3_655
O2 O21 O3 125.0(8) 1_556 3_655
O2 O21 O3 93.9(9) 4 3_655
Ga3 O21 O3 45.6(7) 4_665 6_556
Ga2 O21 O3 78.1(8) . 6_556
O3 O21 O3 68.4(8) 6 6_556
La O21 O3 151.4(9) 4_665 6_556
O3 O21 O3 83.0(9) 2 6_556
O2 O21 O3 78.1(16) 3_655 6_556
La O21 O3 104.2(7) . 6_556
O2 O21 O3 64.0(14) 2_556 6_556
O3 O21 O3 9.5(5) 1_556 6_556
O21 O21 O3 58.5(8) 2_556 6_556
O1 O21 O3 151.3(8) . 6_556
O2 O21 O3 107.1(12) 4_665 6_556
O21 O21 O3 92.4(7) 3_655 6_556
O21 O21 O3 116.0(4) 4_665 6_556
O3 O21 O3 119.9(8) . 6_556
O1 O21 O3 51.8(5) 1_556 6_556
Ga1 O21 O3 90.9(6) . 6_556
Nb O21 O3 90.9(6) . 6_556
O1 O21 O3 113.1(8) 2 6_556
O21 O21 O3 138.2(8) 2 6_556
Ga2 O21 O3 87.8(6) 2_556 6_556
Ga3 O21 O3 46.3(4) 2_546 6_556
O2 O21 O3 150.3(11) 2 6_556
La O21 O3 56.5(4) 4_666 6_556
O3 O21 O3 122.5(8) 5_665 6_556
La O21 O3 24.6(4) 1_556 6_556
O21 O21 O3 36.1(6) 6_556 6_556
O2 O21 O3 53.3(9) 5_656 6_556
O3 O21 O3 45.5(6) 3_556 6_556
Ga3 O21 O3 136.7(6) 4_664 6_556
Ga3 O21 O3 75.0(5) . 6_556
La O21 O3 126.0(6) 2_655 6_556
La O21 O3 104.0(5) 2 6_556
Ga3 O21 O3 104.4(6) 2_656 6_556
O3 O21 O3 106.9(7) 3 6_556
O2 O21 O3 42.9(6) 6_556 6_556
O3 O21 O3 86.2(6) 4_666 6_556
Ga2 O21 O3 156.4(7) 1_554 6_556
O3 O21 O3 69.2(4) 5 6_556
O1 O21 O3 77.6(6) 2_545 6_556
Nb O21 O3 21.1(3) 1_556 6_556
Ga1 O21 O3 21.1(3) 1_556 6_556
O21 O21 O3 53.7(7) 5_656 6_556
O21 O21 O3 86.7(8) 5_666 6_556
Ga2 O21 O3 56.2(4) 2_546 6_556
Ga3 O21 O3 58.7(4) 1_455 6_556
O2 O21 O3 92.4(9) 5_666 6_556
O3 O21 O3 155.5(7) 4_665 6_556
O21 O21 O3 101.1(8) 6 6_556
O3 O21 O3 34.8(6) 4_556 6_556
O2 O21 O3 157.5(8) 1_554 6_556
O2 O21 O3 117.9(8) 5_655 6_556
O3 O21 O3 93.8(6) 4 6_556
O21 O21 O3 151.1(4) 1_554 6_556
O21 O21 O3 28.9(4) 1_556 6_556
O21 O21 O3 61.1(4) 4 6_556
O21 O21 O3 76.3(4) 3 6_556
O2 O21 O3 77.3(8) 6_566 6_556
O21 O21 O3 110.2(6) 5_655 6_556
O21 O21 O3 145.4(7) 5_665 6_556
Ga3 O21 O3 105.0(6) 1_565 6_556
O3 O21 O3 70.1(5) 3_656 6_556
O2 O21 O3 99.1(7) 6 6_556
O2 O21 O3 35.4(7) 1_556 6_556
O2 O21 O3 57.5(8) 4 6_556
O3 O21 O3 121.7(5) 3_655 6_556
Ga3 O21 O3 128.3(10) 4_665 5_655
Ga2 O21 O3 57.2(8) . 5_655
O3 O21 O3 76.6(11) 6 5_655
La O21 O3 117.5(8) 4_665 5_655
O3 O21 O3 137.1(9) 2 5_655
O2 O21 O3 12.0(14) 3_655 5_655
La O21 O3 40.2(5) . 5_655
O2 O21 O3 139.8(14) 2_556 5_655
O3 O21 O3 93.1(10) 1_556 5_655
O21 O21 O3 142.1(12) 2_556 5_655
O1 O21 O3 64.3(6) . 5_655
O2 O21 O3 67.6(12) 4_665 5_655
O21 O21 O3 18.4(9) 3_655 5_655
O21 O21 O3 78.1(9) 4_665 5_655
O3 O21 O3 86.9(9) . 5_655
O1 O21 O3 73.8(5) 1_556 5_655
Ga1 O21 O3 104.1(7) . 5_655
Nb O21 O3 104.1(7) . 5_655
O1 O21 O3 159.3(8) 2 5_655
O21 O21 O3 123.0(11) 2 5_655
Ga2 O21 O3 161.3(7) 2_556 5_655
Ga3 O21 O3 80.3(5) 2_546 5_655
O2 O21 O3 113.7(12) 2 5_655
La O21 O3 111.4(5) 4_666 5_655
O3 O21 O3 118.4(8) 5_665 5_655
La O21 O3 65.8(4) 1_556 5_655
O21 O21 O3 62.3(4) 6_556 5_655
O2 O21 O3 33.7(8) 5_656 5_655
O3 O21 O3 126.9(6) 3_556 5_655
Ga3 O21 O3 100.7(6) 4_664 5_655
Ga3 O21 O3 18.6(3) . 5_655
La O21 O3 51.7(4) 2_655 5_655
La O21 O3 150.0(7) 2 5_655
Ga3 O21 O3 88.6(5) 2_656 5_655
O3 O21 O3 120.2(6) 3 5_655
O2 O21 O3 62.3(8) 6_556 5_655
O3 O21 O3 103.5(6) 4_666 5_655
Ga2 O21 O3 72.4(5) 1_554 5_655
O3 O21 O3 106.6(7) 5 5_655
O1 O21 O3 35.8(4) 2_545 5_655
Nb O21 O3 104.3(5) 1_556 5_655
Ga1 O21 O3 104.3(5) 1_556 5_655
O21 O21 O3 33.3(4) 5_656 5_655
O21 O21 O3 137.9(9) 5_666 5_655
Ga2 O21 O3 39.3(4) 2_546 5_655
Ga3 O21 O3 121.9(6) 1_455 5_655
O2 O21 O3 143.9(9) 5_666 5_655
O3 O21 O3 98.7(6) 4_665 5_655
O21 O21 O3 61.5(4) 6 5_655
O3 O21 O3 95.2(6) 4_556 5_655
O2 O21 O3 93.2(8) 1_554 5_655
O2 O21 O3 44.1(7) 5_655 5_655
O3 O21 O3 91.4(6) 4 5_655
O21 O21 O3 86.3(4) 1_554 5_655
O21 O21 O3 93.7(4) 1_556 5_655
O21 O21 O3 77.7(7) 4 5_655
O21 O21 O3 137.5(7) 3 5_655
O2 O21 O3 164.0(8) 6_566 5_655
O21 O21 O3 35.9(4) 5_655 5_655
O21 O21 O3 126.7(8) 5_665 5_655
Ga3 O21 O3 127.5(5) 1_565 5_655
O3 O21 O3 38.4(6) 3_656 5_655
O2 O21 O3 63.0(7) 6 5_655
O2 O21 O3 99.7(8) 1_556 5_655
O2 O21 O3 70.0(9) 4 5_655
O3 O21 O3 34.9(6) 3_655 5_655
O3 O21 O3 87.0(6) 6_556 5_655
Ga3 O21 O2 122.5(12) 4_665 6_666
Ga2 O21 O2 19.2(8) . 6_666
O3 O21 O2 142.0(13) 6 6_666
La O21 O2 83.0(9) 4_665 6_666
O3 O21 O2 152.7(14) 2 6_666
O2 O21 O2 62.2(14) 3_655 6_666
La O21 O2 104.2(10) . 6_666
O2 O21 O2 84.5(13) 2_556 6_666
O3 O21 O2 102.2(9) 1_556 6_666
O21 O21 O2 95.6(9) 2_556 6_666
O1 O21 O2 77.2(9) . 6_666
O2 O21 O2 14.3(16) 4_665 6_666
O21 O21 O2 51.3(8) 3_655 6_666
O21 O21 O2 23.6(7) 4_665 6_666
O3 O21 O2 138.4(11) . 6_666
O1 O21 O2 41.5(7) 1_556 6_666
Ga1 O21 O2 171.9(11) . 6_666
Nb O21 O2 171.9(11) . 6_666
O1 O21 O2 103.3(10) 2 6_666
O21 O21 O2 122.9(7) 2 6_666
Ga2 O21 O2 93.2(10) 2_556 6_666
Ga3 O21 O2 130.8(9) 2_546 6_666
O2 O21 O2 113.5(8) 2 6_666
La O21 O2 59.2(7) 4_666 6_666
O3 O21 O2 57.7(9) 5_665 6_666
La O21 O2 74.4(7) 1_556 6_666
O21 O21 O2 106.1(8) 6_556 6_666
O2 O21 O2 73.6(8) 5_656 6_666
O3 O21 O2 124.4(9) 3_556 6_666
Ga3 O21 O2 129.5(8) 4_664 6_666
Ga3 O21 O2 57.1(8) . 6_666
La O21 O2 44.5(7) 2_655 6_666
La O21 O2 136.1(10) 2 6_666
Ga3 O21 O2 21.7(7) 2_656 6_666
O3 O21 O2 157.7(10) 3 6_666
O2 O21 O2 112.4(12) 6_556 6_666
O3 O21 O2 35.5(7) 4_666 6_666
Ga2 O21 O2 90.2(8) 1_554 6_666
O3 O21 O2 162.3(9) 5 6_666
O1 O21 O2 104.3(9) 2_545 6_666
Nb O21 O2 110.3(8) 1_556 6_666
Ga1 O21 O2 110.3(8) 1_556 6_666
O21 O21 O2 73.3(9) 5_656 6_666
O21 O21 O2 69.6(10) 5_666 6_666
Ga2 O21 O2 96.0(8) 2_546 6_666
Ga3 O21 O2 146.4(9) 1_455 6_666
O2 O21 O2 74.8(14) 5_666 6_666
O3 O21 O2 67.2(8) 4_665 6_666
O21 O21 O2 127.4(8) 6 6_666
O3 O21 O2 127.7(8) 4_556 6_666
O2 O21 O2 107.9(10) 1_554 6_666
O2 O21 O2 98.8(5) 5_655 6_666
O3 O21 O2 159.0(11) 4 6_666
O21 O21 O2 110.5(7) 1_554 6_666
O21 O21 O2 69.5(7) 1_556 6_666
O21 O21 O2 139.1(11) 4 6_666
O21 O21 O2 148.9(11) 3 6_666
O2 O21 O2 108.0(14) 6_566 6_666
O21 O21 O2 95.3(10) 5_655 6_666
O21 O21 O2 92.2(10) 5_665 6_666
Ga3 O21 O2 59.4(8) 1_565 6_666
O3 O21 O2 40.3(8) 3_656 6_666
O2 O21 O2 129.6(13) 6 6_666
O2 O21 O2 67.6(8) 1_556 6_666
O2 O21 O2 130.4(14) 4 6_666
O3 O21 O2 66.8(8) 3_655 6_666
O3 O21 O2 93.2(8) 6_556 6_666
O3 O21 O2 69.2(8) 5_655 6_666
Ga3 O21 Ga2 97.1(8) 4_665 2
Ga2 O21 Ga2 130.5(10) . 2
O3 O21 Ga2 101.9(8) 6 2
La O21 Ga2 28.7(3) 4_665 2
O3 O21 Ga2 62.1(7) 2 2
O2 O21 Ga2 137.7(15) 3_655 2
La O21 Ga2 96.3(7) . 2
O2 O21 Ga2 90.3(13) 2_556 2
O3 O21 Ga2 134.2(9) 1_556 2
O21 O21 Ga2 90.7(9) 2_556 2
O1 O21 Ga2 64.7(5) . 2
O2 O21 Ga2 100.8(13) 4_665 2
O21 O21 Ga2 124.7(4) 3_655 2
O21 O21 Ga2 88.7(8) 4_665 2
O3 O21 Ga2 56.8(6) . 2
O1 O21 Ga2 143.1(8) 1_556 2
Ga1 O21 Ga2 68.4(4) . 2
Nb O21 Ga2 68.4(4) . 2
O1 O21 Ga2 36.2(6) 2 2
O21 O21 Ga2 12.5(3) 2 2
Ga2 O21 Ga2 64.4(4) 2_556 2
Ga3 O21 Ga2 117.5(5) 2_546 2
O2 O21 Ga2 14.1(9) 2 2
La O21 Ga2 112.6(6) 4_666 2
O3 O21 Ga2 58.9(5) 5_665 2
La O21 Ga2 166.8(6) 1_556 2
O21 O21 Ga2 141.8(7) 6_556 2
O2 O21 Ga2 158.7(10) 5_656 2
O3 O21 Ga2 97.3(5) 3_556 2
Ga3 O21 Ga2 35.5(2) 4_664 2
Ga3 O21 Ga2 141.8(6) . 2
La O21 Ga2 90.4(4) 2_655 2
La O21 Ga2 38.99(19) 2 2
Ga3 O21 Ga2 92.5(5) 2_656 2
O3 O21 Ga2 46.1(4) 3 2
O2 O21 Ga2 134.6(9) 6_556 2
O3 O21 Ga2 98.0(6) 4_666 2
Ga2 O21 Ga2 54.8(3) 1_554 2
O3 O21 Ga2 84.8(5) 5 2
O1 O21 Ga2 119.5(7) 2_545 2
Nb O21 Ga2 122.0(5) 1_556 2
Ga1 O21 Ga2 122.0(5) 1_556 2
O21 O21 Ga2 158.6(9) 5_656 2
O21 O21 Ga2 77.2(4) 5_666 2
Ga2 O21 Ga2 141.1(6) 2_546 2
Ga3 O21 Ga2 87.3(4) 1_455 2
O2 O21 Ga2 69.4(6) 5_666 2
O3 O21 Ga2 46.3(4) 4_665 2
O21 O21 Ga2 85.8(6) 6 2
O3 O21 Ga2 116.9(5) 4_556 2
O2 O21 Ga2 34.2(8) 1_554 2
O2 O21 Ga2 86.4(9) 5_655 2
O3 O21 Ga2 73.1(5) 4 2
O21 O21 Ga2 42.1(3) 1_554 2
O21 O21 Ga2 137.9(3) 1_556 2
O21 O21 Ga2 107.2(3) 4 2
O21 O21 Ga2 68.1(4) 3 2
O2 O21 Ga2 68.9(6) 6_566 2
O21 O21 Ga2 95.2(8) 5_655 2
O21 O21 Ga2 20.2(3) 5_665 2
Ga3 O21 Ga2 68.5(3) 1_565 2
O3 O21 Ga2 145.6(6) 3_656 2
O2 O21 Ga2 86.3(6) 6 2
O2 O21 Ga2 130.7(7) 1_556 2
O2 O21 Ga2 115.2(7) 4 2
O3 O21 Ga2 94.2(5) 3_655 2
O3 O21 Ga2 142.7(6) 6_556 2
O3 O21 Ga2 127.0(6) 5_655 2
O2 O21 Ga2 111.6(8) 6_666 2
Ga3 O21 O2 101.0(9) 4_665 5_665
Ga2 O21 O2 113.6(11) . 5_665
O3 O21 O2 120.6(8) 6 5_665
La O21 O2 14.0(7) 4_665 5_665
O3 O21 O2 73.8(9) 2 5_665
O2 O21 O2 136.8(17) 3_655 5_665
La O21 O2 109.1(8) . 5_665
O2 O21 O2 80.5(10) 2_556 5_665
O3 O21 O2 137.2(11) 1_556 5_665
O21 O21 O2 84.4(10) 2_556 5_665
O1 O21 O2 65.8(7) . 5_665
O2 O21 O2 85.3(17) 4_665 5_665
O21 O21 O2 120.4(10) 3_655 5_665
O21 O21 O2 72.8(11) 4_665 5_665
O3 O21 O2 74.7(8) . 5_665
O1 O21 O2 124.4(9) 1_556 5_665
Ga1 O21 O2 86.5(6) . 5_665
Nb O21 O2 86.5(6) . 5_665
O1 O21 O2 29.8(7) 2 5_665
O21 O21 O2 31.4(6) 2 5_665
Ga2 O21 O2 55.4(6) 2_556 5_665
Ga3 O21 O2 134.3(6) 2_546 5_665
O2 O21 O2 29.4(10) 2 5_665
La O21 O2 97.5(7) 4_666 5_665
O3 O21 O2 40.0(7) 5_665 5_665
La O21 O2 156.9(8) 1_556 5_665
O21 O21 O2 159.3(7) 6_556 5_665
O2 O21 O2 162.1(14) 5_656 5_665
O3 O21 O2 101.9(7) 3_556 5_665
Ga3 O21 O2 53.0(5) 4_664 5_665
Ga3 O21 O2 137.9(7) . 5_665
La O21 O2 82.8(7) 2_655 5_665
La O21 O2 48.8(5) 2 5_665
Ga3 O21 O2 74.3(7) 2_656 5_665
O3 O21 O2 63.7(6) 3 5_665
O2 O21 O2 152.9(9) 6_556 5_665
O3 O21 O2 79.3(8) 4_666 5_665
Ga2 O21 O2 60.0(6) 1_554 5_665
O3 O21 O2 100.8(7) 5 5_665
O1 O21 O2 134.8(8) 2_545 5_665
Nb O21 O2 125.8(7) 1_556 5_665
Ga1 O21 O2 125.8(7) 1_556 5_665
O21 O21 O2 161.6(9) 5_656 5_665
O21 O21 O2 62.2(8) 5_666 5_665
Ga2 O21 O2 157.6(7) 2_546 5_665
Ga3 O21 O2 98.2(6) 1_455 5_665
O2 O21 O2 55.0(6) 5_666 5_665
O3 O21 O2 34.4(7) 4_665 5_665
O21 O21 O2 102.8(8) 6 5_665
O3 O21 O2 128.8(6) 4_556 5_665
O2 O21 O2 45.4(7) 1_554 5_665
O2 O21 O2 96.9(10) 5_655 5_665
O3 O21 O2 91.9(6) 4 5_665
O21 O21 O2 54.3(6) 1_554 5_665
O21 O21 O2 125.7(6) 1_556 5_665
O21 O21 O2 125.6(5) 4 5_665
O21 O21 O2 78.4(6) 3 5_665
O2 O21 O2 65.5(3) 6_566 5_665
O21 O21 O2 105.3(8) 5_655 5_665
O21 O21 O2 3.2(6) 5_665 5_665
Ga3 O21 O2 50.4(6) 1_565 5_665
O3 O21 O2 132.6(8) 3_656 5_665
O2 O21 O2 103.7(9) 6 5_665
O2 O21 O2 117.9(11) 1_556 5_665
O2 O21 O2 133.8(7) 4 5_665
O3 O21 O2 94.8(7) 3_655 5_665
O3 O21 O2 142.7(8) 6_556 5_665
O3 O21 O2 129.7(8) 5_655 5_665
O2 O21 O2 94.5(11) 6_666 5_665
Ga2 O21 O2 18.9(5) 2 5_665
Ga3 O21 O3 26.6(6) 4_665 2_556
Ga2 O21 O3 89.3(9) . 2_556
O3 O21 O3 82.7(9) 6 2_556
La O21 O3 123.0(9) 4_665 2_556
O3 O21 O3 67.0(7) 2 2_556
O2 O21 O3 105.4(16) 3_655 2_556
La O21 O3 130.1(8) . 2_556
O2 O21 O3 36.6(13) 2_556 2_556
O3 O21 O3 26.0(8) 1_556 2_556
O21 O21 O3 29.5(7) 2_556 2_556
O1 O21 O3 174.1(9) . 2_556
O2 O21 O3 110.8(12) 4_665 2_556
O21 O21 O3 117.3(5) 3_655 2_556
O21 O21 O3 113.7(6) 4_665 2_556
O3 O21 O3 124.3(9) . 2_556
O1 O21 O3 60.0(6) 1_556 2_556
Ga1 O21 O3 89.9(5) . 2_556
Nb O21 O3 89.9(5) . 2_556
O1 O21 O3 84.2(7) 2 2_556
O21 O21 O3 117.1(9) 2 2_556
Ga2 O21 O3 58.8(5) 2_556 2_556
Ga3 O21 O3 62.2(4) 2_546 2_556
O2 O21 O3 128.7(12) 2 2_556
La O21 O3 41.8(4) 4_666 2_556
O3 O21 O3 100.5(8) 5_665 2_556
La O21 O3 50.0(4) 1_556 2_556
O21 O21 O3 62.5(6) 6_556 2_556
O2 O21 O3 81.7(10) 5_656 2_556
O3 O21 O3 28.1(6) 3_556 2_556
Ga3 O21 O3 129.4(5) 4_664 2_556
Ga3 O21 O3 101.1(6) . 2_556
La O21 O3 140.6(6) 2_655 2_556
La O21 O3 81.6(5) 2 2_556
Ga3 O21 O3 97.8(6) 2_656 2_556
O3 O21 O3 96.1(5) 3 2_556
O2 O21 O3 67.6(8) 6_556 2_556
O3 O21 O3 74.2(6) 4_666 2_556
Ga2 O21 O3 170.8(6) 1_554 2_556
O3 O21 O3 68.7(4) 5 2_556
O1 O21 O3 104.5(7) 2_545 2_556
Nb O21 O3 20.7(3) 1_556 2_556
Ga1 O21 O3 20.7(3) 1_556 2_556
O21 O21 O3 82.1(8) 5_656 2_556
O21 O21 O3 61.8(7) 5_666 2_556
Ga2 O21 O3 84.6(5) 2_546 2_556
Ga3 O21 O3 49.4(3) 1_455 2_556
O2 O21 O3 65.9(8) 5_666 2_556
O3 O21 O3 134.7(7) 4_665 2_556
O21 O21 O3 119.3(7) 6 2_556
O3 O21 O3 43.6(5) 4_556 2_556
O2 O21 O3 147.5(9) 1_554 2_556
O2 O21 O3 144.2(8) 5_655 2_556
O3 O21 O3 98.7(6) 4 2_556
O21 O21 O3 150.0(4) 1_554 2_556
O21 O21 O3 30.0(4) 1_556 2_556
O21 O21 O3 75.8(3) 4 2_556
O21 O21 O3 60.0(4) 3 2_556
O2 O21 O3 48.7(7) 6_566 2_556
O21 O21 O3 137.9(7) 5_655 2_556
O21 O21 O3 116.3(6) 5_665 2_556
Ga3 O21 O3 82.2(5) 1_565 2_556
O3 O21 O3 90.6(6) 3_656 2_556
O2 O21 O3 116.6(8) 6 2_556
O2 O21 O3 29.7(6) 1_556 2_556
O2 O21 O3 76.1(7) 4 2_556
O3 O21 O3 148.8(7) 3_655 2_556
O3 O21 O3 29.1(6) 6_556 2_556
O3 O21 O3 115.4(6) 5_655 2_556
O2 O21 O3 97.1(8) 6_666 2_556
Ga2 O21 O3 116.9(5) 2 2_556
O2 O21 O3 113.6(7) 5_665 2_556
Ga3 O21 O3 147.0(10) 4_665 2_655
Ga2 O21 O3 38.2(6) . 2_655
O3 O21 O3 106.4(8) 6 2_655
La O21 O3 94.9(7) 4_665 2_655
O3 O21 O3 164.3(12) 2 2_655
O2 O21 O3 29.6(15) 3_655 2_655
La O21 O3 61.5(5) . 2_655
O2 O21 O3 126.0(14) 2_556 2_655
O3 O21 O3 110.1(8) 1_556 2_655
O21 O21 O3 135.6(9) 2_556 2_655
O1 O21 O3 53.5(6) . 2_655
O2 O21 O3 38.1(11) 4_665 2_655
O21 O21 O3 12.7(7) 3_655 2_655
O21 O21 O3 48.0(7) 4_665 2_655
O3 O21 O3 102.1(8) . 2_655
O1 O21 O3 65.1(5) 1_556 2_655
Ga1 O21 O3 129.4(8) . 2_655
Nb O21 O3 129.4(8) . 2_655
O1 O21 O3 133.6(7) 2 2_655
O21 O21 O3 119.1(9) 2 2_655
Ga2 O21 O3 135.0(7) 2_556 2_655
Ga3 O21 O3 109.4(6) 2_546 2_655
O2 O21 O3 106.9(12) 2 2_655
La O21 O3 97.7(5) 4_666 2_655
O3 O21 O3 88.5(5) 5_665 2_655
La O21 O3 76.8(4) 1_556 2_655
O21 O21 O3 88.3(4) 6_556 2_655
O2 O21 O3 53.3(9) 5_656 2_655
O3 O21 O3 147.0(7) 3_556 2_655
Ga3 O21 O3 106.2(6) 4_664 2_655
Ga3 O21 O3 29.1(3) . 2_655
La O21 O3 26.1(3) 2_655 2_655
La O21 O3 154.5(7) 2 2_655
Ga3 O21 O3 59.6(4) 2_656 2_655
O3 O21 O3 137.0(7) 3 2_655
O2 O21 O3 90.1(8) 6_556 2_655
O3 O21 O3 78.3(6) 4_666 2_655
Ga2 O21 O3 66.2(4) 1_554 2_655
O3 O21 O3 136.4(8) 5 2_655
O1 O21 O3 65.5(5) 2_545 2_655
Nb O21 O3 122.3(6) 1_556 2_655
Ga1 O21 O3 122.3(6) 1_556 2_655
O21 O21 O3 52.8(5) 5_656 2_655
O21 O21 O3 112.0(8) 5_666 2_655
Ga2 O21 O3 67.5(4) 2_546 2_655
Ga3 O21 O3 151.1(7) 1_455 2_655
O2 O21 O3 116.2(8) 5_666 2_655
O3 O21 O3 74.6(6) 4_665 2_655
O21 O21 O3 84.6(4) 6 2_655
O3 O21 O3 121.6(6) 4_556 2_655
O2 O21 O3 89.5(8) 1_554 2_655
O2 O21 O3 57.7(8) 5_655 2_655
O3 O21 O3 116.3(6) 4 2_655
O21 O21 O3 86.3(4) 1_554 2_655
O21 O21 O3 93.7(4) 1_556 2_655
O21 O21 O3 107.8(8) 4 2_655
O21 O21 O3 167.3(8) 3 2_655
O2 O21 O3 150.8(11) 6_566 2_655
O21 O21 O3 52.9(5) 5_655 2_655
O21 O21 O3 105.7(8) 5_665 2_655
Ga3 O21 O3 98.0(5) 1_565 2_655
O3 O21 O3 32.5(5) 3_656 2_655
O2 O21 O3 86.8(7) 6 2_655
O2 O21 O3 96.4(8) 1_556 2_655
O2 O21 O3 100.1(10) 4 2_655
O3 O21 O3 28.8(5) 3_655 2_655
O3 O21 O3 101.4(5) 6_556 2_655
O3 O21 O3 30.1(6) 5_655 2_655
O2 O21 O3 42.8(8) 6_666 2_655
Ga2 O21 O3 115.7(6) 2 2_655
O2 O21 O3 108.9(8) 5_665 2_655
O3 O21 O3 123.0(7) 2_556 2_655
Ga3 O21 La 104.5(9) 4_665 2_656
Ga2 O21 La 11.5(6) . 2_656
O3 O21 La 122.1(9) 6 2_656
La O21 La 107.2(7) 4_665 2_656
O3 O21 La 144.4(10) 2 2_656
O2 O21 La 53.6(15) 3_655 2_656
La O21 La 104.4(6) . 2_656
O2 O21 La 78.8(13) 2_556 2_656
O3 O21 La 77.7(8) 1_556 2_656
O21 O21 La 86.9(8) 2_556 2_656
O1 O21 La 97.0(6) . 2_656
O2 O21 La 38.6(10) 4_665 2_656
O21 O21 La 50.9(4) 3_655 2_656
O21 O21 La 48.8(4) 4_665 2_656
O3 O21 La 150.3(9) . 2_656
O1 O21 La 18.1(4) 1_556 2_656
Ga1 O21 La 156.1(7) . 2_656
Nb O21 La 156.1(7) . 2_656
O1 O21 La 117.1(7) 2 2_656
O21 O21 La 147.5(3) 2 2_656
Ga2 O21 La 97.1(6) 2_556 2_656
Ga3 O21 La 106.5(5) 2_546 2_656
O2 O21 La 138.7(10) 2 2_656
La O21 La 49.4(3) 4_666 2_656
O3 O21 La 77.8(5) 5_665 2_656
La O21 La 49.2(3) 1_556 2_656
O21 O21 La 82.6(6) 6_556 2_656
O2 O21 La 54.8(8) 5_656 2_656
O3 O21 La 105.9(6) 3_556 2_656
Ga3 O21 La 152.3(6) 4_664 2_656
Ga3 O21 La 47.0(2) . 2_656
La O21 La 62.9(3) 2_655 2_656
La O21 La 145.7(6) 2 2_656
Ga3 O21 La 43.1(2) 2_656 2_656
O3 O21 La 173.9(7) 3 2_656
O2 O21 La 89.8(8) 6_556 2_656
O3 O21 La 42.9(4) 4_666 2_656
Ga2 O21 La 110.6(4) 1_554 2_656
O3 O21 La 137.1(6) 5 2_656
O1 O21 La 93.2(5) 2_545 2_656
Nb O21 La 87.1(4) 1_556 2_656
Ga1 O21 La 87.1(4) 1_556 2_656
O21 O21 La 54.6(5) 5_656 2_656
O21 O21 La 74.7(7) 5_666 2_656
Ga2 O21 La 78.0(4) 2_546 2_656
Ga3 O21 La 125.5(5) 1_455 2_656
O2 O21 La 81.9(8) 5_666 2_656
O3 O21 La 92.4(5) 4_665 2_656
O21 O21 La 125.3(5) 6 2_656
O3 O21 La 102.5(5) 4_556 2_656
O2 O21 La 131.3(8) 1_554 2_656
O2 O21 La 105.2(7) 5_655 2_656
O3 O21 La 149.8(6) 4 2_656
O21 O21 La 131.8(3) 1_554 2_656
O21 O21 La 48.2(3) 1_556 2_656
O21 O21 La 117.2(6) 4 2_656
O21 O21 La 137.6(3) 3 2_656
O2 O21 La 106.0(9) 6_566 2_656
O21 O21 La 98.6(5) 5_655 2_656
O21 O21 La 115.5(7) 5_665 2_656
Ga3 O21 La 73.1(4) 1_565 2_656
O3 O21 La 26.4(4) 3_656 2_656
O2 O21 La 126.3(7) 6 2_656
O2 O21 La 48.7(7) 1_556 2_656
O2 O21 La 109.0(9) 4 2_656
O3 O21 La 77.7(4) 3_655 2_656
O3 O21 La 68.5(4) 6_556 2_656
O3 O21 La 64.3(4) 5_655 2_656
O2 O21 La 25.3(7) 6_666 2_656
Ga2 O21 La 135.5(5) 2 2_656
O2 O21 La 117.2(7) 5_665 2_656
O3 O21 La 77.9(5) 2_556 2_656
O3 O21 La 49.0(3) 2_655 2_656
Ga3 O21 La 21.8(6) 4_665 2_556
Ga2 O21 La 105.1(10) . 2_556
O3 O21 La 89.9(9) 6 2_556
La O21 La 100.3(7) 4_665 2_556
O3 O21 La 50.9(7) 2 2_556
O2 O21 La 130.2(16) 3_655 2_556
La O21 La 143.1(7) . 2_556
O2 O21 La 23.8(14) 2_556 2_556
O3 O21 La 48.2(7) 1_556 2_556
O21 O21 La 11.7(3) 2_556 2_556
O1 O21 La 155.3(8) . 2_556
O2 O21 La 116.6(12) 4_665 2_556
O21 O21 La 140.5(3) 3_655 2_556
O21 O21 La 113.6(9) 4_665 2_556
O3 O21 La 114.0(8) . 2_556
O1 O21 La 77.9(6) 1_556 2_556
Ga1 O21 La 82.3(4) . 2_556
Nb O21 La 82.3(4) . 2_556
O1 O21 La 59.7(6) 2 2_556
O21 O21 La 93.6(8) 2 2_556
Ga2 O21 La 36.9(3) 2_556 2_556
Ga3 O21 La 74.4(4) 2_546 2_556
O2 O21 La 104.5(11) 2 2_556
La O21 La 46.9(3) 4_666 2_556
O3 O21 La 85.7(6) 5_665 2_556
La O21 La 74.8(4) 1_556 2_556
O21 O21 La 83.0(5) 6_556 2_556
O2 O21 La 106.5(9) 5_656 2_556
O3 O21 La 24.1(4) 3_556 2_556
Ga3 O21 La 110.6(4) 4_664 2_556
Ga3 O21 La 125.6(6) . 2_556
La O21 La 147.9(6) 2_655 2_556
La O21 La 59.0(3) 2 2_556
Ga3 O21 La 97.4(5) 2_656 2_556
O3 O21 La 79.9(5) 3 2_556
O2 O21 La 86.1(7) 6_556 2_556
O3 O21 La 73.7(5) 4_666 2_556
Ga2 O21 La 146.9(5) 1_554 2_556
O3 O21 La 65.8(5) 5 2_556
O1 O21 La 122.8(6) 2_545 2_556
Nb O21 La 38.3(2) 1_556 2_556
Ga1 O21 La 38.3(2) 1_556 2_556
O21 O21 La 106.8(8) 5_656 2_556
O21 O21 La 48.3(5) 5_666 2_556
Ga2 O21 La 106.5(5) 2_546 2_556
Ga3 O21 La 43.8(2) 1_455 2_556
O2 O21 La 49.3(7) 5_666 2_556
O3 O21 La 116.0(6) 4_665 2_556
O21 O21 La 123.4(4) 6 2_556
O3 O21 La 55.3(4) 4_556 2_556
O2 O21 La 124.4(8) 1_554 2_556
O2 O21 La 154.0(8) 5_655 2_556
O3 O21 La 94.3(4) 4 2_556
O21 O21 La 129.5(2) 1_554 2_556
O21 O21 La 50.5(3) 1_556 2_556
O21 O21 La 84.6(3) 4 2_556
O21 O21 La 44.7(3) 3 2_556
O2 O21 La 24.0(6) 6_566 2_556
O21 O21 La 153.2(7) 5_655 2_556
O21 O21 La 92.3(4) 5_665 2_556
Ga3 O21 La 68.7(3) 1_565 2_556
O3 O21 La 112.5(6) 3_656 2_556
O2 O21 La 120.7(8) 6 2_556
O2 O21 La 46.8(6) 1_556 2_556
O2 O21 La 88.3(7) 4 2_556
O3 O21 La 171.6(6) 3_655 2_556
O3 O21 La 53.3(4) 6_556 2_556
O3 O21 La 140.2(6) 5_655 2_556
O2 O21 La 105.8(9) 6_666 2_556
Ga2 O21 La 92.2(4) 2 2_556
O2 O21 La 89.5(6) 5_665 2_556
O3 O21 La 24.8(3) 2_556 2_556
O3 O21 La 142.9(6) 2_655 2_556
La O21 La 94.0(4) 2_656 2_556
Ga3 O21 O21 119.3(13) 4_665 6_666
Ga2 O21 O21 22.9(4) . 6_666
O3 O21 O21 146.5(11) 6 6_666
La O21 O21 80.3(8) 4_665 6_666
O3 O21 O21 147.4(12) 2 6_666
O2 O21 O21 67.4(15) 3_655 6_666
La O21 O21 109.4(5) . 6_666
O2 O21 O21 79.8(14) 2_556 6_666
O3 O21 O21 101.9(11) 1_556 6_666
O21 O21 O21 91.1(8) 2_556 6_666
O1 O21 O21 79.6(6) . 6_666
O2 O21 O21 16.3(9) 4_665 6_666
O21 O21 O21 56.7(5) 3_655 6_666
O21 O21 O21 22.7(5) 4_665 6_666
O3 O21 O21 141.2(9) . 6_666
O1 O21 O21 41.6(5) 1_556 6_666
Ga1 O21 O21 175.5(10) . 6_666
Nb O21 O21 175.5(10) . 6_666
O1 O21 O21 98.4(8) 2 6_666
O21 O21 O21 120.6(6) 2 6_666
Ga2 O21 O21 87.9(8) 2_556 6_666
Ga3 O21 O21 133.4(8) 2_546 6_666
O2 O21 O21 112.0(11) 2 6_666
La O21 O21 55.4(6) 4_666 6_666
O3 O21 O21 53.4(6) 5_665 6_666
La O21 O21 76.0(5) 1_556 6_666
O21 O21 O21 109.1(8) 6_556 6_666
O2 O21 O21 77.8(8) 5_656 6_666
O3 O21 O21 121.3(9) 3_556 6_666
Ga3 O21 O21 129.9(8) 4_664 6_666
Ga3 O21 O21 62.1(2) . 6_666
La O21 O21 47.8(2) 2_655 6_666
La O21 O21 131.2(8) 2 6_666
Ga3 O21 O21 17.3(3) 2_656 6_666
O3 O21 O21 154.9(9) 3 6_666
O2 O21 O21 115.9(9) 6_556 6_666
O3 O21 O21 30.3(5) 4_666 6_666
Ga2 O21 O21 92.2(5) 1_554 6_666
O3 O21 O21 162.2(9) 5 6_666
O1 O21 O21 109.5(5) 2_545 6_666
Nb O21 O21 109.2(8) 1_556 6_666
Ga1 O21 O21 109.2(8) 1_556 6_666
O21 O21 O21 77.5(6) 5_656 6_666
O21 O21 O21 64.3(9) 5_666 6_666
Ga2 O21 O21 100.5(5) 2_546 6_666
Ga3 O21 O21 143.5(8) 1_455 6_666
O2 O21 O21 69.4(9) 5_666 6_666
O3 O21 O21 65.8(6) 4_665 6_666
O21 O21 O21 132.5(5) 6 6_666
O3 O21 O21 128.1(8) 4_556 6_666
O2 O21 O21 108.5(9) 1_554 6_666
O2 O21 O21 103.4(7) 5_655 6_666
O3 O21 O21 163.9(7) 4 6_666
O21 O21 O21 111.9(5) 1_554 6_666
O21 O21 O21 68.1(5) 1_556 6_666
O21 O21 O21 143.0(8) 4 6_666
O21 O21 O21 144.0(8) 3 6_666
O2 O21 O21 102.8(12) 6_566 6_666
O21 O21 O21 100.3(5) 5_655 6_666
O21 O21 O21 89.1(8) 5_665 6_666
Ga3 O21 O21 54.2(5) 1_565 6_666
O3 O21 O21 44.8(4) 3_656 6_666
O2 O21 O21 134.8(7) 6 6_666
O2 O21 O21 65.6(8) 1_556 6_666
O2 O21 O21 134.4(10) 4 6_666
O3 O21 O21 71.2(4) 3_655 6_666
O3 O21 O21 93.3(7) 6_556 6_666
O3 O21 O21 74.6(4) 5_655 6_666
O2 O21 O21 5.4(7) 6_666 6_666
Ga2 O21 O21 108.9(7) 2 6_666
O2 O21 O21 91.2(9) 5_665 6_666
O3 O21 O21 94.6(8) 2_556 6_666
O3 O21 O21 48.0(3) 2_655 6_666
La O21 O21 27.0(3) 2_656 6_666
La O21 O21 101.6(7) 2_556 6_666
Ga3 O21 O21 44.5(5) 4_665 6_566
Ga2 O21 O21 107.9(13) . 6_566
O3 O21 O21 108.1(9) 6 6_566
La O21 O21 74.1(7) 4_665 6_566
O3 O21 O21 52.9(6) 2 6_566
O2 O21 O21 149.5(18) 3_655 6_566
La O21 O21 155.5(8) . 6_566
O2 O21 O21 21.8(14) 2_556 6_566
O3 O21 O21 74.3(9) 1_556 6_566
O21 O21 O21 20.6(5) 2_556 6_566
O1 O21 O21 129.4(10) . 6_566
O2 O21 O21 105.5(15) 4_665 6_566
O21 O21 O21 149.6(10) 3_655 6_566
O21 O21 O21 97.8(14) 4_665 6_566
O3 O21 O21 110.3(8) . 6_566
O1 O21 O21 88.1(9) 1_556 6_566
Ga1 O21 O21 87.8(3) . 6_566
Nb O21 O21 87.8(3) . 6_566
O1 O21 O21 35.0(6) 2 6_566
O21 O21 O21 75.3(6) 2 6_566
Ga2 O21 O21 11.1(3) 2_556 6_566
Ga3 O21 O21 97.6(5) 2_546 6_566
O2 O21 O21 84.0(11) 2 6_566
La O21 O21 50.7(6) 4_666 6_566
O3 O21 O21 62.2(7) 5_665 6_566
La O21 O21 97.4(8) 1_556 6_566
O21 O21 O21 109.1(8) 6_556 6_566
O2 O21 O21 130.2(11) 5_656 6_566
O3 O21 O21 46.5(5) 3_556 6_566
Ga3 O21 O21 97.7(5) 4_664 6_566
Ga3 O21 O21 143.1(9) . 6_566
La O21 O21 130.3(8) 2_655 6_566
La O21 O21 47.05(19) 2 6_566
Ga3 O21 O21 83.9(7) 2_656 6_566
O3 O21 O21 75.6(4) 3 6_566
O2 O21 O21 111.8(8) 6_556 6_566
O3 O21 O21 64.3(7) 4_666 6_566
Ga2 O21 O21 123.8(8) 1_554 6_566
O3 O21 O21 79.2(5) 5 6_566
O1 O21 O21 146.8(7) 2_545 6_566
Nb O21 O21 64.6(4) 1_556 6_566
Ga1 O21 O21 64.6(4) 1_556 6_566
O21 O21 O21 130.5(12) 5_656 6_566
O21 O21 O21 30.8(5) 5_666 6_566
Ga2 O21 O21 132.7(8) 2_546 6_566
Ga3 O21 O21 59.4(2) 1_455 6_566
O2 O21 O21 28.0(7) 5_666 6_566
O3 O21 O21 90.0(8) 4_665 6_566
O21 O21 O21 132.5(5) 6 6_566
O3 O21 O21 79.6(5) 4_556 6_566
O2 O21 O21 104.5(10) 1_554 6_566
O2 O21 O21 154.3(10) 5_655 6_566
O3 O21 O21 101.0(4) 4 6_566
O21 O21 O21 111.9(5) 1_554 6_566
O21 O21 O21 68.1(5) 1_556 6_566
O21 O21 O21 104.7(3) 4 6_566
O21 O21 O21 49.8(3) 3 6_566
O2 O21 O21 8.2(7) 6_566 6_566
O21 O21 O21 162.0(10) 5_655 6_566
O21 O21 O21 66.7(3) 5_665 6_566
Ga3 O21 O21 47.8(5) 1_565 6_566
O3 O21 O21 124.1(9) 3_656 6_566
O2 O21 O21 130.4(8) 6 6_566
O2 O21 O21 61.9(7) 1_556 6_566
O2 O21 O21 110.5(8) 4 6_566
O3 O21 O21 154.9(9) 3_655 6_566
O3 O21 O21 78.6(6) 6_556 6_566
O3 O21 O21 161.5(8) 5_655 6_566
O2 O21 O21 99.8(11) 6_666 6_566
Ga2 O21 O21 70.3(5) 2 6_566
O2 O21 O21 64.1(7) 5_665 6_566
O3 O21 O21 49.5(5) 2_556 6_566
O3 O21 O21 142.6(8) 2_655 6_566
La O21 O21 99.2(7) 2_656 6_566
La O21 O21 26.3(3) 2_556 6_566
O21 O21 O21 94.6(9) 6_666 6_566
Ga3 O21 O2 30.1(7) 4_665 3
Ga2 O21 O2 146.1(12) . 3
O3 O21 O2 57.2(10) 6 3
La O21 O2 98.0(8) 4_665 3
O3 O21 O2 11.7(9) 2 3
O2 O21 O2 135(2) 3_655 3
La O21 O2 105.1(9) . 3
O2 O21 O2 65.1(18) 2_556 3
O3 O21 O2 61.9(9) 1_556 3
O21 O21 O2 53.9(6) 2_556 3
O1 O21 O2 128.2(10) . 3
O2 O21 O2 157.7(16) 4_665 3
O21 O21 O2 151.0(14) 3_655 3
O21 O21 O2 148.6(14) 4_665 3
O3 O21 O2 70.6(9) . 3
O1 O21 O2 116.7(9) 1_556 3
Ga1 O21 O2 38.6(6) . 3
Nb O21 O2 38.6(6) . 3
O1 O21 O2 62.1(6) 2 3
O21 O21 O2 66.9(8) 2 3
Ga2 O21 O2 60.9(6) 2_556 3
Ga3 O21 O2 54.7(6) 2_546 3
O2 O21 O2 79.0(13) 2 3
La O21 O2 90.7(7) 4_666 3
O3 O21 O2 108.0(9) 5_665 3
La O21 O2 95.4(7) 1_556 3
O21 O21 O2 77.2(6) 6_556 3
O2 O21 O2 113.1(8) 5_656 3
O3 O21 O2 28.8(6) 3_556 3
Ga3 O21 O2 72.8(6) 4_664 3
Ga3 O21 O2 136.6(8) . 3
La O21 O2 162.0(8) 2_655 3
La O21 O2 35.4(6) 2 3
Ga3 O21 O2 136.0(8) 2_656 3
O3 O21 O2 39.4(5) 3 3
O2 O21 O2 74.3(12) 6_556 3
O3 O21 O2 115.2(8) 4_666 3
Ga2 O21 O2 114.7(7) 1_554 3
O3 O21 O2 27.3(6) 5 3
O1 O21 O2 98.0(8) 2_545 3
Nb O21 O2 50.5(6) 1_556 3
Ga1 O21 O2 50.5(6) 1_556 3
O21 O21 O2 113.5(10) 5_656 3
O21 O21 O2 83.0(7) 5_666 3
Ga2 O21 O2 96.6(7) 2_546 3
Ga3 O21 O2 14.2(5) 1_455 3
O2 O21 O2 79.6(10) 5_666 3
O3 O21 O2 118.2(8) 4_665 3
O21 O21 O2 82.3(6) 6 3
O3 O21 O2 44.8(7) 4_556 3
O2 O21 O2 92.7(9) 1_554 3
O2 O21 O2 111.7(8) 5_655 3
O3 O21 O2 51.2(7) 4 3
O21 O21 O2 93.4(6) 1_554 3
O21 O21 O2 86.6(6) 1_556 3
O21 O21 O2 55.6(6) 4 3
O21 O21 O2 5.6(6) 3 3
O2 O21 O2 44.0(5) 6_566 3
O21 O21 O2 114.5(10) 5_655 3
O21 O21 O2 87.2(7) 5_665 3
Ga3 O21 O2 98.4(7) 1_565 3
O3 O21 O2 140.8(9) 3_656 3
O2 O21 O2 79.8(12) 6 3
O2 O21 O2 86.1(8) 1_556 3
O2 O21 O2 63.4(6) 4 3
O3 O21 O2 143.8(9) 3_655 3
O3 O21 O2 71.3(7) 6_556 3
O3 O21 O2 133.3(8) 5_655 3
O2 O21 O2 149.4(9) 6_666 3
Ga2 O21 O2 73.5(6) 2 3
O2 O21 O2 84.1(9) 5_665 3
O3 O21 O2 56.7(6) 2_556 3
O3 O21 O2 163.4(9) 2_655 3
La O21 O2 134.6(8) 2_656 3
La O21 O2 43.8(5) 2_556 3
O21 O21 O2 144.9(10) 6_666 3
O21 O21 O2 52.2(5) 6_566 3
Ga3 O21 Ga3 94.5(9) 4_665 2_545
Ga2 O21 Ga3 136.4(11) . 2_545
O3 O21 Ga3 39.4(6) 6 2_545
La O21 Ga3 92.0(7) 4_665 2_545
O3 O21 Ga3 64.2(7) 2 2_545
O2 O21 Ga3 90.2(16) 3_655 2_545
La O21 Ga3 40.1(4) . 2_545
O2 O21 Ga3 133.7(15) 2_556 2_545
O3 O21 Ga3 101.8(9) 1_556 2_545
O21 O21 Ga3 123.0(6) 2_556 2_545
O1 O21 Ga3 68.8(6) . 2_545
O2 O21 Ga3 130.0(12) 4_665 2_545
O21 O21 Ga3 94.8(8) 3_655 2_545
O21 O21 Ga3 129.1(4) 4_665 2_545
O3 O21 Ga3 13.5(5) . 2_545
O1 O21 Ga3 146.8(7) 1_556 2_545
Ga1 O21 Ga3 30.5(3) . 2_545
Nb O21 Ga3 30.5(3) . 2_545
O1 O21 Ga3 97.8(6) 2 2_545
O21 O21 Ga3 57.8(5) 2 2_545
Ga2 O21 Ga3 118.9(5) 2_556 2_545
Ga3 O21 Ga3 61.5(4) 2_546 2_545
O2 O21 Ga3 59.0(9) 2 2_545
La O21 Ga3 158.5(6) 4_666 2_545
O3 O21 Ga3 126.1(7) 5_665 2_545
La O21 Ga3 113.4(6) 1_556 2_545
O21 O21 Ga3 77.4(7) 6_556 2_545
O2 O21 Ga3 93.1(10) 5_656 2_545
O3 O21 Ga3 92.3(6) 3_556 2_545
Ga3 O21 Ga3 35.2(2) 4_664 2_545
Ga3 O21 Ga3 96.9(5) . 2_545
La O21 Ga3 98.1(5) 2_655 2_545
La O21 Ga3 70.4(3) 2 2_545
Ga3 O21 Ga3 145.0(6) 2_656 2_545
O3 O21 Ga3 40.5(4) 3 2_545
O2 O21 Ga3 69.3(9) 6_556 2_545
O3 O21 Ga3 165.9(7) 4_666 2_545
Ga2 O21 Ga3 58.1(3) 1_554 2_545
O3 O21 Ga3 49.0(4) 5 2_545
O1 O21 Ga3 52.2(5) 2_545 2_545
Nb O21 Ga3 98.8(4) 1_556 2_545
Ga1 O21 Ga3 98.8(4) 1_556 2_545
O21 O21 Ga3 93.2(6) 5_656 2_545
O21 O21 Ga3 141.4(7) 5_666 2_545
Ga2 O21 Ga3 71.5(4) 2_546 2_545
Ga3 O21 Ga3 70.3(3) 1_455 2_545
O2 O21 Ga3 134.0(7) 5_666 2_545
O3 O21 Ga3 96.7(5) 4_665 2_545
O21 O21 Ga3 18.7(3) 6 2_545
O3 O21 Ga3 76.1(4) 4_556 2_545
O2 O21 Ga3 50.4(7) 1_554 2_545
O2 O21 Ga3 42.8(7) 5_655 2_545
O3 O21 Ga3 18.9(3) 4 2_545
O21 O21 Ga3 43.3(3) 1_554 2_545
O21 O21 Ga3 136.7(3) 1_556 2_545
O21 O21 Ga3 46.7(3) 4 2_545
O21 O21 Ga3 69.2(2) 3 2_545
O2 O21 Ga3 108.0(8) 6_566 2_545
O21 O21 Ga3 47.4(5) 5_655 2_545
O21 O21 Ga3 88.3(6) 5_665 2_545
Ga3 O21 Ga3 138.2(5) 1_565 2_545
O3 O21 Ga3 117.5(6) 3_656 2_545
O2 O21 Ga3 17.9(5) 6 2_545
O2 O21 Ga3 142.4(7) 1_556 2_545
O2 O21 Ga3 51.2(6) 4 2_545
O3 O21 Ga3 74.6(5) 3_655 2_545
O3 O21 Ga3 107.8(5) 6_556 2_545
O3 O21 Ga3 79.7(5) 5_655 2_545
O2 O21 Ga3 141.4(9) 6_666 2_545
Ga2 O21 Ga3 69.8(3) 2 2_545
O2 O21 Ga3 88.0(6) 5_665 2_545
O3 O21 Ga3 117.1(5) 2_556 2_545
O3 O21 Ga3 100.2(5) 2_655 2_545
La O21 Ga3 143.9(5) 2_656 2_545
La O21 Ga3 112.8(4) 2_556 2_545
O21 O21 Ga3 145.7(6) 6_666 2_545
O21 O21 Ga3 115.6(4) 6_566 2_545
O2 O21 Ga3 69.1(6) 3 2_545
Ga3 O21 O3 129.1(11) 4_665 6_665
Ga2 O21 O3 52.4(7) . 6_665
O3 O21 O3 162.8(12) 6 6_665
La O21 O3 49.6(5) 4_665 6_665
O3 O21 O3 130.8(9) 2 6_665
O2 O21 O3 87.4(17) 3_655 6_665
La O21 O3 109.5(7) . 6_665
O2 O21 O3 83.7(13) 2_556 6_665
O3 O21 O3 128.9(9) 1_556 6_665
O21 O21 O3 95.6(4) 2_556 6_665
O1 O21 O3 61.5(6) . 6_665
O2 O21 O3 24.8(11) 4_665 6_665
O21 O21 O3 71.8(9) 3_655 6_665
O21 O21 O3 12.2(8) 4_665 6_665
O3 O21 O3 118.0(7) . 6_665
O1 O21 O3 71.4(5) 1_556 6_665
Ga1 O21 O3 145.7(7) . 6_665
Nb O21 O3 145.7(7) . 6_665
O1 O21 O3 76.0(5) 2 6_665
O21 O21 O3 89.7(4) 2 6_665
Ga2 O21 O3 78.1(5) 2_556 6_665
Ga3 O21 O3 164.2(6) 2_546 6_665
O2 O21 O3 81.3(9) 2 6_665
La O21 O3 71.2(4) 4_666 6_665
O3 O21 O3 29.2(7) 5_665 6_665
La O21 O3 106.9(5) 1_556 6_665
O21 O21 O3 139.3(6) 6_556 6_665
O2 O21 O3 105.0(8) 5_656 6_665
O3 O21 O3 131.4(7) 3_556 6_665
Ga3 O21 O3 101.1(5) 4_664 6_665
Ga3 O21 O3 84.2(5) . 6_665
La O21 O3 42.3(4) 2_655 6_665
La O21 O3 107.1(6) 2 6_665
Ga3 O21 O3 17.2(2) 2_656 6_665
O3 O21 O3 124.4(6) 3 6_665
O2 O21 O3 145.0(9) 6_556 6_665
O3 O21 O3 38.7(6) 4_666 6_665
Ga2 O21 O3 70.8(4) 1_554 6_665
O3 O21 O3 161.6(7) 5 6_665
O1 O21 O3 124.0(6) 2_545 6_665
Nb O21 O3 132.3(6) 1_556 6_665
Ga1 O21 O3 132.3(6) 1_556 6_665
O21 O21 O3 104.6(7) 5_656 6_665
O21 O21 O3 59.5(6) 5_666 6_665
Ga2 O21 O3 125.2(5) 2_546 6_665
Ga3 O21 O3 147.6(6) 1_455 6_665
O2 O21 O3 60.4(7) 5_666 6_665
O3 O21 O3 35.4(6) 4_665 6_665
O21 O21 O3 127.2(7) 6 6_665
O3 O21 O3 155.2(6) 4_556 6_665
O2 O21 O3 80.9(7) 1_554 6_665
O2 O21 O3 97.8(8) 5_655 6_665
O3 O21 O3 144.5(6) 4 6_665
O21 O21 O3 86.4(4) 1_554 6_665
O21 O21 O3 93.6(4) 1_556 6_665
O21 O21 O3 166.9(8) 4 6_665
O21 O21 O3 132.5(8) 3 6_665
O2 O21 O3 95.8(10) 6_566 6_665
O21 O21 O3 99.3(7) 5_655 6_665
O21 O21 O3 59.0(5) 5_665 6_665
Ga3 O21 O3 40.5(4) 1_565 6_665
O3 O21 O3 71.9(6) 3_656 6_665
O2 O21 O3 129.9(8) 6 6_665
O2 O21 O3 88.7(7) 1_556 6_665
O2 O21 O3 159.5(10) 4 6_665
O3 O21 O3 68.8(6) 3_655 6_665
O3 O21 O3 121.6(7) 6_556 6_665
O3 O21 O3 89.5(4) 5_655 6_665
O2 O21 O3 33.4(7) 6_666 6_665
Ga2 O21 O3 78.2(4) 2 6_665
O2 O21 O3 61.3(7) 5_665 6_665
O3 O21 O3 112.8(6) 2_556 6_665
O3 O21 O3 59.5(7) 2_655 6_665
La O21 O3 57.9(3) 2_656 6_665
La O21 O3 107.3(5) 2_556 6_665
O21 O21 O3 30.9(4) 6_666 6_665
O21 O21 O3 88.3(7) 6_566 6_665
O2 O21 O3 137.1(8) 3 6_665
Ga3 O21 O3 128.7(6) 2_545 6_665
Ga3 O3 Nb 112.1(16) 4_664 .
Ga3 O3 Ga1 112.1(16) 4_664 .
Nb O3 Ga1 0.0 . .
Ga3 O3 La 139.5(14) 4_664 .
Nb O3 La 105.6(10) . .
Ga1 O3 La 105.6(10) . .
Ga3 O3 O21 124.4(13) 4_664 6
Nb O3 O21 95.5(11) . 6
Ga1 O3 O21 95.5(11) . 6
La O3 O21 63.9(10) . 6
Ga3 O3 Ga3 92.3(10) 4_664 2_545
Nb O3 Ga3 86.0(10) . 2_545
Ga1 O3 Ga3 86.0(10) . 2_545
La O3 Ga3 104.8(11) . 2_545
O21 O3 Ga3 40.9(7) 6 2_545
Ga3 O3 O3 157.0(14) 4_664 6
Nb O3 O3 48.8(8) . 6
Ga1 O3 O3 48.8(8) . 6
La O3 O3 56.8(6) . 6
O21 O3 O3 74.9(13) 6 6
Ga3 O3 O3 98.0(14) 2_545 6
Ga3 O3 O21 41.1(9) 4_664 2
Nb O3 O21 92.0(13) . 2
Ga1 O3 O21 92.0(13) . 2
La O3 O21 125.6(12) . 2
O21 O3 O21 165.5(15) 6 2
Ga3 O3 O21 127.8(12) 2_545 2
O3 O3 O21 119.1(14) 6 2
Ga3 O3 O3 65.9(13) 4_664 3
Nb O3 O3 46.2(6) . 3
Ga1 O3 O3 46.2(6) . 3
La O3 O3 149.7(5) . 3
O21 O3 O3 121.1(12) 6 3
Ga3 O3 O3 86.4(7) 2_545 3
O3 O3 O3 94.2(3) 6 3
O21 O3 O3 57.5(14) 2 3
Ga3 O3 O3 104.8(10) 4_664 4
Nb O3 O3 46.2(6) . 4
Ga1 O3 O3 46.2(6) . 4
La O3 O3 111.8(14) . 4
O21 O3 O3 61.7(12) 6 4
Ga3 O3 O3 39.8(8) 2_545 4
O3 O3 O3 71.9(12) 6 4
O21 O3 O3 117.0(14) 2 4
O3 O3 O3 60.000(1) 3 4
Ga3 O3 O21 37.7(7) 4_664 1_554
Nb O3 O21 149.7(15) . 1_554
Ga1 O3 O21 149.7(15) . 1_554
La O3 O21 104.1(11) . 1_554
O21 O3 O21 102.9(11) 6 1_554
Ga3 O3 O21 92.4(9) 2_545 1_554
O3 O3 O21 160.0(9) 6 1_554
O21 O3 O21 65.4(12) 2 1_554
O3 O3 O21 103.5(12) 3 1_554
O3 O3 O21 125.1(8) 4 1_554
Ga3 O3 O2 37.6(12) 4_664 2
Nb O3 O2 108.7(18) . 2
Ga1 O3 O2 108.7(18) . 2
La O3 O2 115.7(17) . 2
O21 O3 O2 154.1(17) 6 2
Ga3 O3 O2 130.0(16) 2_545 2
O3 O3 O2 128(2) 6 2
O21 O3 O2 17.0(12) 2 2
O3 O3 O2 73.4(19) 3 2
O3 O3 O2 131.2(19) 4 2
O21 O3 O2 51.3(15) 1_554 2
Ga3 O3 O3 61.8(8) 4_664 6_554
Nb O3 O3 117.5(11) . 6_554
Ga1 O3 O3 117.5(11) . 6_554
La O3 O3 112.6(9) . 6_554
O21 O3 O3 62.7(10) 6 6_554
Ga3 O3 O3 38.1(7) 2_545 6_554
O3 O3 O3 134(2) 6 6_554
O21 O3 O3 102.8(13) 2 6_554
O3 O3 O3 93.8(2) 3 6_554
O3 O3 O3 73.8(10) 4 6_554
O21 O3 O3 54.3(10) 1_554 6_554
O2 O3 O3 97.0(16) 2 6_554
Ga3 O3 O2 32.7(13) 4_664 1_554
Nb O3 O2 140.7(18) . 1_554
Ga1 O3 O2 140.7(18) . 1_554
La O3 O2 106.8(13) . 1_554
O21 O3 O2 118.5(15) 6 1_554
Ga3 O3 O2 106.4(13) 2_545 1_554
O3 O3 O2 153.9(15) 6 1_554
O21 O3 O2 50.7(16) 2 1_554
O3 O3 O2 96.5(17) 3 1_554
O3 O3 O2 133.7(12) 4 1_554
O21 O3 O2 16.0(11) 1_554 1_554
O2 O3 O2 36(2) 2 1_554
O3 O3 O2 68.4(15) 6_554 1_554
Ga3 O3 O2 118.7(16) 4_664 6
Nb O3 O2 92.0(12) . 6
Ga1 O3 O2 92.0(12) . 6
La O3 O2 73.1(13) . 6
O21 O3 O2 9.3(11) 6 6
Ga3 O3 O2 31.8(10) 2_545 6
O3 O3 O2 78.6(14) 6 6
O21 O3 O2 158.7(15) 2 6
O3 O3 O2 112.8(13) 3 6
O3 O3 O2 54.3(13) 4 6
O21 O3 O2 102.4(14) 1_554 6
O2 O3 O2 153(2) 2 6
O3 O3 O2 57.1(14) 6_554 6
O2 O3 O2 118.3(16) 1_554 6
Ga3 O3 O1 90.3(11) 4_664 .
Nb O3 O1 133.0(12) . .
Ga1 O3 O1 133.0(12) . .
La O3 O1 52.0(7) . .
O21 O3 O1 105.1(11) 6 .
Ga3 O3 O1 135.8(11) 2_545 .
O3 O3 O1 96.4(10) 6 .
O21 O3 O1 78.3(9) 2 .
O3 O3 O1 133.8(16) 3 .
O3 O3 O1 163.8(15) 4 .
O21 O3 O1 64.6(9) 1_554 .
O2 O3 O1 64.8(14) 2 .
O3 O3 O1 109.5(9) 6_554 .
O2 O3 O1 59.4(11) 1_554 .
O2 O3 O1 113.4(13) 6 .
Ga3 O3 O3 101.3(16) 4_664 2
Nb O3 O3 37.5(8) . 2
Ga1 O3 O3 37.5(8) . 2
La O3 O3 99.5(11) . 2
O21 O3 O3 126.9(10) 6 2
Ga3 O3 O3 122.9(7) 2_545 2
O3 O3 O3 56.0(12) 6 2
O21 O3 O3 65.2(11) 2 2
O3 O3 O3 52.1(11) 3 2
O3 O3 O3 83.3(8) 4 2
O21 O3 O3 130.2(12) 1_554 2
O2 O3 O3 79.0(15) 2 2
O3 O3 O3 145.6(9) 6_554 2
O2 O3 O3 114.6(15) 1_554 2
O2 O3 O3 126.4(11) 6 2
O1 O3 O3 99.7(7) . 2
Ga3 O3 O21 117.6(13) 4_664 .
Nb O3 O21 79.9(8) . .
Ga1 O3 O21 79.9(8) . .
La O3 O21 54.8(7) . .
O21 O3 O21 113.9(12) 6 .
Ga3 O3 O21 149.8(11) 2_545 .
O3 O3 O21 53.0(10) 6 .
O21 O3 O21 79.5(11) 2 .
O3 O3 O21 102.2(11) 3 .
O3 O3 O21 121.4(6) 4 .
O21 O3 O21 113.0(12) 1_554 .
O2 O3 O21 80.0(14) 2 .
O3 O3 O21 162.0(7) 6_554 .
O2 O3 O21 101.3(13) 1_554 .
O2 O3 O21 121.8(15) 6 .
O1 O3 O21 53.1(9) . .
O3 O3 O21 51.6(7) 2 .
Ga3 O3 O3 21.3(9) 4_664 2_554
Nb O3 O3 99.6(13) . 2_554
Ga1 O3 O3 99.6(13) . 2_554
La O3 O3 154.7(13) . 2_554
O21 O3 O3 111.3(10) 6 2_554
Ga3 O3 O3 73.9(6) 2_545 2_554
O3 O3 O3 148.3(6) 6 2_554
O21 O3 O3 55.0(9) 2 2_554
O3 O3 O3 55.3(10) 3 2_554
O3 O3 O3 83.8(7) 4 2_554
O21 O3 O3 51.4(7) 1_554 2_554
O2 O3 O3 56.8(14) 2 2_554
O3 O3 O3 50.9(9) 6_554 2_554
O2 O3 O3 51.8(11) 1_554 2_554
O2 O3 O3 103.6(13) 6 2_554
O1 O3 O3 110.9(7) . 2_554
O3 O3 O3 102.1(17) 2 2_554
O21 O3 O3 134.6(11) . 2_554
Ga3 O3 Ga2 66.6(7) 4_664 1_554
Nb O3 Ga2 161.8(12) . 1_554
Ga1 O3 Ga2 161.8(12) . 1_554
La O3 Ga2 72.9(7) . 1_554
O21 O3 Ga2 99.7(10) 6 1_554
Ga3 O3 Ga2 112.1(8) 2_545 1_554
O3 O3 Ga2 126.6(7) 6 1_554
O21 O3 Ga2 75.4(9) 2 1_554
O3 O3 Ga2 129.4(13) 3 1_554
O3 O3 Ga2 151.7(8) 4 1_554
O21 O3 Ga2 33.5(5) 1_554 1_554
O2 O3 Ga2 58.4(14) 2 1_554
O3 O3 Ga2 78.6(7) 6_554 1_554
O2 O3 Ga2 34.0(10) 1_554 1_554
O2 O3 Ga2 104.5(12) 6 1_554
O1 O3 Ga2 32.4(7) . 1_554
O3 O3 Ga2 124.4(4) 2 1_554
O21 O3 Ga2 84.9(8) . 1_554
O3 O3 Ga2 84.0(5) 2_554 1_554
Ga3 O3 O2 109.3(15) 4_664 .
Nb O3 O2 78.7(10) . .
Ga1 O3 O2 78.7(10) . .
La O3 O2 63.7(10) . .
O21 O3 O2 123.2(15) 6 .
Ga3 O3 O2 156.9(11) 2_545 .
O3 O3 O2 59.0(12) 6 .
O21 O3 O2 70.4(12) 2 .
O3 O3 O2 95.1(13) 3 .
O3 O3 O2 123.0(9) 4 .
O21 O3 O2 109.6(13) 1_554 .
O2 O3 O2 72(2) 2 .
O3 O3 O2 163.2(12) 6_554 .
O2 O3 O2 96.3(16) 1_554 .
O2 O3 O2 130.9(15) 6 .
O1 O3 O2 54.6(11) . .
O3 O3 O2 46.6(8) 2 .
O21 O3 O2 9.3(10) . .
O3 O3 O2 125.4(13) 2_554 .
Ga2 O3 O2 84.7(10) 1_554 .
Ga3 O3 Ga3 62.0(9) 4_664 1_454
Nb O3 Ga3 59.5(8) . 1_454
Ga1 O3 Ga3 59.5(8) . 1_454
La O3 Ga3 157.0(10) . 1_454
O21 O3 Ga3 98.3(9) 6 1_454
Ga3 O3 Ga3 59.4(6) 2_545 1_454
O3 O3 Ga3 106.2(6) 6 1_454
O21 O3 Ga3 75.0(9) 2 1_454
O3 O3 Ga3 28.8(4) 3 1_454
O3 O3 Ga3 45.1(5) 4 1_454
O21 O3 Ga3 93.8(9) 1_554 1_454
O2 O3 Ga3 86.8(15) 2 1_454
O3 O3 Ga3 66.6(4) 6_554 1_454
O2 O3 Ga3 94.4(13) 1_554 1_454
O2 O3 Ga3 89.1(11) 6 1_454
O1 O3 Ga3 151.0(10) . 1_454
O3 O3 Ga3 79.0(10) 2 1_454
O21 O3 Ga3 130.4(9) . 1_454
O3 O3 Ga3 43.0(5) 2_554 1_454
Ga2 O3 Ga3 127.0(7) 1_554 1_454
O2 O3 Ga3 123.7(11) . 1_454
Ga3 O3 La 75.9(9) 4_664 4_665
Nb O3 La 102.0(9) . 4_665
Ga1 O3 La 102.0(9) . 4_665
La O3 La 82.4(7) . 4_665
O21 O3 La 145.2(12) 6 4_665
Ga3 O3 La 167.6(9) 2_545 4_665
O3 O3 La 94.4(12) 6 4_665
O21 O3 La 43.4(6) 2 4_665
O3 O3 La 92.2(13) 3 4_665
O3 O3 La 146.9(11) 4 4_665
O21 O3 La 75.9(8) 1_554 4_665
O2 O3 La 38.5(12) 2 4_665
O3 O3 La 129.9(13) 6_554 4_665
O2 O3 La 61.4(11) 1_554 4_665
O2 O3 La 154.3(14) 6 4_665
O1 O3 La 42.2(4) . 4_665
O3 O3 La 64.5(4) 2 4_665
O21 O3 La 42.4(6) . 4_665
O3 O3 La 95.2(7) 2_554 4_665
Ga2 O3 La 59.9(5) 1_554 4_665
O2 O3 La 35.5(9) . 4_665
Ga3 O3 La 116.5(8) 1_454 4_665
Ga3 O3 O2 109.2(14) 4_664 5_655
Nb O3 O2 136.5(16) . 5_655
Ga1 O3 O2 136.5(16) . 5_655
La O3 O2 42.2(11) . 5_655
O21 O3 O2 48.4(12) 6 5_655
Ga3 O3 O2 79.2(12) 2_545 5_655
O3 O3 O2 92.9(11) 6 5_655
O21 O3 O2 129.1(17) 2 5_655
O3 O3 O2 164.7(15) 3 5_655
O3 O3 O2 109.9(18) 4 5_655
O21 O3 O2 72.2(12) 1_554 5_655
O2 O3 O2 112(2) 2 5_655
O3 O3 O2 71.7(12) 6_554 5_655
O2 O3 O2 82.8(8) 1_554 5_655
O2 O3 O2 56(2) 6 5_655
O1 O3 O2 58.4(11) . 5_655
O3 O3 O2 141.6(17) 2 5_655
O21 O3 O2 92.8(14) . 5_655
O3 O3 O2 114.8(15) 2_554 5_655
Ga2 O3 O2 53.8(11) 1_554 5_655
O2 O3 O2 100.1(12) . 5_655
Ga3 O3 O2 136.0(13) 1_454 5_655
La O3 O2 100.7(13) 4_665 5_655
Ga3 O3 O3 118.5(13) 4_664 5
Nb O3 O3 8.3(8) . 5
Ga1 O3 O3 8.3(8) . 5
La O3 O3 100.5(8) . 5
O21 O3 O3 87.4(8) 6 5
Ga3 O3 O3 80.8(9) 2_545 5
O3 O3 O3 44.2(6) 6 5
O21 O3 O3 100.3(8) 2 5
O3 O3 O3 52.8(8) 3 5
O3 O3 O3 41.6(8) 4 5
O21 O3 O3 155.4(13) 1_554 5
O2 O3 O3 117.0(14) 2 5
O3 O3 O3 114.9(10) 6_554 5
O2 O3 O3 148.5(13) 1_554 5
O2 O3 O3 84.2(10) 6 5
O1 O3 O3 134.6(12) . 5
O3 O3 O3 44.0(6) 2 5
O21 O3 O3 81.8(8) . 5
O3 O3 O3 104.1(9) 2_554 5
Ga2 O3 O3 166.5(11) 1_554 5
O2 O3 O3 81.8(9) . 5
Ga3 O3 O3 62.3(7) 1_454 5
La O3 O3 108.1(6) 4_665 5
O2 O3 O3 128.6(12) 5_655 5
Ga3 O3 Ga3 119.8(12) 4_664 4_665
Nb O3 Ga3 52.8(5) . 4_665
Ga1 O3 Ga3 52.8(5) . 4_665
La O3 Ga3 72.8(6) . 4_665
O21 O3 Ga3 115.3(10) 6 4_665
Ga3 O3 Ga3 133.8(8) 2_545 4_665
O3 O3 Ga3 40.9(9) 6 4_665
O21 O3 Ga3 79.0(8) 2 4_665
O3 O3 Ga3 79.1(6) 3 4_665
O3 O3 Ga3 96.8(4) 4 4_665
O21 O3 Ga3 133.6(11) 1_554 4_665
O2 O3 Ga3 87.3(14) 2 4_665
O3 O3 Ga3 170.3(9) 6_554 4_665
O2 O3 Ga3 118.6(13) 1_554 4_665
O2 O3 Ga3 119.6(12) 6 4_665
O1 O3 Ga3 80.2(8) . 4_665
O3 O3 Ga3 27.0(6) 2 4_665
O21 O3 Ga3 27.4(5) . 4_665
O3 O3 Ga3 126.8(13) 2_554 4_665
Ga2 O3 Ga3 111.0(7) 1_554 4_665
O2 O3 Ga3 26.3(8) . 4_665
Ga3 O3 Ga3 105.1(7) 1_454 4_665
La O3 Ga3 57.7(4) 4_665 4_665
O2 O3 Ga3 114.7(13) 5_655 4_665
O3 O3 Ga3 55.5(5) 5 4_665
Ga3 O3 Ga2 112.1(9) 4_664 2_545
Nb O3 Ga2 118.3(11) . 2_545
Ga1 O3 Ga2 118.3(11) . 2_545
La O3 Ga2 58.6(6) . 2_545
O21 O3 Ga2 22.9(6) 6 2_545
Ga3 O3 Ga2 51.7(5) 2_545 2_545
O3 O3 Ga2 90.3(10) 6 2_545
O21 O3 Ga2 148.1(10) 2 2_545
O3 O3 Ga2 138.1(11) 3 2_545
O3 O3 Ga2 82.2(12) 4 2_545
O21 O3 Ga2 82.7(8) 1_554 2_545
O2 O3 Ga2 132.5(15) 2 2_545
O3 O3 Ga2 56.0(7) 6_554 2_545
O2 O3 Ga2 97.4(13) 1_554 2_545
O2 O3 Ga2 28.2(10) 6 2_545
O1 O3 Ga2 86.7(7) . 2_545
O3 O3 Ga2 146.0(11) 2 2_545
O21 O3 Ga2 113.4(9) . 2_545
O3 O3 Ga2 106.6(9) 2_554 2_545
Ga2 O3 Ga2 76.9(6) 1_554 2_545
O2 O3 Ga2 122.3(12) . 2_545
Ga3 O3 Ga2 110.7(7) 1_454 2_545
La O3 Ga2 129.0(8) 4_665 2_545
O2 O3 Ga2 28.3(10) 5_655 2_545
O3 O3 Ga2 110.2(4) 5 2_545
Ga3 O3 Ga2 126.2(7) 4_665 2_545
Ga3 O3 O2 81.0(11) 4_664 3_654
Nb O3 O2 164.5(15) . 3_654
Ga1 O3 O2 164.5(15) . 3_654
La O3 O2 64.7(10) . 3_654
O21 O3 O2 69.5(13) 6 3_654
Ga3 O3 O2 85.1(11) 2_545 3_654
O3 O3 O2 120.2(9) 6 3_654
O21 O3 O2 103.5(11) 2 3_654
O3 O3 O2 145.4(10) 3 3_654
O3 O3 O2 124.0(14) 4 3_654
O21 O3 O2 43.6(10) 1_554 3_654
O2 O3 O2 86.7(9) 2 3_654
O3 O3 O2 60.2(9) 6_554 3_654
O2 O3 O2 54.5(19) 1_554 3_654
O2 O3 O2 73.8(8) 6 3_654
O1 O3 O2 51.8(11) . 3_654
O3 O3 O2 151.5(10) 2 3_654
O21 O3 O2 101.9(12) . 3_654
O3 O3 O2 90.1(10) 2_554 3_654
Ga2 O3 O2 30.7(9) 1_554 3_654
O2 O3 O2 105.5(13) . 3_654
Ga3 O3 O2 125.0(9) 1_454 3_654
La O3 O2 89.1(10) 4_665 3_654
O2 O3 O2 28.7(18) 5_655 3_654
O3 O3 O2 156.2(9) 5 3_654
Ga3 O3 O2 129.0(10) 4_665 3_654
Ga2 O3 O2 46.6(10) 2_545 3_654
Ga3 O3 O3 62.5(8) 4_664 5_554
Nb O3 O3 78.5(10) . 5_554
Ga1 O3 O3 78.5(10) . 5_554
La O3 O3 142.3(7) . 5_554
O21 O3 O3 78.4(8) 6 5_554
Ga3 O3 O3 37.5(7) 2_545 5_554
O3 O3 O3 116.4(11) 6 5_554
O21 O3 O3 91.0(8) 2 5_554
O3 O3 O3 54.9(8) 3 5_554
O3 O3 O3 44.7(7) 4 5_554
O21 O3 O3 81.9(9) 1_554 5_554
O2 O3 O3 97.3(14) 2 5_554
O3 O3 O3 41.6(5) 6_554 5_554
O2 O3 O3 89.1(12) 1_554 5_554
O2 O3 O3 69.3(11) 6 5_554
O1 O3 O3 146.4(11) . 5_554
O3 O3 O3 104.5(9) 2 5_554
O21 O3 O3 156.1(11) . 5_554
O3 O3 O3 41.4(5) 2_554 5_554
Ga2 O3 O3 114.1(8) 1_554 5_554
O2 O3 O3 149.9(11) . 5_554
Ga3 O3 O3 26.2(4) 1_454 5_554
La O3 O3 134.3(5) 4_665 5_554
O2 O3 O3 109.9(11) 5_655 5_554
O3 O3 O3 78.4(11) 5 5_554
Ga3 O3 O3 129.4(10) 4_665 5_554
Ga2 O3 O3 86.0(4) 2_545 5_554
O2 O3 O3 101.6(10) 3_654 5_554
Ga3 O3 O21 117.6(11) 4_664 5_655
Nb O3 O21 128.2(12) . 5_655
Ga1 O3 O21 128.2(12) . 5_655
La O3 O21 36.2(6) . 5_655
O21 O3 O21 43.9(10) 6 5_655
Ga3 O3 O21 78.7(8) 2_545 5_655
O3 O3 O21 84.6(8) 6 5_655
O21 O3 O21 135.8(12) 2 5_655
O3 O3 O21 164.7(13) 3 5_655
O3 O3 O21 105.4(14) 4 5_655
O21 O3 O21 80.7(8) 1_554 5_655
O2 O3 O21 119.1(16) 2 5_655
O3 O3 O21 76.6(6) 6_554 5_655
O2 O3 O21 91.0(12) 1_554 5_655
O2 O3 O21 52.0(11) 6 5_655
O1 O3 O21 61.4(6) . 5_655
O3 O3 O21 135.3(13) 2 5_655
O21 O3 O21 89.3(8) . 5_655
O3 O3 O21 122.2(11) 2_554 5_655
Ga2 O3 O21 61.0(6) 1_554 5_655
O2 O3 O21 97.3(12) . 5_655
Ga3 O3 O21 137.5(8) 1_454 5_655
La O3 O21 103.0(8) 4_665 5_655
O2 O3 O21 8.5(10) 5_655 5_655
O3 O3 O21 120.4(6) 5 5_655
Ga3 O3 O21 108.9(7) 4_665 5_655
Ga2 O3 O21 27.0(4) 2_545 5_655
O2 O3 O21 37.1(10) 3_654 5_655
O3 O3 O21 112.2(6) 5_554 5_655
Ga3 O3 Ga1 43.9(6) 4_664 1_554
Nb O3 Ga1 104.9(10) . 1_554
Ga1 O3 Ga1 104.9(10) . 1_554
La O3 Ga1 137.1(9) . 1_554
O21 O3 Ga1 83.7(8) 6 1_554
Ga3 O3 Ga1 48.5(4) 2_545 1_554
O3 O3 Ga1 142.6(13) 6 1_554
O21 O3 Ga1 82.4(8) 2 1_554
O3 O3 Ga1 71.0(3) 3 1_554
O3 O3 Ga1 71.0(3) 4 1_554
O21 O3 Ga1 54.6(7) 1_554 1_554
O2 O3 Ga1 81.5(13) 2 1_554
O3 O3 Ga1 24.7(5) 6_554 1_554
O2 O3 Ga1 63.5(11) 1_554 1_554
O2 O3 Ga1 76.3(11) 6 1_554
O1 O3 Ga1 118.9(8) . 1_554
O3 O3 Ga1 122.9(13) 2 1_554
O21 O3 Ga1 161.5(10) . 1_554
O3 O3 Ga1 27.7(5) 2_554 1_554
Ga2 O3 Ga1 86.6(5) 1_554 1_554
O2 O3 Ga1 152.8(12) . 1_554
Ga3 O3 Ga1 46.7(3) 1_454 1_554
La O3 Ga1 119.5(7) 4_665 1_554
O2 O3 Ga1 95.4(11) 5_655 1_554
O3 O3 Ga1 105.6(10) 5 1_554
Ga3 O3 Ga1 149.9(8) 4_665 1_554
Ga2 O3 Ga1 80.4(5) 2_545 1_554
O2 O3 Ga1 78.4(9) 3_654 1_554
O3 O3 Ga1 27.5(4) 5_554 1_554
O21 O3 Ga1 100.9(6) 5_655 1_554
Ga3 O3 Nb 43.9(6) 4_664 1_554
Nb O3 Nb 104.9(10) . 1_554
Ga1 O3 Nb 104.9(10) . 1_554
La O3 Nb 137.1(9) . 1_554
O21 O3 Nb 83.7(8) 6 1_554
Ga3 O3 Nb 48.5(4) 2_545 1_554
O3 O3 Nb 142.6(13) 6 1_554
O21 O3 Nb 82.4(8) 2 1_554
O3 O3 Nb 71.0(3) 3 1_554
O3 O3 Nb 71.0(3) 4 1_554
O21 O3 Nb 54.6(7) 1_554 1_554
O2 O3 Nb 81.5(13) 2 1_554
O3 O3 Nb 24.7(5) 6_554 1_554
O2 O3 Nb 63.5(11) 1_554 1_554
O2 O3 Nb 76.3(11) 6 1_554
O1 O3 Nb 118.9(8) . 1_554
O3 O3 Nb 122.9(13) 2 1_554
O21 O3 Nb 161.5(10) . 1_554
O3 O3 Nb 27.7(5) 2_554 1_554
Ga2 O3 Nb 86.6(5) 1_554 1_554
O2 O3 Nb 152.8(12) . 1_554
Ga3 O3 Nb 46.7(3) 1_454 1_554
La O3 Nb 119.5(7) 4_665 1_554
O2 O3 Nb 95.4(11) 5_655 1_554
O3 O3 Nb 105.6(10) 5 1_554
Ga3 O3 Nb 149.9(8) 4_665 1_554
Ga2 O3 Nb 80.4(5) 2_545 1_554
O2 O3 Nb 78.4(9) 3_654 1_554
O3 O3 Nb 27.5(4) 5_554 1_554
O21 O3 Nb 100.9(6) 5_655 1_554
Ga1 O3 Nb 0.0 1_554 1_554
Ga3 O3 La 68.1(9) 4_664 2
Nb O3 La 54.2(7) . 2
Ga1 O3 La 54.2(7) . 2
La O3 La 128.8(8) . 2
O21 O3 La 148.0(10) 6 2
Ga3 O3 La 117.8(9) 2_545 2
O3 O3 La 89.0(8) 6 2
O21 O3 La 37.8(7) 2 2
O3 O3 La 31.4(9) 3 2
O3 O3 La 87.3(9) 4 2
O21 O3 La 101.3(9) 1_554 2
O2 O3 La 54.5(14) 2 2
O3 O3 La 118.4(7) 6_554 2
O2 O3 La 87.9(14) 1_554 2
O2 O3 La 141.5(11) 6 2
O1 O3 La 104.0(7) . 2
O3 O3 La 33.6(8) 2 2
O21 O3 La 74.4(7) . 2
O3 O3 La 69.4(9) 2_554 2
Ga2 O3 La 112.0(7) 1_554 2
O2 O3 La 66.1(10) . 2
Ga3 O3 La 59.4(5) 1_454 2
La O3 La 61.8(4) 4_665 2
O2 O3 La 162.5(14) 5_655 2
O3 O3 La 62.5(3) 5 2
Ga3 O3 La 57.6(4) 4_665 2
Ga2 O3 La 169.2(8) 2_545 2
O2 O3 La 141.2(10) 3_654 2
O3 O3 La 84.7(5) 5_554 2
O21 O3 La 163.1(8) 5_655 2
Ga1 O3 La 93.7(6) 1_554 2
Nb O3 La 93.7(6) 1_554 2
Ga3 O3 O21 90.9(10) 4_664 4_554
Nb O3 O21 85.7(9) . 4_554
Ga1 O3 O21 85.7(9) . 4_554
La O3 O21 106.5(10) . 4_554
O21 O3 O21 42.6(9) 6 4_554
Ga3 O3 O21 1.7(4) 2_545 4_554
O3 O3 O21 99.0(13) 6 4_554
O21 O3 O21 126.2(11) 2 4_554
O3 O3 O21 85.1(8) 3 4_554
O3 O3 O21 39.5(7) 4 4_554
O21 O3 O21 91.7(10) 1_554 4_554
O2 O3 O21 128.5(16) 2 4_554
O3 O3 O21 37.5(9) 6_554 4_554
O2 O3 O21 105.6(12) 1_554 4_554
O2 O3 O21 33.5(11) 6 4_554
O1 O3 O21 136.7(10) . 4_554
O3 O3 O21 122.4(6) 2 4_554
O21 O3 O21 151.2(9) . 4_554
O3 O3 O21 72.4(6) 2_554 4_554
Ga2 O3 O21 112.2(7) 1_554 4_554
O2 O3 O21 157.9(10) . 4_554
Ga3 O3 O21 57.9(5) 1_454 4_554
La O3 O21 166.4(8) 4_665 4_554
O2 O3 O21 80.5(12) 5_655 4_554
O3 O3 O21 80.8(8) 5 4_554
Ga3 O3 O21 134.3(7) 4_665 4_554
Ga2 O3 O21 53.1(5) 2_545 4_554
O2 O3 O21 85.7(11) 3_654 4_554
O3 O3 O21 35.8(6) 5_554 4_554
O21 O3 O21 80.1(7) 5_655 4_554
Ga1 O3 O21 47.1(5) 1_554 4_554
Nb O3 O21 47.1(5) 1_554 4_554
La O3 O21 116.4(8) 2 4_554
Ga3 O3 O1 156.8(12) 4_664 2_545
Nb O3 O1 89.1(9) . 2_545
Ga1 O3 O1 89.1(9) . 2_545
La O3 O1 29.5(4) . 2_545
O21 O3 O1 40.1(8) 6 2_545
Ga3 O3 O1 79.4(7) 2_545 2_545
O3 O3 O1 46.1(7) 6 2_545
O21 O3 O1 152.7(11) 2 2_545
O3 O3 O1 134.2(9) 3 2_545
O3 O3 O1 82.7(11) 4 2_545
O21 O3 O1 120.3(10) 1_554 2_545
O2 O3 O1 145.2(16) 2 2_545
O3 O3 O1 100.8(11) 6_554 2_545
O2 O3 O1 129.3(14) 1_554 2_545
O2 O3 O1 48.3(11) 6 2_545
O1 O3 O1 81.1(7) . 2_545
O3 O3 O1 101.4(11) 2 2_545
O21 O3 O1 73.9(8) . 2_545
O3 O3 O1 151.2(11) 2_554 2_545
Ga2 O3 O1 96.2(7) 1_554 2_545
O2 O3 O1 83.1(11) . 2_545
Ga3 O3 O1 127.8(7) 1_454 2_545
La O3 O1 109.9(7) 4_665 2_545
O2 O3 O1 48.1(11) 5_655 2_545
O3 O3 O1 81.9(5) 5 2_545
Ga3 O3 O1 80.1(6) 4_665 2_545
Ga2 O3 O1 46.3(5) 2_545 2_545
O2 O3 O1 76.7(10) 3_654 2_545
O3 O3 O1 115.8(5) 5_554 2_545
O21 O3 O1 39.6(6) 5_655 2_545
Ga1 O3 O1 123.5(8) 1_554 2_545
Nb O3 O1 123.5(8) 1_554 2_545
La O3 O1 134.9(7) 2 2_545
O21 O3 O1 81.1(7) 4_554 2_545
Ga3 O3 Ga3 153.3(13) 4_664 2_546
Nb O3 Ga3 41.7(5) . 2_546
Ga1 O3 Ga3 41.7(5) . 2_546
La O3 Ga3 64.3(5) . 2_546
O21 O3 Ga3 72.4(8) 6 2_546
Ga3 O3 Ga3 90.6(7) 2_545 2_546
O3 O3 Ga3 9.4(6) 6 2_546
O21 O3 Ga3 120.7(9) 2 2_546
O3 O3 Ga3 87.9(5) 3 2_546
O3 O3 Ga3 62.6(5) 4 2_546
O21 O3 Ga3 168.4(11) 1_554 2_546
O2 O3 Ga3 132.3(15) 2 2_546
O3 O3 Ga3 128.2(13) 6_554 2_546
O2 O3 Ga3 162.6(12) 1_554 2_546
O2 O3 Ga3 74.8(10) 6 2_546
O1 O3 Ga3 105.8(9) . 2_546
O3 O3 Ga3 55.7(6) 2 2_546
O21 O3 Ga3 61.3(6) . 2_546
O3 O3 Ga3 140.1(9) 2_554 2_546
Ga2 O3 Ga3 135.6(8) 1_554 2_546
O2 O3 Ga3 66.5(8) . 2_546
Ga3 O3 Ga3 97.4(6) 1_454 2_546
La O3 Ga3 101.7(5) 4_665 2_546
O2 O3 Ga3 97.4(12) 5_655 2_546
O3 O3 Ga3 36.2(4) 5 2_546
Ga3 O3 Ga3 45.7(2) 4_665 2_546
Ga2 O3 Ga3 90.4(6) 2_545 2_546
O2 O3 Ga3 125.7(11) 3_654 2_546
O3 O3 Ga3 107.0(8) 5_554 2_546
O21 O3 Ga3 88.9(7) 5_655 2_546
Ga1 O3 Ga3 133.5(7) 1_554 2_546
Nb O3 Ga3 133.5(7) 1_554 2_546
La O3 Ga3 87.2(4) 2 2_546
O21 O3 Ga3 91.5(6) 4_554 2_546
O1 O3 Ga3 49.4(4) 2_545 2_546
Ga3 O3 La 63.5(7) 4_664 1_554
Nb O3 La 147.1(11) . 1_554
Ga1 O3 La 147.1(11) . 1_554
La O3 La 92.1(8) . 1_554
O21 O3 La 67.3(7) 6 1_554
Ga3 O3 La 62.5(5) 2_545 1_554
O3 O3 La 139.3(11) 6 1_554
O21 O3 La 100.0(9) 2 1_554
O3 O3 La 117.8(4) 3 1_554
O3 O3 La 101.6(7) 4 1_554
O21 O3 La 35.9(6) 1_554 1_554
O2 O3 La 87.1(13) 2 1_554
O3 O3 La 30.0(5) 6_554 1_554
O2 O3 La 51.8(12) 1_554 1_554
O2 O3 La 66.5(11) 6 1_554
O1 O3 La 79.7(8) . 1_554
O3 O3 La 164.7(13) 2 1_554
O21 O3 La 132.2(9) . 1_554
O3 O3 La 64.5(7) 2_554 1_554
Ga2 O3 La 50.1(3) 1_554 1_554
O2 O3 La 134.2(10) . 1_554
Ga3 O3 La 94.1(5) 1_454 1_554
La O3 La 107.8(6) 4_665 1_554
O2 O3 La 50.4(10) 5_655 1_554
O3 O3 La 143.2(9) 5 1_554
Ga3 O3 La 159.6(8) 4_665 1_554
Ga2 O3 La 49.2(3) 2_545 1_554
O2 O3 La 31.1(8) 3_654 1_554
O3 O3 La 70.8(6) 5_554 1_554
O21 O3 La 57.7(5) 5_655 1_554
Ga1 O3 La 47.7(2) 1_554 1_554
Nb O3 La 47.7(2) 1_554 1_554
La O3 La 131.5(6) 2 1_554
O21 O3 La 62.4(5) 4_554 1_554
O1 O3 La 93.6(7) 2_545 1_554
Ga3 O3 La 139.3(7) 2_546 1_554
Ga3 O3 O2 98.8(10) 4_664 4_554
Nb O3 O2 89.4(13) . 4_554
Ga1 O3 O2 89.4(13) . 4_554
La O3 O2 95.8(12) . 4_554
O21 O3 O2 32.0(12) 6 4_554
Ga3 O3 O2 9.0(9) 2_545 4_554
O3 O3 O2 94.0(17) 6 4_554
O21 O3 O2 136.2(13) 2 4_554
O3 O3 O2 94.9(12) 3 4_554
O3 O3 O2 44.0(12) 4 4_554
O21 O3 O2 93.6(10) 1_554 4_554
O2 O3 O2 136.2(13) 2 4_554
O3 O3 O2 40.7(10) 6_554 4_554
O2 O3 O2 108.7(17) 1_554 4_554
O2 O3 O2 23.0(16) 6 4_554
O1 O3 O2 128.9(12) . 4_554
O3 O3 O2 126.9(9) 2 4_554
O21 O3 O2 143.4(11) . 4_554
O3 O3 O2 81.5(9) 2_554 4_554
Ga2 O3 O2 108.8(10) 1_554 4_554
O2 O3 O2 151.8(14) . 4_554
Ga3 O3 O2 68.3(9) 1_454 4_554
La O3 O2 168.5(11) 4_665 4_554
O2 O3 O2 71.2(11) 5_655 4_554
O3 O3 O2 83.4(11) 5 4_554
Ga3 O3 O2 132.7(11) 4_665 4_554
Ga2 O3 O2 43.2(9) 2_545 4_554
O2 O3 O2 80.0(18) 3_654 4_554
O3 O3 O2 46.5(9) 5_554 4_554
O21 O3 O2 70.1(10) 5_655 4_554
Ga1 O3 O2 55.1(8) 1_554 4_554
Nb O3 O2 55.1(8) 1_554 4_554
La O3 O2 126.1(11) 2 4_554
O21 O3 O2 10.7(7) 4_554 4_554
O1 O3 O2 71.1(10) 2_545 4_554
Ga3 O3 O2 87.6(10) 2_546 4_554
La O3 O2 60.9(8) 1_554 4_554
Ga3 O3 O2 136.9(14) 4_664 3_655
Nb O3 O2 96.7(11) . 3_655
Ga1 O3 O2 96.7(11) . 3_655
La O3 O2 19.5(8) . 3_655
O21 O3 O2 81.5(11) 6 3_655
Ga3 O3 O2 122.1(11) 2_545 3_655
O3 O3 O2 50.5(9) 6 3_655
O21 O3 O2 109.9(11) 2 3_655
O3 O3 O2 134.1(8) 3 3_655
O3 O3 O2 118.2(12) 4 3_655
O21 O3 O2 109.5(13) 1_554 3_655
O2 O3 O2 103.8(13) 2 3_655
O3 O3 O2 131.3(8) 6_554 3_655
O2 O3 O2 106.7(13) 1_554 3_655
O2 O3 O2 90.4(11) 6 3_655
O1 O3 O2 47.3(10) . 3_655
O3 O3 O2 82.1(11) 2 3_655
O21 O3 O2 35.4(8) . 3_655
O3 O3 O2 158.0(9) 2_554 3_655
Ga2 O3 O2 76.0(10) 1_554 3_655
O2 O3 O2 44.3(15) . 3_655
Ga3 O3 O2 156.1(10) 1_454 3_655
La O3 O2 66.9(8) 4_665 3_655
O2 O3 O2 59.8(17) 5_655 3_655
O3 O3 O2 93.9(10) 5 3_655
Ga3 O3 O2 55.1(7) 4_665 3_655
Ga2 O3 O2 78.1(9) 2_545 3_655
O2 O3 O2 77.5(11) 3_654 3_655
O3 O3 O2 158.8(8) 5_554 3_655
O21 O3 O2 54.8(8) 5_655 3_655
Ga1 O3 O2 154.9(10) 1_554 3_655
Nb O3 O2 154.9(10) 1_554 3_655
La O3 O2 109.5(8) 2 3_655
O21 O3 O2 123.8(11) 4_554 3_655
O1 O3 O2 43.0(8) 2_545 3_655
Ga3 O3 O2 59.7(9) 2_546 3_655
La O3 O2 107.6(10) 1_554 3_655
O2 O3 O2 113.5(14) 4_554 3_655
Ga3 O3 O21 146.1(13) 4_664 4
Nb O3 O21 42.9(7) . 4
Ga1 O3 O21 42.9(7) . 4
La O3 O21 73.8(7) . 4
O21 O3 O21 55.7(9) 6 4
Ga3 O3 O21 67.4(7) 2_545 4
O3 O3 O21 31.4(9) 6 4
O21 O3 O21 134.4(12) 2 4
O3 O3 O21 85.3(8) 3 4
O3 O3 O21 42.4(7) 4 4
O21 O3 O21 157.6(11) 1_554 4
O2 O3 O21 150.1(16) 2 4
O3 O3 O21 105.2(13) 6_554 4
O2 O3 O21 173.5(13) 1_554 4
O2 O3 O21 55.4(10) 6 4
O1 O3 O21 123.3(9) . 4
O3 O3 O21 71.3(6) 2 4
O21 O3 O21 84.4(8) . 4
O3 O3 O21 125.8(6) 2_554 4
Ga2 O3 O21 145.2(9) 1_554 4
O2 O3 O21 89.7(9) . 4
Ga3 O3 O21 84.1(6) 1_454 4
La O3 O21 124.8(6) 4_665 4
O2 O3 O21 93.9(12) 5_655 4
O3 O3 O21 34.8(5) 5 4
Ga3 O3 O21 67.9(4) 4_665 4
Ga2 O3 O21 77.3(6) 2_545 4
O2 O3 O21 121.6(12) 3_654 4
O3 O3 O21 86.8(8) 5_554 4
O21 O3 O21 85.9(7) 5_655 4
Ga1 O3 O21 111.5(7) 1_554 4
Nb O3 O21 111.5(7) 1_554 4
La O3 O21 96.8(6) 2 4
O21 O3 O21 68.3(5) 4_554 4
O1 O3 O21 49.0(5) 2_545 4
Ga3 O3 O21 23.3(3) 2_546 4
La O3 O21 121.9(7) 1_554 4
O2 O3 O21 64.9(10) 4_554 4
O2 O3 O21 76.1(11) 3_655 4
Ga3 O3 O21 76.6(8) 4_664 3_654
Nb O3 O21 170.8(12) . 3_654
Ga1 O3 O21 170.8(12) . 3_654
La O3 O21 67.0(7) . 3_654
O21 O3 O21 76.5(7) 6 3_654
Ga3 O3 O21 90.8(7) 2_545 3_654
O3 O3 O21 123.5(5) 6 3_654
O21 O3 O21 96.8(8) 2 3_654
O3 O3 O21 142.2(8) 3 3_654
O3 O3 O21 130.1(11) 4 3_654
O21 O3 O21 38.9(8) 1_554 3_654
O2 O3 O21 79.9(13) 2 3_654
O3 O3 O21 63.1(5) 6_554 3_654
O2 O3 O21 48.5(12) 1_554 3_654
O2 O3 O21 80.8(12) 6 3_654
O1 O3 O21 47.2(7) . 3_654
O3 O3 O21 146.3(6) 2 3_654
O21 O3 O21 98.9(8) . 3_654
O3 O3 O21 87.7(8) 2_554 3_654
Ga2 O3 O21 23.8(4) 1_554 3_654
O2 O3 O21 101.7(10) . 3_654
Ga3 O3 O21 125.6(7) 1_454 3_654
La O3 O21 82.7(6) 4_665 3_654
O2 O3 O21 34.3(11) 5_655 3_654
O3 O3 O21 162.7(5) 5 3_654
Ga3 O3 O21 126.4(8) 4_665 3_654
Ga2 O3 O21 53.6(5) 2_545 3_654
O2 O3 O21 7.0(9) 3_654 3_654
O3 O3 O21 103.9(8) 5_554 3_654
O21 O3 O21 42.6(8) 5_655 3_654
Ga1 O3 O21 79.1(5) 1_554 3_654
Nb O3 O21 79.1(5) 1_554 3_654
La O3 O21 134.4(7) 2 3_654
O21 O3 O21 91.2(8) 4_554 3_654
O1 O3 O21 81.8(7) 2_545 3_654
Ga3 O3 O21 129.9(8) 2_546 3_654
La O3 O21 33.3(4) 1_554 3_654
O2 O3 O21 86.1(9) 4_554 3_654
O2 O3 O21 77.8(10) 3_655 3_654
O21 O3 O21 127.9(9) 4 3_654
Ga3 O3 O21 82.8(10) 4_664 5
Nb O3 O21 41.2(7) . 5
Ga1 O3 O21 41.2(7) . 5
La O3 O21 137.3(10) . 5
O21 O3 O21 89.5(7) 6 5
Ga3 O3 O21 57.8(6) 2_545 5
O3 O3 O21 85.4(7) 6 5
O21 O3 O21 88.1(8) 2 5
O3 O3 O21 31.6(8) 3 5
O3 O3 O21 28.9(8) 4 5
O21 O3 O21 114.5(9) 1_554 5
O2 O3 O21 102.7(15) 2 5
O3 O3 O21 78.6(5) 6_554 5
O2 O3 O21 115.4(14) 1_554 5
O2 O3 O21 81.2(11) 6 5
O1 O3 O21 165.4(9) . 5
O3 O3 O21 69.3(7) 2 5
O21 O3 O21 119.4(8) . 5
O3 O3 O21 64.1(7) 2_554 5
Ga2 O3 O21 147.9(8) 1_554 5
O2 O3 O21 115.8(10) . 5
Ga3 O3 O21 21.1(4) 1_454 5
La O3 O21 123.2(8) 4_665 5
O2 O3 O21 136.1(13) 5_655 5
O3 O3 O21 42.4(7) 5 5
Ga3 O3 O21 92.0(6) 4_665 5
Ga2 O3 O21 107.8(7) 2_545 5
O2 O3 O21 138.6(11) 3_654 5
O3 O3 O21 37.7(6) 5_554 5
O21 O3 O21 133.3(9) 5_655 5
Ga1 O3 O21 63.7(5) 1_554 5
Nb O3 O21 63.7(5) 1_554 5
La O3 O21 61.4(5) 2 5
O21 O3 O21 56.7(7) 4_554 5
O1 O3 O21 110.0(7) 2_545 5
Ga3 O3 O21 76.5(6) 2_546 5
La O3 O21 108.3(6) 1_554 5
O2 O3 O21 65.2(10) 4_554 5
O2 O3 O21 135.9(10) 3_655 5
O21 O3 O21 63.5(8) 4 5
O21 O3 O21 141.6(6) 3_654 5
Ga3 O3 Ga2 32.0(6) 4_664 2
Nb O3 Ga2 99.5(10) . 2
Ga1 O3 Ga2 99.5(10) . 2
La O3 Ga2 128.2(9) . 2
O21 O3 Ga2 156.1(10) 6 2
Ga3 O3 Ga2 121.7(8) 2_545 2
O3 O3 Ga2 128.8(13) 6 2
O21 O3 Ga2 9.7(6) 2 2
O3 O3 Ga2 60.9(11) 3 2
O3 O3 Ga2 118.2(11) 4 2
O21 O3 Ga2 56.2(7) 1_554 2
O2 O3 Ga2 13.0(13) 2 2
O3 O3 Ga2 93.7(10) 6_554 2
O2 O3 Ga2 42.1(12) 1_554 2
O2 O3 Ga2 150.5(13) 6 2
O1 O3 Ga2 77.7(6) . 2
O3 O3 Ga2 74.7(9) 2 2
O21 O3 Ga2 87.0(8) . 2
O3 O3 Ga2 47.9(6) 2_554 2
Ga2 O3 Ga2 69.6(5) 1_554 2
O2 O3 Ga2 78.2(11) . 2
Ga3 O3 Ga2 74.0(5) 1_454 2
La O3 Ga2 48.0(3) 4_665 2
O2 O3 Ga2 123.1(13) 5_655 2
O3 O3 Ga2 107.7(4) 5 2
Ga3 O3 Ga2 88.6(5) 4_665 2
Ga2 O3 Ga2 138.9(6) 2_545 2
O2 O3 Ga2 96.0(9) 3_654 2
O3 O3 Ga2 86.5(4) 5_554 2
O21 O3 Ga2 130.6(8) 5_655 2
Ga1 O3 Ga2 74.6(4) 1_554 2
Nb O3 Ga2 74.6(4) 1_554 2
La O3 Ga2 45.8(3) 2 2
O21 O3 Ga2 120.1(7) 4_554 2
O1 O3 Ga2 157.4(7) 2_545 2
Ga3 O3 Ga2 130.3(6) 2_546 2
La O3 Ga2 90.4(4) 1_554 2
O2 O3 Ga2 129.4(9) 4_554 2
O2 O3 Ga2 114.7(9) 3_655 2
O21 O3 Ga2 142.4(8) 4 2
O21 O3 Ga2 89.5(5) 3_654 2
O21 O3 Ga2 89.7(6) 5 2
Ga3 O3 La 143.9(11) 4_664 2_545
Nb O3 La 73.3(8) . 2_545
Ga1 O3 La 73.3(8) . 2_545
La O3 La 61.5(6) . 2_545
O21 O3 La 24.9(6) 6 2_545
Ga3 O3 La 51.7(5) 2_545 2_545
O3 O3 La 51.5(10) 6 2_545
O21 O3 La 165.3(11) 2 2_545
O3 O3 La 109.4(10) 3 2_545
O3 O3 La 51.7(10) 4 2_545
O21 O3 La 127.7(10) 1_554 2_545
O2 O3 La 177.1(17) 2 2_545
O3 O3 La 83.7(11) 6_554 2_545
O2 O3 La 143.1(14) 1_554 2_545
O2 O3 La 27.1(10) 6 2_545
O1 O3 La 112.3(8) . 2_545
O3 O3 La 102.0(7) 2 2_545
O21 O3 La 98.4(7) . 2_545
O3 O3 La 125.3(5) 2_554 2_545
Ga2 O3 La 119.1(8) 1_554 2_545
O2 O3 La 106.7(10) . 2_545
Ga3 O3 La 96.1(6) 1_454 2_545
La O3 La 139.5(7) 4_665 2_545
O2 O3 La 65.3(11) 5_655 2_545
O3 O3 La 65.1(3) 5 2_545
Ga3 O3 La 92.4(5) 4_665 2_545
Ga2 O3 La 45.9(3) 2_545 2_545
O2 O3 La 91.2(11) 3_654 2_545
O3 O3 La 85.1(5) 5_554 2_545
O21 O3 La 58.3(5) 5_655 2_545
Ga1 O3 La 100.1(5) 1_554 2_545
Nb O3 La 100.1(5) 1_554 2_545
La O3 La 127.6(6) 2 2_545
O21 O3 La 53.2(5) 4_554 2_545
O1 O3 La 32.0(2) 2_545 2_545
Ga3 O3 La 47.9(3) 2_546 2_545
La O3 La 92.1(5) 1_554 2_545
O2 O3 La 45.1(9) 4_554 2_545
O2 O3 La 73.7(9) 3_655 2_545
O21 O3 La 31.4(4) 4 2_545
O21 O3 La 97.9(6) 3_654 2_545
O21 O3 La 80.2(6) 5 2_545
Ga2 O3 La 169.9(7) 2 2_545
Ga3 O3 O21 127.2(12) 4_664 3_655
Nb O3 O21 105.9(9) . 3_655
Ga1 O3 O21 105.9(9) . 3_655
La O3 O21 21.5(5) . 3_655
O21 O3 O21 85.4(9) 6 3_655
Ga3 O3 O21 126.2(10) 2_545 3_655
O3 O3 O21 60.7(6) 6 3_655
O21 O3 O21 104.4(9) 2 3_655
O3 O3 O21 139.0(8) 3 3_655
O3 O3 O21 128.0(10) 4 3_655
O21 O3 O21 99.4(9) 1_554 3_655
O2 O3 O21 96.2(15) 2 3_655
O3 O3 O21 127.1(5) 6_554 3_655
O2 O3 O21 96.5(11) 1_554 3_655
O2 O3 O21 94.6(12) 6 3_655
O1 O3 O21 37.2(7) . 3_655
O3 O3 O21 87.2(9) 2 3_655
O21 O3 O21 37.0(7) . 3_655
O3 O3 O21 148.0(5) 2_554 3_655
Ga2 O3 O21 65.9(6) 1_554 3_655
O2 O3 O21 44.8(9) . 3_655
Ga3 O3 O21 165.1(7) 1_454 3_655
La O3 O21 61.1(5) 4_665 3_655
O2 O3 O21 55.9(11) 5_655 3_655
O3 O3 O21 103.6(9) 5 3_655
Ga3 O3 O21 60.6(5) 4_665 3_655
Ga2 O3 O21 78.0(6) 2_545 3_655
O2 O3 O21 69.8(10) 3_654 3_655
O3 O3 O21 163.6(5) 5_554 3_655
O21 O3 O21 52.5(7) 5_655 3_655
Ga1 O3 O21 148.2(7) 1_554 3_655
Nb O3 O21 148.2(7) 1_554 3_655
La O3 O21 110.9(6) 2 3_655
O21 O3 O21 127.9(9) 4_554 3_655
O1 O3 O21 49.4(5) 2_545 3_655
Ga3 O3 O21 69.9(5) 2_546 3_655
La O3 O21 100.6(7) 1_554 3_655
O2 O3 O21 117.2(12) 4_554 3_655
O2 O3 O21 10.3(8) 3_655 3_655
O21 O3 O21 86.2(8) 4 3_655
O21 O3 O21 69.3(6) 3_654 3_655
O21 O3 O21 145.9(6) 5 3_655
Ga2 O3 O21 108.0(6) 2 3_655
La O3 O21 81.1(5) 2_545 3_655
Ga3 O3 O1 72.6(9) 4_664 2
Nb O3 O1 75.3(8) . 2
Ga1 O3 O1 75.3(8) . 2
La O3 O1 104.2(8) . 2
O21 O3 O1 162.9(11) 6 2
Ga3 O3 O1 148.8(10) 2_545 2
O3 O3 O1 88.3(12) 6 2
O21 O3 O1 31.6(7) 2 2
O3 O3 O1 62.5(11) 3 2
O3 O3 O1 116.7(10) 4 2
O21 O3 O1 91.7(9) 1_554 2
O2 O3 O1 40.8(13) 2 2
O3 O3 O1 134.2(12) 6_554 2
O2 O3 O1 75.7(13) 1_554 2
O2 O3 O1 165.9(12) 6 2
O1 O3 O1 73.0(6) . 2
O3 O3 O1 39.8(6) 2 2
O21 O3 O1 50.9(7) . 2
O3 O3 O1 84.7(9) 2_554 2
Ga2 O3 O1 87.4(6) 1_554 2
O2 O3 O1 41.6(10) . 2
Ga3 O3 O1 89.4(6) 1_454 2
La O3 O1 30.9(2) 4_665 2
O2 O3 O1 131.2(13) 5_655 2
O3 O3 O1 82.7(4) 5 2
Ga3 O3 O1 47.7(5) 4_665 2
Ga2 O3 O1 159.4(8) 2_545 2
O2 O3 O1 118.0(10) 3_654 2
O3 O3 O1 112.9(5) 5_554 2
O21 O3 O1 132.5(8) 5_655 2
Ga1 O3 O1 112.4(7) 1_554 2
Nb O3 O1 112.4(7) 1_554 2
La O3 O1 31.3(2) 2 2
O21 O3 O1 147.3(9) 4_554 2
O1 O3 O1 124.1(9) 2_545 2
Ga3 O3 O1 91.6(6) 2_546 2
La O3 O1 127.6(7) 1_554 2
O2 O3 O1 157.4(12) 4_554 2
O2 O3 O1 85.2(8) 3_655 2
O21 O3 O1 110.5(7) 4 2
O21 O3 O1 111.2(7) 3_654 2
O21 O3 O1 92.6(6) 5 2
Ga2 O3 O1 40.9(4) 2 2
La O3 O1 139.5(6) 2_545 2
O21 O3 O1 83.4(6) 3_655 2
Ga3 O3 Ga2 120.6(11) 4_664 .
Nb O3 Ga2 91.8(7) . .
Ga1 O3 Ga2 91.8(7) . .
La O3 Ga2 42.4(4) . .
O21 O3 Ga2 104.8(10) 6 .
Ga3 O3 Ga2 144.9(9) 2_545 .
O3 O3 Ga2 56.6(8) 6 .
O21 O3 Ga2 87.3(8) 2 .
O3 O3 Ga2 116.6(8) 3 .
O3 O3 Ga2 128.4(4) 4 .
O21 O3 Ga2 106.2(9) 1_554 .
O2 O3 Ga2 83.8(14) 2 .
O3 O3 Ga2 148.2(3) 6_554 .
O2 O3 Ga2 97.3(11) 1_554 .
O2 O3 Ga2 113.5(13) 6 .
O1 O3 Ga2 42.5(7) . .
O3 O3 Ga2 66.0(6) 2 .
O21 O3 Ga2 14.5(5) . .
O3 O3 Ga2 140.6(6) 2_554 .
Ga2 O3 Ga2 74.9(5) 1_554 .
O2 O3 Ga2 22.0(9) . .
Ga3 O3 Ga2 144.8(7) 1_454 .
La O3 Ga2 45.5(3) 4_665 .
O2 O3 Ga2 78.5(12) 5_655 .
O3 O3 Ga2 92.3(7) 5 .
Ga3 O3 Ga2 40.7(3) 4_665 .
Ga2 O3 Ga2 100.5(6) 2_545 .
O2 O3 Ga2 88.2(9) 3_654 .
O3 O3 Ga2 170.1(9) 5_554 .
O21 O3 Ga2 75.4(6) 5_655 .
Ga1 O3 Ga2 160.6(6) 1_554 .
Nb O3 Ga2 160.6(6) 1_554 .
La O3 Ga2 88.0(5) 2 .
O21 O3 Ga2 146.5(8) 4_554 .
O1 O3 Ga2 65.5(5) 2_545 .
Ga3 O3 Ga2 65.8(3) 2_546 .
La O3 Ga2 119.1(6) 1_554 .
O2 O3 Ga2 136.5(11) 4_554 .
O2 O3 Ga2 23.4(7) 3_655 .
O21 O3 Ga2 87.4(5) 4 .
O21 O3 Ga2 85.9(6) 3_654 .
O21 O3 Ga2 132.5(6) 5 .
Ga2 O3 Ga2 93.2(5) 2 .
La O3 Ga2 94.1(5) 2_545 .
O21 O3 Ga2 22.9(3) 3_655 .
O1 O3 Ga2 61.9(4) 2 .
Ga3 O3 O2 155.4(14) 4_664 4
Nb O3 O2 50.4(9) . 4
Ga1 O3 O2 50.4(9) . 4
La O3 O2 64.3(9) . 4
O21 O3 O2 52.4(10) 6 4
Ga3 O3 O2 71.1(9) 2_545 4
O3 O3 O2 27.0(11) 6 4
O21 O3 O2 139.6(12) 2 4
O3 O3 O2 94.3(10) 3 4
O3 O3 O2 50.9(10) 4 4
O21 O3 O2 155.0(12) 1_554 4
O2 O3 O2 153.1(13) 2 4
O3 O3 O2 107.7(14) 6_554 4
O2 O3 O2 168.8(13) 1_554 4
O2 O3 O2 53.9(15) 6 4
O1 O3 O2 114.3(11) . 4
O3 O3 O2 74.7(8) 2 4
O21 O3 O2 79.4(7) . 4
O3 O3 O2 134.6(8) 2_554 4
Ga2 O3 O2 136.0(11) 1_554 4
O2 O3 O2 85.8(12) . 4
Ga3 O3 O2 93.5(9) 1_454 4
La O3 O2 121.3(7) 4_665 4
O2 O3 O2 86.0(12) 5_655 4
O3 O3 O2 42.6(8) 5 4
Ga3 O3 O2 66.6(6) 4_665 4
Ga2 O3 O2 72.3(8) 2_545 4
O2 O3 O2 114.4(14) 3_654 4
O3 O3 O2 94.5(10) 5_554 4
O21 O3 O2 77.8(9) 5_655 4
Ga1 O3 O2 117.6(9) 1_554 4
Nb O3 O2 117.6(9) 1_554 4
La O3 O2 103.0(8) 2 4
O21 O3 O2 72.2(8) 4_554 4
O1 O3 O2 39.9(8) 2_545 4
Ga3 O3 O2 21.0(6) 2_546 4
La O3 O2 119.6(9) 1_554 4
O2 O3 O2 67.1(9) 4_554 4
O2 O3 O2 67.4(15) 3_655 4
O21 O3 O2 9.5(7) 4 4
O21 O3 O2 120.4(11) 3_654 4
O21 O3 O2 73.0(10) 5 4
Ga2 O3 O2 148.6(9) 2 4
La O3 O2 27.5(7) 2_545 4
O21 O3 O2 77.3(9) 3_655 4
O1 O3 O2 112.3(8) 2 4
Ga2 O3 O2 80.6(7) . 4
Ga3 O3 O21 46.3(9) 4_664 3_554
Nb O3 O21 70.1(9) . 3_554
Ga1 O3 O21 70.1(9) . 3_554
La O3 O21 173.7(10) . 3_554
O21 O3 O21 111.4(11) 6 3_554
Ga3 O3 O21 70.7(7) 2_545 3_554
O3 O3 O21 118.8(4) 6 3_554
O21 O3 O21 59.9(9) 2 3_554
O3 O3 O21 28.3(4) 3 3_554
O3 O3 O21 61.9(8) 4 3_554
O21 O3 O21 80.8(9) 1_554 3_554
O2 O3 O21 70.4(15) 2 3_554
O3 O3 O21 66.8(5) 6_554 3_554
O2 O3 O21 79.0(12) 1_554 3_554
O2 O3 O21 102.1(12) 6 3_554
O1 O3 O21 134.3(9) . 3_554
O3 O3 O21 79.9(11) 2 3_554
O21 O3 O21 127.3(9) . 3_554
O3 O3 O21 29.5(7) 2_554 3_554
Ga2 O3 O21 112.6(7) 1_554 3_554
O2 O3 O21 118.8(12) . 3_554
Ga3 O3 O21 16.7(4) 1_454 3_554
La O3 O21 102.9(7) 4_665 3_554
O2 O3 O21 138.3(13) 5_655 3_554
O3 O3 O21 74.7(7) 5 3_554
Ga3 O3 O21 106.9(7) 4_665 3_554
Ga2 O3 O21 118.8(7) 2_545 3_554
O2 O3 O21 118.4(9) 3_654 3_554
O3 O3 O21 33.5(4) 5_554 3_554
O21 O3 O21 143.2(6) 5_655 3_554
Ga1 O3 O21 43.0(4) 1_554 3_554
Nb O3 O21 43.0(4) 1_554 3_554
La O3 O21 52.9(4) 2 3_554
O21 O3 O21 69.0(6) 4_554 3_554
O1 O3 O21 144.3(7) 2_545 3_554
Ga3 O3 O21 110.8(6) 2_546 3_554
La O3 O21 89.6(5) 1_554 3_554
O2 O3 O21 79.7(9) 4_554 3_554
O2 O3 O21 161.9(9) 3_655 3_554
O21 O3 O21 100.1(5) 4 3_554
O21 O3 O21 116.8(7) 3_654 3_554
O21 O3 O21 36.6(7) 5 3_554
Ga2 O3 O21 57.8(5) 2 3_554
La O3 O21 112.4(6) 2_545 3_554
O21 O3 O21 162.9(9) 3_655 3_554
O1 O3 O21 79.5(6) 2 3_554
Ga2 O3 O21 140.7(7) . 3_554
O2 O3 O21 109.6(9) 4 3_554
Ga3 O3 Ga3 98.7(9) 4_664 1_554
Nb O3 Ga3 148.9(11) . 1_554
Ga1 O3 Ga3 148.9(11) . 1_554
La O3 Ga3 46.9(5) . 1_554
O21 O3 Ga3 61.5(8) 6 1_554
Ga3 O3 Ga3 88.3(7) 2_545 1_554
O3 O3 Ga3 102.1(4) 6 1_554
O21 O3 Ga3 115.3(10) 2 1_554
O3 O3 Ga3 163.4(4) 3 1_554
O3 O3 Ga3 122.3(13) 4 1_554
O21 O3 Ga3 61.0(7) 1_554 1_554
O2 O3 Ga3 98.4(15) 2 1_554
O3 O3 Ga3 72.6(3) 6_554 1_554
O2 O3 Ga3 70.0(12) 1_554 1_554
O2 O3 Ga3 68.2(11) 6 1_554
O1 O3 Ga3 47.8(5) . 1_554
O3 O3 Ga3 141.8(10) 2 1_554
O21 O3 Ga3 90.2(8) . 1_554
O3 O3 Ga3 108.1(9) 2_554 1_554
Ga2 O3 Ga3 40.0(3) 1_554 1_554
O2 O3 Ga3 96.0(10) . 1_554
Ga3 O3 Ga3 139.2(6) 1_454 1_554
La O3 Ga3 89.6(6) 4_665 1_554
O2 O3 Ga3 13.8(10) 5_655 1_554
O3 O3 Ga3 141.4(5) 5 1_554
Ga3 O3 Ga3 115.5(7) 4_665 1_554
Ga2 O3 Ga3 40.1(3) 2_545 1_554
O2 O3 Ga3 18.1(8) 3_654 1_554
O3 O3 Ga3 113.6(6) 5_554 1_554
O21 O3 Ga3 21.2(4) 5_655 1_554
Ga1 O3 Ga3 93.8(4) 1_554 1_554
Nb O3 Ga3 93.8(4) 1_554 1_554
La O3 Ga3 150.3(7) 2 1_554
O21 O3 Ga3 89.3(6) 4_554 1_554
O1 O3 Ga3 59.7(5) 2_545 1_554
Ga3 O3 Ga3 107.9(6) 2_546 1_554
La O3 Ga3 46.3(3) 1_554 1_554
O2 O3 Ga3 81.1(10) 4_554 1_554
O2 O3 Ga3 61.3(9) 3_655 1_554
O21 O3 Ga3 107.1(7) 4 1_554
O21 O3 Ga3 22.1(4) 3_654 1_554
O21 O3 Ga3 146.0(7) 5 1_554
Ga2 O3 Ga3 109.5(5) 2 1_554
La O3 Ga3 79.1(5) 2_545 1_554
O21 O3 Ga3 54.9(5) 3_655 1_554
O1 O3 Ga3 120.5(6) 2 1_554
Ga2 O3 Ga3 75.8(4) . 1_554
O2 O3 Ga3 98.9(9) 4 1_554
O21 O3 Ga3 135.6(6) 3_554 1_554
Ga3 O3 O1 91.7(9) 4_664 2_544
Nb O3 O1 127.7(10) . 2_544
Ga1 O3 O1 127.7(10) . 2_544
La O3 O1 76.2(7) . 2_544
O21 O3 O1 36.9(7) 6 2_544
Ga3 O3 O1 45.6(4) 2_545 2_544
O3 O3 O1 110.2(12) 6 2_544
O21 O3 O1 130.3(10) 2 2_544
O3 O3 O1 127.4(7) 3 2_544
O3 O3 O1 83.7(10) 4 2_544
O21 O3 O1 66.0(8) 1_554 2_544
O2 O3 O1 117.3(14) 2 2_544
O3 O3 O1 36.6(6) 6_554 2_544
O2 O3 O1 81.7(13) 1_554 2_544
O2 O3 O1 37.2(10) 6 2_544
O1 O3 O1 90.2(7) . 2_544
O3 O3 O1 163.5(7) 2 2_544
O21 O3 O1 129.9(10) . 2_544
O3 O3 O1 86.3(9) 2_554 2_544
Ga2 O3 O1 70.1(5) 1_554 2_544
O2 O3 O1 137.5(11) . 2_544
Ga3 O3 O1 98.6(6) 1_454 2_544
La O3 O1 129.4(7) 4_665 2_544
O2 O3 O1 37.4(10) 5_655 2_544
O3 O3 O1 120.5(6) 5 2_544
Ga3 O3 O1 146.8(8) 4_665 2_544
Ga2 O3 O1 20.7(3) 2_545 2_544
O2 O3 O1 40.3(10) 3_654 2_544
O3 O3 O1 72.5(5) 5_554 2_544
O21 O3 O1 40.7(5) 5_655 2_544
Ga1 O3 O1 61.3(4) 1_554 2_544
Nb O3 O1 61.3(4) 1_554 2_544
La O3 O1 154.9(7) 2 2_544
O21 O3 O1 46.5(4) 4_554 2_544
O1 O3 O1 67.0(4) 2_545 2_544
Ga3 O3 O1 109.0(6) 2_546 2_544
La O3 O1 30.4(3) 1_554 2_544
O2 O3 O1 39.7(8) 4_554 2_544
O2 O3 O1 95.4(9) 3_655 2_544
O21 O3 O1 92.3(7) 4 2_544
O21 O3 O1 46.7(4) 3_654 2_544
O21 O3 O1 102.9(6) 5 2_544
Ga2 O3 O1 120.6(6) 2 2_544
La O3 O1 61.8(4) 2_545 2_544
O21 O3 O1 93.0(6) 3_655 2_544
O1 O3 O1 156.6(7) 2 2_544
Ga2 O3 O1 115.8(7) . 2_544
O2 O3 O1 89.3(9) 4 2_544
O21 O3 O1 102.5(6) 3_554 2_544
Ga3 O3 O1 43.3(3) 1_554 2_544
Ga3 O3 O2 74.7(12) 4_664 5
Nb O3 O2 45.3(8) . 5
Ga1 O3 O2 45.3(8) . 5
La O3 O2 145.7(11) . 5
O21 O3 O2 96.8(11) 6 5
Ga3 O3 O2 62.3(10) 2_545 5
O3 O3 O2 91.9(8) 6 5
O21 O3 O2 79.9(10) 2 5
O3 O3 O2 24.7(9) 3 5
O3 O3 O2 37.2(10) 4 5
O21 O3 O2 108.0(12) 1_554 5
O2 O3 O2 94.1(11) 2 5
O3 O3 O2 77.9(8) 6_554 5
O2 O3 O2 107.4(16) 1_554 5
O2 O3 O2 88.2(8) 6 5
O1 O3 O2 158.0(11) . 5
O3 O3 O2 68.5(10) 2 5
O21 O3 O2 119.9(10) . 5
O3 O3 O2 56.9(9) 2_554 5
Ga2 O3 O2 140.8(10) 1_554 5
O2 O3 O2 114.9(13) . 5
Ga3 O3 O2 14.3(6) 1_454 5
La O3 O2 116.9(10) 4_665 5
O2 O3 O2 141.6(18) 5_655 5
O3 O3 O2 48.0(8) 5 5
Ga3 O3 O2 93.2(8) 4_665 5
Ga2 O3 O2 113.6(10) 2_545 5
O2 O3 O2 137.8(7) 3_654 5
O3 O3 O2 36.3(8) 5_554 5
O21 O3 O2 140.0(10) 5_655 5
Ga1 O3 O2 60.1(8) 1_554 5
Nb O3 O2 60.1(8) 1_554 5
La O3 O2 55.7(7) 2 5
O21 O3 O2 61.1(9) 4_554 5
O1 O3 O2 118.7(9) 2_545 5
Ga3 O3 O2 83.3(8) 2_546 5
La O3 O2 106.7(9) 1_554 5
O2 O3 O2 70.4(16) 4_554 5
O2 O3 O2 141.8(8) 3_655 5
O21 O3 O2 71.8(9) 4 5
O21 O3 O2 139.2(10) 3_654 5
O21 O3 O2 8.7(7) 5 5
Ga2 O3 O2 81.1(8) 2 5
La O3 O2 88.8(9) 2_545 5
O21 O3 O2 151.2(9) 3_655 5
O1 O3 O2 87.0(8) 2 5
Ga2 O3 O2 133.9(8) . 5
O2 O3 O2 81.3(14) 4 5
O21 O3 O2 28.4(9) 3_554 5
Ga3 O3 O2 149.1(9) 1_554 5
O1 O3 O2 106.0(9) 2_544 5
Ga3 O3 La 114.0(11) 4_664 4
Nb O3 La 34.0(6) . 4
Ga1 O3 La 34.0(6) . 4
La O3 La 105.4(7) . 4
O21 O3 La 66.4(7) 6 4
Ga3 O3 La 52.5(5) 2_545 4
O3 O3 La 59.2(8) 6 4
O21 O3 La 116.1(11) 2 4
O3 O3 La 59.1(7) 3 4
O3 O3 La 14.1(3) 4 4
O21 O3 La 138.8(10) 1_554 4
O2 O3 La 132.5(16) 2 4
O3 O3 La 87.8(9) 6_554 4
O2 O3 La 145.4(12) 1_554 4
O2 O3 La 60.6(10) 6 4
O1 O3 La 155.2(9) . 4
O3 O3 La 71.5(3) 2 4
O21 O3 La 107.4(7) . 4
O3 O3 La 93.8(5) 2_554 4
Ga2 O3 La 164.1(8) 1_554 4
O2 O3 La 109.0(8) . 4
Ga3 O3 La 52.0(3) 1_454 4
La O3 La 136.0(6) 4_665 4
O2 O3 La 114.2(13) 5_655 4
O3 O3 La 28.3(5) 5 4
Ga3 O3 La 82.9(4) 4_665 4
Ga2 O3 La 88.7(5) 2_545 4
O2 O3 La 133.9(11) 3_654 4
O3 O3 La 57.3(6) 5_554 4
O21 O3 La 108.1(7) 5_655 4
Ga1 O3 La 84.3(5) 1_554 4
Nb O3 La 84.3(5) 1_554 4
La O3 La 81.7(5) 2 4
O21 O3 La 52.5(4) 4_554 4
O1 O3 La 78.2(4) 2_545 4
Ga3 O3 La 49.8(3) 2_546 4
La O3 La 115.0(6) 1_554 4
O2 O3 La 55.4(9) 4_554 4
O2 O3 La 107.9(9) 3_655 4
O21 O3 La 32.2(4) 4 4
O21 O3 La 140.7(7) 3_654 4
O21 O3 La 32.0(4) 5 4
Ga2 O3 La 120.0(6) 2 4
La O3 La 50.3(3) 2_545 4
O21 O3 La 118.1(6) 3_655 4
O1 O3 La 108.1(6) 2 4
Ga2 O3 La 115.0(4) . 4
O2 O3 La 41.4(8) 4 4
O21 O3 La 68.4(5) 3_554 4
Ga3 O3 La 127.7(6) 1_554 4
O1 O3 La 94.1(5) 2_544 4
O2 O3 La 40.7(7) 5 4
Ga3 O3 O2 64.6(11) 4_664 4_664
Nb O3 O2 156.8(12) . 4_664
Ga1 O3 O2 156.8(12) . 4_664
La O3 O2 74.9(9) . 4_664
O21 O3 O2 105.0(10) 6 4_664
Ga3 O3 O2 116.6(8) 2_545 4_664
O3 O3 O2 126.5(8) 6 4_664
O21 O3 O2 70.5(10) 2 4_664
O3 O3 O2 125.5(15) 3 4_664
O3 O3 O2 155.8(8) 4 4_664
O21 O3 O2 34.1(9) 1_554 4_664
O2 O3 O2 53.6(11) 2 4_664
O3 O3 O2 82.2(9) 6_554 4_664
O2 O3 O2 31.9(12) 1_554 4_664
O2 O3 O2 109.9(12) 6 4_664
O1 O3 O2 30.6(9) . 4_664
O3 O3 O2 119.4(6) 2 4_664
O21 O3 O2 81.9(9) . 4_664
O3 O3 O2 83.1(7) 2_554 4_664
Ga2 O3 O2 5.3(6) 1_554 4_664
O2 O3 O2 81.0(6) . 4_664
Ga3 O3 O2 126.1(9) 1_454 4_664
La O3 O2 54.8(7) 4_665 4_664
O2 O3 O2 58.6(13) 5_655 4_664
O3 O3 O2 162.5(9) 5 4_664
Ga3 O3 O2 107.3(7) 4_665 4_664
Ga2 O3 O2 82.2(8) 2_545 4_664
O2 O3 O2 36.1(10) 3_654 4_664
O3 O3 O2 115.8(9) 5_554 4_664
O21 O3 O2 65.6(9) 5_655 4_664
Ga1 O3 O2 88.3(7) 1_554 4_664
Nb O3 O2 88.3(7) 1_554 4_664
La O3 O2 106.8(9) 2 4_664
O21 O3 O2 116.7(7) 4_554 4_664
O1 O3 O2 99.5(9) 2_545 4_664
Ga3 O3 O2 135.8(8) 2_546 4_664
La O3 O2 54.3(6) 1_554 4_664
O2 O3 O2 113.7(12) 4_554 4_664
O2 O3 O2 76.2(5) 3_655 4_664
O21 O3 O2 148.3(11) 4 4_664
O21 O3 O2 29.2(6) 3_654 4_664
O21 O3 O2 147.2(9) 5 4_664
Ga2 O3 O2 65.2(8) 2 4_664
La O3 O2 123.8(9) 2_545 4_664
O21 O3 O2 65.9(7) 3_655 4_664
O1 O3 O2 82.1(8) 2 4_664
Ga2 O3 O2 72.8(7) . 4_664
O2 O3 O2 138.8(15) 4 4_664
O21 O3 O2 110.9(10) 3_554 4_664
Ga3 O3 O2 44.8(7) 1_554 4_664
O1 O3 O2 75.3(7) 2_544 4_664
O2 O3 O2 139.4(7) 5 4_664
La O3 O2 169.1(8) 4 4_664
Ga3 O3 Ga3 114.1(11) 4_664 1_455
Nb O3 Ga3 13.3(5) . 1_455
Ga1 O3 Ga3 13.3(5) . 1_455
La O3 Ga3 99.4(6) . 1_455
O21 O3 Ga3 103.5(8) 6 1_455
Ga3 O3 Ga3 98.9(7) 2_545 1_455
O3 O3 Ga3 44.1(4) 6 1_455
O21 O3 Ga3 86.3(9) 2 1_455
O3 O3 Ga3 50.6(3) 3 1_455
O3 O3 Ga3 59.3(4) 4 1_455
O21 O3 Ga3 150.4(11) 1_554 1_455
O2 O3 Ga3 102.0(15) 2 1_455
O3 O3 Ga3 130.5(7) 6_554 1_455
O2 O3 Ga3 137.0(14) 1_554 1_455
O2 O3 Ga3 101.5(10) 6 1_455
O1 O3 Ga3 120.0(8) . 1_455
O3 O3 Ga3 25.6(3) 2 1_455
O21 O3 Ga3 67.1(6) . 1_455
O3 O3 Ga3 105.8(10) 2_554 1_455
Ga2 O3 Ga3 149.0(7) 1_554 1_455
O2 O3 Ga3 65.5(8) . 1_455
Ga3 O3 Ga3 69.4(4) 1_454 1_455
La O3 Ga3 89.7(5) 4_665 1_455
O2 O3 Ga3 136.7(12) 5_655 1_455
O3 O3 Ga3 18.5(4) 5 1_455
Ga3 O3 Ga3 39.8(2) 4_665 1_455
Ga2 O3 Ga3 125.4(6) 2_545 1_455
O2 O3 Ga3 164.0(10) 3_654 1_455
O3 O3 Ga3 90.6(8) 5_554 1_455
O21 O3 Ga3 128.3(7) 5_655 1_455
Ga1 O3 Ga3 115.9(6) 1_554 1_455
Nb O3 Ga3 115.9(6) 1_554 1_455
La O3 Ga3 49.3(3) 2 1_455
O21 O3 Ga3 98.8(6) 4_554 1_455
O1 O3 Ga3 88.8(5) 2_545 1_455
Ga3 O3 Ga3 39.4(2) 2_546 1_455
La O3 Ga3 160.3(7) 1_554 1_455
O2 O3 Ga3 101.8(10) 4_554 1_455
O2 O3 Ga3 87.4(8) 3_655 1_455
O21 O3 Ga3 48.2(4) 4 1_455
O21 O3 Ga3 165.0(7) 3_654 1_455
O21 O3 Ga3 52.9(4) 5 1_455
Ga2 O3 Ga3 95.0(5) 2 1_455
La O3 Ga3 79.6(4) 2_545 1_455
O21 O3 Ga3 95.7(5) 3_655 1_455
O1 O3 Ga3 65.0(4) 2 1_455
Ga2 O3 Ga3 79.6(3) . 1_455
O2 O3 Ga3 53.7(7) 4 1_455
O21 O3 Ga3 77.4(5) 3_554 1_455
Ga3 O3 Ga3 146.0(6) 1_554 1_455
O1 O3 Ga3 138.5(6) 2_544 1_455
O2 O3 Ga3 55.7(7) 5 1_455
La O3 Ga3 46.5(2) 4 1_455
O2 O3 Ga3 144.4(8) 4_664 1_455
Ga3 O3 O21 93.5(11) 4_664 3
Nb O3 O21 23.4(7) . 3
Ga1 O3 O21 23.4(7) . 3
La O3 O21 117.9(7) . 3
O21 O3 O21 118.5(10) 6 3
Ga3 O3 O21 101.0(8) 2_545 3
O3 O3 O21 64.4(5) 6 3
O21 O3 O21 68.7(10) 2 3
O3 O3 O21 31.8(4) 3 3
O3 O3 O21 62.9(7) 4 3
O21 O3 O21 130.2(9) 1_554 3
O2 O3 O21 85.4(16) 2 3
O3 O3 O21 122.2(4) 6_554 3
O2 O3 O21 118.3(14) 1_554 3
O2 O3 O21 114.1(10) 6 3
O1 O3 O21 122.9(8) . 3
O3 O3 O21 24.1(6) 2 3
O21 O3 O21 75.5(7) . 3
O3 O3 O21 86.6(10) 2_554 3
Ga2 O3 O21 141.4(8) 1_554 3
O2 O3 O21 70.7(9) . 3
Ga3 O3 O21 55.8(5) 1_454 3
La O3 O21 84.0(6) 4_665 3
O2 O3 O21 157.3(12) 5_655 3
O3 O3 O21 31.6(4) 5 3
Ga3 O3 O21 49.3(4) 4_665 3
Ga2 O3 O21 141.4(7) 2_545 3
O2 O3 O21 172.0(11) 3_654 3
O3 O3 O21 80.7(7) 5_554 3
O21 O3 O21 148.9(6) 5_655 3
Ga1 O3 O21 101.7(7) 1_554 3
Nb O3 O21 101.7(7) 1_554 3
La O3 O21 30.9(3) 2 3
O21 O3 O21 100.2(5) 4_554 3
O1 O3 O21 109.3(6) 2_545 3
Ga3 O3 O21 59.9(4) 2_546 3
La O3 O21 149.3(7) 1_554 3
O2 O3 O21 106.7(11) 4_554 3
O2 O3 O21 103.1(8) 3_655 3
O21 O3 O21 66.0(5) 4 3
O21 O3 O21 165.0(9) 3_654 3
O21 O3 O21 45.3(6) 5 3
Ga2 O3 O21 76.4(5) 2 3
La O3 O21 96.7(5) 2_545 3
O21 O3 O21 109.8(7) 3_655 3
O1 O3 O21 54.4(4) 2 3
Ga2 O3 O21 89.6(5) . 3
O2 O3 O21 72.8(7) 4 3
O21 O3 O21 59.9(4) 3_554 3
Ga3 O3 O21 164.4(6) 1_554 3
O1 O3 O21 146.4(7) 2_544 3
O2 O3 O21 44.4(6) 5 3
La O3 O21 53.7(4) 4 3
O2 O3 O21 136.1(10) 4_664 3
Ga3 O3 O21 20.6(3) 1_455 3
Ga3 O3 O3 137.9(8) 4_664 1_556
Nb O3 O3 53.0(8) . 1_556
Ga1 O3 O3 53.0(8) . 1_556
La O3 O3 60.0(6) . 1_556
O21 O3 O3 97.4(8) 6 1_556
Ga3 O3 O3 121.3(5) 2_545 1_556
O3 O3 O3 24.0(12) 6 1_556
O21 O3 O3 97.1(7) 2 1_556
O3 O3 O3 90.000(2) 3 1_556
O3 O3 O3 90.000(5) 4 1_556
O21 O3 O3 144.6(8) 1_554 1_556
O2 O3 O3 104.3(13) 2 1_556
O3 O3 O3 158.5(11) 6_554 1_556
O2 O3 O3 132.1(11) 1_554 1_556
O2 O3 O3 102.1(11) 6 1_556
O1 O3 O3 82.3(7) . 1_556
O3 O3 O3 40.7(10) 2 1_556
O21 O3 O3 31.6(6) . 1_556
O3 O3 O3 142.8(9) 2_554 1_556
Ga2 O3 O3 114.7(4) 1_554 1_556
O2 O3 O3 35.8(9) . 1_556
Ga3 O3 O3 111.7(4) 1_454 1_556
La O3 O3 71.0(3) 4_665 1_556
O2 O3 O3 101.8(11) 5_655 1_556
O3 O3 O3 52.6(8) 5 1_556
Ga3 O3 O3 18.1(4) 4_665 1_556
Ga2 O3 O3 108.8(4) 2_545 1_556
O2 O3 O3 122.8(8) 3_654 1_556
O3 O3 O3 131.0(7) 5_554 1_556
O21 O3 O3 94.9(5) 5_655 1_556
Ga1 O3 O3 157.9(4) 1_554 1_556
Nb O3 O3 157.9(4) 1_554 1_556
La O3 O3 73.7(3) 2 1_556
O21 O3 O3 122.2(4) 4_554 1_556
O1 O3 O3 62.5(5) 2_545 1_556
Ga3 O3 O3 30.7(4) 2_546 1_556
La O3 O3 152.1(4) 1_554 1_556
O2 O3 O3 118.0(8) 4_554 1_556
O2 O3 O3 45.3(8) 3_655 1_556
O21 O3 O3 54.0(5) 4 1_556
O21 O3 O3 122.8(5) 3_654 1_556
O21 O3 O3 94.1(4) 5 1_556
Ga2 O3 O3 106.5(3) 2 1_556
La O3 O3 75.2(3) 2_545 1_556
O21 O3 O3 53.4(5) 3_655 1_556
O1 O3 O3 65.6(5) 2 1_556
Ga2 O3 O3 39.9(3) . 1_556
O2 O3 O3 50.8(6) 4 1_556
O21 O3 O3 118.2(4) 3_554 1_556
Ga3 O3 O3 106.2(3) 1_554 1_556
O1 O3 O3 129.5(4) 2_544 1_556
O2 O3 O3 97.9(7) 5 1_556
La O3 O3 76.1(3) 4 1_556
O2 O3 O3 112.5(6) 4_664 1_556
Ga3 O3 O3 42.3(3) 1_455 1_556
O21 O3 O3 58.3(4) 3 1_556
Ga3 O3 O3 42.1(8) 4_664 1_554
Nb O3 O3 127.0(8) . 1_554
Ga1 O3 O3 127.0(8) . 1_554
La O3 O3 120.0(6) . 1_554
O21 O3 O3 82.6(8) 6 1_554
Ga3 O3 O3 58.7(5) 2_545 1_554
O3 O3 O3 156.0(12) 6 1_554
O21 O3 O3 82.9(7) 2 1_554
O3 O3 O3 90.000(1) 3 1_554
O3 O3 O3 90.000(4) 4 1_554
O21 O3 O3 35.4(8) 1_554 1_554
O2 O3 O3 75.7(13) 2 1_554
O3 O3 O3 21.5(11) 6_554 1_554
O2 O3 O3 47.9(11) 1_554 1_554
O2 O3 O3 77.9(11) 6 1_554
O1 O3 O3 97.7(7) . 1_554
O3 O3 O3 139.3(10) 2 1_554
O21 O3 O3 148.4(6) . 1_554
O3 O3 O3 37.2(9) 2_554 1_554
Ga2 O3 O3 65.3(4) 1_554 1_554
O2 O3 O3 144.2(9) . 1_554
Ga3 O3 O3 68.3(4) 1_454 1_554
La O3 O3 109.0(3) 4_665 1_554
O2 O3 O3 78.2(11) 5_655 1_554
O3 O3 O3 127.4(8) 5 1_554
Ga3 O3 O3 161.9(4) 4_665 1_554
Ga2 O3 O3 71.2(4) 2_545 1_554
O2 O3 O3 57.2(8) 3_654 1_554
O3 O3 O3 49.0(7) 5_554 1_554
O21 O3 O3 85.1(5) 5_655 1_554
Ga1 O3 O3 22.1(4) 1_554 1_554
Nb O3 O3 22.1(4) 1_554 1_554
La O3 O3 106.3(3) 2 1_554
O21 O3 O3 57.8(4) 4_554 1_554
O1 O3 O3 117.5(5) 2_545 1_554
Ga3 O3 O3 149.3(4) 2_546 1_554
La O3 O3 27.9(4) 1_554 1_554
O2 O3 O3 62.0(8) 4_554 1_554
O2 O3 O3 134.7(8) 3_655 1_554
O21 O3 O3 126.0(5) 4 1_554
O21 O3 O3 57.2(5) 3_654 1_554
O21 O3 O3 85.9(4) 5 1_554
Ga2 O3 O3 73.5(3) 2 1_554
La O3 O3 104.8(3) 2_545 1_554
O21 O3 O3 126.6(5) 3_655 1_554
O1 O3 O3 114.4(5) 2 1_554
Ga2 O3 O3 140.1(3) . 1_554
O2 O3 O3 129.2(6) 4 1_554
O21 O3 O3 61.8(4) 3_554 1_554
Ga3 O3 O3 73.8(3) 1_554 1_554
O1 O3 O3 50.5(4) 2_544 1_554
O2 O3 O3 82.1(7) 5 1_554
La O3 O3 103.9(3) 4 1_554
O2 O3 O3 67.5(6) 4_664 1_554
Ga3 O3 O3 137.7(3) 1_455 1_554
O21 O3 O3 121.7(4) 3 1_554
O3 O3 O3 179.999(3) 1_556 1_554
Ga3 O3 O2 55.0(10) 4_664 3_554
Nb O3 O2 62.4(11) . 3_554
Ga1 O3 O2 62.4(11) . 3_554
La O3 O2 165.3(11) . 3_554
O21 O3 O2 107.0(11) 6 3_554
Ga3 O3 O2 67.4(8) 2_545 3_554
O3 O3 O2 110.7(7) 6 3_554
O21 O3 O2 65.8(11) 2 3_554
O3 O3 O2 24.2(7) 3 3_554
O3 O3 O2 54.0(10) 4 3_554
O21 O3 O2 89.1(10) 1_554 3_554
O2 O3 O2 77.7(19) 2 3_554
O3 O3 O2 69.6(7) 6_554 3_554
O2 O3 O2 87.7(13) 1_554 3_554
O2 O3 O2 97.8(16) 6 3_554
O1 O3 O2 142.2(10) . 3_554
O3 O3 O2 76.2(11) 2 3_554
O21 O3 O2 126.2(11) . 3_554
O3 O3 O2 37.7(9) 2_554 3_554
Ga2 O3 O2 121.2(9) 1_554 3_554
O2 O3 O2 118.5(9) . 3_554
Ga3 O3 O2 9.2(7) 1_454 3_554
La O3 O2 107.7(9) 4_665 3_554
O2 O3 O2 141.0(8) 5_655 3_554
O3 O3 O2 66.5(10) 5 3_554
Ga3 O3 O2 103.1(9) 4_665 3_554
Ga2 O3 O2 117.8(7) 2_545 3_554
O2 O3 O2 124.8(12) 3_654 3_554
O3 O3 O2 31.9(6) 5_554 3_554
O21 O3 O2 144.0(9) 5_655 3_554
Ga1 O3 O2 47.3(6) 1_554 3_554
Nb O3 O2 47.3(6) 1_554 3_554
La O3 O2 52.8(7) 2 3_554
O21 O3 O2 65.8(7) 4_554 3_554
O1 O3 O2 136.7(9) 2_545 3_554
Ga3 O3 O2 102.4(9) 2_546 3_554
La O3 O2 94.8(7) 1_554 3_554
O2 O3 O2 76.4(8) 4_554 3_554
O2 O3 O2 157.6(14) 3_655 3_554
O21 O3 O2 91.5(8) 4 3_554
O21 O3 O2 124.0(8) 3_654 3_554
O21 O3 O2 28.0(9) 5 3_554
Ga2 O3 O2 64.9(8) 2 3_554
La O3 O2 105.2(8) 2_545 3_554
O21 O3 O2 163.1(8) 3_655 3_554
O1 O3 O2 81.8(8) 2 3_554
Ga2 O3 O2 140.4(8) . 3_554
O2 O3 O2 101.0(6) 4 3_554
O21 O3 O2 8.7(6) 3_554 3_554
Ga3 O3 O2 141.1(7) 1_554 3_554
O1 O3 O2 103.8(7) 2_544 3_554
O2 O3 O2 19.8(13) 5 3_554
La O3 O2 59.8(7) 4 3_554
O2 O3 O2 119.6(14) 4_664 3_554
Ga3 O3 O2 70.6(7) 1_455 3_554
O21 O3 O2 54.5(8) 3 3_554
O3 O3 O2 112.4(6) 1_556 3_554
O3 O3 O2 67.6(6) 1_554 3_554
Ga3 O3 O2 41.7(9) 4_664 6_565
Nb O3 O2 78.1(11) . 6_565
Ga1 O3 O2 78.1(11) . 6_565
La O3 O2 141.2(12) . 6_565
O21 O3 O2 154.9(14) 6 6_565
Ga3 O3 O2 114.0(11) 2_545 6_565
O3 O3 O2 115.5(13) 6 6_565
O21 O3 O2 18.5(11) 2 6_565
O3 O3 O2 39.3(12) 3 6_565
O3 O3 O2 98.5(12) 4 6_565
O21 O3 O2 75.0(10) 1_554 6_565
O2 O3 O2 34(2) 2 6_565
O3 O3 O2 98.3(10) 6_554 6_565
O2 O3 O2 62.7(10) 1_554 6_565
O2 O3 O2 145.6(18) 6 6_565
O1 O3 O2 96.6(9) . 6_565
O3 O3 O2 59.6(11) 2 6_565
O21 O3 O2 89.1(9) . 6_565
O3 O3 O2 47.5(10) 2_554 6_565
Ga2 O3 O2 91.8(8) 1_554 6_565
O2 O3 O2 79.8(11) . 6_565
Ga3 O3 O2 57.4(8) 1_454 6_565
La O3 O2 59.4(8) 4_665 6_565
O2 O3 O2 145.1(11) 5_655 6_565
O3 O3 O2 86.2(7) 5 6_565
Ga3 O3 O2 80.4(8) 4_665 6_565
Ga2 O3 O2 153.3(9) 2_545 6_565
O2 O3 O2 117.2(13) 3_654 6_565
O3 O3 O2 76.5(8) 5_554 6_565
O21 O3 O2 152.8(9) 5_655 6_565
Ga1 O3 O2 74.7(8) 1_554 6_565
Nb O3 O2 74.7(8) 1_554 6_565
La O3 O2 26.7(7) 2 6_565
O21 O3 O2 112.3(9) 4_554 6_565
O1 O3 O2 160.4(10) 2_545 6_565
Ga3 O3 O2 113.9(8) 2_546 6_565
La O3 O2 105.2(8) 1_554 6_565
O2 O3 O2 123.0(7) 4_554 6_565
O2 O3 O2 123.1(13) 3_655 6_565
O21 O3 O2 121.0(9) 4 6_565
O21 O3 O2 111.0(8) 3_654 6_565
O21 O3 O2 69.7(9) 5 6_565
Ga2 O3 O2 22.2(7) 2 6_565
La O3 O2 148.6(9) 2_545 6_565
O21 O3 O2 119.8(10) 3_655 6_565
O1 O3 O2 38.3(8) 2 6_565
Ga2 O3 O2 99.7(9) . 6_565
O2 O3 O2 128.4(7) 4 6_565
O21 O3 O2 43.6(7) 3_554 6_565
Ga3 O3 O2 131.6(8) 1_554 6_565
O1 O3 O2 132.6(9) 2_544 6_565
O2 O3 O2 61.4(14) 5 6_565
La O3 O2 98.3(8) 4 6_565
O2 O3 O2 87.3(12) 4_664 6_565
Ga3 O3 O2 75.4(7) 1_455 6_565
O21 O3 O2 55.7(7) 3 6_565
O3 O3 O2 97.9(7) 1_556 6_565
O3 O3 O2 82.1(7) 1_554 6_565
O2 O3 O2 48.4(5) 3_554 6_565
Ga3 O3 O21 55.8(8) 4_664 4_664
Nb O3 O21 154.2(12) . 4_664
Ga1 O3 O21 154.2(12) . 4_664
La O3 O21 83.8(8) . 4_664
O21 O3 O21 110.0(9) 6 4_664
Ga3 O3 O21 115.3(7) 2_545 4_664
O3 O3 O21 134.3(9) 6 4_664
O21 O3 O21 63.8(7) 2 4_664
O3 O3 O21 117.2(12) 3 4_664
O3 O3 O21 152.0(4) 4 4_664
O21 O3 O21 27.2(5) 1_554 4_664
O2 O3 O21 46.8(13) 2 4_664
O3 O3 O21 78.7(8) 6_554 4_664
O2 O3 O21 23.1(11) 1_554 4_664
O2 O3 O21 113.7(12) 6 4_664
O1 O3 O21 37.8(7) . 4_664
O3 O3 O21 118.2(5) 2 4_664
O21 O3 O21 86.6(7) . 4_664
O3 O3 O21 74.5(5) 2_554 4_664
Ga2 O3 O21 12.2(4) 1_554 4_664
O2 O3 O21 84.5(10) . 4_664
Ga3 O3 O21 117.4(7) 1_454 4_664
La O3 O21 54.7(5) 4_665 4_664
O2 O3 O21 65.6(12) 5_655 4_664
O3 O3 O21 161.9(6) 5 4_664
Ga3 O3 O21 110.3(7) 4_665 4_664
Ga2 O3 O21 87.1(6) 2_545 4_664
O2 O3 O21 40.5(9) 3_654 4_664
O3 O3 O21 109.0(8) 5_554 4_664
O21 O3 O21 73.0(7) 5_655 4_664
Ga1 O3 O21 81.7(5) 1_554 4_664
Nb O3 O21 81.7(5) 1_554 4_664
La O3 O21 101.0(6) 2 4_664
O21 O3 O21 115.1(7) 4_554 4_664
O1 O3 O21 108.2(7) 2_545 4_664
Ga3 O3 O21 143.6(8) 2_546 4_664
La O3 O21 53.1(4) 1_554 4_664
O2 O3 O21 113.9(9) 4_554 4_664
O2 O3 O21 84.4(9) 3_655 4_664
O21 O3 O21 157.1(10) 4 4_664
O21 O3 O21 33.6(4) 3_654 4_664
O21 O3 O21 138.4(6) 5 4_664
Ga2 O3 O21 57.6(4) 2 4_664
La O3 O21 130.8(7) 2_545 4_664
O21 O3 O21 74.1(4) 3_655 4_664
O1 O3 O21 79.2(6) 2 4_664
Ga2 O3 O21 79.0(6) . 4_664
O2 O3 O21 147.7(12) 4 4_664
O21 O3 O21 102.0(8) 3_554 4_664
Ga3 O3 O21 51.8(4) 1_554 4_664
O1 O3 O21 77.5(5) 2_544 4_664
O2 O3 O21 130.5(9) 5 4_664
La O3 O21 165.9(6) 4 4_664
O2 O3 O21 8.9(6) 4_664 4_664
Ga3 O3 O21 143.8(7) 1_455 4_664
O21 O3 O21 131.5(8) 3 4_664
O3 O3 O21 118.0(4) 1_556 4_664
O3 O3 O21 62.0(4) 1_554 4_664
O2 O3 O21 110.7(9) 3_554 4_664
O2 O3 O21 79.8(8) 6_565 4_664
Ga3 O3 La 26.3(6) 4_664 4_664
Nb O3 La 137.2(11) . 4_664
Ga1 O3 La 137.2(11) . 4_664
La O3 La 113.3(8) . 4_664
O21 O3 La 116.8(9) 6 4_664
Ga3 O3 La 100.2(6) 2_545 4_664
O3 O3 La 161.2(13) 6 4_664
O21 O3 La 50.9(7) 2 4_664
O3 O3 La 91.6(9) 3 4_664
O3 O3 La 126.0(5) 4 4_664
O21 O3 La 14.6(6) 1_554 4_664
O2 O3 La 37.7(12) 2 4_664
O3 O3 La 62.7(9) 6_554 4_664
O2 O3 La 7.7(10) 1_554 4_664
O2 O3 La 115.4(11) 6 4_664
O1 O3 La 67.1(7) . 4_664
O3 O3 La 116.0(9) 2 4_664
O21 O3 La 108.3(8) . 4_664
O3 O3 La 44.4(4) 2_554 4_664
Ga2 O3 La 40.4(3) 1_554 4_664
O2 O3 La 102.8(10) . 4_664
Ga3 O3 La 87.2(5) 1_454 4_664
La O3 La 67.5(4) 4_665 4_664
O2 O3 La 85.9(11) 5_655 4_664
O3 O3 La 144.3(7) 5 4_664
Ga3 O3 La 123.6(6) 4_665 4_664
Ga2 O3 La 97.3(5) 2_545 4_664
O2 O3 La 57.2(8) 3_654 4_664
O3 O3 La 81.4(6) 5_554 4_664
O21 O3 La 94.3(6) 5_655 4_664
Ga1 O3 La 56.0(3) 1_554 4_664
Nb O3 La 56.0(3) 1_554 4_664
La O3 La 86.7(5) 2 4_664
O21 O3 La 99.3(5) 4_554 4_664
O1 O3 La 133.7(7) 2_545 4_664
Ga3 O3 La 169.1(6) 2_546 4_664
La O3 La 49.5(2) 1_554 4_664
O2 O3 La 103.3(8) 4_554 4_664
O2 O3 La 114.3(10) 3_655 4_664
O21 O3 La 167.3(7) 4 4_664
O21 O3 La 51.9(4) 3_654 4_664
O21 O3 La 108.3(6) 5 4_664
Ga2 O3 La 41.6(2) 2 4_664
La O3 La 141.7(6) 2_545 4_664
O21 O3 La 104.0(6) 3_655 4_664
O1 O3 La 78.5(5) 2 4_664
Ga2 O3 La 104.9(5) . 4_664
O2 O3 La 169.2(9) 4 4_664
O21 O3 La 72.2(5) 3_554 4_664
Ga3 O3 La 73.9(3) 1_554 4_664
O1 O3 La 79.9(4) 2_544 4_664
O2 O3 La 100.6(9) 5 4_664
La O3 La 137.8(6) 4 4_664
O2 O3 La 38.9(7) 4_664 4_664
Ga3 O3 La 135.9(6) 1_455 4_664
O21 O3 La 116.1(6) 3 4_664
O3 O3 La 138.4(3) 1_556 4_664
O3 O3 La 41.6(3) 1_554 4_664
O2 O3 La 80.9(7) 3_554 4_664
O2 O3 La 60.5(7) 6_565 4_664
O21 O3 La 30.2(4) 4_664 4_664
Ga3 O3 O2 123.6(12) 4_664 2_545
Nb O3 O2 111.3(10) . 2_545
Ga1 O3 O2 111.3(10) . 2_545
La O3 O2 49.4(8) . 2_545
O21 O3 O2 19.9(10) 6 2_545
Ga3 O3 O2 57.1(8) 2_545 2_545
O3 O3 O2 78.9(9) 6 2_545
O21 O3 O2 156.6(12) 2 2_545
O3 O3 O2 140.9(12) 3 2_545
O3 O3 O2 81.5(12) 4 2_545
O21 O3 O2 92.6(9) 1_554 2_545
O2 O3 O2 139.8(19) 2 2_545
O3 O3 O2 67.1(10) 6_554 2_545
O2 O3 O2 106.5(11) 1_554 2_545
O2 O3 O2 28.2(12) 6 2_545
O1 O3 O2 85.3(9) . 2_545
O3 O3 O2 134.9(12) 2 2_545
O21 O3 O2 103.7(11) . 2_545
O3 O3 O2 118.0(11) 2_554 2_545
Ga2 O3 O2 81.9(8) 1_554 2_545
O2 O3 O2 112.9(10) . 2_545
Ga3 O3 O2 116.4(9) 1_454 2_545
La O3 O2 126.5(10) 4_665 2_545
O2 O3 O2 28.9(11) 5_655 2_545
O3 O3 O2 103.1(6) 5 2_545
Ga3 O3 O2 114.6(8) 4_665 2_545
Ga2 O3 O2 11.7(6) 2_545 2_545
O2 O3 O2 53.1(13) 3_654 2_545
O3 O3 O2 93.6(7) 5_554 2_545
O21 O3 O2 24.0(7) 5_655 2_545
Ga1 O3 O2 91.3(8) 1_554 2_545
Nb O3 O2 91.3(8) 1_554 2_545
La O3 O2 165.6(7) 2 2_545
O21 O3 O2 58.7(7) 4_554 2_545
O1 O3 O2 34.6(7) 2_545 2_545
Ga3 O3 O2 79.6(7) 2_546 2_545
La O3 O2 60.4(7) 1_554 2_545
O2 O3 O2 48.1(7) 4_554 2_545
O2 O3 O2 68.6(11) 3_655 2_545
O21 O3 O2 68.8(6) 4 2_545
O21 O3 O2 59.9(9) 3_654 2_545
O21 O3 O2 109.3(9) 5 2_545
Ga2 O3 O2 148.6(8) 2 2_545
La O3 O2 38.0(6) 2_545 2_545
O21 O3 O2 70.0(8) 3_655 2_545
O1 O3 O2 153.5(9) 2 2_545
Ga2 O3 O2 91.8(8) . 2_545
O2 O3 O2 62.8(8) 4 2_545
O21 O3 O2 127.1(9) 3_554 2_545
Ga3 O3 O2 42.4(7) 1_554 2_545
O1 O3 O2 32.4(7) 2_544 2_545
O2 O3 O2 116.3(13) 5 2_545
La O3 O2 85.4(7) 4 2_545
O2 O3 O2 86.9(13) 4_664 2_545
Ga3 O3 O2 116.5(7) 1_455 2_545
O21 O3 O2 134.7(6) 3 2_545
O3 O3 O2 97.1(6) 1_556 2_545
O3 O3 O2 82.9(6) 1_554 2_545
O2 O3 O2 124.5(7) 3_554 2_545
O2 O3 O2 165.0(13) 6_565 2_545
O21 O3 O2 93.1(9) 4_664 2_545
La O3 O2 107.3(7) 4_664 2_545
Ga3 O3 O1 13.4(6) 4_664 2_554
Nb O3 O1 110.2(11) . 2_554
Ga1 O3 O1 110.2(11) . 2_554
La O3 O1 134.0(9) . 2_554
O21 O3 O1 137.0(10) 6 2_554
Ga3 O3 O1 105.6(7) 2_545 2_554
O3 O3 O1 147.5(13) 6 2_554
O21 O3 O1 28.7(7) 2 2_554
O3 O3 O1 65.7(10) 3 2_554
O3 O3 O1 113.6(9) 4 2_554
O21 O3 O1 41.4(7) 1_554 2_554
O2 O3 O1 24.4(12) 2 2_554
O3 O3 O1 74.8(10) 6_554 2_554
O2 O3 O1 30.9(12) 1_554 2_554
O2 O3 O1 131.8(13) 6 2_554
O1 O3 O1 82.3(7) . 2_554
O3 O3 O1 92.0(10) 2 2_554
O21 O3 O1 104.3(8) . 2_554
O3 O3 O1 32.8(4) 2_554 2_554
Ga2 O3 O1 64.0(4) 1_554 2_554
O2 O3 O1 96.0(11) . 2_554
Ga3 O3 O1 68.9(4) 1_454 2_554
La O3 O1 62.9(5) 4_665 2_554
O2 O3 O1 113.1(12) 5_655 2_554
O3 O3 O1 117.7(6) 5 2_554
Ga3 O3 O1 107.7(7) 4_665 2_554
Ga2 O3 O1 121.9(6) 2_545 2_554
O2 O3 O1 84.5(9) 3_654 2_554
O3 O3 O1 74.0(4) 5_554 2_554
O21 O3 O1 121.5(7) 5_655 2_554
Ga1 O3 O1 57.2(4) 1_554 2_554
Nb O3 O1 57.2(4) 1_554 2_554
La O3 O1 60.3(4) 2 2_554
O21 O3 O1 104.1(7) 4_554 2_554
O1 O3 O1 160.1(7) 2_545 2_554
Ga3 O3 O1 147.4(7) 2_546 2_554
La O3 O1 72.7(4) 1_554 2_554
O2 O3 O1 112.2(9) 4_554 2_554
O2 O3 O1 126.5(10) 3_655 2_554
O21 O3 O1 150.8(8) 4 2_554
O21 O3 O1 78.9(5) 3_654 2_554
O21 O3 O1 88.4(6) 5 2_554
Ga2 O3 O1 19.1(3) 2 2_554
La O3 O1 157.2(6) 2_545 2_554
O21 O3 O1 117.7(6) 3_655 2_554
O1 O3 O1 60.0(3) 2 2_554
Ga2 O3 O1 108.1(6) . 2_554
O2 O3 O1 159.9(10) 4 2_554
O21 O3 O1 52.2(4) 3_554 2_554
Ga3 O3 O1 100.8(4) 1_554 2_554
O1 O3 O1 102.4(7) 2_544 2_554
O2 O3 O1 79.8(8) 5 2_554
La O3 O1 120.4(6) 4 2_554
O2 O3 O1 60.9(8) 4_664 2_554
Ga3 O3 O1 109.0(6) 1_455 2_554
O21 O3 O1 88.9(6) 3 2_554
O3 O3 O1 125.6(4) 1_556 2_554
O3 O3 O1 54.4(4) 1_554 2_554
O2 O3 O1 60.6(7) 3_554 2_554
O2 O3 O1 33.7(7) 6_565 2_554
O21 O3 O1 52.1(4) 4_664 2_554
La O3 O1 27.2(2) 4_664 2_554
O2 O3 O1 132.9(8) 2_545 2_554
Ga3 O3 O1 122.9(11) 4_664 1_445
Nb O3 O1 59.2(7) . 1_445
Ga1 O3 O1 59.2(7) . 1_445
La O3 O1 88.9(7) . 1_445
O21 O3 O1 38.9(7) 6 1_445
Ga3 O3 O1 35.8(5) 2_545 1_445
O3 O3 O1 62.6(11) 6 1_445
O21 O3 O1 141.5(11) 2 1_445
O3 O3 O1 84.2(9) 3 1_445
O3 O3 O1 24.6(9) 4 1_445
O21 O3 O1 127.7(10) 1_554 1_445
O2 O3 O1 155.3(16) 2 1_445
O3 O3 O1 73.8(11) 6_554 1_445
O2 O3 O1 142.2(12) 1_554 1_445
O2 O3 O1 33.3(9) 6 1_445
O1 O3 O1 139.7(9) . 1_445
O3 O3 O1 95.6(4) 2 1_445
O21 O3 O1 115.6(8) . 1_445
O3 O3 O1 101.8(4) 2_554 1_445
Ga2 O3 O1 137.8(8) 1_554 1_445
O2 O3 O1 121.3(10) . 1_445
Ga3 O3 O1 68.6(5) 1_454 1_445
La O3 O1 156.3(6) 4_665 1_445
O2 O3 O1 87.1(12) 5_655 1_445
O3 O3 O1 51.9(5) 5 1_445
Ga3 O3 O1 98.7(6) 4_665 1_445
Ga2 O3 O1 61.2(4) 2_545 1_445
O2 O3 O1 107.1(11) 3_654 1_445
O3 O3 O1 60.5(6) 5_554 1_445
O21 O3 O1 81.7(6) 5_655 1_445
Ga1 O3 O1 81.5(5) 1_554 1_445
Nb O3 O1 81.5(5) 1_554 1_445
La O3 O1 109.1(6) 2 1_445
O21 O3 O1 36.6(5) 4_554 1_445
O1 O3 O1 59.4(4) 2_545 1_445
Ga3 O3 O1 54.9(5) 2_546 1_445
La O3 O1 94.5(6) 1_554 1_445
O2 O3 O1 34.2(9) 4_554 1_445
O2 O3 O1 99.2(9) 3_655 1_445
O21 O3 O1 31.6(5) 4 1_445
O21 O3 O1 114.0(7) 3_654 1_445
O21 O3 O1 53.4(5) 5 1_445
Ga2 O3 O1 142.5(7) 2 1_445
La O3 O1 27.6(2) 2_545 1_445
O21 O3 O1 107.6(6) 3_655 1_445
O1 O3 O1 134.5(5) 2 1_445
Ga2 O3 O1 116.2(6) . 1_445
O2 O3 O1 36.2(8) 4 1_445
O21 O3 O1 84.9(5) 3_554 1_445
Ga3 O3 O1 100.4(5) 1_554 1_445
O1 O3 O1 68.7(5) 2_544 1_445
O2 O3 O1 61.8(8) 5 1_445
La O3 O1 27.5(2) 4 1_445
O2 O3 O1 143.1(9) 4_664 1_445
Ga3 O3 O1 70.0(4) 1_455 1_445
O21 O3 O1 80.8(5) 3 1_445
O3 O3 O1 85.6(4) 1_556 1_445
O3 O3 O1 94.4(4) 1_554 1_445
O2 O3 O1 77.6(7) 3_554 1_445
O2 O3 O1 123.1(9) 6_565 1_445
O21 O3 O1 146.2(7) 4_664 1_445
La O3 O1 135.9(6) 4_664 1_445
O2 O3 O1 58.3(6) 2_545 1_445
O1 O3 O1 134.3(6) 2_554 1_445
Ga3 O3 O21 100.5(10) 4_664 4_665
Nb O3 O21 106.4(9) . 4_665
Ga1 O3 O21 106.4(9) . 4_665
La O3 O21 53.6(6) . 4_665
O21 O3 O21 117.1(11) 6 4_665
Ga3 O3 O21 157.0(11) 2_545 4_665
O3 O3 O21 77.4(10) 6 4_665
O21 O3 O21 72.2(7) 2 4_665
O3 O3 O21 116.2(12) 3 4_665
O3 O3 O21 148.5(4) 4 4_665
O21 O3 O21 86.4(7) 1_554 4_665
O2 O3 O21 65.2(13) 2 4_665
O3 O3 O21 136.0(8) 6_554 4_665
O2 O3 O21 76.5(11) 1_554 4_665
O2 O3 O21 126.4(13) 6 4_665
O1 O3 O21 26.8(6) . 4_665
O3 O3 O21 73.5(5) 2 4_665
O21 O3 O21 27.3(5) . 4_665
O3 O3 O21 121.3(5) 2_554 4_665
Ga2 O3 O21 57.6(5) 1_554 4_665
O2 O3 O21 27.8(8) . 4_665
Ga3 O3 O21 143.6(8) 1_454 4_665
La O3 O21 28.8(4) 4_665 4_665
O2 O3 O21 78.5(12) 5_655 4_665
O3 O3 O21 108.9(9) 5 4_665
Ga3 O3 O21 53.7(4) 4_665 4_665
Ga2 O3 O21 105.5(7) 2_545 4_665
O2 O3 O21 78.2(10) 3_654 4_665
O3 O3 O21 162.5(6) 5_554 4_665
O21 O3 O21 78.5(7) 5_655 4_665
Ga1 O3 O21 140.0(6) 1_554 4_665
Nb O3 O21 140.0(6) 1_554 4_665
La O3 O21 84.9(5) 2 4_665
O21 O3 O21 158.5(10) 4_554 4_665
O1 O3 O21 81.4(6) 2_545 4_665
Ga3 O3 O21 86.5(5) 2_546 4_665
La O3 O21 106.4(6) 1_554 4_665
O2 O3 O21 148.1(13) 4_554 4_665
O2 O3 O21 38.7(8) 3_655 4_665
O21 O3 O21 108.4(7) 4 4_665
O21 O3 O21 74.0(4) 3_654 4_665
O21 O3 O21 142.5(6) 5 4_665
Ga2 O3 O21 76.2(5) 2 4_665
La O3 O21 112.4(6) 2_545 4_665
O21 O3 O21 32.3(4) 3_655 4_665
O1 O3 O21 54.2(4) 2 4_665
Ga2 O3 O21 21.0(3) . 4_665
O2 O3 O21 101.5(8) 4 4_665
O21 O3 O21 131.5(8) 3_554 4_665
Ga3 O3 O21 71.1(5) 1_554 4_665
O1 O3 O21 114.3(7) 2_544 4_665
O2 O3 O21 139.6(10) 5 4_665
La O3 O21 134.5(5) 4 4_665
O2 O3 O21 54.6(7) 4_664 4_665
Ga3 O3 O21 93.2(5) 1_455 4_665
O21 O3 O21 97.3(7) 3 4_665
O3 O3 O21 58.5(4) 1_556 4_665
O3 O3 O21 121.5(4) 1_554 4_665
O2 O3 O21 135.5(9) 3_554 4_665
O2 O3 O21 87.9(10) 6_565 4_665
O21 O3 O21 59.5(4) 4_664 4_665
La O3 O21 84.0(5) 4_664 4_665
O2 O3 O21 99.9(9) 2_545 4_665
O1 O3 O21 88.6(5) 2_554 4_665
O1 O3 O21 136.7(7) 1_445 4_665
Ga3 O3 Ga2 169.8(12) 4_664 2_546
Nb O3 Ga2 77.5(7) . 2_546
Ga1 O3 Ga2 77.5(7) . 2_546
La O3 Ga2 30.3(4) . 2_546
O21 O3 Ga2 55.6(8) 6 2_546
Ga3 O3 Ga2 91.8(7) 2_545 2_546
O3 O3 Ga2 30.4(5) 6 2_546
O21 O3 Ga2 138.5(9) 2 2_546
O3 O3 Ga2 123.7(5) 3 2_546
O3 O3 Ga2 84.2(9) 4 2_546
O21 O3 Ga2 132.8(10) 1_554 2_546
O2 O3 Ga2 137.5(15) 2 2_546
O3 O3 Ga2 117.7(11) 6_554 2_546
O2 O3 Ga2 137.1(12) 1_554 2_546
O2 O3 Ga2 62.7(11) 6 2_546
O1 O3 Ga2 80.3(7) . 2_546
O3 O3 Ga2 84.2(9) 2 2_546
O21 O3 Ga2 59.2(6) . 2_546
O3 O3 Ga2 165.6(6) 2_554 2_546
Ga2 O3 Ga2 103.2(7) 1_554 2_546
O2 O3 Ga2 68.2(9) . 2_546
Ga3 O3 Ga2 127.8(6) 1_454 2_546
La O3 Ga2 99.2(5) 4_665 2_546
O2 O3 Ga2 62.5(11) 5_655 2_546
O3 O3 Ga2 71.4(5) 5 2_546
Ga3 O3 Ga2 62.5(3) 4_665 2_546
Ga2 O3 Ga2 63.9(4) 2_545 2_546
O2 O3 Ga2 90.1(10) 3_654 2_546
O3 O3 Ga2 124.7(6) 5_554 2_546
O21 O3 Ga2 54.3(5) 5_655 2_546
Ga1 O3 Ga2 139.0(6) 1_554 2_546
Nb O3 Ga2 139.0(6) 1_554 2_546
La O3 Ga2 117.8(5) 2 2_546
O21 O3 Ga2 93.3(6) 4_554 2_546
O1 O3 Ga2 17.6(4) 2_545 2_546
Ga3 O3 Ga2 35.8(2) 2_546 2_546
La O3 Ga2 110.5(6) 1_554 2_546
O2 O3 Ga2 84.4(10) 4_554 2_546
O2 O3 Ga2 34.8(8) 3_655 2_546
O21 O3 Ga2 43.8(4) 4 2_546
O21 O3 Ga2 94.1(6) 3_654 2_546
O21 O3 Ga2 107.3(6) 5 2_546
Ga2 O3 Ga2 146.3(6) 2 2_546
La O3 Ga2 40.3(2) 2_545 2_546
O21 O3 Ga2 43.9(4) 3_655 2_546
O1 O3 Ga2 107.8(6) 2 2_546
Ga2 O3 Ga2 53.7(3) . 2_546
O2 O3 Ga2 34.4(7) 4 2_546
O21 O3 Ga2 143.8(6) 3_554 2_546
Ga3 O3 Ga2 72.2(4) 1_554 2_546
O1 O3 Ga2 84.6(5) 2_544 2_546
O2 O3 Ga2 115.4(8) 5 2_546
La O3 Ga2 75.8(3) 4 2_546
O2 O3 Ga2 105.2(8) 4_664 2_546
Ga3 O3 Ga2 74.4(3) 1_455 2_546
O21 O3 Ga2 94.8(4) 3 2_546
O3 O3 Ga2 44.9(3) 1_556 2_546
O3 O3 Ga2 135.1(3) 1_554 2_546
O2 O3 Ga2 135.1(8) 3_554 2_546
O2 O3 Ga2 142.8(9) 6_565 2_546
O21 O3 Ga2 114.1(7) 4_664 2_546
La O3 Ga2 143.5(6) 4_664 2_546
O2 O3 Ga2 52.2(6) 2_545 2_546
O1 O3 Ga2 161.3(6) 2_554 2_546
O1 O3 Ga2 64.4(4) 1_445 2_546
O21 O3 Ga2 72.7(5) 4_665 2_546
Ga3 O3 O21 166.4(12) 4_664 6_556
Nb O3 O21 58.9(6) . 6_556
Ga1 O3 O21 58.9(6) . 6_556
La O3 O21 46.9(5) . 6_556
O21 O3 O21 68.4(8) 6 6_556
Ga3 O3 O21 96.8(7) 2_545 6_556
O3 O3 O21 10.5(5) 6 6_556
O21 O3 O21 126.0(10) 2 6_556
O3 O3 O21 104.6(5) 3 6_556
O3 O3 O21 76.6(7) 4 6_556
O21 O3 O21 150.9(12) 1_554 6_556
O2 O3 O21 132.1(15) 2 6_556
O3 O3 O21 130.5(13) 6_554 6_556
O2 O3 O21 149.5(11) 1_554 6_556
O2 O3 O21 73.4(11) 6 6_556
O1 O3 O21 90.1(8) . 6_556
O3 O3 O21 65.3(8) 2 6_556
O21 O3 O21 53.1(8) . 6_556
O3 O3 O21 157.6(8) 2_554 6_556
Ga2 O3 O21 118.3(7) 1_554 6_556
O2 O3 O21 60.4(10) . 6_556
Ga3 O3 O21 114.6(6) 1_454 6_556
La O3 O21 95.4(6) 4_665 6_556
O2 O3 O21 82.4(12) 5_655 6_556
O3 O3 O21 53.7(5) 5 6_556
Ga3 O3 O21 47.0(4) 4_665 6_556
Ga2 O3 O21 81.5(6) 2_545 6_556
O2 O3 O21 109.7(10) 3_654 6_556
O3 O3 O21 121.1(8) 5_554 6_556
O21 O3 O21 74.2(6) 5_655 6_556
Ga1 O3 O21 144.6(7) 1_554 6_556
Nb O3 O21 144.6(7) 1_554 6_556
La O3 O21 98.7(5) 2 6_556
O21 O3 O21 98.1(8) 4_554 6_556
O1 O3 O21 36.2(5) 2_545 6_556
Ga3 O3 O21 17.6(3) 2_546 6_556
La O3 O21 129.8(7) 1_554 6_556
O2 O3 O21 91.5(11) 4_554 6_556
O2 O3 O21 43.0(8) 3_655 6_556
O21 O3 O21 34.3(6) 4 6_556
O21 O3 O21 113.2(7) 3_654 6_556
O21 O3 O21 93.6(5) 5 6_556
Ga2 O3 O21 135.4(6) 2 6_556
La O3 O21 46.9(4) 2_545 6_556
O21 O3 O21 53.3(4) 3_655 6_556
O1 O3 O21 94.5(6) 2 6_556
Ga2 O3 O21 53.5(4) . 6_556
O2 O3 O21 27.1(8) 4 6_556
O21 O3 O21 128.3(7) 3_554 6_556
Ga3 O3 O21 91.6(6) 1_554 6_556
O1 O3 O21 101.9(7) 2_544 6_556
O2 O3 O21 100.7(8) 5 6_556
La O3 O21 65.1(4) 4 6_556
O2 O3 O21 119.0(8) 4_664 6_556
Ga3 O3 O21 54.6(3) 1_455 6_556
O21 O3 O21 74.9(5) 3 6_556
O3 O3 O21 28.9(4) 1_556 6_556
O3 O3 O21 151.1(4) 1_554 6_556
O2 O3 O21 120.0(9) 3_554 6_556
O2 O3 O21 124.8(9) 6_565 6_556
O21 O3 O21 127.4(7) 4_664 6_556
La O3 O21 157.2(7) 4_664 6_556
O2 O3 O21 69.9(7) 2_545 6_556
O1 O3 O21 154.6(7) 2_554 6_556
O1 O3 O21 63.2(5) 1_445 6_556
O21 O3 O21 74.5(5) 4_665 6_556
Ga2 O3 O21 19.9(3) 2_546 6_556
Ga3 O3 O21 48.5(8) 4_664 5_665
Nb O3 O21 104.6(10) . 5_665
Ga1 O3 O21 104.6(10) . 5_665
La O3 O21 108.3(8) . 5_665
O21 O3 O21 159.8(11) 6 5_665
Ga3 O3 O21 140.7(8) 2_545 5_665
O3 O3 O21 117.7(13) 6 5_665
O21 O3 O21 18.6(9) 2 5_665
O3 O3 O21 75.6(12) 3 5_665
O3 O3 O21 135.4(12) 4 5_665
O21 O3 O21 59.6(9) 1_554 5_665
O2 O3 O21 10.9(13) 2 5_665
O3 O3 O21 107.7(12) 6_554 5_665
O2 O3 O21 43.6(12) 1_554 5_665
O2 O3 O21 161.9(11) 6 5_665
O1 O3 O21 59.7(5) . 5_665
O3 O3 O21 71.6(7) 2 5_665
O21 O3 O21 69.2(7) . 5_665
O3 O3 O21 67.1(6) 2_554 5_665
Ga2 O3 O21 60.2(5) 1_554 5_665
O2 O3 O21 61.0(9) . 5_665
Ga3 O3 O21 93.2(6) 1_454 5_665
La O3 O21 28.1(4) 4_665 5_665
O2 O3 O21 112.7(13) 5_655 5_665
O3 O3 O21 112.7(4) 5 5_665
Ga3 O3 O21 77.1(5) 4_665 5_665
Ga2 O3 O21 136.9(7) 2_545 5_665
O2 O3 O21 90.3(10) 3_654 5_665
O3 O3 O21 106.7(4) 5_554 5_665
O21 O3 O21 118.4(8) 5_655 5_665
Ga1 O3 O21 92.3(6) 1_554 5_665
Nb O3 O21 92.3(6) 1_554 5_665
La O3 O21 51.8(4) 2 5_665
O21 O3 O21 139.2(6) 4_554 5_665
O1 O3 O21 137.2(7) 2_545 5_665
Ga3 O3 O21 122.6(6) 2_546 5_665
La O3 O21 95.5(5) 1_554 5_665
O2 O3 O21 147.2(10) 4_554 5_665
O2 O3 O21 94.5(10) 3_655 5_665
O21 O3 O21 142.7(6) 4 5_665
O21 O3 O21 83.3(6) 3_654 5_665
O21 O3 O21 106.6(7) 5 5_665
Ga2 O3 O21 20.3(3) 2 5_665
La O3 O21 167.5(6) 2_545 5_665
O21 O3 O21 87.7(6) 3_655 5_665
O1 O3 O21 32.1(4) 2 5_665
Ga2 O3 O21 73.6(5) . 5_665
O2 O3 O21 143.6(8) 4 5_665
O21 O3 O21 77.6(5) 3_554 5_665
Ga3 O3 O21 99.1(5) 1_554 5_665
O1 O3 O21 124.9(6) 2_544 5_665
O2 O3 O21 98.4(10) 5 5_665
La O3 O21 133.1(7) 4 5_665
O2 O3 O21 55.0(8) 4_664 5_665
Ga3 O3 O21 96.0(5) 1_455 5_665
O21 O3 O21 81.7(6) 3 5_665
O3 O3 O21 93.7(4) 1_556 5_665
O3 O3 O21 86.3(4) 1_554 5_665
O2 O3 O21 84.0(7) 3_554 5_665
O2 O3 O21 37.0(7) 6_565 5_665
O21 O3 O21 49.8(6) 4_664 5_665
La O3 O21 47.0(4) 4_664 5_665
O2 O3 O21 141.5(8) 2_545 5_665
O1 O3 O21 35.2(4) 2_554 5_665
O1 O3 O21 159.8(7) 1_445 5_665
O21 O3 O21 55.9(6) 4_665 5_665
Ga2 O3 O21 127.3(6) 2_546 5_665
O21 O3 O21 121.2(7) 6_556 5_665
Ga3 O3 O2 105.5(13) 4_664 4_665
Nb O3 O2 107.8(9) . 4_665
Ga1 O3 O2 107.8(9) . 4_665
La O3 O2 47.0(7) . 4_665
O21 O3 O2 110.5(11) 6 4_665
Ga3 O3 O2 150.6(12) 2_545 4_665
O3 O3 O2 74.5(9) 6 4_665
O21 O3 O2 78.7(9) 2 4_665
O3 O3 O2 122.1(13) 3 4_665
O3 O3 O2 146.4(8) 4 4_665
O21 O3 O2 88.1(11) 1_554 4_665
O2 O3 O2 71.2(14) 2 4_665
O3 O3 O2 134.5(8) 6_554 4_665
O2 O3 O2 79.6(7) 1_554 4_665
O2 O3 O2 119.7(14) 6 4_665
O1 O3 O2 25.3(9) . 4_665
O3 O3 O2 77.0(7) 2 4_665
O21 O3 O2 27.9(7) . 4_665
O3 O3 O2 126.6(7) 2_554 4_665
Ga2 O3 O2 57.4(8) 1_554 4_665
O2 O3 O2 30.5(10) . 4_665
Ga3 O3 O2 150.0(10) 1_454 4_665
La O3 O2 35.4(7) 4_665 4_665
O2 O3 O2 72.9(14) 5_655 4_665
O3 O3 O2 109.4(9) 5 4_665
Ga3 O3 O2 55.2(6) 4_665 4_665
Ga2 O3 O2 99.3(9) 2_545 4_665
O2 O3 O2 75.1(5) 3_654 4_665
O3 O3 O2 168.0(9) 5_554 4_665
O21 O3 O2 72.4(8) 5_655 4_665
Ga1 O3 O2 142.5(9) 1_554 4_665
Nb O3 O2 142.5(9) 1_554 4_665
La O3 O2 90.9(7) 2 4_665
O21 O3 O2 152.1(11) 4_554 4_665
O1 O3 O2 75.0(7) 2_545 4_665
Ga3 O3 O2 83.8(6) 2_546 4_665
La O3 O2 104.5(8) 1_554 4_665
O2 O3 O2 141.6(16) 4_554 4_665
O2 O3 O2 32.7(9) 3_655 4_665
O21 O3 O2 104.8(8) 4 4_665
O21 O3 O2 71.5(9) 3_654 4_665
O21 O3 O2 146.3(8) 5 4_665
Ga2 O3 O2 82.4(8) 2 4_665
La O3 O2 106.3(8) 2_545 4_665
O21 O3 O2 25.7(5) 3_655 4_665
O1 O3 O2 60.5(7) 2 4_665
Ga2 O3 O2 18.1(5) . 4_665
O2 O3 O2 97.3(10) 4 4_665
O21 O3 O2 138.1(10) 3_554 4_665
Ga3 O3 O2 66.3(7) 1_554 4_665
O1 O3 O2 109.4(8) 2_544 4_665
O2 O3 O2 144.6(7) 5 4_665
La O3 O2 133.1(7) 4 4_665
O2 O3 O2 55.0(7) 4_664 4_665
Ga3 O3 O2 95.0(6) 1_455 4_665
O21 O3 O2 101.1(7) 3 4_665
O3 O3 O2 57.5(6) 1_556 4_665
O3 O3 O2 122.5(6) 1_554 4_665
O2 O3 O2 142.1(11) 3_554 4_665
O2 O3 O2 94.6(12) 6_565 4_665
O21 O3 O2 60.9(8) 4_664 4_665
La O3 O2 87.3(8) 4_664 4_665
O2 O3 O2 93.4(13) 2_545 4_665
O1 O3 O2 94.1(8) 2_554 4_665
O1 O3 O2 131.5(8) 1_445 4_665
O21 O3 O2 6.7(6) 4_665 4_665
Ga2 O3 O2 67.1(6) 2_546 4_665
O21 O3 O2 70.6(6) 6_556 4_665
O21 O3 O2 62.2(8) 5_665 4_665
Ga3 O3 O3 65.6(10) 4_664 4_665
Nb O3 O3 123.9(11) . 4_665
Ga1 O3 O3 123.9(11) . 4_665
La O3 O3 81.6(5) . 4_665
O21 O3 O3 133.8(11) 6 4_665
Ga3 O3 O3 147.2(5) 2_545 4_665
O3 O3 O3 111.7(10) 6 4_665
O21 O3 O3 47.5(9) 2 4_665
O3 O3 O3 104.3(16) 3 4_665
O3 O3 O3 164.3(16) 4 4_665
O21 O3 O3 55.2(8) 1_554 4_665
O2 O3 O3 34.3(14) 2 4_665
O3 O3 O3 109.4(9) 6_554 4_665
O2 O3 O3 42.4(11) 1_554 4_665
O2 O3 O3 140.8(13) 6 4_665
O1 O3 O3 30.87(16) . 4_665
O3 O3 O3 86.5(4) 2 4_665
O21 O3 O3 58.9(6) . 4_665
O3 O3 O3 86.8(4) 2_554 4_665
Ga2 O3 O3 38.1(2) 1_554 4_665
O2 O3 O3 54.4(9) . 4_665
Ga3 O3 O3 121.0(9) 1_454 4_665
La O3 O3 22.4(4) 4_665 4_665
O2 O3 O3 85.5(11) 5_655 4_665
O3 O3 O3 130.4(6) 5 4_665
Ga3 O3 O3 79.0(5) 4_665 4_665
Ga2 O3 O3 112.6(6) 2_545 4_665
O2 O3 O3 68.4(9) 3_654 4_665
O3 O3 O3 128.0(5) 5_554 4_665
O21 O3 O3 90.2(6) 5_655 4_665
Ga1 O3 O3 105.2(5) 1_554 4_665
Nb O3 O3 105.2(5) 1_554 4_665
La O3 O3 77.6(7) 2 4_665
O21 O3 O3 146.8(4) 4_554 4_665
O1 O3 O3 111.1(6) 2_545 4_665
Ga3 O3 O3 120.2(3) 2_546 4_665
La O3 O3 85.5(3) 1_554 4_665
O2 O3 O3 146.2(9) 4_554 4_665
O2 O3 O3 71.8(8) 3_655 4_665
O21 O3 O3 143.1(5) 4 4_665
O21 O3 O3 61.7(4) 3_654 4_665
O21 O3 O3 135.5(10) 5 4_665
Ga2 O3 O3 47.1(5) 2 4_665
La O3 O3 142.9(7) 2_545 4_665
O21 O3 O3 63.1(4) 3_655 4_665
O1 O3 O3 49.7(5) 2 4_665
Ga2 O3 O3 56.3(2) . 4_665
O2 O3 O3 136.8(7) 4 4_665
O21 O3 O3 104.6(8) 3_554 4_665
Ga3 O3 O3 72.6(4) 1_554 4_665
O1 O3 O3 108.2(5) 2_544 4_665
O2 O3 O3 127.4(11) 5 4_665
La O3 O3 157.6(7) 4 4_665
O2 O3 O3 32.9(6) 4_664 4_665
Ga3 O3 O3 111.9(6) 1_455 4_665
O21 O3 O3 104.1(8) 3 4_665
O3 O3 O3 90.000(2) 1_556 4_665
O3 O3 O3 90.000(1) 1_554 4_665
O2 O3 O3 111.9(10) 3_554 4_665
O2 O3 O3 65.9(9) 6_565 4_665
O21 O3 O3 32.4(4) 4_664 4_665
La O3 O3 49.5(3) 4_664 4_665
O2 O3 O3 114.1(9) 2_545 4_665
O1 O3 O3 54.7(5) 2_554 4_665
O1 O3 O3 170.4(8) 1_445 4_665
O21 O3 O3 35.4(4) 4_665 4_665
Ga2 O3 O3 106.6(4) 2_546 4_665
O21 O3 O3 109.7(4) 6_556 4_665
O21 O3 O3 29.0(5) 5_665 4_665
O2 O3 O3 40.0(6) 4_665 4_665
Ga3 O3 O3 104.5(8) 4_664 3_655
Nb O3 O3 140.7(9) . 3_655
Ga1 O3 O3 140.7(9) . 3_655
La O3 O3 35.7(6) . 3_655
O21 O3 O3 74.4(11) 6 3_655
Ga3 O3 O3 106.9(11) 2_545 3_655
O3 O3 O3 92.17(17) 6 3_655
O21 O3 O3 107.0(9) 2 3_655
O3 O3 O3 164.3(16) 3 3_655
O3 O3 O3 135.7(16) 4 3_655
O21 O3 O3 68.4(7) 1_554 3_655
O2 O3 O3 91.4(14) 2 3_655
O3 O3 O3 91.95(14) 6_554 3_655
O2 O3 O3 72.1(11) 1_554 3_655
O2 O3 O3 82.6(13) 6 3_655
O1 O3 O3 30.87(16) . 3_655
O3 O3 O3 122.1(6) 2 3_655
O21 O3 O3 70.5(6) . 3_655
O3 O3 O3 119.5(5) 2_554 3_655
Ga2 O3 O3 38.1(2) 1_554 3_655
O2 O3 O3 76.0(8) . 3_655
Ga3 O3 O3 158.0(4) 1_454 3_655
La O3 O3 73.0(3) 4_665 3_655
O2 O3 O3 27.8(11) 5_655 3_655
O3 O3 O3 136.2(7) 5 3_655
Ga3 O3 O3 96.6(4) 4_665 3_655
Ga2 O3 O3 56.1(7) 2_545 3_655
O2 O3 O3 33.0(8) 3_654 3_655
O3 O3 O3 133.3(6) 5_554 3_655
O21 O3 O3 30.6(6) 5_655 3_655
Ga1 O3 O3 111.4(4) 1_554 3_655
Nb O3 O3 111.4(4) 1_554 3_655
La O3 O3 134.7(7) 2 3_655
O21 O3 O3 108.1(9) 4_554 3_655
O1 O3 O3 58.5(7) 2_545 3_655
Ga3 O3 O3 100.0(6) 2_546 3_655
La O3 O3 63.9(4) 1_554 3_655
O2 O3 O3 99.0(12) 4_554 3_655
O2 O3 O3 44.8(8) 3_655 3_655
O21 O3 O3 107.3(9) 4 3_655
O21 O3 O3 33.0(5) 3_654 3_655
O21 O3 O3 163.8(9) 5 3_655
Ga2 O3 O3 104.1(5) 2 3_655
La O3 O3 85.7(8) 2_545 3_655
O21 O3 O3 36.8(4) 3_655 3_655
O1 O3 O3 103.4(5) 2 3_655
Ga2 O3 O3 56.3(2) . 3_655
O2 O3 O3 97.9(11) 4 3_655
O21 O3 O3 149.1(5) 3_554 3_655
Ga3 O3 O3 20.0(4) 1_554 3_655
O1 O3 O3 62.9(6) 2_544 3_655
O2 O3 O3 168.9(10) 5 3_655
La O3 O3 135.8(9) 4 3_655
O2 O3 O3 41.1(7) 4_664 3_655
Ga3 O3 O3 132.2(3) 1_455 3_655
O21 O3 O3 145.9(4) 3 3_655
O3 O3 O3 90.0 1_556 3_655
O3 O3 O3 90.0 1_554 3_655
O2 O3 O3 156.8(7) 3_554 3_655
O2 O3 O3 125.3(9) 6_565 3_655
O21 O3 O3 49.8(4) 4_664 3_655
La O3 O3 78.1(3) 4_664 3_655
O2 O3 O3 54.6(9) 2_545 3_655
O1 O3 O3 101.9(4) 2_554 3_655
O1 O3 O3 111.4(9) 1_445 3_655
O21 O3 O3 51.5(4) 4_665 3_655
Ga2 O3 O3 65.4(5) 2_546 3_655
O21 O3 O3 82.5(6) 6_556 3_655
O21 O3 O3 88.8(5) 5_665 3_655
O2 O3 O3 46.5(6) 4_665 3_655
O3 O3 O3 60.000(1) 4_665 3_655
Ga3 O3 O2 107.5(11) 4_664 2_556
Nb O3 O2 65.3(10) . 2_556
Ga1 O3 O2 65.3(10) . 2_556
La O3 O2 75.1(9) . 2_556
O21 O3 O2 128.0(10) 6 2_556
Ga3 O3 O2 149.5(9) 2_545 2_556
O3 O3 O2 55.7(13) 6 2_556
O21 O3 O2 66.5(10) 2 2_556
O3 O3 O2 81.1(10) 3 2_556
O3 O3 O2 111.0(8) 4 2_556
O21 O3 O2 117.6(11) 1_554 2_556
O2 O3 O2 72.5(12) 2 2_556
O3 O3 O2 169.3(13) 6_554 2_556
O2 O3 O2 102.6(16) 1_554 2_556
O2 O3 O2 133.6(15) 6 2_556
O1 O3 O2 68.7(10) . 2_556
O3 O3 O2 31.8(8) 2 2_556
O21 O3 O2 21.2(9) . 2_556
O3 O3 O2 119.1(12) 2_554 2_556
Ga2 O3 O2 97.3(8) 1_554 2_556
O2 O3 O2 14.8(13) . 2_556
Ga3 O3 O2 109.4(10) 1_454 2_556
La O3 O2 41.7(7) 4_665 2_556
O2 O3 O2 114.0(16) 5_655 2_556
O3 O3 O2 69.4(9) 5 2_556
Ga3 O3 O2 16.0(7) 4_665 2_556
Ga2 O3 O2 133.2(10) 2_545 2_556
O2 O3 O2 120.2(8) 3_654 2_556
O3 O3 O2 135.6(10) 5_554 2_556
O21 O3 O2 110.3(9) 5_655 2_556
Ga1 O3 O2 146.3(9) 1_554 2_556
Nb O3 O2 146.3(9) 1_554 2_556
La O3 O2 53.7(7) 2 2_556
O21 O3 O2 149.7(9) 4_554 2_556
O1 O3 O2 89.5(8) 2_545 2_556
Ga3 O3 O2 61.3(7) 2_546 2_556
La O3 O2 147.4(9) 1_554 2_556
O2 O3 O2 148.7(7) 4_554 2_556
O2 O3 O2 55.8(7) 3_655 2_556
O21 O3 O2 83.8(7) 4 2_556
O21 O3 O2 116.0(9) 3_654 2_556
O21 O3 O2 101.0(9) 5 2_556
Ga2 O3 O2 75.5(6) 2 2_556
La O3 O2 106.9(7) 2_545 2_556
O21 O3 O2 58.2(9) 3_655 2_556
O1 O3 O2 35.1(7) 2 2_556
Ga2 O3 O2 35.5(7) . 2_556
O2 O3 O2 82.1(9) 4 2_556
O21 O3 O2 106.4(9) 3_554 2_556
Ga3 O3 O2 110.7(9) 1_554 2_556
O1 O3 O2 151.0(10) 2_544 2_556
O2 O3 O2 100.0(8) 5 2_556
La O3 O2 97.5(7) 4 2_556
O2 O3 O2 93.1(9) 4_664 2_556
Ga3 O3 O2 52.1(7) 1_455 2_556
O21 O3 O2 55.9(8) 3 2_556
O3 O3 O2 31.8(6) 1_556 2_556
O3 O3 O2 148.2(6) 1_554 2_556
O2 O3 O2 105.0(12) 3_554 2_556
O2 O3 O2 71.7(9) 6_565 2_556
O21 O3 O2 95.2(8) 4_664 2_556
La O3 O2 107.8(7) 4_664 2_556
O2 O3 O2 122.5(12) 2_545 2_556
O1 O3 O2 94.5(7) 2_554 2_556
O1 O3 O2 114.7(7) 1_445 2_556
O21 O3 O2 42.0(7) 4_665 2_556
Ga2 O3 O2 72.8(7) 2_546 2_556
O21 O3 O2 60.2(7) 6_556 2_556
O21 O3 O2 61.9(7) 5_665 2_556
O2 O3 O2 45.3(5) 4_665 2_556
O3 O3 O2 63.3(7) 4_665 2_556
O3 O3 O2 90.8(8) 3_655 2_556
Ga3 O3 O21 108.0(10) 4_664 2_556
Nb O3 O21 57.3(7) . 2_556
Ga1 O3 O21 57.3(7) . 2_556
La O3 O21 80.2(6) . 2_556
O21 O3 O21 127.4(10) 6 2_556
Ga3 O3 O21 142.3(8) 2_545 2_556
O3 O3 O21 52.9(10) 6 2_556
O21 O3 O21 67.0(7) 2 2_556
O3 O3 O21 74.3(7) 3 2_556
O3 O3 O21 103.2(6) 4 2_556
O21 O3 O21 123.2(11) 1_554 2_556
O2 O3 O21 75.4(13) 2 2_556
O3 O3 O21 167.2(8) 6_554 2_556
O2 O3 O21 107.6(13) 1_554 2_556
O2 O3 O21 131.6(11) 6 2_556
O1 O3 O21 76.9(8) . 2_556
O3 O3 O21 23.8(6) 2 2_556
O21 O3 O21 28.1(7) . 2_556
O3 O3 O21 116.8(11) 2_554 2_556
Ga2 O3 O21 105.1(7) 1_554 2_556
O2 O3 O21 22.9(9) . 2_556
Ga3 O3 O21 102.2(7) 1_454 2_556
La O3 O21 48.0(4) 4_665 2_556
O2 O3 O21 120.5(12) 5_655 2_556
O3 O3 O21 61.7(6) 5 2_556
Ga3 O3 O21 12.1(3) 4_665 2_556
Ga2 O3 O21 136.6(7) 2_545 2_556
O2 O3 O21 128.3(10) 3_654 2_556
O3 O3 O21 128.1(8) 5_554 2_556
O21 O3 O21 116.1(8) 5_655 2_556
Ga1 O3 O21 142.5(7) 1_554 2_556
Nb O3 O21 142.5(7) 1_554 2_556
La O3 O21 48.8(4) 2 2_556
O21 O3 O21 142.4(7) 4_554 2_556
O1 O3 O21 91.1(6) 2_545 2_556
Ga3 O3 O21 57.3(3) 2_546 2_556
La O3 O21 155.1(7) 1_554 2_556
O2 O3 O21 143.0(11) 4_554 2_556
O2 O3 O21 61.2(8) 3_655 2_556
O21 O3 O21 78.9(5) 4 2_556
O21 O3 O21 124.2(7) 3_654 2_556
O21 O3 O21 92.9(6) 5 2_556
Ga2 O3 O21 76.5(5) 2 2_556
La O3 O21 104.5(5) 2_545 2_556
O21 O3 O21 64.7(5) 3_655 2_556
O1 O3 O21 35.6(5) 2 2_556
Ga2 O3 O21 42.6(3) . 2_556
O2 O3 O21 78.3(7) 4 2_556
O21 O3 O21 100.7(7) 3_554 2_556
Ga3 O3 O21 118.3(6) 1_554 2_556
O1 O3 O21 156.3(7) 2_544 2_556
O2 O3 O21 92.2(8) 5 2_556
La O3 O21 89.9(5) 4 2_556
O2 O3 O21 100.8(8) 4_664 2_556
Ga3 O3 O21 44.1(3) 1_455 2_556
O21 O3 O21 47.9(6) 3 2_556
O3 O3 O21 30.0(4) 1_556 2_556
O3 O3 O21 150.0(4) 1_554 2_556
O2 O3 O21 98.4(8) 3_554 2_556
O2 O3 O21 69.5(8) 6_565 2_556
O21 O3 O21 102.3(6) 4_664 2_556
La O3 O21 112.1(6) 4_664 2_556
O2 O3 O21 125.2(8) 2_545 2_556
O1 O3 O21 95.6(6) 2_554 2_556
O1 O3 O21 108.9(6) 1_445 2_556
O21 O3 O21 50.2(4) 4_665 2_556
Ga2 O3 O21 73.8(4) 2_546 2_556
O21 O3 O21 58.9(5) 6_556 2_556
O21 O3 O21 65.3(4) 5_665 2_556
O2 O3 O21 53.4(6) 4_665 2_556
O3 O3 O21 70.1(5) 4_665 2_556
O3 O3 O21 98.5(4) 3_655 2_556
O2 O3 O21 8.2(6) 2_556 2_556
Ga3 O3 O2 169.4(13) 4_664 6_556
Nb O3 O2 57.4(8) . 6_556
Ga1 O3 O2 57.4(8) . 6_556
La O3 O2 50.0(8) . 6_556
O21 O3 O2 61.3(10) 6 6_556
Ga3 O3 O2 88.2(9) 2_545 6_556
O3 O3 O2 14.0(8) 6 6_556
O21 O3 O2 132.9(11) 2 6_556
O3 O3 O2 103.6(6) 3 6_556
O3 O3 O2 69.2(9) 4 6_556
O21 O3 O2 152.9(11) 1_554 6_556
O2 O3 O2 140.5(18) 2 6_556
O3 O3 O2 122.4(15) 6_554 6_556
O2 O3 O2 155.9(16) 1_554 6_556
O2 O3 O2 65.6(10) 6 6_556
O1 O3 O2 96.7(10) . 6_556
O3 O3 O2 69.8(10) 2 6_556
O21 O3 O2 61.8(10) . 6_556
O3 O3 O2 152.3(8) 2_554 6_556
Ga2 O3 O2 122.8(9) 1_554 6_556
O2 O3 O2 69.0(13) . 6_556
Ga3 O3 O2 109.6(7) 1_454 6_556
La O3 O2 104.1(9) 4_665 6_556
O2 O3 O2 81.3(13) 5_655 6_556
O3 O3 O2 51.1(7) 5 6_556
Ga3 O3 O2 54.1(6) 4_665 6_556
Ga2 O3 O2 76.4(8) 2_545 6_556
O2 O3 O2 109.6(9) 3_654 6_556
O3 O3 O2 113.3(9) 5_554 6_556
O21 O3 O2 72.9(9) 5_655 6_556
Ga1 O3 O2 136.0(9) 1_554 6_556
Nb O3 O2 136.0(9) 1_554 6_556
La O3 O2 102.4(7) 2 6_556
O21 O3 O2 89.4(10) 4_554 6_556
O1 O3 O2 33.4(7) 2_545 6_556
Ga3 O3 O2 16.1(6) 2_546 6_556
La O3 O2 125.5(9) 1_554 6_556
O2 O3 O2 83.0(15) 4_554 6_556
O2 O3 O2 49.4(5) 3_655 6_556
O21 O3 O2 26.8(8) 4 6_556
O21 O3 O2 114.0(9) 3_654 6_556
O21 O3 O2 88.6(7) 5 6_556
Ga2 O3 O2 142.5(9) 2 6_556
La O3 O2 38.8(7) 2_545 6_556
O21 O3 O2 59.6(7) 3_655 6_556
O1 O3 O2 101.8(8) 2 6_556
Ga2 O3 O2 61.8(7) . 6_556
O2 O3 O2 18.8(13) 4 6_556
O21 O3 O2 124.6(8) 3_554 6_556
Ga3 O3 O2 91.9(8) 1_554 6_556
O1 O3 O2 96.2(9) 2_544 6_556
O2 O3 O2 96.2(6) 5 6_556
La O3 O2 58.5(6) 4 6_556
O2 O3 O2 124.3(8) 4_664 6_556
Ga3 O3 O2 55.4(5) 1_455 6_556
O21 O3 O2 76.0(6) 3 6_556
O3 O3 O2 36.4(7) 1_556 6_556
O3 O3 O2 143.6(7) 1_554 6_556
O2 O3 O2 115.9(12) 3_554 6_556
O2 O3 O2 129.1(12) 6_565 6_556
O21 O3 O2 133.0(8) 4_664 6_556
La O3 O2 163.2(8) 4_664 6_556
O2 O3 O2 65.1(5) 2_545 6_556
O1 O3 O2 161.4(9) 2_554 6_556
O1 O3 O2 54.6(8) 1_445 6_556
O21 O3 O2 82.7(8) 4_665 6_556
Ga2 O3 O2 20.2(6) 2_546 6_556
O21 O3 O2 8.7(6) 6_556 6_556
O21 O3 O2 129.6(9) 5_665 6_556
O2 O3 O2 78.5(8) 4_665 6_556
O3 O3 O2 118.1(7) 4_665 6_556
O3 O3 O2 85.5(8) 3_655 6_556
O2 O3 O2 68.1(11) 2_556 6_556
O21 O3 O2 66.2(7) 2_556 6_556
Ga3 O3 O21 128.1(10) 4_664 2_545
Nb O3 O21 103.6(10) . 2_545
Ga1 O3 O21 103.6(10) . 2_545
La O3 O21 51.8(6) . 2_545
O21 O3 O21 13.3(7) 6 2_545
Ga3 O3 O21 53.2(6) 2_545 2_545
O3 O3 O21 73.8(10) 6 2_545
O21 O3 O21 164.3(12) 2 2_545
O3 O3 O21 134.2(12) 3 2_545
O3 O3 O21 74.3(12) 4 2_545
O21 O3 O21 99.4(8) 1_554 2_545
O2 O3 O21 147.6(17) 2 2_545
O3 O3 O21 68.7(9) 6_554 2_545
O2 O3 O21 113.7(12) 1_554 2_545
O2 O3 O21 22.4(11) 6 2_545
O1 O3 O21 91.9(8) . 2_545
O3 O3 O21 129.3(10) 2 2_545
O21 O3 O21 104.5(8) . 2_545
O3 O3 O21 119.4(9) 2_554 2_545
Ga2 O3 O21 89.7(7) 1_554 2_545
O2 O3 O21 113.8(12) . 2_545
Ga3 O3 O21 111.5(7) 1_454 2_545
La O3 O21 131.9(8) 4_665 2_545
O2 O3 O21 36.6(10) 5_655 2_545
O3 O3 O21 95.3(4) 5 2_545
Ga3 O3 O21 111.6(6) 4_665 2_545
Ga2 O3 O21 16.8(3) 2_545 2_545
O2 O3 O21 60.9(11) 3_654 2_545
O3 O3 O21 90.5(4) 5_554 2_545
O21 O3 O21 31.1(5) 5_655 2_545
Ga1 O3 O21 91.9(5) 1_554 2_545
Nb O3 O21 91.9(5) 1_554 2_545
La O3 O21 157.9(7) 2 2_545
O21 O3 O21 54.9(4) 4_554 2_545
O1 O3 O21 32.0(5) 2_545 2_545
Ga3 O3 O21 73.6(5) 2_546 2_545
La O3 O21 65.9(5) 1_554 2_545
O2 O3 O21 44.2(9) 4_554 2_545
O2 O3 O21 70.3(8) 3_655 2_545
O21 O3 O21 61.3(5) 4 2_545
O21 O3 O21 67.7(7) 3_654 2_545
O21 O3 O21 102.6(8) 5 2_545
Ga2 O3 O21 155.6(6) 2 2_545
La O3 O21 30.3(4) 2_545 2_545
O21 O3 O21 73.1(6) 3_655 2_545
O1 O3 O21 155.3(7) 2 2_545
Ga2 O3 O21 93.7(6) . 2_545
O2 O3 O21 55.8(8) 4 2_545
O21 O3 O21 123.9(6) 3_554 2_545
Ga3 O3 O21 50.2(4) 1_554 2_545
O1 O3 O21 36.4(4) 2_544 2_545
O2 O3 O21 110.0(10) 5 2_545
La O3 O21 77.6(5) 4 2_545
O2 O3 O21 94.8(9) 4_664 2_545
Ga3 O3 O21 109.3(6) 1_455 2_545
O21 O3 O21 127.0(5) 3 2_545
O3 O3 O21 93.7(4) 1_556 2_545
O3 O3 O21 86.3(4) 1_554 2_545
O2 O3 O21 120.1(8) 3_554 2_545
O2 O3 O21 166.4(10) 6_565 2_545
O21 O3 O21 101.0(8) 4_664 2_545
La O3 O21 114.0(6) 4_664 2_545
O2 O3 O21 7.9(6) 2_545 2_545
O1 O3 O21 138.6(6) 2_554 2_545
O1 O3 O21 50.7(4) 1_445 2_545
O21 O3 O21 104.3(8) 4_665 2_545
Ga2 O3 O21 49.2(4) 2_546 2_545
O21 O3 O21 65.5(4) 6_556 2_545
O21 O3 O21 149.3(6) 5_665 2_545
O2 O3 O21 97.6(9) 4_665 2_545
O3 O3 O21 121.3(8) 4_665 2_545
O3 O3 O21 61.5(8) 3_655 2_545
O2 O3 O21 121.5(8) 2_556 2_545
O21 O3 O21 123.0(7) 2_556 2_545
O2 O3 O21 59.9(8) 6_556 2_545
Ga3 O3 O2 44.1(8) 4_664 5_665
Nb O3 O2 102.8(11) . 5_665
Ga1 O3 O2 102.8(11) . 5_665
La O3 O2 113.8(11) . 5_665
O21 O3 O2 161.2(11) 6 5_665
Ga3 O3 O2 135.9(10) 2_545 5_665
O3 O3 O2 120.5(15) 6 5_665
O21 O3 O2 13.6(9) 2 5_665
O3 O3 O2 71.1(12) 3 5_665
O3 O3 O2 130.6(12) 4 5_665
O21 O3 O2 58.8(9) 1_554 5_665
O2 O3 O2 7.8(8) 2 5_665
O3 O3 O2 104.5(12) 6_554 5_665
O2 O3 O2 43.0(14) 1_554 5_665
O2 O3 O2 160.7(16) 6 5_665
O1 O3 O2 64.8(8) . 5_665
O3 O3 O2 71.6(8) 2 5_665
O21 O3 O2 73.7(8) . 5_665
O3 O3 O2 62.0(8) 2_554 5_665
Ga2 O3 O2 63.0(7) 1_554 5_665
O2 O3 O2 65.3(13) . 5_665
Ga3 O3 O2 87.8(7) 1_454 5_665
La O3 O2 33.3(6) 4_665 5_665
O2 O3 O2 116.3(15) 5_655 5_665
O3 O3 O2 111.0(6) 5 5_665
Ga3 O3 O2 79.6(8) 4_665 5_665
Ga2 O3 O2 138.8(8) 2_545 5_665
O2 O3 O2 92.4(11) 3_654 5_665
O3 O3 O2 101.3(6) 5_554 5_665
O21 O3 O2 122.5(9) 5_655 5_665
Ga1 O3 O2 87.8(7) 1_554 5_665
Nb O3 O2 87.8(7) 1_554 5_665
La O3 O2 49.1(6) 2 5_665
O21 O3 O2 134.3(9) 4_554 5_665
O1 O3 O2 142.7(9) 2_545 5_665
Ga3 O3 O2 124.6(8) 2_546 5_665
La O3 O2 94.7(7) 1_554 5_665
O2 O3 O2 142.9(6) 4_554 5_665
O2 O3 O2 100.0(11) 3_655 5_665
O21 O3 O2 142.9(9) 4 5_665
O21 O3 O2 85.5(8) 3_654 5_665
O21 O3 O2 101.7(8) 5 5_665
Ga2 O3 O2 14.8(5) 2 5_665
La O3 O2 171.9(8) 2_545 5_665
O21 O3 O2 93.2(9) 3_655 5_665
O1 O3 O2 33.1(7) 2 5_665
Ga2 O3 O2 78.7(8) . 5_665
O2 O3 O2 145.4(6) 4 5_665
O21 O3 O2 72.1(6) 3_554 5_665
Ga3 O3 O2 102.6(8) 1_554 5_665
O1 O3 O2 124.7(8) 2_544 5_665
O2 O3 O2 93.4(10) 5 5_665
La O3 O2 129.4(8) 4 5_665
O2 O3 O2 57.9(12) 4_664 5_665
Ga3 O3 O2 95.2(7) 1_455 5_665
O21 O3 O2 79.6(7) 3 5_665
O3 O3 O2 96.8(6) 1_556 5_665
O3 O3 O2 83.2(6) 1_554 5_665
O2 O3 O2 78.6(9) 3_554 5_665
O2 O3 O2 32.1(8) 6_565 5_665
O21 O3 O2 52.0(7) 4_664 5_665
La O3 O2 45.4(6) 4_664 5_665
O2 O3 O2 144.8(7) 2_545 5_665
O1 O3 O2 30.7(6) 2_554 5_665
O1 O3 O2 155.2(8) 1_445 5_665
O21 O3 O2 61.4(8) 4_665 5_665
Ga2 O3 O2 132.3(8) 2_546 5_665
O21 O3 O2 124.9(9) 6_556 5_665
O21 O3 O2 5.5(6) 5_665 5_665
O2 O3 O2 67.7(12) 4_665 5_665
O3 O3 O2 34.0(8) 4_665 5_665
O3 O3 O2 93.3(8) 3_655 5_665
O2 O3 O2 65.0(6) 2_556 5_665
O21 O3 O2 67.6(7) 2_556 5_665
O2 O3 O2 133.1(12) 6_556 5_665
O21 O3 O2 152.7(8) 2_545 5_665
Ga3 O3 O2 97.5(12) 4_664 3
Nb O3 O2 17.5(8) . 3
Ga1 O3 O2 17.5(8) . 3
La O3 O2 116.3(7) . 3
O21 O3 O2 112.4(9) 6 3
Ga3 O3 O2 96.1(9) 2_545 3
O3 O3 O2 61.2(6) 6 3
O21 O3 O2 74.6(12) 2 3
O3 O3 O2 33.5(5) 3 3
O3 O3 O2 57.5(9) 4 3
O21 O3 O2 134.8(11) 1_554 3
O2 O3 O2 91.3(19) 2 3
O3 O3 O2 120.1(6) 6_554 3
O2 O3 O2 123.7(10) 1_554 3
O2 O3 O2 108.0(15) 6 3
O1 O3 O2 127.3(9) . 3
O3 O3 O2 27.6(7) 2 3
O21 O3 O2 77.8(8) . 3
O3 O3 O2 88.8(11) 2_554 3
Ga2 O3 O2 147.5(9) 1_554 3
O2 O3 O2 73.8(10) . 3
Ga3 O3 O2 54.8(6) 1_454 3
La O3 O2 89.4(8) 4_665 3
O2 O3 O2 153.0(8) 5_655 3
O3 O3 O2 25.7(6) 5 3
Ga3 O3 O2 50.9(6) 4_665 3
Ga2 O3 O2 135.3(8) 2_545 3
O2 O3 O2 178.1(15) 3_654 3
O3 O3 O2 78.6(8) 5_554 3
O21 O3 O2 144.6(8) 5_655 3
Ga1 O3 O2 101.3(7) 1_554 3
Nb O3 O2 101.3(7) 1_554 3
La O3 O2 36.8(6) 2 3
O21 O3 O2 95.5(8) 4_554 3
O1 O3 O2 104.9(7) 2_545 3
Ga3 O3 O2 55.9(6) 2_546 3
La O3 O2 148.8(7) 1_554 3
O2 O3 O2 101.4(6) 4_554 3
O2 O3 O2 103.0(10) 3_655 3
O21 O3 O2 60.3(6) 4 3
O21 O3 O2 171.1(9) 3_654 3
O21 O3 O2 41.9(6) 5 3
Ga2 O3 O2 82.1(7) 2 3
La O3 O2 90.8(6) 2_545 3
O21 O3 O2 110.5(7) 3_655 3
O1 O3 O2 60.3(7) 2 3
Ga2 O3 O2 91.6(6) . 3
O2 O3 O2 67.5(8) 4 3
O21 O3 O2 60.8(7) 3_554 3
Ga3 O3 O2 163.1(6) 1_554 3
O1 O3 O2 141.1(7) 2_544 3
O2 O3 O2 42.3(11) 5 3
La O3 O2 47.8(6) 4 3
O2 O3 O2 142.1(11) 4_664 3
Ga3 O3 O2 17.2(5) 1_455 3
O21 O3 O2 6.1(6) 3 3
O3 O3 O2 57.7(5) 1_556 3
O3 O3 O2 122.3(5) 1_554 3
O2 O3 O2 54.6(6) 3_554 3
O2 O3 O2 61.0(8) 6_565 3
O21 O3 O2 137.6(9) 4_664 3
La O3 O2 121.0(7) 4_664 3
O2 O3 O2 128.8(7) 2_545 3
O1 O3 O2 93.8(7) 2_554 3
O1 O3 O2 74.7(7) 1_445 3
O21 O3 O2 101.0(7) 4_665 3
Ga2 O3 O2 91.3(6) 2_546 3
O21 O3 O2 71.7(6) 6_556 3
O21 O3 O2 87.8(7) 5_665 3
O2 O3 O2 104.4(11) 4_665 3
O3 O3 O2 110.0(9) 4_665 3
O3 O3 O2 147.2(5) 3_655 3
O2 O3 O2 59.1(12) 2_556 3
O21 O3 O2 51.0(7) 2_556 3
O2 O3 O2 72.0(9) 6_556 3
O21 O3 O2 121.0(7) 2_545 3
O2 O3 O2 85.6(9) 5_665 3
Ga3 O3 Ga2 106.4(10) 4_664 1_444
Nb O3 Ga2 72.7(8) . 1_444
Ga1 O3 Ga2 72.7(8) . 1_444
La O3 Ga2 98.4(8) . 1_444
O21 O3 Ga2 37.2(7) 6 1_444
Ga3 O3 Ga2 16.6(3) 2_545 1_444
O3 O3 Ga2 81.7(12) 6 1_444
O21 O3 Ga2 135.9(10) 2 1_444
O3 O3 Ga2 84.4(9) 3 1_444
O3 O3 Ga2 28.1(8) 4 1_444
O21 O3 Ga2 108.9(9) 1_554 1_444
O2 O3 Ga2 143.1(15) 2 1_444
O3 O3 Ga2 54.7(9) 6_554 1_444
O2 O3 Ga2 123.0(12) 1_554 1_444
O2 O3 Ga2 28.4(10) 6 1_444
O1 O3 Ga2 141.6(8) . 1_444
O3 O3 Ga2 110.1(3) 2 1_444
O21 O3 Ga2 134.4(8) . 1_444
O3 O3 Ga2 86.4(3) 2_554 1_444
Ga2 O3 Ga2 125.5(6) 1_554 1_444
O2 O3 Ga2 140.5(9) . 1_444
Ga3 O3 Ga2 61.6(4) 1_454 1_444
La O3 Ga2 174.6(6) 4_665 1_444
O2 O3 Ga2 83.3(12) 5_655 1_444
O3 O3 Ga2 66.5(6) 5 1_444
Ga3 O3 Ga2 117.4(5) 4_665 1_444
Ga2 O3 Ga2 55.0(3) 2_545 1_444
O2 O3 Ga2 96.1(10) 3_654 1_444
O3 O3 Ga2 46.0(4) 5_554 1_444
O21 O3 Ga2 80.3(6) 5_655 1_444
Ga1 O3 Ga2 63.3(3) 1_554 1_444
Nb O3 Ga2 63.3(3) 1_554 1_444
La O3 Ga2 114.2(6) 2 1_444
O21 O3 Ga2 17.4(3) 4_554 1_444
O1 O3 Ga2 70.0(4) 2_545 1_444
Ga3 O3 Ga2 74.1(4) 2_546 1_444
La O3 Ga2 77.5(4) 1_554 1_444
O2 O3 Ga2 16.8(8) 4_554 1_444
O2 O3 Ga2 112.7(9) 3_655 1_444
O21 O3 Ga2 50.8(4) 4 1_444
O21 O3 Ga2 102.5(6) 3_654 1_444
O21 O3 Ga2 53.0(4) 5 1_444
Ga2 O3 Ga2 132.5(6) 2 1_444
La O3 Ga2 39.2(2) 2_545 1_444
O21 O3 Ga2 119.4(6) 3_655 1_444
O1 O3 Ga2 144.7(6) 2 1_444
Ga2 O3 Ga2 132.9(5) . 1_444
O2 O3 Ga2 55.0(7) 4 1_444
O21 O3 Ga2 76.0(5) 3_554 1_444
Ga3 O3 Ga2 94.8(5) 1_554 1_444
O1 O3 Ga2 55.8(3) 2_544 1_444
O2 O3 Ga2 59.8(8) 5 1_444
La O3 Ga2 38.7(2) 4 1_444
O2 O3 Ga2 130.5(7) 4_664 1_444
Ga3 O3 Ga2 85.0(4) 1_455 1_444
O21 O3 Ga2 91.0(5) 3 1_444
O3 O3 Ga2 104.8(2) 1_556 1_444
O3 O3 Ga2 75.2(2) 1_554 1_444
O2 O3 Ga2 70.5(7) 3_554 1_444
O2 O3 Ga2 118.9(9) 6_565 1_444
O21 O3 Ga2 130.6(6) 4_664 1_444
La O3 Ga2 116.7(4) 4_664 1_444
O2 O3 Ga2 56.6(6) 2_545 1_444
O1 O3 Ga2 119.0(5) 2_554 1_444
O1 O3 Ga2 19.2(4) 1_445 1_444
O21 O3 Ga2 151.4(7) 4_665 1_444
Ga2 O3 Ga2 79.3(4) 2_546 1_444
O21 O3 Ga2 81.4(5) 6_556 1_444
O21 O3 Ga2 152.7(6) 5_665 1_444
O2 O3 Ga2 145.0(9) 4_665 1_444
O3 O3 Ga2 163.0(4) 4_665 1_444
O3 O3 Ga2 110.7(8) 3_655 1_444
O2 O3 Ga2 133.3(7) 2_556 1_444
O21 O3 Ga2 126.8(5) 2_556 1_444
O2 O3 Ga2 72.7(7) 6_556 1_444
O21 O3 Ga2 50.5(4) 2_545 1_444
O2 O3 Ga2 147.3(8) 5_665 1_444
O2 O3 Ga2 85.4(7) 3 1_444
Ga3 O3 La 99.0(10) 4_664 2_655
Nb O3 La 129.9(9) . 2_655
Ga1 O3 La 129.9(9) . 2_655
La O3 La 43.0(5) . 2_655
O21 O3 La 98.0(9) 6 2_655
Ga3 O3 La 132.2(9) 2_545 2_655
O3 O3 La 89.2(6) 6 2_655
O21 O3 La 86.5(9) 2 2_655
O3 O3 La 140.3(13) 3 2_655
O3 O3 La 154.8(12) 4 2_655
O21 O3 La 71.3(7) 1_554 2_655
O2 O3 La 73.6(14) 2 2_655
O3 O3 La 111.6(4) 6_554 2_655
O2 O3 La 67.6(10) 1_554 2_655
O2 O3 La 106.7(12) 6 2_655
O1 O3 La 9.0(4) . 2_655
O3 O3 La 100.2(6) 2 2_655
O21 O3 La 50.5(6) . 2_655
O3 O3 La 119.3(4) 2_554 2_655
Ga2 O3 La 38.0(3) 1_554 2_655
O2 O3 La 53.7(9) . 2_655
Ga3 O3 La 160.0(7) 1_454 2_655
La O3 La 48.1(3) 4_665 2_655
O2 O3 La 53.2(11) 5_655 2_655
O3 O3 La 130.0(9) 5 2_655
Ga3 O3 La 78.0(5) 4_665 2_655
Ga2 O3 La 81.3(5) 2_545 2_655
O2 O3 La 51.8(9) 3_654 2_655
O3 O3 La 151.5(9) 5_554 2_655
O21 O3 La 55.0(5) 5_655 2_655
Ga1 O3 La 124.4(5) 1_554 2_655
Nb O3 La 124.4(5) 1_554 2_655
La O3 La 109.4(5) 2 2_655
O21 O3 La 133.4(7) 4_554 2_655
O1 O3 La 72.1(4) 2_545 2_655
Ga3 O3 La 98.5(5) 2_546 2_655
La O3 La 81.7(4) 1_554 2_655
O2 O3 La 124.4(11) 4_554 2_655
O2 O3 La 39.2(9) 3_655 2_655
O21 O3 La 114.8(6) 4 2_655
O21 O3 La 48.4(5) 3_654 2_655
O21 O3 La 169.4(6) 5 2_655
Ga2 O3 La 86.5(4) 2 2_655
La O3 La 103.5(5) 2_545 2_655
O21 O3 La 28.9(4) 3_655 2_655
O1 O3 La 78.1(4) 2 2_655
Ga2 O3 La 38.1(2) . 2_655
O2 O3 La 105.6(9) 4 2_655
O21 O3 La 143.3(6) 3_554 2_655
Ga3 O3 La 44.3(3) 1_554 2_655
O1 O3 La 87.6(5) 2_544 2_655
O2 O3 La 165.0(10) 5 2_655
La O3 La 146.9(5) 4 2_655
O2 O3 La 37.3(6) 4_664 2_655
Ga3 O3 La 117.5(4) 1_455 2_655
O21 O3 La 124.1(6) 3 2_655
O3 O3 La 77.5(2) 1_556 2_655
O3 O3 La 102.5(2) 1_554 2_655
O2 O3 La 151.2(8) 3_554 2_655
O2 O3 La 104.7(8) 6_565 2_655
O21 O3 La 45.3(4) 4_664 2_655
La O3 La 75.1(4) 4_664 2_655
O2 O3 La 78.5(7) 2_545 2_655
O1 O3 La 91.3(4) 2_554 2_655
O1 O3 La 131.0(6) 1_445 2_655
O21 O3 La 27.0(3) 4_665 2_655
Ga2 O3 La 71.4(4) 2_546 2_655
O21 O3 La 82.2(5) 6_556 2_655
O21 O3 La 68.0(4) 5_665 2_655
O2 O3 La 23.2(6) 4_665 2_655
O3 O3 La 39.5(2) 4_665 2_655
O3 O3 La 25.4(2) 3_655 2_655
O2 O3 La 68.5(8) 2_556 2_655
O21 O3 La 76.6(5) 2_556 2_655
O2 O3 La 88.4(8) 6_556 2_655
O21 O3 La 84.6(5) 2_545 2_655
O2 O3 La 73.2(7) 5_665 2_655
O2 O3 La 127.6(7) 3 2_655
Ga2 O3 La 135.1(6) 1_444 2_655

loop_
_geom_bond_atom_site_label_1
_geom_bond_atom_site_label_2
_geom_bond_distance
_geom_bond_site_symmetry_2
La O2 2.24(5) 5_655
La O2 2.24(5) 3_655
La O3 2.35(3) 6
La O3 2.35(3) .
La O1 2.449(10) .
La O1 2.449(10) 2_545
La O21 2.47(3) 5_655
La O21 2.47(3) 3_655
La O21 2.63(3) .
La O21 2.63(3) 6
La O2 3.42(6) 6
La O2 3.42(6) .
Ga1 O3 1.95(3) .
Ga1 O3 1.95(3) 4
Ga1 O3 1.95(3) 3
Ga1 O3 1.95(3) 2
Ga1 O3 1.95(3) 6
Ga1 O3 1.95(3) 5
Ga1 O21 3.40(2) .
Ga1 O21 3.40(2) 5
Ga1 O21 3.40(2) 6
Ga1 O21 3.40(2) 2
Ga1 O21 3.40(2) 4
Ga1 O21 3.40(2) 3
Ga2 O2 1.87(5) .
Ga2 O2 1.87(6) 4_665
Ga2 O2 1.87(5) 3_655
Ga2 O1 1.80(3) 1_556
Ga2 O21 1.84(2) 3_655
Ga2 O21 1.84(2) 4_665
Ga2 O21 1.84(2) .
Ga2 O1 3.21(3) .
Ga2 O3 3.33(3) 3_656
Ga2 O3 3.33(3) 4_666
Ga2 O3 3.33(3) 1_556
Ga2 La 3.371(3) 2_655
Ga3 O21 1.81(2) 3_655
Ga3 O21 1.81(2) 5_656
Ga3 O3 1.79(3) 5_655
Ga3 O3 1.79(3) 3_656
Ga3 O2 1.73(5) 3_655
Ga3 O2 1.73(5) 5_656
Ga3 O3 2.56(3) 2_655
Ga3 O3 2.56(3) 4_656
Ga3 Nb 3.105(2) 1_655
Ga3 Nb 3.105(2) 1_656
Ga3 O1 3.543(16) 2_545
Ga3 O1 3.543(16) 1_556
Nb O3 1.95(3) .
Nb O3 1.95(3) 4
Nb O3 1.95(3) 3
Nb O3 1.95(3) 2
Nb O3 1.95(3) 6
Nb O3 1.95(3) 5
Nb Ga3 3.105(2) 2_545
Nb Ga3 3.105(2) 1_454
Nb Ga3 3.105(2) 4_664
Nb Ga3 3.105(2) 4_665
Nb Ga3 3.105(2) 1_455
Nb Ga3 3.105(2) 2_546
O1 Ga2 1.80(3) 1_554
O1 La 2.449(10) 2_655
O1 La 2.449(10) 4_665
O1 O21 2.77(4) .
O1 O21 2.77(4) 3_655
O1 O21 2.77(4) 4_665
O1 O2 3.17(6) 4_665
O1 O2 3.17(6) .
O1 O2 3.17(6) 3_655
O1 O2 2.97(6) 1_554
O1 O2 2.97(6) 4_664
O1 O2 2.97(6) 3_654
O1 O3 3.05(3) 3_655
O1 O3 3.05(3) 4_665
O1 O3 3.05(3) .
O1 O21 3.16(4) 3_654
O1 O21 3.16(4) 1_554
O1 O21 3.16(4) 4_664
O1 O2 3.12(6) 5_655
O1 O2 3.12(6) 6_665
O1 O2 3.12(6) 2
O1 Ga3 3.543(16) 1_554
O1 Ga3 3.543(16) 4_664
O1 Ga3 3.543(16) 2_655
O1 O21 3.65(3) 5_655
O1 O21 3.65(3) 6_665
O1 O21 3.65(3) 2
O1 O3 4.20(3) 2_655
O1 O3 4.20(3) 6
O1 O3 4.20(3) 5_665
O1 O21 4.49(3) 6
O1 O21 4.49(3) 2_655
O1 O21 4.49(3) 5_665
O1 Ga3 4.50(2) 2_656
O1 Ga3 4.50(2) 4_665
O1 Nb 4.605(5) 1_655
O1 Ga1 4.605(5) 1_655
O1 Nb 4.605(5) 1_665
O1 Ga1 4.605(5) 1_665
O1 O3 4.70(3) 6_665
O1 O3 4.70(3) 5_655
O1 O3 4.70(3) 2
O1 O2 5.28(6) 2_655
O1 O2 5.28(6) 6
O1 O2 5.28(6) 5_665
O1 La 4.83(3) 1_554
O1 La 4.83(3) 2_654
O1 La 4.83(3) 4_664
O1 O3 4.82(3) 6_554
O1 O3 4.82(3) 2_654
O1 O3 4.82(3) 5_664
O1 O1 4.79(2) 2
O1 O1 4.79(2) 2_655
O1 O1 4.79(2) 2_545
O1 Ga2 4.839(11) 2
O1 Ga2 4.839(11) 2_545
O1 Ga2 4.839(11) 2_655
O1 O1 5.0070 1_556
O1 O1 5.0070 1_554
O1 Ga3 5.196(11) 2_545
O1 Ga3 5.196(11) 4_764
O1 Ga3 5.196(11) 1_564
O1 O3 5.26(3) 5_654
O1 O3 5.26(3) 2_554
O1 O3 5.26(3) 6_664
O1 O3 5.29(3) 4_655
O1 O3 5.29(3) 1_665
O1 O3 5.29(3) 3
O1 O2 4.89(6) 5_656
O1 O2 4.89(6) 6_666
O1 O2 4.89(6) 2_556
O1 O3 5.50(3) 3_656
O1 O3 5.50(3) 4_666
O1 O3 5.50(3) 1_556
O1 O21 5.57(4) 6_666
O2 Ga3 1.73(5) 4_665
O2 La 2.24(5) 4_665
O2 O2 1.76(11) 2_556
O2 O2 3.08(10) 4_665
O2 O2 3.08(10) 3_655
O2 O21 2.52(5) 4_665
O2 O21 2.43(7) 2_556
O2 O3 2.77(5) 2
O2 O3 2.95(6) 1_556
O2 O3 3.27(7) 6
O2 O1 2.97(6) 1_556
O2 O21 3.22(6) 3_655
O2 O3 3.74(6) .
O2 Ga2 3.01(6) 2_556
O2 O1 3.12(6) 2
O2 O3 3.33(6) 5_665
O2 La 3.39(6) 4_666
O2 O21 3.81(5) 2
O2 O2 3.90(11) 2
O2 Ga3 3.80(5) 2_656
O2 O3 3.65(6) 4_666
O2 La 4.26(6) 1_556
O2 La 4.40(5) 2_655
O2 Ga3 4.41(6) 2_546
O2 O21 3.66(6) 5_666
O2 O2 4.16(4) 5_656
O2 O2 4.16(4) 5_666
O2 O3 4.21(6) 3_556
O2 O3 4.31(5) 4_665
O2 O21 4.77(7) 6_556
O2 Ga3 4.65(5) 4_664
O2 Ga2 4.77(5) 1_554
O2 La 4.33(5) 2
O2 O21 4.96(6) 5_656
O2 Nb 4.62(5) 1_556
O2 Ga1 4.62(5) 1_556
O2 Ga3 4.27(6) 1_565
O2 O2 5.34(12) 6_556
O2 O3 4.80(6) 3
O2 Ga2 5.21(6) 2_546
O2 O1 5.28(6) 2_545
O2 O3 4.98(6) 5
O2 O21 4.71(6) 1_556
O2 Ga3 4.82(5) 1_455
O2 O2 4.45(6) 6_666
O2 O2 4.45(6) 6_566
O2 O21 4.70(6) 5_665
O2 O3 5.16(7) 3_656
O2 O2 5.0070 1_556
O2 O2 5.0070 1_554
O2 O21 5.03(6) 6_666
O2 La 5.08(5) 2_656
O2 O3 5.19(6) 4_556
O2 O3 4.95(7) 6_665
O2 Nb 4.93(6) 1_665
O2 Ga1 4.93(6) 1_665
O2 O21 5.60(8) 6
O2 O2 5.43(7) 5_655
O2 O2 5.43(7) 5_665
O2 O21 5.41(6) 1_554
O2 O3 5.55(6) 2_655
O2 O21 5.23(6) 3
O2 O3 5.65(6) 3_655
O2 O21 4.69(7) 6_566
O2 O3 5.09(6) 2_556
O2 O21 5.77(6) 5_655
O2 O1 4.89(6) 2_556
O2 Ga2 5.20(5) 2
O2 O3 5.37(6) 6_556
O2 La 5.03(5) 2_556
O2 O3 5.80(7) 5_655
O2 O3 5.68(6) 4
O2 O21 5.88(6) 4
O2 O21 5.28(6) 4_666
O21 Ga3 1.81(2) 4_665
O21 O3 2.61(4) 6
O21 La 2.47(3) 4_665
O21 O3 2.72(3) 2
O21 O2 2.52(5) 3_655
O21 O2 2.43(7) 2_556
O21 O3 2.85(3) 1_556
O21 O21 3.01(5) 2_556
O21 O2 3.22(6) 4_665
O21 O21 2.74(4) 3_655
O21 O21 2.74(4) 4_665
O21 O3 3.15(4) .
O21 O1 3.16(4) 1_556
O21 O1 3.65(3) 2
O21 O21 3.77(5) 2
O21 Ga2 3.73(3) 2_556
O21 Ga3 3.91(3) 2_546
O21 O2 3.81(5) 2
O21 La 4.01(3) 4_666
O21 O3 3.94(4) 5_665
O21 La 4.11(3) 1_556
O21 O21 4.27(5) 6_556
O21 O2 3.66(6) 5_656
O21 O3 4.36(4) 3_556
O21 Ga3 4.28(3) 4_664
O21 La 4.19(2) 2_655
O21 La 4.51(2) 2
O21 Ga3 4.26(3) 2_656
O21 O3 4.56(3) 3
O21 O2 4.77(7) 6_556
O21 O3 4.30(4) 4_666
O21 Ga2 4.37(3) 1_554
O21 O3 4.62(4) 5
O21 O1 4.49(3) 2_545
O21 Nb 4.64(3) 1_556
O21 Ga1 4.64(3) 1_556
O21 O21 4.48(3) 5_656
O21 O21 4.48(3) 5_666
O21 Ga2 4.56(3) 2_546
O21 Ga3 4.74(2) 1_455
O21 O2 4.96(6) 5_666
O21 O3 4.50(4) 4_665
O21 O21 4.83(6) 6
O21 O3 4.93(4) 4_556
O21 O2 4.71(6) 1_554
O21 O2 4.70(6) 5_655
O21 O3 5.10(4) 4
O21 O21 5.0070 1_554
O21 O21 5.0070 1_556
O21 O21 5.28(4) 4
O21 O21 5.28(4) 3
O21 O2 5.03(6) 6_566
O21 O21 5.02(3) 5_655
O21 O21 5.02(3) 5_665
O21 Ga3 5.03(3) 1_565
O21 O3 4.95(3) 3_656
O21 O2 5.60(8) 6
O21 O2 5.41(6) 1_556
O21 O2 5.23(6) 4
O21 O3 5.13(4) 3_655
O21 O3 5.34(4) 6_556
O21 O3 5.18(4) 5_655
O21 O2 4.69(7) 6_666
O21 Ga2 5.33(3) 2
O21 O2 5.77(6) 5_665
O21 O3 5.40(4) 2_556
O21 O3 5.21(4) 2_655
O21 La 5.25(2) 2_656
O21 La 5.50(3) 2_556
O21 O21 5.35(4) 6_666
O21 O21 5.35(4) 6_566
O21 O2 5.88(6) 3
O21 Ga3 5.51(3) 2_545
O21 O3 5.34(4) 6_665
O3 Ga3 1.79(3) 4_664
O3 O21 2.61(4) 6
O3 Ga3 2.56(3) 2_545
O3 O3 2.57(4) 6
O3 O21 2.72(3) 2
O3 O3 2.70(5) 3
O3 O3 2.70(5) 4
O3 O21 2.85(3) 1_554
O3 O2 2.77(5) 2
O3 O3 2.86(5) 6_554
O3 O2 2.95(6) 1_554
O3 O2 3.27(7) 6
O3 O3 3.10(5) 2
O3 O3 3.34(5) 2_554
O3 Ga2 3.33(3) 1_554
O3 Ga3 3.60(3) 1_454
O3 La 3.60(3) 4_665
O3 O2 3.33(6) 5_655
O3 O3 3.86(5) 5
O3 Ga3 3.87(2) 4_665
O3 Ga2 3.94(3) 2_545
O3 O2 3.65(6) 3_654
O3 O3 4.06(5) 5_554
O3 O21 3.94(4) 5_655
O3 Ga1 4.14(2) 1_554
O3 Nb 4.14(2) 1_554
O3 La 4.18(3) 2
O3 O21 4.36(4) 4_554
O3 O1 4.20(3) 2_545
O3 Ga3 4.28(2) 2_546
O3 La 4.34(2) 1_554
O3 O2 4.21(6) 4_554
O3 O2 4.31(5) 3_655
O3 O21 4.56(3) 4
O3 O21 4.30(4) 3_654
O3 O21 4.62(4) 5
O3 Ga2 4.46(3) 2
O3 La 4.58(3) 2_545
O3 O21 4.50(4) 3_655
O3 O1 4.70(3) 2
O3 O2 4.80(6) 4
O3 O21 4.93(4) 3_554
O3 Ga3 4.78(3) 1_554
O3 O1 4.82(3) 2_544
O3 O2 4.98(6) 5
O3 La 4.87(3) 4
O3 O2 5.16(7) 4_664
O3 Ga3 4.97(2) 1_455
O3 O21 5.10(4) 3
O3 O3 5.0070 1_556
O3 O3 5.0070 1_554
O3 O2 5.19(6) 3_554
O3 O2 4.95(7) 6_565
O3 O21 4.95(3) 4_664
O3 La 5.12(2) 4_664
O3 O2 5.55(6) 2_545
O3 O1 5.26(3) 2_554
O3 O1 5.29(3) 1_445
O3 O21 5.13(4) 4_665
O3 Ga2 5.28(3) 2_546
O3 O21 5.34(4) 6_556
O3 O21 5.18(4) 5_665
O3 O2 5.65(6) 4_665
O3 O3 5.23(5) 4_665
O3 O3 5.23(5) 3_655
O3 O2 5.09(6) 2_556
O3 O21 5.40(4) 2_556
O3 O2 5.37(6) 6_556
O3 O21 5.21(4) 2_545
O3 O2 5.80(7) 5_665
O3 O2 5.68(6) 3
O3 Ga2 5.45(3) 1_444
O3 La 5.41(3) 2_655
